data_1567746
loop_
_publ_author_name
'Dabringhaus, Philipp'
'Krossing, Ingo'

_publ_section_title
;
 From mixed group 13 cations [M(AlCp*)3]+ (M = Ga/In/Tl) to an Al4+
 cluster
;
_journal_issue 41
_journal_name_full 'Chemical Science'
_journal_page_first 12078
_journal_page_last 12086
_journal_paper_doi 10.1039/D2SC04637G
_journal_volume 13
_journal_year 2022
_chemical_formula_moiety 'C16 O4 F36 Al4 1-, C30 H45 Al3 In+1, C6H5F'
_chemical_formula_sum 'C48.1 H46.39 Al4 F36.73 In O4'
_chemical_formula_weight 1609.11
_chemical_properties_physical Air-sensitive,Moisture-sensitive
_space_group_crystal_system triclinic
_space_group_IT_number 2
_space_group_name_Hall '-P 1'
_space_group_name_H-M_alt 'P -1'
_atom_sites_solution_hydrogens geom
_atom_sites_solution_primary direct
_audit_creation_method
;FinalCif V107 by Daniel Kratzert, Freiburg 2022,
https://dkratzert.de/finalcif.html
;
_audit_update_record
;
2022-08-03 deposited with the CCDC.	2022-10-07 downloaded from the CCDC.
;
_cell_angle_alpha 88.983(7)
_cell_angle_beta 70.929(9)
_cell_angle_gamma 70.884(7)
_cell_formula_units_Z 10
_cell_length_a 22.327(6)
_cell_length_b 26.903(8)
_cell_length_c 29.692(9)
_cell_measurement_reflns_used 9589
_cell_measurement_temperature 100(2)
_cell_measurement_theta_max 27.884
_cell_measurement_theta_min 2.255
_cell_volume 15847(8)
_computing_cell_refinement 'SAINT V8.40B'
_computing_data_collection 'Bruker BIS V6.2.15 Patch 4/2021-03-15 && APEX4 2021.10-0'
_computing_data_reduction 'SAINT V8.40B'
_computing_structure_refinement 'SHELXL-2018/3 (Sheldrick, 2018)'
_computing_structure_solution 'SHELXT 2018/2 (Sheldrick, 2018)'
_diffrn_ambient_environment N~2~
_diffrn_ambient_temperature 100(2)
_diffrn_detector CPAD
_diffrn_detector_area_resol_mean 7.41
_diffrn_detector_type 'Bruker PHOTON III'
_diffrn_measured_fraction_theta_full 0.999
_diffrn_measured_fraction_theta_max 0.996
_diffrn_measurement_device 'three-circle diffractometer'
_diffrn_measurement_device_type 'Bruker D8 VENTURE dual wavelength Mo/Cu'
_diffrn_measurement_method '\w and \f scans'
_diffrn_measurement_specimen_support 'MiTeGen micromount'
_diffrn_radiation_monochromator 'mirror optics'
_diffrn_radiation_probe x-ray
_diffrn_radiation_type MoK\a
_diffrn_radiation_wavelength 0.71073
_diffrn_reflns_av_R_equivalents 0.0598
_diffrn_reflns_av_unetI/netI 0.0350
_diffrn_reflns_Laue_measured_fraction_full 0.999
_diffrn_reflns_Laue_measured_fraction_max 0.996
_diffrn_reflns_limit_h_max 31
_diffrn_reflns_limit_h_min -31
_diffrn_reflns_limit_k_max 38
_diffrn_reflns_limit_k_min -38
_diffrn_reflns_limit_l_max 42
_diffrn_reflns_limit_l_min -42
_diffrn_reflns_number 891645
_diffrn_reflns_point_group_measured_fraction_full 0.999
_diffrn_reflns_point_group_measured_fraction_max 0.996
_diffrn_reflns_theta_full 25.242
_diffrn_reflns_theta_max 30.613
_diffrn_reflns_theta_min 1.436
_diffrn_source 'microfocus sealed X-ray tube'
_diffrn_source_current 1.4
_diffrn_source_type 'Incoatec I\ms'
_diffrn_source_voltage 50.0
_exptl_absorpt_coefficient_mu 0.577
_exptl_absorpt_correction_T_max 0.7461
_exptl_absorpt_correction_T_min 0.7035
_exptl_absorpt_correction_type multi-scan
_exptl_absorpt_process_details
;SADABS-2016/2 - Bruker AXS area detector scaling and absorption correction:
Krause, L., Herbst-Irmer, R., Sheldrick G.M. & Stalke D., J. Appl. Cryst. 48
(2015) 3-10
;
_exptl_crystal_colour yellow
_exptl_crystal_density_diffrn 1.686
_exptl_crystal_description plate
_exptl_crystal_F_000 7986
_exptl_crystal_recrystallization_method 'layering a solution of 1,2-difluorobenzene with n-heptane at -40\%C'
_exptl_crystal_size_max 0.256
_exptl_crystal_size_mid 0.109
_exptl_crystal_size_min 0.098
_refine_diff_density_max 2.468
_refine_diff_density_min -1.362
_refine_diff_density_rms 0.102
_refine_ls_extinction_method none
_refine_ls_goodness_of_fit_ref 1.025
_refine_ls_hydrogen_treatment constr
_refine_ls_matrix_type full
_refine_ls_number_parameters 8649
_refine_ls_number_reflns 97222
_refine_ls_number_restraints 352965
_refine_ls_restrained_S_all 1.412
_refine_ls_R_factor_all 0.0911
_refine_ls_R_factor_gt 0.0622
_refine_ls_shift/su_max 0.019
_refine_ls_shift/su_mean 0.000
_refine_ls_structure_factor_coef Fsqd
_refine_ls_weighting_details 'w=1/[\s^2^(Fo^2^)+(0.0972P)^2^+29.0975P] where P=(Fo^2^+2Fc^2^)/3'
_refine_ls_weighting_scheme calc
_refine_ls_wR_factor_gt 0.1666
_refine_ls_wR_factor_ref 0.1920
_reflns_Friedel_coverage 0.000
_reflns_number_gt 69215
_reflns_number_total 97222
_reflns_threshold_expression 'I > 2\s(I)'
_cod_data_source_file d2sc04637g2.cif
_cod_data_source_block P-1_a_CCDC2
_cod_depositor_comments 'Adding full bibliography for 1567740--1567746.cif.'
_cod_original_formula_sum 'C48.10 H46.39 Al4 F36.73 In O4'
_cod_database_code 1567746
_shelx_shelxl_version_number 2018/3
_shelx_space_group_comment
;
The symmetry employed for this shelxl refinement is uniquely defined
by the following loop, which should always be used as a source of
symmetry information in preference to the above space-group names.
They are only intended as comments.
;
_olex2_diffrn_ambient_temperature_device 'Oxford Cryostream 800'

loop_
_space_group_symop_operation_xyz
'x, y, z'
'-x, -y, -z'

loop_
_atom_site_label
_atom_site_type_symbol
_atom_site_fract_x
_atom_site_fract_y
_atom_site_fract_z
_atom_site_U_iso_or_equiv
_atom_site_adp_type
_atom_site_occupancy
_atom_site_site_symmetry_order
_atom_site_calc_flag
_atom_site_refinement_flags_posn
_atom_site_refinement_flags_adp
_atom_site_refinement_flags_occupancy
_atom_site_disorder_assembly
_atom_site_disorder_group
Al16 Al 1.19221(4) 0.33776(3) 0.03467(3) 0.02221(15) Uani 1 1 d . . . . .
Al17 Al 1.03745(4) 0.04305(3) 0.17543(3) 0.02463(16) Uani 1 1 d . . . . .
Al18 Al 0.59400(4) 0.16178(3) 0.45784(4) 0.02887(18) Uani 1 1 d . . . . .
Al19 Al 0.23617(5) 0.47615(4) 0.35591(3) 0.02771(17) Uani 1 1 d . . . . .
Al20 Al 0.38957(4) 0.77898(3) 0.22040(3) 0.02288(15) Uani 1 1 d . . . . .
In1 In 0.28067(2) 0.53915(2) 0.70786(2) 0.03252(5) Uani 1 1 d . . . . .
Al2 Al 0.22501(6) 0.47316(4) 0.67990(4) 0.0357(2) Uani 1 1 d . . . . .
Al3 Al 0.19547(6) 0.59303(4) 0.66092(4) 0.0393(2) Uani 1 1 d . . . . .
Al1 Al 0.34298(6) 0.50890(5) 0.61058(4) 0.0431(3) Uani 1 1 d . . . . .
O1_1 O 0.30588(18) 0.80414(19) 0.25395(14) 0.0365(9) Uani 0.757(3) 1 d D U P A 1
C1_1 C 0.2559(3) 0.8240(2) 0.29548(18) 0.0385(9) Uani 0.757(3) 1 d D U P A 1
C2_1 C 0.1911(3) 0.8554(2) 0.2857(2) 0.0613(12) Uani 0.757(3) 1 d D U P A 1
F1_1 F 0.1642(2) 0.8221(3) 0.2739(2) 0.1020(17) Uani 0.757(3) 1 d D U P A 1
F2_1 F 0.1450(2) 0.8884(2) 0.32312(19) 0.1028(17) Uani 0.757(3) 1 d D U P A 1
F3_1 F 0.2037(2) 0.88313(19) 0.24970(18) 0.0833(13) Uani 0.757(3) 1 d D U P A 1
C3_1 C 0.2726(3) 0.8624(2) 0.3243(2) 0.0589(12) Uani 0.757(3) 1 d D U P A 1
F4_1 F 0.3355(2) 0.8431(2) 0.32251(16) 0.0965(17) Uani 0.757(3) 1 d D U P A 1
F5_1 F 0.2641(2) 0.90900(15) 0.30637(15) 0.0748(12) Uani 0.757(3) 1 d D U P A 1
F6_1 F 0.2332(3) 0.87148(17) 0.37087(13) 0.0848(15) Uani 0.757(3) 1 d D U P A 1
C4_1 C 0.2465(4) 0.7794(3) 0.3275(2) 0.0762(15) Uani 0.757(3) 1 d D U P A 1
F7_1 F 0.2935(3) 0.7615(2) 0.34672(18) 0.1044(19) Uani 0.757(3) 1 d D U P A 1
F8_1 F 0.1858(3) 0.7947(2) 0.36221(19) 0.111(2) Uani 0.757(3) 1 d D U P A 1
F9_1 F 0.2465(4) 0.7398(2) 0.30010(19) 0.116(2) Uani 0.757(3) 1 d D U P A 1
O1_2 O 0.4368(5) 0.8195(3) 0.2105(3) 0.0390(15) Uani 0.596(5) 1 d D U P A 1
C1_2 C 0.4553(3) 0.8572(3) 0.1846(3) 0.0478(14) Uani 0.596(5) 1 d D U P A 1
C2_2 C 0.4942(4) 0.8350(3) 0.1314(3) 0.068(2) Uani 0.596(5) 1 d D U P A 1
F1_2 F 0.4520(4) 0.8355(3) 0.1079(2) 0.0821(17) Uani 0.596(5) 1 d D U P A 1
F2_2 F 0.5322(3) 0.8633(3) 0.1077(3) 0.092(2) Uani 0.596(5) 1 d D U P A 1
F3_2 F 0.5355(4) 0.7858(3) 0.1278(3) 0.082(2) Uani 0.596(5) 1 d D U P A 1
C3_2 C 0.5016(4) 0.8742(3) 0.2051(3) 0.0606(17) Uani 0.596(5) 1 d D U P A 1
F4_2 F 0.4778(3) 0.8797(2) 0.2523(2) 0.0711(15) Uani 0.596(5) 1 d D U P A 1
F5_2 F 0.5634(2) 0.8379(2) 0.1913(3) 0.081(2) Uani 0.596(5) 1 d D U P A 1
F6_2 F 0.5076(3) 0.92068(19) 0.1900(3) 0.0743(18) Uani 0.596(5) 1 d D U P A 1
C4_2 C 0.3926(3) 0.9056(3) 0.1869(3) 0.0547(15) Uani 0.596(5) 1 d D U P A 1
F7_2 F 0.3680(4) 0.9335(3) 0.2298(3) 0.0690(17) Uani 0.596(5) 1 d D U P A 1
F8_2 F 0.4068(5) 0.9383(3) 0.1532(4) 0.072(2) Uani 0.596(5) 1 d D U P A 1
F9_2 F 0.3441(2) 0.8907(2) 0.1813(2) 0.0576(14) Uani 0.596(5) 1 d D U P A 1
O1_3 O 0.4253(4) 0.7285(4) 0.2531(2) 0.0235(13) Uani 0.448(5) 1 d D U P A 1
C1_3 C 0.4831(5) 0.6982(4) 0.2599(3) 0.0297(12) Uani 0.448(5) 1 d D U P A 1
C2_3 C 0.4769(5) 0.6431(4) 0.2719(3) 0.0389(14) Uani 0.448(5) 1 d D U P A 1
F1_3 F 0.4849(4) 0.6146(2) 0.2328(3) 0.0488(15) Uani 0.448(5) 1 d D U P A 1
F2_3 F 0.5224(7) 0.6149(7) 0.2912(7) 0.055(2) Uani 0.448(5) 1 d D U P A 1
F3_3 F 0.4169(3) 0.6478(3) 0.3019(3) 0.0567(16) Uani 0.448(5) 1 d D U P A 1
C3_3 C 0.4912(5) 0.7253(3) 0.3025(3) 0.0408(15) Uani 0.448(5) 1 d D U P A 1
F4_3 F 0.4772(3) 0.7766(2) 0.2989(3) 0.0557(16) Uani 0.448(5) 1 d D U P A 1
F5_3 F 0.4446(3) 0.7219(3) 0.34337(18) 0.0601(16) Uani 0.448(5) 1 d D U P A 1
F6_3 F 0.5506(3) 0.7042(4) 0.3065(3) 0.059(2) Uani 0.448(5) 1 d D U P A 1
C4_3 C 0.5475(4) 0.6892(4) 0.2157(3) 0.0380(14) Uani 0.448(5) 1 d D U P A 1
F7_3 F 0.5670(3) 0.7319(2) 0.2112(3) 0.0566(16) Uani 0.448(5) 1 d D U P A 1
F8_3 F 0.5988(4) 0.6478(3) 0.2181(3) 0.0446(16) Uani 0.448(5) 1 d D U P A 1
F9_3 F 0.5364(3) 0.6822(3) 0.17576(18) 0.0541(15) Uani 0.448(5) 1 d D U P A 1
O1_4 O 0.3987(4) 0.7541(3) 0.1657(3) 0.0313(12) Uani 0.513(4) 1 d D U P A 1
C1_4 C 0.3747(4) 0.7322(3) 0.1379(3) 0.0436(11) Uani 0.513(4) 1 d D U P A 1
C2_4 C 0.4289(5) 0.7229(4) 0.0859(3) 0.0594(16) Uani 0.513(4) 1 d D U P A 1
F1_4 F 0.4201(6) 0.7688(4) 0.0678(4) 0.091(3) Uani 0.513(4) 1 d D U P A 1
F2_4 F 0.4164(5) 0.6926(3) 0.0577(2) 0.089(2) Uani 0.513(4) 1 d D U P A 1
F3_4 F 0.4901(3) 0.6986(2) 0.08796(19) 0.0666(14) Uani 0.513(4) 1 d D U P A 1
C3_4 C 0.3751(5) 0.6763(4) 0.1518(3) 0.0607(15) Uani 0.513(4) 1 d D U P A 1
F4_4 F 0.3325(4) 0.6789(4) 0.1949(3) 0.078(2) Uani 0.513(4) 1 d D U P A 1
F5_4 F 0.4356(4) 0.6453(3) 0.1516(3) 0.0736(18) Uani 0.513(4) 1 d D U P A 1
F6_4 F 0.3633(6) 0.6459(4) 0.1229(3) 0.107(2) Uani 0.513(4) 1 d D U P A 1
C4_4 C 0.3070(4) 0.7725(3) 0.1365(3) 0.0613(14) Uani 0.513(4) 1 d D U P A 1
F7_4 F 0.2588(3) 0.7715(3) 0.1744(2) 0.0729(15) Uani 0.513(4) 1 d D U P A 1
F8_4 F 0.2868(5) 0.7598(3) 0.1022(3) 0.095(2) Uani 0.513(4) 1 d D U P A 1
F9_4 F 0.3033(4) 0.8218(2) 0.1380(3) 0.0869(18) Uani 0.513(4) 1 d D U P A 1
O1_5 O 0.2002(3) 0.4817(2) 0.31308(18) 0.0643(9) Uani 0.839(3) 1 d D U P B 1
C1_5 C 0.1504(3) 0.48118(19) 0.29712(17) 0.0517(7) Uani 0.839(3) 1 d D U P B 1
C2_5 C 0.0922(4) 0.5346(2) 0.3096(2) 0.0816(11) Uani 0.839(3) 1 d D U P B 1
F1_5 F 0.1080(3) 0.57145(16) 0.28467(15) 0.1060(14) Uani 0.839(3) 1 d D U P B 1
F2_5 F 0.0397(2) 0.5314(2) 0.29953(19) 0.1174(14) Uani 0.839(3) 1 d D U P B 1
F3_5 F 0.0767(3) 0.55022(17) 0.35504(15) 0.1179(17) Uani 0.839(3) 1 d D U P B 1
C3_5 C 0.1215(3) 0.4374(2) 0.3174(2) 0.0630(8) Uani 0.839(3) 1 d D U P B 1
F4_5 F 0.1702(3) 0.39549(16) 0.32120(17) 0.0937(12) Uani 0.839(3) 1 d D U P B 1
F5_5 F 0.0752(2) 0.45407(19) 0.36096(16) 0.0739(10) Uani 0.839(3) 1 d D U P B 1
F6_5 F 0.0948(3) 0.4223(2) 0.28916(16) 0.0951(11) Uani 0.839(3) 1 d D U P B 1
C4_5 C 0.1842(3) 0.4700(2) 0.2416(2) 0.0630(8) Uani 0.839(3) 1 d D U P B 1
F7_5 F 0.2239(3) 0.42023(18) 0.23050(16) 0.1077(14) Uani 0.839(3) 1 d D U P B 1
F8_5 F 0.1393(2) 0.48084(17) 0.21975(14) 0.0742(9) Uani 0.839(3) 1 d D U P B 1
F9_5 F 0.2184(2) 0.5018(2) 0.22539(17) 0.0845(11) Uani 0.839(3) 1 d D U P B 1
O1_6 O 0.2661(3) 0.52604(17) 0.35910(18) 0.0401(10) Uani 0.651(8) 1 d D U P B 1
C1_6 C 0.2624(4) 0.5769(3) 0.3533(3) 0.0445(15) Uani 0.651(8) 1 d D U P B 1
C2_6 C 0.3060(5) 0.5805(4) 0.3013(3) 0.065(2) Uani 0.651(8) 1 d D U P B 1
F1_6 F 0.3709(4) 0.5601(3) 0.2959(3) 0.092(2) Uani 0.651(8) 1 d D U P B 1
F2_6 F 0.2918(6) 0.6304(4) 0.2908(5) 0.099(4) Uani 0.651(8) 1 d D U P B 1
F3_6 F 0.2962(5) 0.5521(4) 0.2698(3) 0.081(3) Uani 0.651(8) 1 d D U P B 1
C3_6 C 0.1899(4) 0.6143(3) 0.3616(3) 0.0564(17) Uani 0.651(8) 1 d D U P B 1
F4_6 F 0.1470(2) 0.6005(3) 0.39787(19) 0.0683(15) Uani 0.651(8) 1 d D U P B 1
F5_6 F 0.1717(3) 0.6114(3) 0.32382(19) 0.0808(17) Uani 0.651(8) 1 d D U P B 1
F6_6 F 0.1804(4) 0.6654(2) 0.3717(2) 0.0769(18) Uani 0.651(8) 1 d D U P B 1
C4_6 C 0.2889(5) 0.5967(3) 0.3887(4) 0.060(2) Uani 0.651(8) 1 d D U P B 1
F7_6 F 0.2435(6) 0.6043(6) 0.4329(4) 0.080(3) Uani 0.651(8) 1 d D U P B 1
F8_6 F 0.3022(5) 0.6412(3) 0.3778(3) 0.090(3) Uani 0.651(8) 1 d D U P B 1
F9_6 F 0.3453(3) 0.5599(2) 0.3896(3) 0.0802(17) Uani 0.651(8) 1 d D U P B 1
O1_7 O 0.1790(3) 0.4653(5) 0.4083(3) 0.0388(18) Uani 0.527(5) 1 d D U P B 1
C1_7 C 0.1662(4) 0.4570(3) 0.4549(4) 0.0431(18) Uani 0.527(5) 1 d D U P B 1
C2_7 C 0.1380(4) 0.4110(3) 0.4674(3) 0.0575(18) Uani 0.527(5) 1 d D U P B 1
F1_7 F 0.0798(7) 0.4221(5) 0.4608(7) 0.082(3) Uani 0.527(5) 1 d D U P B 1
F2_7 F 0.1320(5) 0.3996(3) 0.5126(2) 0.079(2) Uani 0.527(5) 1 d D U P B 1
F3_7 F 0.1785(5) 0.3666(3) 0.4397(3) 0.069(2) Uani 0.527(5) 1 d D U P B 1
C3_7 C 0.2256(3) 0.4489(3) 0.4735(2) 0.0453(15) Uani 0.527(5) 1 d D U P B 1
F4_7 F 0.2634(7) 0.4782(7) 0.4543(6) 0.078(4) Uani 0.527(5) 1 d D U P B 1
F5_7 F 0.2656(5) 0.3985(4) 0.4638(4) 0.072(3) Uani 0.527(5) 1 d D U P B 1
F6_7 F 0.2069(11) 0.4608(6) 0.5208(4) 0.066(4) Uani 0.527(5) 1 d D U P B 1
C4_7 C 0.1090(4) 0.5101(3) 0.4800(2) 0.0469(15) Uani 0.527(5) 1 d D U P B 1
F7_7 F 0.1352(3) 0.5482(2) 0.4775(2) 0.0544(15) Uani 0.527(5) 1 d D U P B 1
F8_7 F 0.0761(3) 0.5070(3) 0.52440(19) 0.0579(15) Uani 0.527(5) 1 d D U P B 1
F9_7 F 0.0693(6) 0.5237(4) 0.4538(4) 0.074(3) Uani 0.527(5) 1 d D U P B 1
O1_8 O 0.3144(3) 0.4384(3) 0.3429(3) 0.0628(11) Uani 0.459(5) 1 d D U P B 1
C1_8 C 0.3689(5) 0.3947(4) 0.3200(4) 0.0564(13) Uani 0.459(5) 1 d D U P B 1
C2_8 C 0.4281(5) 0.4007(5) 0.3323(4) 0.0720(18) Uani 0.459(5) 1 d D U P B 1
F1_8 F 0.4423(5) 0.4429(4) 0.3128(5) 0.098(3) Uani 0.459(5) 1 d D U P B 1
F2_8 F 0.4827(5) 0.3590(4) 0.3147(5) 0.090(3) Uani 0.459(5) 1 d D U P B 1
F3_8 F 0.4105(4) 0.4085(5) 0.3794(4) 0.086(2) Uani 0.459(5) 1 d D U P B 1
C3_8 C 0.3574(5) 0.3426(4) 0.3326(4) 0.0602(16) Uani 0.459(5) 1 d D U P B 1
F4_8 F 0.2965(4) 0.3452(4) 0.3322(3) 0.080(2) Uani 0.459(5) 1 d D U P B 1
F5_8 F 0.3817(5) 0.3201(4) 0.3701(3) 0.084(2) Uani 0.459(5) 1 d D U P B 1
F6_8 F 0.4034(5) 0.3041(3) 0.3001(3) 0.070(2) Uani 0.459(5) 1 d D U P B 1
C4_8 C 0.3820(6) 0.3981(5) 0.2655(4) 0.0625(18) Uani 0.459(5) 1 d D U P B 1
F7_8 F 0.3432(5) 0.3795(4) 0.2490(3) 0.072(2) Uani 0.459(5) 1 d D U P B 1
F8_8 F 0.4457(6) 0.3756(7) 0.2370(6) 0.085(4) Uani 0.459(5) 1 d D U P B 1
F9_8 F 0.3599(5) 0.4480(4) 0.2589(3) 0.0548(17) Uani 0.459(5) 1 d D U P B 1
O1_9 O 1.1287(2) 0.35877(18) 0.09137(14) 0.0158(8) Uani 0.459(5) 1 d D U P B 1
C1_9 C 1.0616(4) 0.3759(3) 0.1176(3) 0.0276(14) Uani 0.459(5) 1 d D U P B 1
C2_9 C 1.0536(5) 0.3876(4) 0.1706(3) 0.0354(17) Uani 0.459(5) 1 d D U P B 1
F1_9 F 1.0682(7) 0.4309(4) 0.1758(5) 0.0499(19) Uani 0.459(5) 1 d D U P B 1
F2_9 F 0.9919(4) 0.3948(5) 0.2014(4) 0.0521(18) Uani 0.459(5) 1 d D U P B 1
F3_9 F 1.0968(3) 0.3485(3) 0.18336(16) 0.0459(14) Uani 0.459(5) 1 d D U P B 1
C3_9 C 1.0297(5) 0.3331(4) 0.1142(4) 0.040(2) Uani 0.459(5) 1 d D U P B 1
F4_9 F 1.0475(5) 0.3148(4) 0.0687(4) 0.052(2) Uani 0.459(5) 1 d D U P B 1
F5_9 F 1.0509(5) 0.2933(3) 0.1394(4) 0.056(2) Uani 0.459(5) 1 d D U P B 1
F6_9 F 0.9632(4) 0.3516(3) 0.1323(4) 0.0440(16) Uani 0.459(5) 1 d D U P B 1
C4_9 C 1.0247(5) 0.4278(4) 0.1001(4) 0.046(2) Uani 0.459(5) 1 d D U P B 1
F7_9 F 1.0146(4) 0.4187(6) 0.0599(4) 0.070(3) Uani 0.459(5) 1 d D U P B 1
F8_9 F 0.9618(4) 0.4536(3) 0.1322(4) 0.0401(16) Uani 0.459(5) 1 d D U P B 1
F9_9 F 1.0618(5) 0.4589(3) 0.0893(4) 0.059(2) Uani 0.459(5) 1 d D U P B 1
O1_10 O 1.19991(19) 0.27500(13) 0.01645(15) 0.0400(9) Uani 0.882(3) 1 d D U P B 1
C1_10 C 1.2327(2) 0.22260(15) 0.01489(16) 0.0417(9) Uani 0.882(3) 1 d D U P B 1
C2_10 C 1.2525(2) 0.20751(16) 0.06045(18) 0.0527(11) Uani 0.882(3) 1 d D U P B 1
F1_10 F 1.30942(15) 0.21630(11) 0.05710(13) 0.0589(8) Uani 0.882(3) 1 d D U P B 1
F2_10 F 1.2636(2) 0.15673(14) 0.06679(17) 0.0659(11) Uani 0.882(3) 1 d D U P B 1
F3_10 F 1.2041(2) 0.23667(19) 0.09924(17) 0.0705(12) Uani 0.882(3) 1 d D U P B 1
C3_10 C 1.1841(2) 0.19357(17) 0.01213(19) 0.0499(10) Uani 0.882(3) 1 d D U P B 1
F4_10 F 1.15187(18) 0.21452(12) -0.01844(14) 0.0590(8) Uani 0.882(3) 1 d D U P B 1
F5_10 F 1.13685(17) 0.19849(12) 0.05453(13) 0.0671(9) Uani 0.882(3) 1 d D U P B 1
F6_10 F 1.21528(19) 0.14191(10) -0.00151(14) 0.0660(9) Uani 0.882(3) 1 d D U P B 1
C4_10 C 1.2971(2) 0.20489(18) -0.02949(19) 0.0474(10) Uani 0.882(3) 1 d D U P B 1
F7_10 F 1.28126(17) 0.20362(13) -0.06951(12) 0.0591(8) Uani 0.882(3) 1 d D U P B 1
F8_10 F 1.33780(16) 0.15585(11) -0.02789(13) 0.0625(9) Uani 0.882(3) 1 d D U P B 1
F9_10 F 1.33105(14) 0.23716(11) -0.03384(12) 0.0574(8) Uani 0.882(3) 1 d D U P B 1
O1_11 O 1.16698(18) 0.38176(12) -0.00476(11) 0.0302(7) Uani 0.682(3) 1 d D U P B 1
C1_11 C 1.1708(3) 0.38932(19) -0.05073(17) 0.0373(8) Uani 0.682(3) 1 d D U P B 1
C2_11 C 1.2426(3) 0.3874(3) -0.0812(2) 0.0556(11) Uani 0.682(3) 1 d D U P B 1
F1_11 F 1.2532(3) 0.4319(2) -0.07096(18) 0.0731(13) Uani 0.682(3) 1 d D U P B 1
F2_11 F 1.2534(4) 0.3820(4) -0.12806(18) 0.0785(16) Uani 0.682(3) 1 d D U P B 1
F3_11 F 1.2877(2) 0.3473(2) -0.07135(14) 0.0747(13) Uani 0.682(3) 1 d D U P B 1
C3_11 C 1.1511(4) 0.3483(2) -0.0722(2) 0.0494(11) Uani 0.682(3) 1 d D U P B 1
F4_11 F 1.0998(3) 0.33849(19) -0.04108(15) 0.0651(11) Uani 0.682(3) 1 d D U P B 1
F5_11 F 1.2029(3) 0.30192(16) -0.08591(16) 0.0743(13) Uani 0.682(3) 1 d D U P B 1
F6_11 F 1.1334(4) 0.3641(4) -0.1106(2) 0.0643(17) Uani 0.682(3) 1 d D U P B 1
C4_11 C 1.1204(3) 0.4456(2) -0.0503(2) 0.0527(11) Uani 0.682(3) 1 d D U P B 1
F7_11 F 1.0575(2) 0.4450(2) -0.03596(17) 0.0762(13) Uani 0.682(3) 1 d D U P B 1
F8_11 F 1.1328(3) 0.4619(3) -0.0946(2) 0.0663(14) Uani 0.682(3) 1 d D U P B 1
F9_11 F 1.1223(3) 0.48012(16) -0.02201(17) 0.0708(13) Uani 0.682(3) 1 d D U P B 1
O1_12 O 1.2580(5) 0.3341(5) 0.0539(3) 0.044(2) Uani 0.526(4) 1 d D U P B 1
C1_12 C 1.2972(4) 0.3602(3) 0.0610(3) 0.0329(15) Uani 0.526(4) 1 d D U P B 1
C2_12 C 1.3708(4) 0.3381(3) 0.0263(3) 0.0371(18) Uani 0.526(4) 1 d D U P B 1
F1_12 F 1.4032(2) 0.28971(18) 0.0350(2) 0.0511(12) Uani 0.526(4) 1 d D U P B 1
F2_12 F 1.4059(4) 0.3691(3) 0.0305(3) 0.0481(15) Uani 0.526(4) 1 d D U P B 1
F3_12 F 1.3748(2) 0.3365(2) -0.01880(15) 0.0501(12) Uani 0.526(4) 1 d D U P B 1
C3_12 C 1.2685(4) 0.4204(3) 0.0600(3) 0.0393(15) Uani 0.526(4) 1 d D U P B 1
F4_12 F 1.2015(2) 0.43802(17) 0.0766(2) 0.0531(13) Uani 0.526(4) 1 d D U P B 1
F5_12 F 1.2857(3) 0.43332(17) 0.01483(18) 0.0471(11) Uani 0.526(4) 1 d D U P B 1
F6_12 F 1.2901(5) 0.4476(5) 0.0843(4) 0.0440(18) Uani 0.526(4) 1 d D U P B 1
C4_12 C 1.2936(4) 0.3480(3) 0.1127(3) 0.0464(17) Uani 0.526(4) 1 d D U P B 1
F7_12 F 1.2337(3) 0.3755(2) 0.14334(19) 0.0729(17) Uani 0.526(4) 1 d D U P B 1
F8_12 F 1.3420(8) 0.3586(7) 0.1239(7) 0.066(3) Uani 0.526(4) 1 d D U P B 1
F9_12 F 1.3019(4) 0.2967(2) 0.1173(2) 0.0646(16) Uani 0.526(4) 1 d D U P B 1
O1_13 O 0.9824(4) 0.0372(3) 0.2289(3) 0.0338(13) Uani 0.669(3) 1 d D U P C 1
C1_13 C 0.9590(3) 0.0074(2) 0.26225(18) 0.0354(10) Uani 0.669(3) 1 d D U P C 1
C2_13 C 0.9096(3) 0.0442(3) 0.3080(2) 0.0544(14) Uani 0.669(3) 1 d D U P C 1
F1_13 F 0.8511(2) 0.0695(2) 0.30188(16) 0.0709(13) Uani 0.669(3) 1 d D U P C 1
F2_13 F 0.8970(3) 0.0164(3) 0.34622(15) 0.0754(14) Uani 0.669(3) 1 d D U P C 1
F3_13 F 0.9341(3) 0.07954(19) 0.31774(16) 0.0699(13) Uani 0.669(3) 1 d D U P C 1
C3_13 C 1.0180(3) -0.0330(2) 0.2753(2) 0.0448(12) Uani 0.669(3) 1 d D U P C 1
F4_13 F 1.06993(17) -0.05500(14) 0.23519(14) 0.0547(9) Uani 0.669(3) 1 d D U P C 1
F5_13 F 1.0395(3) -0.0099(3) 0.3026(2) 0.0624(14) Uani 0.669(3) 1 d D U P C 1
F6_13 F 1.0007(2) -0.07231(18) 0.29763(17) 0.0590(11) Uani 0.669(3) 1 d D U P C 1
C4_13 C 0.9229(3) -0.0230(2) 0.2434(2) 0.0469(13) Uani 0.669(3) 1 d D U P C 1
F7_13 F 0.9666(2) -0.06614(15) 0.21436(15) 0.0577(10) Uani 0.669(3) 1 d D U P C 1
F8_13 F 0.8808(2) -0.0400(2) 0.27936(18) 0.0694(14) Uani 0.669(3) 1 d D U P C 1
F9_13 F 0.8864(2) 0.00668(17) 0.21903(15) 0.0563(10) Uani 0.669(3) 1 d D U P C 1
O1_14 O 1.0470(3) -0.0091(3) 0.1335(2) 0.0264(11) Uani 0.477(3) 1 d D U P C 1
C1_14 C 1.0872(4) -0.0442(3) 0.0940(3) 0.0433(11) Uani 0.477(3) 1 d D U P C 1
C2_14 C 1.1231(4) -0.0160(3) 0.0538(3) 0.0511(14) Uani 0.477(3) 1 d D U P C 1
F1_14 F 1.1794(3) -0.0146(3) 0.0635(3) 0.0816(18) Uani 0.477(3) 1 d D U P C 1
F2_14 F 1.1525(4) -0.0421(2) 0.01161(18) 0.0734(18) Uani 0.477(3) 1 d D U P C 1
F3_14 F 1.0910(4) 0.0330(2) 0.0519(2) 0.086(2) Uani 0.477(3) 1 d D U P C 1
C3_14 C 1.0401(4) -0.0629(4) 0.0754(3) 0.0606(14) Uani 0.477(3) 1 d D U P C 1
F4_14 F 0.9900(4) -0.0699(4) 0.1090(3) 0.0780(18) Uani 0.477(3) 1 d D U P C 1
F5_14 F 1.0072(5) -0.0225(3) 0.0540(3) 0.099(2) Uani 0.477(3) 1 d D U P C 1
F6_14 F 1.0721(7) -0.1047(5) 0.0434(4) 0.072(3) Uani 0.477(3) 1 d D U P C 1
C4_14 C 1.1388(5) -0.0916(4) 0.1054(3) 0.0593(16) Uani 0.477(3) 1 d D U P C 1
F7_14 F 1.1039(4) -0.1236(3) 0.1293(3) 0.098(2) Uani 0.477(3) 1 d D U P C 1
F8_14 F 1.1866(7) -0.1225(4) 0.0672(5) 0.073(2) Uani 0.477(3) 1 d D U P C 1
F9_14 F 1.1633(4) -0.0822(3) 0.1345(3) 0.087(2) Uani 0.477(3) 1 d D U P C 1
O1_15 O 1.0065(2) 0.10233(13) 0.15643(14) 0.0302(7) Uani 0.648(3) 1 d D U P C 1
C1_15 C 0.9540(3) 0.1426(2) 0.1526(2) 0.0337(12) Uani 0.648(3) 1 d D U P C 1
C2_15 C 0.8927(3) 0.1567(2) 0.2003(2) 0.0434(12) Uani 0.648(3) 1 d D U P C 1
F1_15 F 0.86149(18) 0.12160(16) 0.20489(15) 0.0565(10) Uani 0.648(3) 1 d D U P C 1
F2_15 F 0.8481(5) 0.2043(2) 0.2026(3) 0.068(2) Uani 0.648(3) 1 d D U P C 1
F3_15 F 0.9127(2) 0.15623(15) 0.23782(13) 0.0550(10) Uani 0.648(3) 1 d D U P C 1
C3_15 C 0.9771(3) 0.1916(2) 0.1412(2) 0.0443(12) Uani 0.648(3) 1 d D U P C 1
F4_15 F 1.03701(19) 0.17835(15) 0.10804(16) 0.0574(10) Uani 0.648(3) 1 d D U P C 1
F5_15 F 0.9808(2) 0.21283(16) 0.17992(17) 0.0619(11) Uani 0.648(3) 1 d D U P C 1
F6_15 F 0.9348(2) 0.22928(16) 0.12551(19) 0.0636(12) Uani 0.648(3) 1 d D U P C 1
C4_15 C 0.9325(3) 0.1282(2) 0.1114(2) 0.0479(12) Uani 0.648(3) 1 d D U P C 1
F7_15 F 0.9758(3) 0.1302(3) 0.0687(2) 0.0620(14) Uani 0.648(3) 1 d D U P C 1
F8_15 F 0.8724(2) 0.1612(2) 0.11280(19) 0.0716(13) Uani 0.648(3) 1 d D U P C 1
F9_15 F 0.9302(2) 0.07968(17) 0.11271(17) 0.0619(11) Uani 0.648(3) 1 d D U P C 1
O1_16 O 0.6056(7) 0.0960(4) 0.4482(6) 0.030(3) Uani 0.469(4) 1 d D U P D 1
C1_16 C 0.6502(4) 0.0479(3) 0.4283(3) 0.0337(14) Uani 0.469(4) 1 d D U P D 1
C2_16 C 0.7096(4) 0.0300(3) 0.4484(3) 0.0389(16) Uani 0.469(4) 1 d D U P D 1
F1_16 F 0.7526(4) 0.0558(4) 0.4275(3) 0.0490(18) Uani 0.469(4) 1 d D U P D 1
F2_16 F 0.7406(3) -0.02256(19) 0.4412(3) 0.0511(15) Uani 0.469(4) 1 d D U P D 1
F3_16 F 0.6874(3) 0.0429(3) 0.4949(2) 0.0425(14) Uani 0.469(4) 1 d D U P D 1
C3_16 C 0.6123(4) 0.0081(3) 0.4371(3) 0.0476(17) Uani 0.469(4) 1 d D U P D 1
F4_16 F 0.5530(3) 0.0276(2) 0.4315(3) 0.0507(14) Uani 0.469(4) 1 d D U P D 1
F5_16 F 0.6020(4) -0.0055(3) 0.4831(3) 0.067(2) Uani 0.469(4) 1 d D U P D 1
F6_16 F 0.6461(5) -0.0368(3) 0.4081(4) 0.058(2) Uani 0.469(4) 1 d D U P D 1
C4_16 C 0.6822(4) 0.0484(3) 0.3732(3) 0.0474(17) Uani 0.469(4) 1 d D U P D 1
F7_16 F 0.6354(3) 0.0503(3) 0.3526(2) 0.0589(16) Uani 0.469(4) 1 d D U P D 1
F8_16 F 0.7364(3) 0.0067(2) 0.3527(2) 0.0579(16) Uani 0.469(4) 1 d D U P D 1
F9_16 F 0.6987(3) 0.0910(2) 0.36225(18) 0.0510(13) Uani 0.469(4) 1 d D U P D 1
O1_17 O 0.6546(5) 0.1673(4) 0.4808(4) 0.0407(11) Uani 0.618(2) 1 d D U P D 1
C1_17 C 0.6888(3) 0.1935(3) 0.4925(2) 0.0480(10) Uani 0.618(2) 1 d D U P D 1
C2_17 C 0.7082(3) 0.1761(3) 0.5371(2) 0.0563(11) Uani 0.618(2) 1 d D U P D 1
F1_17 F 0.6545(3) 0.1964(3) 0.57645(18) 0.0798(15) Uani 0.618(2) 1 d D U P D 1
F2_17 F 0.7586(2) 0.1914(2) 0.5392(2) 0.0680(12) Uani 0.618(2) 1 d D U P D 1
F3_17 F 0.7308(3) 0.12414(19) 0.53623(16) 0.0548(11) Uani 0.618(2) 1 d D U P D 1
C3_17 C 0.7573(4) 0.1817(3) 0.4500(3) 0.0601(14) Uani 0.618(2) 1 d D U P D 1
F4_17 F 0.7463(3) 0.1825(2) 0.40684(18) 0.0785(13) Uani 0.618(2) 1 d D U P D 1
F5_17 F 0.8009(3) 0.1358(2) 0.4494(2) 0.0607(12) Uani 0.618(2) 1 d D U P D 1
F6_17 F 0.7855(3) 0.2184(2) 0.4496(3) 0.0851(15) Uani 0.618(2) 1 d D U P D 1
C4_17 C 0.6498(4) 0.2545(3) 0.4991(3) 0.0575(13) Uani 0.618(2) 1 d D U P D 1
F7_17 F 0.6497(3) 0.27290(19) 0.4571(2) 0.0788(13) Uani 0.618(2) 1 d D U P D 1
F8_17 F 0.6702(3) 0.2833(3) 0.5208(2) 0.0654(15) Uani 0.618(2) 1 d D U P D 1
F9_17 F 0.5835(2) 0.26338(19) 0.5266(2) 0.0603(11) Uani 0.618(2) 1 d D U P D 1
C1_18 C 0.6783(3) 0.7516(2) -0.21609(18) 0.0499(10) Uani 0.810(4) 1 d D U P E 1
C2_18 C 0.6773(3) 0.7934(2) -0.18954(19) 0.0531(10) Uani 0.810(4) 1 d D U P E 1
C3_18 C 0.7356(3) 0.7968(2) -0.18643(18) 0.0513(10) Uani 0.810(4) 1 d D U P E 1
H3_18 H 0.734770 0.825624 -0.167950 0.062 Uiso 0.810(4) 1 calc R U P E 1
C4_18 C 0.7959(3) 0.7574(2) -0.21063(18) 0.0490(10) Uani 0.810(4) 1 d D U P E 1
H4_18 H 0.837048 0.759381 -0.209421 0.059 Uiso 0.810(4) 1 calc R U P E 1
C5_18 C 0.7961(3) 0.7155(2) -0.23640(19) 0.0511(10) Uani 0.810(4) 1 d D U P E 1
H5_18 H 0.837600 0.688175 -0.252377 0.061 Uiso 0.810(4) 1 calc R U P E 1
C6_18 C 0.7374(3) 0.71228(19) -0.23952(19) 0.0488(10) Uani 0.810(4) 1 d D U P E 1
H6_18 H 0.738035 0.683255 -0.257621 0.059 Uiso 0.810(4) 1 calc R U P E 1
F1_18 F 0.6194(2) 0.75033(19) -0.2179(2) 0.0826(13) Uani 0.810(4) 1 d D U P E 1
F2_18 F 0.6176(2) 0.83061(18) -0.16594(18) 0.0953(15) Uani 0.810(4) 1 d D U P E 1
O1_20 O 1.11606(17) 0.03505(15) 0.17735(14) 0.0308(8) Uani 0.603(3) 1 d D U P C 1
C1_20 C 1.1561(3) 0.0577(3) 0.1878(3) 0.0390(14) Uani 0.603(3) 1 d D U P C 1
C2_20 C 1.1753(4) 0.0965(3) 0.1496(3) 0.0697(18) Uani 0.603(3) 1 d D U P C 1
F1_20 F 1.1228(3) 0.14430(19) 0.1654(3) 0.117(3) Uani 0.603(3) 1 d D U P C 1
F2_20 F 1.2346(3) 0.1002(3) 0.1478(2) 0.0828(17) Uani 0.603(3) 1 d D U P C 1
F3_20 F 1.1792(5) 0.0805(3) 0.1078(3) 0.071(2) Uani 0.603(3) 1 d D U P C 1
C3_20 C 1.2221(4) 0.0128(3) 0.1851(3) 0.0733(19) Uani 0.603(3) 1 d D U P C 1
F4_20 F 1.2105(3) -0.02912(19) 0.2047(2) 0.0762(15) Uani 0.603(3) 1 d D U P C 1
F5_20 F 1.2599(2) -0.0006(3) 0.1372(2) 0.0893(19) Uani 0.603(3) 1 d D U P C 1
F6_20 F 1.2572(3) 0.0283(2) 0.2081(2) 0.0804(17) Uani 0.603(3) 1 d D U P C 1
C4_20 C 1.1215(3) 0.0911(3) 0.2358(3) 0.0658(18) Uani 0.603(3) 1 d D U P C 1
F7_20 F 1.1216(5) 0.0569(4) 0.2713(3) 0.081(2) Uani 0.603(3) 1 d D U P C 1
F8_20 F 1.1531(2) 0.1217(2) 0.24498(19) 0.0620(13) Uani 0.603(3) 1 d D U P C 1
F9_20 F 1.0587(2) 0.1165(2) 0.2459(2) 0.0802(17) Uani 0.603(3) 1 d D U P C 1
O1_23 O 1.2199(4) 0.3611(3) -0.0200(3) 0.0419(15) Uani 0.318(3) 1 d D U P B 2
C1_23 C 1.2053(5) 0.3799(4) -0.0593(3) 0.0454(14) Uani 0.318(3) 1 d D U P B 2
C2_23 C 1.1783(6) 0.4410(4) -0.0533(4) 0.0604(18) Uani 0.318(3) 1 d D U P B 2
F1_23 F 1.2277(6) 0.4596(4) -0.0598(5) 0.074(3) Uani 0.318(3) 1 d D U P B 2
F2_23 F 1.1516(8) 0.4600(6) -0.0866(5) 0.080(3) Uani 0.318(3) 1 d D U P B 2
F3_23 F 1.1375(6) 0.4608(4) -0.0098(3) 0.070(2) Uani 0.318(3) 1 d D U P B 2
C3_23 C 1.1509(6) 0.3607(5) -0.0667(5) 0.0552(19) Uani 0.318(3) 1 d D U P B 2
F4_23 F 1.1608(7) 0.3100(4) -0.0592(4) 0.073(2) Uani 0.318(3) 1 d D U P B 2
F5_23 F 1.0900(5) 0.3887(4) -0.0367(3) 0.074(2) Uani 0.318(3) 1 d D U P B 2
F6_23 F 1.1523(10) 0.3620(10) -0.1120(5) 0.070(3) Uani 0.318(3) 1 d D U P B 2
C4_23 C 1.2720(5) 0.3588(5) -0.1024(4) 0.0562(19) Uani 0.318(3) 1 d D U P B 2
F7_23 F 1.2895(6) 0.3073(4) -0.1128(4) 0.083(3) Uani 0.318(3) 1 d D U P B 2
F8_23 F 1.2675(9) 0.3818(8) -0.1413(4) 0.083(3) Uani 0.318(3) 1 d D U P B 2
F9_23 F 1.3229(4) 0.3665(4) -0.0943(3) 0.070(2) Uani 0.318(3) 1 d D U P B 2
O1_24 O 0.9761(4) 0.0973(3) 0.1632(3) 0.0346(15) Uani 0.352(3) 1 d D U P C 2
C1_24 C 0.9616(5) 0.1435(4) 0.1427(4) 0.038(2) Uani 0.352(3) 1 d D U P C 2
C2_24 C 0.8845(4) 0.1644(3) 0.1526(4) 0.048(2) Uani 0.352(3) 1 d D U P C 2
F1_24 F 0.8506(7) 0.1858(5) 0.1976(4) 0.061(3) Uani 0.352(3) 1 d D U P C 2
F2_24 F 0.8667(3) 0.2009(3) 0.1241(3) 0.0558(18) Uani 0.352(3) 1 d D U P C 2
F3_24 F 0.8649(4) 0.1249(3) 0.1450(3) 0.066(2) Uani 0.352(3) 1 d D U P C 2
C3_24 C 1.0005(5) 0.1338(4) 0.0877(3) 0.049(2) Uani 0.352(3) 1 d D U P C 2
F4_24 F 1.0649(3) 0.1040(3) 0.0783(3) 0.061(2) Uani 0.352(3) 1 d D U P C 2
F5_24 F 0.9727(7) 0.1078(5) 0.0674(5) 0.076(3) Uani 0.352(3) 1 d D U P C 2
F6_24 F 0.9999(4) 0.1787(3) 0.0673(3) 0.068(2) Uani 0.352(3) 1 d D U P C 2
C4_24 C 0.9808(5) 0.1858(4) 0.1638(4) 0.044(2) Uani 0.352(3) 1 d D U P C 2
F7_24 F 1.0457(3) 0.1781(3) 0.1464(3) 0.0529(17) Uani 0.352(3) 1 d D U P C 2
F8_24 F 0.9486(4) 0.2350(2) 0.1550(4) 0.061(2) Uani 0.352(3) 1 d D U P C 2
F9_24 F 0.9653(4) 0.1856(3) 0.2107(3) 0.0598(18) Uani 0.352(3) 1 d D U P C 2
O1_25 O 1.0905(3) 0.0733(3) 0.1889(3) 0.0438(15) Uani 0.397(3) 1 d D U P C 2
C1_25 C 1.1511(5) 0.0650(4) 0.1940(4) 0.043(2) Uani 0.397(3) 1 d D U P C 2
C2_25 C 1.1510(5) 0.1196(4) 0.2105(4) 0.065(2) Uani 0.397(3) 1 d D U P C 2
F1_25 F 1.1599(5) 0.1496(3) 0.1748(3) 0.078(2) Uani 0.397(3) 1 d D U P C 2
F2_25 F 1.2008(6) 0.1141(4) 0.2280(4) 0.089(3) Uani 0.397(3) 1 d D U P C 2
F3_25 F 1.0945(5) 0.1467(3) 0.2442(3) 0.086(2) Uani 0.397(3) 1 d D U P C 2
C3_25 C 1.1667(5) 0.0237(4) 0.2288(4) 0.065(2) Uani 0.397(3) 1 d D U P C 2
F4_25 F 1.1450(5) -0.0153(3) 0.2230(4) 0.090(3) Uani 0.397(3) 1 d D U P C 2
F5_25 F 1.1348(8) 0.0371(6) 0.2735(4) 0.103(4) Uani 0.397(3) 1 d D U P C 2
F6_25 F 1.2252(5) 0.0086(4) 0.2309(4) 0.092(3) Uani 0.397(3) 1 d D U P C 2
C4_25 C 1.2086(4) 0.0478(4) 0.1448(4) 0.064(2) Uani 0.397(3) 1 d D U P C 2
F7_25 F 1.2227(5) -0.0059(3) 0.1359(4) 0.107(3) Uani 0.397(3) 1 d D U P C 2
F8_25 F 1.2640(4) 0.0527(5) 0.1448(4) 0.103(3) Uani 0.397(3) 1 d D U P C 2
F9_25 F 1.1920(7) 0.0705(6) 0.1098(3) 0.081(4) Uani 0.397(3) 1 d D U P C 2
O1_26 O 0.1972(6) 0.4552(5) 0.4058(3) 0.055(3) Uani 0.473(5) 1 d D U P B 2
C1_26 C 0.1736(5) 0.4553(4) 0.4537(4) 0.043(2) Uani 0.473(5) 1 d D U P B 2
C2_26 C 0.0965(4) 0.4731(4) 0.4778(3) 0.065(2) Uani 0.473(5) 1 d D U P B 2
F1_26 F 0.0738(6) 0.4368(5) 0.4652(7) 0.077(3) Uani 0.473(5) 1 d D U P B 2
F2_26 F 0.0774(4) 0.4771(4) 0.5255(2) 0.081(2) Uani 0.473(5) 1 d D U P B 2
F3_26 F 0.0613(5) 0.5189(5) 0.4662(4) 0.068(3) Uani 0.473(5) 1 d D U P B 2
C3_26 C 0.2008(4) 0.4895(3) 0.4784(2) 0.0446(16) Uani 0.473(5) 1 d D U P B 2
F4_26 F 0.2619(5) 0.4851(6) 0.4508(5) 0.046(2) Uani 0.473(5) 1 d D U P B 2
F5_26 F 0.1633(5) 0.5402(3) 0.4837(3) 0.066(2) Uani 0.473(5) 1 d D U P B 2
F6_26 F 0.2026(11) 0.4732(7) 0.5210(4) 0.051(2) Uani 0.473(5) 1 d D U P B 2
C4_26 C 0.2070(5) 0.3959(3) 0.4598(3) 0.063(2) Uani 0.473(5) 1 d D U P B 2
F7_26 F 0.2723(5) 0.3843(5) 0.4527(6) 0.085(3) Uani 0.473(5) 1 d D U P B 2
F8_26 F 0.1806(5) 0.3840(3) 0.5030(3) 0.083(2) Uani 0.473(5) 1 d D U P B 2
F9_26 F 0.2016(6) 0.3671(4) 0.4255(4) 0.096(3) Uani 0.473(5) 1 d D U P B 2
O1_29 O 1.2681(5) 0.3337(5) 0.0400(3) 0.0257(15) Uani 0.474(4) 1 d D U P B 2
C1_29 C 1.3005(5) 0.3528(4) 0.0640(3) 0.0385(19) Uani 0.474(4) 1 d D U P B 2
C2_29 C 1.3707(5) 0.3418(4) 0.0239(4) 0.050(3) Uani 0.474(4) 1 d D U P B 2
F1_29 F 1.3640(4) 0.3733(3) -0.0093(2) 0.0763(19) Uani 0.474(4) 1 d D U P B 2
F2_29 F 1.4168(5) 0.3487(4) 0.0399(4) 0.069(2) Uani 0.474(4) 1 d D U P B 2
F3_29 F 1.3945(3) 0.2925(3) 0.0037(2) 0.0637(17) Uani 0.474(4) 1 d D U P B 2
C3_29 C 1.3129(4) 0.3265(4) 0.1084(3) 0.049(2) Uani 0.474(4) 1 d D U P B 2
F4_29 F 1.2558(3) 0.3233(3) 0.1378(3) 0.079(2) Uani 0.474(4) 1 d D U P B 2
F5_29 F 1.3582(3) 0.2776(2) 0.0970(2) 0.0614(15) Uani 0.474(4) 1 d D U P B 2
F6_29 F 1.3360(9) 0.3542(7) 0.1317(7) 0.063(3) Uani 0.474(4) 1 d D U P B 2
C4_29 C 1.2659(5) 0.4132(4) 0.0785(4) 0.052(2) Uani 0.474(4) 1 d D U P B 2
F7_29 F 1.2157(3) 0.4244(2) 0.1186(3) 0.0723(19) Uani 0.474(4) 1 d D U P B 2
F8_29 F 1.3078(6) 0.4375(6) 0.0815(6) 0.067(4) Uani 0.474(4) 1 d D U P B 2
F9_29 F 1.2405(5) 0.4346(2) 0.0442(3) 0.078(2) Uani 0.474(4) 1 d D U P B 2
O1_30 O 1.0807(5) -0.0027(3) 0.1331(3) 0.0407(15) Uani 0.327(3) 1 d D U P C 2
C1_30 C 1.0875(5) -0.0460(4) 0.1067(4) 0.0481(13) Uani 0.327(3) 1 d D U P C 2
C2_30 C 1.1424(6) -0.0939(4) 0.1145(4) 0.0560(17) Uani 0.327(3) 1 d D U P C 2
F1_30 F 1.2029(4) -0.0942(4) 0.0971(4) 0.075(2) Uani 0.327(3) 1 d D U P C 2
F2_30 F 1.1380(6) -0.1405(3) 0.1021(4) 0.080(2) Uani 0.327(3) 1 d D U P C 2
F3_30 F 1.1303(4) -0.0990(3) 0.1589(3) 0.0524(15) Uani 0.327(3) 1 d D U P C 2
C3_30 C 1.0194(5) -0.0560(4) 0.1222(4) 0.0595(16) Uani 0.327(3) 1 d D U P C 2
F4_30 F 0.9690(4) -0.0105(4) 0.1288(4) 0.083(2) Uani 0.327(3) 1 d D U P C 2
F5_30 F 1.0067(5) -0.0784(4) 0.1623(3) 0.077(2) Uani 0.327(3) 1 d D U P C 2
F6_30 F 1.0197(7) -0.0908(5) 0.0919(5) 0.092(3) Uani 0.327(3) 1 d D U P C 2
C4_30 C 1.1094(6) -0.0363(5) 0.0533(4) 0.0683(18) Uani 0.327(3) 1 d D U P C 2
F7_30 F 1.0609(6) 0.0000(5) 0.0418(3) 0.077(3) Uani 0.327(3) 1 d D U P C 2
F8_30 F 1.1317(7) -0.0829(4) 0.0270(4) 0.096(3) Uani 0.327(3) 1 d D U P C 2
F9_30 F 1.1602(6) -0.0193(5) 0.0419(4) 0.083(2) Uani 0.327(3) 1 d D U P C 2
O1_31 O 0.9925(9) 0.0227(6) 0.2271(5) 0.042(3) Uani 0.331(3) 1 d D U P C 2
C1_31 C 0.9425(5) 0.0303(4) 0.2695(3) 0.042(2) Uani 0.331(3) 1 d D U P C 2
C2_31 C 0.9684(6) -0.0127(4) 0.3006(4) 0.065(3) Uani 0.331(3) 1 d D U P C 2
F1_31 F 1.0117(7) 0.0003(8) 0.3162(6) 0.099(5) Uani 0.331(3) 1 d D U P C 2
F2_31 F 0.9195(6) -0.0184(5) 0.3380(3) 0.085(3) Uani 0.331(3) 1 d D U P C 2
F3_31 F 1.0022(7) -0.0593(4) 0.2766(4) 0.095(4) Uani 0.331(3) 1 d D U P C 2
C3_31 C 0.8794(5) 0.0252(5) 0.2625(4) 0.062(2) Uani 0.331(3) 1 d D U P C 2
F4_31 F 0.8656(5) 0.0520(7) 0.2284(4) 0.109(4) Uani 0.331(3) 1 d D U P C 2
F5_31 F 0.8896(7) -0.0262(5) 0.2533(5) 0.099(4) Uani 0.331(3) 1 d D U P C 2
F6_31 F 0.8243(4) 0.0400(5) 0.3008(3) 0.088(3) Uani 0.331(3) 1 d D U P C 2
C4_31 C 0.9238(6) 0.0851(4) 0.2962(4) 0.066(3) Uani 0.331(3) 1 d D U P C 2
F7_31 F 0.8861(6) 0.1226(4) 0.2776(4) 0.099(4) Uani 0.331(3) 1 d D U P C 2
F8_31 F 0.8885(6) 0.0886(4) 0.3423(3) 0.084(3) Uani 0.331(3) 1 d D U P C 2
F9_31 F 0.9774(5) 0.0987(4) 0.2898(4) 0.094(3) Uani 0.331(3) 1 d D U P C 2
O1_33 O 0.6105(11) 0.0947(6) 0.4547(8) 0.037(4) Uani 0.332(4) 1 d D U P D 2
C1_33 C 0.6374(5) 0.0461(5) 0.4310(4) 0.046(2) Uani 0.332(4) 1 d D U P D 2
C2_33 C 0.7146(5) 0.0259(4) 0.4190(4) 0.067(3) Uani 0.332(4) 1 d D U P D 2
F1_33 F 0.7245(7) 0.0046(6) 0.4602(5) 0.103(4) Uani 0.332(4) 1 d D U P D 2
F2_33 F 0.7484(5) -0.0123(3) 0.3854(4) 0.083(3) Uani 0.332(4) 1 d D U P D 2
F3_33 F 0.7385(5) 0.0657(4) 0.4068(5) 0.080(3) Uani 0.332(4) 1 d D U P D 2
C3_33 C 0.6242(6) 0.0497(5) 0.3827(4) 0.069(3) Uani 0.332(4) 1 d D U P D 2
F4_33 F 0.5623(5) 0.0816(4) 0.3882(4) 0.079(3) Uani 0.332(4) 1 d D U P D 2
F5_33 F 0.6724(7) 0.0656(5) 0.3512(4) 0.106(4) Uani 0.332(4) 1 d D U P D 2
F6_33 F 0.6296(7) 0.0030(4) 0.3646(4) 0.097(3) Uani 0.332(4) 1 d D U P D 2
C4_33 C 0.6066(6) 0.0070(5) 0.4611(5) 0.062(3) Uani 0.332(4) 1 d D U P D 2
F7_33 F 0.5480(6) 0.0145(5) 0.4543(6) 0.081(3) Uani 0.332(4) 1 d D U P D 2
F8_33 F 0.6464(5) -0.0427(3) 0.4430(4) 0.079(3) Uani 0.332(4) 1 d D U P D 2
F9_33 F 0.5959(7) 0.0174(5) 0.5079(4) 0.075(3) Uani 0.332(4) 1 d D U P D 2
O1_34 O 0.3690(6) 0.7598(4) 0.1726(3) 0.0441(16) Uani 0.325(4) 1 d D U P A 2
C1_34 C 0.3754(6) 0.7298(5) 0.1361(4) 0.0457(13) Uani 0.325(4) 1 d D U P A 2
C2_34 C 0.3645(7) 0.6785(5) 0.1573(4) 0.0522(15) Uani 0.325(4) 1 d D U P A 2
F1_34 F 0.3216(7) 0.6664(5) 0.1393(5) 0.071(3) Uani 0.325(4) 1 d D U P A 2
F2_34 F 0.4221(5) 0.6405(4) 0.1366(4) 0.0555(19) Uani 0.325(4) 1 d D U P A 2
F3_34 F 0.3478(6) 0.6804(5) 0.2039(3) 0.0532(19) Uani 0.325(4) 1 d D U P A 2
C3_34 C 0.4431(6) 0.7238(5) 0.0952(4) 0.0524(17) Uani 0.325(4) 1 d D U P A 2
F4_34 F 0.4432(7) 0.7663(6) 0.0713(6) 0.070(3) Uani 0.325(4) 1 d D U P A 2
F5_34 F 0.4926(5) 0.7181(5) 0.1125(4) 0.078(2) Uani 0.325(4) 1 d D U P A 2
F6_34 F 0.4636(6) 0.6855(4) 0.0620(3) 0.079(2) Uani 0.325(4) 1 d D U P A 2
C4_34 C 0.3190(6) 0.7487(4) 0.1147(4) 0.0612(16) Uani 0.325(4) 1 d D U P A 2
F7_34 F 0.3083(6) 0.7998(4) 0.1081(4) 0.082(2) Uani 0.325(4) 1 d D U P A 2
F8_34 F 0.3345(5) 0.7226(4) 0.0727(3) 0.068(2) Uani 0.325(4) 1 d D U P A 2
F9_34 F 0.2579(6) 0.7496(5) 0.1403(6) 0.101(3) Uani 0.325(4) 1 d D U P A 2
O1_35 O 0.4352(16) 0.8195(8) 0.1991(9) 0.043(4) Uani 0.187(3) 1 d D U P A 2
C1_35 C 0.4372(7) 0.8690(6) 0.1914(5) 0.049(3) Uani 0.187(3) 1 d D U P A 2
C2_35 C 0.4090(8) 0.8891(7) 0.1506(6) 0.054(3) Uani 0.187(3) 1 d D U P A 2
F1_35 F 0.4522(12) 0.8656(13) 0.1082(7) 0.077(6) Uani 0.187(3) 1 d D U P A 2
F2_35 F 0.3943(17) 0.9409(8) 0.1484(13) 0.068(6) Uani 0.187(3) 1 d D U P A 2
F3_35 F 0.3541(9) 0.8773(8) 0.1563(7) 0.062(4) Uani 0.187(3) 1 d D U P A 2
C3_35 C 0.3956(8) 0.9068(6) 0.2376(5) 0.065(3) Uani 0.187(3) 1 d D U P A 2
F4_35 F 0.4046(11) 0.8842(7) 0.2759(6) 0.079(5) Uani 0.187(3) 1 d D U P A 2
F5_35 F 0.3304(7) 0.9220(5) 0.2443(7) 0.079(4) Uani 0.187(3) 1 d D U P A 2
F6_35 F 0.4116(11) 0.9505(6) 0.2368(8) 0.102(5) Uani 0.187(3) 1 d D U P A 2
C4_35 C 0.5115(7) 0.8662(6) 0.1770(6) 0.059(3) Uani 0.187(3) 1 d D U P A 2
F7_35 F 0.5317(11) 0.8605(8) 0.2153(7) 0.072(4) Uani 0.187(3) 1 d D U P A 2
F8_35 F 0.5203(9) 0.9099(7) 0.1582(7) 0.069(4) Uani 0.187(3) 1 d D U P A 2
F9_35 F 0.5519(7) 0.8257(6) 0.1446(6) 0.077(4) Uani 0.187(3) 1 d D U P A 2
O1_27 O 0.6190(5) 0.1779(4) 0.3976(3) 0.0620(18) Uani 0.382(2) 1 d D U P D 2
C1_27 C 0.6225(4) 0.2105(3) 0.3637(3) 0.0529(11) Uani 0.382(2) 1 d D U P D 2
C2_27 C 0.6929(5) 0.1896(4) 0.3257(4) 0.0575(15) Uani 0.382(2) 1 d D U P D 2
F1_27 F 0.7079(5) 0.1447(4) 0.3002(3) 0.080(2) Uani 0.382(2) 1 d D U P D 2
F2_27 F 0.7069(4) 0.2232(4) 0.2947(4) 0.105(3) Uani 0.382(2) 1 d D U P D 2
F3_27 F 0.7425(5) 0.1824(4) 0.3424(4) 0.088(2) Uani 0.382(2) 1 d D U P D 2
C3_27 C 0.6071(6) 0.2661(4) 0.3884(4) 0.0664(15) Uani 0.382(2) 1 d D U P D 2
F4_27 F 0.5541(5) 0.2801(3) 0.4276(4) 0.091(2) Uani 0.382(2) 1 d D U P D 2
F5_27 F 0.6575(5) 0.2644(4) 0.4039(4) 0.089(2) Uani 0.382(2) 1 d D U P D 2
F6_27 F 0.5974(6) 0.3059(3) 0.3639(4) 0.079(2) Uani 0.382(2) 1 d D U P D 2
C4_27 C 0.5708(5) 0.2166(4) 0.3380(4) 0.0618(13) Uani 0.382(2) 1 d D U P D 2
F7_27 F 0.5077(4) 0.2448(4) 0.3657(3) 0.090(2) Uani 0.382(2) 1 d D U P D 2
F8_27 F 0.5822(6) 0.2450(4) 0.3012(3) 0.081(2) Uani 0.382(2) 1 d D U P D 2
F9_27 F 0.5707(8) 0.1715(4) 0.3231(5) 0.079(2) Uani 0.382(2) 1 d D U P D 2
O1_36 O 0.4358(5) 0.7237(5) 0.2382(3) 0.0357(19) Uani 0.394(5) 1 d D U P A 2
C1_36 C 0.4862(6) 0.6996(4) 0.2552(4) 0.0358(14) Uani 0.394(5) 1 d D U P A 2
C2_36 C 0.4937(5) 0.7352(4) 0.2918(4) 0.0493(17) Uani 0.394(5) 1 d D U P A 2
F1_36 F 0.5247(4) 0.7684(3) 0.2700(3) 0.0672(18) Uani 0.394(5) 1 d D U P A 2
F2_36 F 0.5260(5) 0.7080(5) 0.3192(4) 0.065(2) Uani 0.394(5) 1 d D U P A 2
F3_36 F 0.4327(4) 0.7653(3) 0.3201(3) 0.075(2) Uani 0.394(5) 1 d D U P A 2
C3_36 C 0.4738(6) 0.6505(5) 0.2788(4) 0.0536(19) Uani 0.394(5) 1 d D U P A 2
F4_36 F 0.4532(6) 0.6242(4) 0.2530(4) 0.078(2) Uani 0.394(5) 1 d D U P A 2
F5_36 F 0.4250(5) 0.6651(4) 0.3199(4) 0.077(3) Uani 0.394(5) 1 d D U P A 2
F6_36 F 0.5295(9) 0.6162(9) 0.2840(8) 0.064(4) Uani 0.394(5) 1 d D U P A 2
C4_36 C 0.5533(5) 0.6812(4) 0.2124(4) 0.0421(17) Uani 0.394(5) 1 d D U P A 2
F7_36 F 0.5571(4) 0.6426(3) 0.1840(2) 0.0661(19) Uani 0.394(5) 1 d D U P A 2
F8_36 F 0.6078(4) 0.6648(4) 0.2253(4) 0.061(2) Uani 0.394(5) 1 d D U P A 2
F9_36 F 0.5588(4) 0.7199(3) 0.1844(3) 0.0559(18) Uani 0.394(5) 1 d D U P A 2
O1_37 O 0.3168(6) 0.8141(5) 0.2628(4) 0.034(2) Uani 0.243(3) 1 d D U P A 2
C1_37 C 0.2534(7) 0.8211(5) 0.2917(5) 0.0432(16) Uani 0.243(3) 1 d D U P A 2
C2_37 C 0.2270(7) 0.8726(5) 0.3254(4) 0.064(2) Uani 0.243(3) 1 d D U P A 2
F1_37 F 0.2075(8) 0.9138(4) 0.3020(5) 0.087(3) Uani 0.243(3) 1 d D U P A 2
F2_37 F 0.1743(7) 0.8713(6) 0.3633(4) 0.095(4) Uani 0.243(3) 1 d D U P A 2
F3_37 F 0.2734(7) 0.8748(6) 0.3432(6) 0.084(3) Uani 0.243(3) 1 d D U P A 2
C3_37 C 0.2546(8) 0.7732(6) 0.3217(5) 0.066(2) Uani 0.243(3) 1 d D U P A 2
F4_37 F 0.2899(7) 0.7285(4) 0.2930(5) 0.072(3) Uani 0.243(3) 1 d D U P A 2
F5_37 F 0.2755(9) 0.7787(7) 0.3574(5) 0.087(3) Uani 0.243(3) 1 d D U P A 2
F6_37 F 0.1921(7) 0.7704(6) 0.3396(6) 0.091(3) Uani 0.243(3) 1 d D U P A 2
C4_37 C 0.2059(6) 0.8264(5) 0.2624(5) 0.059(2) Uani 0.243(3) 1 d D U P A 2
F7_37 F 0.2150(6) 0.7786(5) 0.2430(5) 0.079(3) Uani 0.243(3) 1 d D U P A 2
F8_37 F 0.1414(5) 0.8502(6) 0.2896(6) 0.083(3) Uani 0.243(3) 1 d D U P A 2
F9_37 F 0.2228(7) 0.8552(6) 0.2262(5) 0.078(3) Uani 0.243(3) 1 d D U P A 2
O1_41 O 0.5896(8) 0.1941(7) 0.4045(5) 0.0397(19) Uani 0.232(3) 1 d D U P F 3
C1_41 C 0.6139(6) 0.2001(4) 0.3574(4) 0.0535(13) Uani 0.232(3) 1 d D U P F 3
C2_41 C 0.6875(6) 0.1648(5) 0.3322(5) 0.0660(18) Uani 0.232(3) 1 d D U P F 3
F1_41 F 0.6925(7) 0.1141(4) 0.3288(5) 0.074(3) Uani 0.232(3) 1 d D U P F 3
F2_41 F 0.7127(6) 0.1768(6) 0.2882(4) 0.071(3) Uani 0.232(3) 1 d D U P F 3
F3_41 F 0.7242(5) 0.1680(5) 0.3585(4) 0.054(2) Uani 0.232(3) 1 d D U P F 3
C3_41 C 0.6021(7) 0.2587(5) 0.3491(5) 0.0573(16) Uani 0.232(3) 1 d D U P F 3
F4_41 F 0.5444(6) 0.2890(4) 0.3819(5) 0.072(2) Uani 0.232(3) 1 d D U P F 3
F5_41 F 0.6492(7) 0.2762(6) 0.3537(6) 0.068(2) Uani 0.232(3) 1 d D U P F 3
F6_41 F 0.6010(9) 0.2649(8) 0.3044(5) 0.067(3) Uani 0.232(3) 1 d D U P F 3
C4_41 C 0.5708(7) 0.1798(6) 0.3356(5) 0.0536(16) Uani 0.232(3) 1 d D U P F 3
F7_41 F 0.5096(6) 0.2112(5) 0.3531(5) 0.059(2) Uani 0.232(3) 1 d D U P F 3
F8_41 F 0.5931(6) 0.1736(5) 0.2888(3) 0.062(2) Uani 0.232(3) 1 d D U P F 3
F9_41 F 0.5681(7) 0.1340(4) 0.3511(4) 0.064(2) Uani 0.232(3) 1 d D U P F 3
O1_42 O 0.2100(12) 0.4620(9) 0.3129(9) 0.0625(16) Uani 0.161(3) 1 d D U P B 2
C1_42 C 0.1643(8) 0.4553(6) 0.2958(5) 0.0653(11) Uani 0.161(3) 1 d D U P B 2
C2_42 C 0.1890(9) 0.3939(6) 0.2861(6) 0.0723(16) Uani 0.161(3) 1 d D U P B 2
F1_42 F 0.2458(9) 0.3736(8) 0.2505(6) 0.086(3) Uani 0.161(3) 1 d D U P B 2
F2_42 F 0.1408(10) 0.3778(8) 0.2825(7) 0.079(2) Uani 0.161(3) 1 d D U P B 2
F3_42 F 0.2031(11) 0.3765(7) 0.3246(6) 0.069(2) Uani 0.161(3) 1 d D U P B 2
C3_42 C 0.0929(8) 0.4742(7) 0.3336(6) 0.0683(14) Uani 0.161(3) 1 d D U P B 2
F4_42 F 0.0722(12) 0.5212(7) 0.3578(7) 0.083(2) Uani 0.161(3) 1 d D U P B 2
F5_42 F 0.0897(13) 0.4396(9) 0.3672(8) 0.070(3) Uani 0.161(3) 1 d D U P B 2
F6_42 F 0.0482(10) 0.4749(9) 0.3123(7) 0.084(2) Uani 0.161(3) 1 d D U P B 2
C4_42 C 0.1715(9) 0.4780(7) 0.2471(6) 0.0708(15) Uani 0.161(3) 1 d D U P B 2
F7_42 F 0.1311(10) 0.5287(6) 0.2561(7) 0.083(2) Uani 0.161(3) 1 d D U P B 2
F8_42 F 0.1445(12) 0.4543(8) 0.2240(7) 0.077(2) Uani 0.161(3) 1 d D U P B 2
F9_42 F 0.2337(9) 0.4745(9) 0.2198(7) 0.072(2) Uani 0.161(3) 1 d D U P B 2
O1_43 O 0.3053(3) 0.4146(3) 0.3426(3) 0.0628(11) Uani 0.541(5) 1 d D U P B 2
C1_43 C 0.3698(5) 0.3900(4) 0.3147(3) 0.0680(14) Uani 0.541(5) 1 d D U P B 2
C2_43 C 0.4122(4) 0.4116(4) 0.3358(4) 0.0766(18) Uani 0.541(5) 1 d D U P B 2
F1_43 F 0.4181(3) 0.4565(3) 0.3180(4) 0.085(2) Uani 0.541(5) 1 d D U P B 2
F2_43 F 0.4742(5) 0.3770(4) 0.3260(4) 0.083(2) Uani 0.541(5) 1 d D U P B 2
F3_43 F 0.3836(4) 0.4245(4) 0.3826(3) 0.107(3) Uani 0.541(5) 1 d D U P B 2
C3_43 C 0.3793(5) 0.3304(4) 0.3248(3) 0.0740(18) Uani 0.541(5) 1 d D U P B 2
F4_43 F 0.3297(4) 0.3166(3) 0.3194(2) 0.0867(19) Uani 0.541(5) 1 d D U P B 2
F5_43 F 0.3556(4) 0.3380(3) 0.3735(2) 0.0769(19) Uani 0.541(5) 1 d D U P B 2
F6_43 F 0.4386(4) 0.2977(3) 0.2972(3) 0.086(3) Uani 0.541(5) 1 d D U P B 2
C4_43 C 0.3915(6) 0.3944(4) 0.2606(4) 0.0671(17) Uani 0.541(5) 1 d D U P B 2
F7_43 F 0.3721(4) 0.3623(3) 0.2380(3) 0.0765(18) Uani 0.541(5) 1 d D U P B 2
F8_43 F 0.4597(4) 0.3773(6) 0.2404(6) 0.071(2) Uani 0.541(5) 1 d D U P B 2
F9_43 F 0.3738(6) 0.4423(4) 0.2454(4) 0.105(3) Uani 0.541(5) 1 d D U P B 2
O1_44 O 1.1209(3) 0.3755(3) 0.0722(3) 0.078(2) Uani 0.541(5) 1 d D U P B 2
C1_44 C 1.0617(4) 0.3856(4) 0.1082(3) 0.057(2) Uani 0.541(5) 1 d D U P B 2
C2_44 C 1.0129(5) 0.4361(4) 0.0982(4) 0.056(2) Uani 0.541(5) 1 d D U P B 2
F1_44 F 0.9928(5) 0.4270(4) 0.0630(4) 0.074(2) Uani 0.541(5) 1 d D U P B 2
F2_44 F 0.9620(6) 0.4609(5) 0.1367(4) 0.100(4) Uani 0.541(5) 1 d D U P B 2
F3_44 F 1.0433(5) 0.4714(4) 0.0872(4) 0.080(3) Uani 0.541(5) 1 d D U P B 2
C3_44 C 1.0672(5) 0.3921(5) 0.1578(4) 0.062(3) Uani 0.541(5) 1 d D U P B 2
F4_44 F 1.1203(5) 0.3547(4) 0.1609(4) 0.120(3) Uani 0.541(5) 1 d D U P B 2
F5_44 F 1.0762(8) 0.4381(5) 0.1639(5) 0.089(4) Uani 0.541(5) 1 d D U P B 2
F6_44 F 1.0104(5) 0.3933(6) 0.1919(4) 0.090(3) Uani 0.541(5) 1 d D U P B 2
C4_44 C 1.0314(6) 0.3412(5) 0.1070(5) 0.067(3) Uani 0.541(5) 1 d D U P B 2
F7_44 F 1.0614(7) 0.2984(5) 0.1258(5) 0.106(4) Uani 0.541(5) 1 d D U P B 2
F8_44 F 0.9661(6) 0.3579(6) 0.1301(6) 0.128(5) Uani 0.541(5) 1 d D U P B 2
F9_44 F 1.0419(7) 0.3247(6) 0.0623(5) 0.106(5) Uani 0.541(5) 1 d D U P B 2
O1_46 O 0.2274(5) 0.5418(3) 0.3701(3) 0.0352(17) Uani 0.349(8) 1 d D U P B 2
C1_46 C 0.2492(5) 0.5839(4) 0.3612(4) 0.035(2) Uani 0.349(8) 1 d D U P B 2
C2_46 C 0.2953(7) 0.5802(6) 0.3089(4) 0.049(3) Uani 0.349(8) 1 d D U P B 2
F1_46 F 0.3572(5) 0.5460(4) 0.3023(4) 0.064(2) Uani 0.349(8) 1 d D U P B 2
F2_46 F 0.3016(8) 0.6260(6) 0.2939(7) 0.053(3) Uani 0.349(8) 1 d D U P B 2
F3_46 F 0.2719(6) 0.5617(6) 0.2791(4) 0.049(3) Uani 0.349(8) 1 d D U P B 2
C3_46 C 0.1863(5) 0.6351(5) 0.3722(4) 0.047(2) Uani 0.349(8) 1 d D U P B 2
F4_46 F 0.1366(4) 0.6332(4) 0.4110(3) 0.0476(18) Uani 0.349(8) 1 d D U P B 2
F5_46 F 0.1628(4) 0.6434(4) 0.3362(3) 0.057(2) Uani 0.349(8) 1 d D U P B 2
F6_46 F 0.2018(6) 0.6774(4) 0.3808(4) 0.061(2) Uani 0.349(8) 1 d D U P B 2
C4_46 C 0.2890(6) 0.5854(5) 0.3951(5) 0.046(3) Uani 0.349(8) 1 d D U P B 2
F7_46 F 0.2462(7) 0.6025(8) 0.4392(5) 0.045(3) Uani 0.349(8) 1 d D U P B 2
F8_46 F 0.3230(6) 0.6191(5) 0.3833(4) 0.059(3) Uani 0.349(8) 1 d D U P B 2
F9_46 F 0.3319(4) 0.5372(4) 0.3958(3) 0.054(2) Uani 0.349(8) 1 d D U P B 2
O1_61 O 0.3972(6) 0.8435(5) 0.2105(5) 0.042(2) Uani 0.217(4) 1 d D U P A 3
C1_61 C 0.4389(6) 0.8720(5) 0.1951(5) 0.047(2) Uani 0.217(4) 1 d D U P A 3
C2_61 C 0.4765(7) 0.8718(5) 0.2309(5) 0.052(3) Uani 0.217(4) 1 d D U P A 3
F1_61 F 0.5281(6) 0.8269(5) 0.2248(5) 0.066(3) Uani 0.217(4) 1 d D U P A 3
F2_61 F 0.4995(7) 0.9121(5) 0.2274(6) 0.073(4) Uani 0.217(4) 1 d D U P A 3
F3_61 F 0.4358(7) 0.8762(7) 0.2757(5) 0.062(3) Uani 0.217(4) 1 d D U P A 3
C3_61 C 0.3941(7) 0.9294(5) 0.1933(5) 0.056(3) Uani 0.217(4) 1 d D U P A 3
F4_61 F 0.3496(6) 0.9307(5) 0.1720(5) 0.062(3) Uani 0.217(4) 1 d D U P A 3
F5_61 F 0.3585(10) 0.9535(6) 0.2371(5) 0.058(4) Uani 0.217(4) 1 d D U P A 3
F6_61 F 0.4311(7) 0.9578(5) 0.1703(6) 0.076(4) Uani 0.217(4) 1 d D U P A 3
C4_61 C 0.4919(7) 0.8496(6) 0.1450(5) 0.055(3) Uani 0.217(4) 1 d D U P A 3
F7_61 F 0.4649(10) 0.8628(11) 0.1105(6) 0.066(4) Uani 0.217(4) 1 d D U P A 3
F8_61 F 0.5427(7) 0.8687(6) 0.1338(6) 0.065(4) Uani 0.217(4) 1 d D U P A 3
F9_61 F 0.5165(9) 0.7968(6) 0.1400(7) 0.057(4) Uani 0.217(4) 1 d D U P A 3
O1_62 O 0.3968(14) 0.7439(10) 0.1699(10) 0.043(2) Uani 0.164(3) 1 d D U P A 3
C1_62 C 0.3616(7) 0.7342(6) 0.1446(5) 0.0500(16) Uani 0.164(3) 1 d D U P A 3
C2_62 C 0.3074(8) 0.7086(7) 0.1680(6) 0.0641(19) Uani 0.164(3) 1 d D U P A 3
F1_62 F 0.3214(13) 0.6598(6) 0.1506(7) 0.057(3) Uani 0.164(3) 1 d D U P A 3
F2_62 F 0.2654(10) 0.7282(7) 0.1413(7) 0.069(3) Uani 0.164(3) 1 d D U P A 3
F3_62 F 0.2583(8) 0.7339(8) 0.2073(5) 0.070(3) Uani 0.164(3) 1 d D U P A 3
C3_62 C 0.3191(9) 0.7875(6) 0.1319(6) 0.058(2) Uani 0.164(3) 1 d D U P A 3
F4_62 F 0.3359(10) 0.8295(6) 0.1379(7) 0.066(3) Uani 0.164(3) 1 d D U P A 3
F5_62 F 0.2618(7) 0.8072(7) 0.1676(5) 0.060(3) Uani 0.164(3) 1 d D U P A 3
F6_62 F 0.3217(12) 0.7821(7) 0.0874(5) 0.073(3) Uani 0.164(3) 1 d D U P A 3
C4_62 C 0.4085(8) 0.7004(6) 0.0967(5) 0.0577(19) Uani 0.164(3) 1 d D U P A 3
F7_62 F 0.4545(9) 0.7213(8) 0.0759(6) 0.059(3) Uani 0.164(3) 1 d D U P A 3
F8_62 F 0.3768(9) 0.6946(7) 0.0673(5) 0.051(3) Uani 0.164(3) 1 d D U P A 3
F9_62 F 0.4405(10) 0.6529(6) 0.1082(7) 0.077(3) Uani 0.164(3) 1 d D U P A 3
O1_63 O 0.6524(19) 0.1650(14) 0.4798(14) 0.047(2) Uani 0.175(3) 1 d D U P D 2
C1_63 C 0.6721(7) 0.1938(6) 0.5039(5) 0.0515(16) Uani 0.175(3) 1 d D U P D 2
C2_63 C 0.7499(7) 0.1817(7) 0.4802(6) 0.061(2) Uani 0.175(3) 1 d D U P D 2
F1_63 F 0.7621(7) 0.1995(8) 0.4367(5) 0.056(2) Uani 0.175(3) 1 d D U P D 2
F2_63 F 0.7722(10) 0.2031(9) 0.5072(8) 0.072(3) Uani 0.175(3) 1 d D U P D 2
F3_63 F 0.7825(10) 0.1301(6) 0.4731(8) 0.075(4) Uani 0.175(3) 1 d D U P D 2
C3_63 C 0.6717(8) 0.1756(7) 0.5538(6) 0.0590(19) Uani 0.175(3) 1 d D U P D 2
F4_63 F 0.6175(7) 0.1633(6) 0.5717(4) 0.053(2) Uani 0.175(3) 1 d D U P D 2
F5_63 F 0.7234(10) 0.1327(7) 0.5544(8) 0.075(4) Uani 0.175(3) 1 d D U P D 2
F6_63 F 0.6886(9) 0.2111(6) 0.5749(6) 0.065(3) Uani 0.175(3) 1 d D U P D 2
C4_63 C 0.6292(8) 0.2529(7) 0.5105(6) 0.057(2) Uani 0.175(3) 1 d D U P D 2
F7_63 F 0.5778(9) 0.2661(8) 0.5525(6) 0.071(4) Uani 0.175(3) 1 d D U P D 2
F8_63 F 0.6665(11) 0.2824(9) 0.5056(8) 0.058(3) Uani 0.175(3) 1 d D U P D 2
F9_63 F 0.6001(8) 0.2722(5) 0.4778(6) 0.058(3) Uani 0.175(3) 1 d D U P D 2
O1_64 O 1.0563(12) -0.0141(9) 0.1396(6) 0.043(2) Uani 0.197(3) 1 d D U P C 3
C1_64 C 1.0890(7) -0.0420(5) 0.0968(6) 0.0470(15) Uani 0.197(3) 1 d D U P C 3
C2_64 C 1.0512(7) -0.0763(5) 0.0859(6) 0.0510(18) Uani 0.197(3) 1 d D U P C 3
F1_64 F 0.9906(6) -0.0429(5) 0.0865(5) 0.050(2) Uani 0.197(3) 1 d D U P C 3
F2_64 F 1.0817(15) -0.1003(11) 0.0411(7) 0.064(4) Uani 0.197(3) 1 d D U P C 3
F3_64 F 1.0448(6) -0.1128(4) 0.1156(5) 0.050(2) Uani 0.197(3) 1 d D U P C 3
C3_64 C 1.1656(7) -0.0708(6) 0.0751(6) 0.0618(18) Uani 0.197(3) 1 d D U P C 3
F4_64 F 1.1980(5) -0.0601(6) 0.1019(5) 0.059(3) Uani 0.197(3) 1 d D U P C 3
F5_64 F 1.1822(16) -0.1234(7) 0.0702(11) 0.065(4) Uani 0.197(3) 1 d D U P C 3
F6_64 F 1.1796(10) -0.0570(8) 0.0283(5) 0.088(4) Uani 0.197(3) 1 d D U P C 3
C4_64 C 1.0842(8) 0.0088(6) 0.0685(5) 0.0636(19) Uani 0.197(3) 1 d D U P C 3
F7_64 F 1.1364(7) 0.0228(4) 0.0679(4) 0.054(2) Uani 0.197(3) 1 d D U P C 3
F8_64 F 1.0788(10) 0.0031(8) 0.0282(5) 0.072(3) Uani 0.197(3) 1 d D U P C 3
F9_64 F 1.0312(9) 0.0495(7) 0.0962(7) 0.119(5) Uani 0.197(3) 1 d D U P C 3
O1_65 O 0.6080(15) 0.0977(7) 0.4379(9) 0.038(4) Uani 0.198(4) 1 d D U P D 3
C1_65 C 0.6328(7) 0.0462(6) 0.4437(5) 0.050(3) Uani 0.198(4) 1 d D U P D 3
C2_65 C 0.6929(9) 0.0344(7) 0.4622(7) 0.063(4) Uani 0.198(4) 1 d D U P D 3
F1_65 F 0.6738(13) 0.0566(9) 0.5069(7) 0.078(5) Uani 0.198(4) 1 d D U P D 3
F2_65 F 0.7128(13) -0.0162(7) 0.4700(9) 0.093(6) Uani 0.198(4) 1 d D U P D 3
F3_65 F 0.7411(12) 0.0519(12) 0.4354(11) 0.079(6) Uani 0.198(4) 1 d D U P D 3
C3_65 C 0.6500(8) 0.0111(6) 0.3974(5) 0.063(3) Uani 0.198(4) 1 d D U P D 3
F4_65 F 0.5980(9) 0.0295(7) 0.3816(7) 0.082(4) Uani 0.198(4) 1 d D U P D 3
F5_65 F 0.7084(9) 0.0111(10) 0.3667(8) 0.103(6) Uani 0.198(4) 1 d D U P D 3
F6_65 F 0.6593(15) -0.0394(7) 0.4044(10) 0.090(7) Uani 0.198(4) 1 d D U P D 3
C4_65 C 0.5768(7) 0.0326(6) 0.4843(5) 0.058(3) Uani 0.198(4) 1 d D U P D 3
F7_65 F 0.5245(8) 0.0368(8) 0.4714(7) 0.077(4) Uani 0.198(4) 1 d D U P D 3
F8_65 F 0.6024(11) -0.0125(8) 0.5010(9) 0.088(6) Uani 0.198(4) 1 d D U P D 3
F9_65 F 0.5550(9) 0.0688(6) 0.5213(5) 0.081(4) Uani 0.198(4) 1 d D U P D 3
C1_19 C 0.5739(4) 0.9437(4) -0.2874(3) 0.1132(17) Uani 0.9303(10) 1 d D U P G 1
C2_19 C 0.5489(4) 0.9172(4) -0.3128(3) 0.1211(18) Uani 0.9303(10) 1 d D U P G 1
C3_19 C 0.5199(4) 0.9422(4) -0.3450(3) 0.1248(19) Uani 0.9303(10) 1 d D U P G 1
H3_19 H 0.503733 0.923733 -0.362625 0.150 Uiso 0.9303(10) 1 calc R U P G 1
C4_19 C 0.5143(4) 0.9936(4) -0.3516(3) 0.1180(19) Uani 0.9303(10) 1 d D U P G 1
H4_19 H 0.494020 1.011321 -0.373661 0.142 Uiso 0.9303(10) 1 calc R U P G 1
C5_19 C 0.5384(4) 1.0191(4) -0.3260(3) 0.1080(18) Uani 0.9303(10) 1 d D U P G 1
H5_19 H 0.534518 1.054979 -0.330163 0.130 Uiso 0.9303(10) 1 calc R U P G 1
C6_19 C 0.5681(4) 0.9937(3) -0.2945(3) 0.1051(17) Uani 0.9303(10) 1 d D U P G 1
H6_19 H 0.584861 1.012161 -0.277382 0.126 Uiso 0.9303(10) 1 calc R U P G 1
F1_19 F 0.6033(3) 0.9184(3) -0.2567(2) 0.1385(18) Uani 0.9303(10) 1 d D U P G 1
F2_19 F 0.5557(3) 0.8672(3) -0.3048(2) 0.164(2) Uani 0.9303(10) 1 d D U P G 1
O1_67 O 1.1859(14) 0.2793(7) 0.0304(11) 0.045(5) Uani 0.118(3) 1 d D U P B 2
C1_67 C 1.2072(8) 0.2262(7) 0.0256(6) 0.051(3) Uani 0.118(3) 1 d D U P B 2
C2_67 C 1.1627(10) 0.2030(7) 0.0086(8) 0.058(4) Uani 0.118(3) 1 d D U P B 2
F1_67 F 1.1845(15) 0.1953(10) -0.0390(7) 0.076(6) Uani 0.118(3) 1 d D U P B 2
F2_67 F 1.1684(15) 0.1547(7) 0.0237(10) 0.080(6) Uani 0.118(3) 1 d D U P B 2
F3_67 F 1.0986(9) 0.2332(8) 0.0261(10) 0.078(6) Uani 0.118(3) 1 d D U P B 2
C3_67 C 1.2007(11) 0.2124(8) 0.0778(7) 0.067(4) Uani 0.118(3) 1 d D U P B 2
F4_67 F 1.2191(17) 0.2474(11) 0.0955(9) 0.054(5) Uani 0.118(3) 1 d D U P B 2
F5_67 F 1.1373(11) 0.2206(10) 0.1041(8) 0.075(6) Uani 0.118(3) 1 d D U P B 2
F6_67 F 1.2361(16) 0.1629(9) 0.0792(12) 0.077(8) Uani 0.118(3) 1 d D U P B 2
C4_67 C 1.2816(9) 0.2017(8) -0.0067(8) 0.066(5) Uani 0.118(3) 1 d D U P B 2
F7_67 F 1.3252(11) 0.2109(10) 0.0108(11) 0.085(6) Uani 0.118(3) 1 d D U P B 2
F8_67 F 1.2993(15) 0.1490(7) -0.0128(11) 0.092(7) Uani 0.118(3) 1 d D U P B 2
F9_67 F 1.2912(15) 0.2192(10) -0.0494(8) 0.079(7) Uani 0.118(3) 1 d D U P B 2
O1_38 O 0.6363(9) 0.1834(7) 0.4817(7) 0.050(2) Uani 0.208(3) 1 d D U P D 4
C1_38 C 0.6715(7) 0.1876(5) 0.5106(4) 0.0514(16) Uani 0.208(3) 1 d D U P D 4
C2_38 C 0.6689(8) 0.1436(5) 0.5447(5) 0.062(2) Uani 0.208(3) 1 d D U P D 4
F1_38 F 0.6105(7) 0.1350(7) 0.5571(5) 0.074(3) Uani 0.208(3) 1 d D U P D 4
F2_38 F 0.6682(9) 0.1532(6) 0.5888(4) 0.078(3) Uani 0.208(3) 1 d D U P D 4
F3_38 F 0.7080(8) 0.0945(5) 0.5251(5) 0.073(3) Uani 0.208(3) 1 d D U P D 4
C3_38 C 0.7358(7) 0.1940(6) 0.4726(5) 0.0641(19) Uani 0.208(3) 1 d D U P D 4
F4_38 F 0.7355(9) 0.2233(6) 0.4336(5) 0.068(3) Uani 0.208(3) 1 d D U P D 4
F5_38 F 0.7735(9) 0.1449(6) 0.4515(7) 0.072(3) Uani 0.208(3) 1 d D U P D 4
F6_38 F 0.7753(8) 0.2109(7) 0.4882(6) 0.067(3) Uani 0.208(3) 1 d D U P D 4
C4_38 C 0.6269(7) 0.2414(5) 0.5412(5) 0.063(2) Uani 0.208(3) 1 d D U P D 4
F7_38 F 0.6226(10) 0.2797(6) 0.5124(6) 0.078(3) Uani 0.208(3) 1 d D U P D 4
F8_38 F 0.6488(7) 0.2536(5) 0.5728(4) 0.063(3) Uani 0.208(3) 1 d D U P D 4
F9_38 F 0.5645(6) 0.2422(7) 0.5681(6) 0.080(3) Uani 0.208(3) 1 d D U P D 4
O1_21 O 0.5132(5) 0.1869(6) 0.5049(5) 0.0304(14) Uani 0.419(3) 1 d D U P D 1
C1_21 C 0.4706(3) 0.1777(3) 0.5471(3) 0.0361(10) Uani 0.419(3) 1 d D U P D 1
C2_21 C 0.4078(4) 0.2294(4) 0.5627(3) 0.0467(14) Uani 0.419(3) 1 d D U P D 1
F1_21 F 0.3685(3) 0.2321(3) 0.5356(2) 0.0560(13) Uani 0.419(3) 1 d D U P D 1
F2_21 F 0.3699(3) 0.2311(3) 0.6077(2) 0.0578(15) Uani 0.419(3) 1 d D U P D 1
F3_21 F 0.4258(5) 0.2723(4) 0.5567(5) 0.0527(19) Uani 0.419(3) 1 d D U P D 1
C3_21 C 0.5035(4) 0.1668(3) 0.5857(3) 0.0442(14) Uani 0.419(3) 1 d D U P D 1
F4_21 F 0.5662(3) 0.1321(2) 0.5687(2) 0.0514(14) Uani 0.419(3) 1 d D U P D 1
F5_21 F 0.5078(3) 0.2107(3) 0.6021(2) 0.0621(15) Uani 0.419(3) 1 d D U P D 1
F6_21 F 0.4696(3) 0.1466(3) 0.6233(2) 0.0653(17) Uani 0.419(3) 1 d D U P D 1
C4_21 C 0.4490(4) 0.1305(3) 0.5388(3) 0.0426(13) Uani 0.419(3) 1 d D U P D 1
F7_21 F 0.4949(3) 0.0846(2) 0.5390(3) 0.0586(15) Uani 0.419(3) 1 d D U P D 1
F8_21 F 0.3909(3) 0.1330(3) 0.5739(3) 0.0543(17) Uani 0.419(3) 1 d D U P D 1
F9_21 F 0.4377(4) 0.1309(3) 0.4983(3) 0.0561(16) Uani 0.419(3) 1 d D U P D 1
O1_28 O 0.5156(8) 0.1906(12) 0.5013(9) 0.034(2) Uani 0.251(3) 1 d D U P D 2
C1_28 C 0.4498(6) 0.1968(4) 0.5181(4) 0.0414(13) Uani 0.251(3) 1 d D U P D 2
C2_28 C 0.4440(7) 0.1416(5) 0.5300(5) 0.0473(18) Uani 0.251(3) 1 d D U P D 2
F1_28 F 0.4545(6) 0.1144(5) 0.4900(5) 0.058(2) Uani 0.251(3) 1 d D U P D 2
F2_28 F 0.3827(6) 0.1463(6) 0.5601(5) 0.062(3) Uani 0.251(3) 1 d D U P D 2
F3_28 F 0.4899(5) 0.1145(4) 0.5485(4) 0.054(2) Uani 0.251(3) 1 d D U P D 2
C3_28 C 0.4188(7) 0.2336(6) 0.5660(5) 0.0479(17) Uani 0.251(3) 1 d D U P D 2
F4_28 F 0.4386(10) 0.2762(7) 0.5579(8) 0.052(3) Uani 0.251(3) 1 d D U P D 2
F5_28 F 0.4432(5) 0.2107(5) 0.5989(4) 0.056(2) Uani 0.251(3) 1 d D U P D 2
F6_28 F 0.3512(6) 0.2492(5) 0.5832(6) 0.055(3) Uani 0.251(3) 1 d D U P D 2
C4_28 C 0.4099(6) 0.2210(5) 0.4850(4) 0.0519(17) Uani 0.251(3) 1 d D U P D 2
F7_28 F 0.4024(5) 0.2720(4) 0.4817(4) 0.062(2) Uani 0.251(3) 1 d D U P D 2
F8_28 F 0.3475(5) 0.2189(5) 0.5002(6) 0.063(3) Uani 0.251(3) 1 d D U P D 2
F9_28 F 0.4415(5) 0.1944(5) 0.4416(4) 0.066(2) Uani 0.251(3) 1 d D U P D 2
In1_45 In 0.34166(2) 0.67566(2) -0.10199(2) 0.02904(7) Uani 0.9649(10) 1 d D U P H 1
Al2_45 Al 0.24588(6) 0.64214(5) -0.03669(4) 0.0305(2) Uani 0.9649(10) 1 d D U P H 1
Al3_45 Al 0.30874(6) 0.60373(5) -0.14454(5) 0.0260(2) Uani 0.9649(10) 1 d D U P H 1
Al1_45 Al 0.39754(5) 0.57286(4) -0.08420(4) 0.0278(2) Uani 0.9649(10) 1 d D U P H 1
C1A_45 C 0.49438(16) 0.50444(12) -0.11242(12) 0.0293(5) Uani 0.9649(10) 1 d D U P H 1
C2A_45 C 0.44510(17) 0.48764(12) -0.07812(13) 0.0311(5) Uani 0.9649(10) 1 d D U P H 1
C3A_45 C 0.42580(17) 0.51729(13) -0.03314(12) 0.0312(5) Uani 0.9649(10) 1 d D U P H 1
C4A_45 C 0.46396(16) 0.55236(13) -0.04002(12) 0.0304(5) Uani 0.9649(10) 1 d D U P H 1
C5A_45 C 0.50572(15) 0.54451(12) -0.08879(11) 0.0283(5) Uani 0.9649(10) 1 d D U P H 1
C10A_45 C 0.55450(19) 0.57230(15) -0.11282(15) 0.0400(7) Uani 0.9649(10) 1 d D U P H 1
H10A_45 H 0.576439 0.558857 -0.146750 0.060 Uiso 0.9649(10) 1 calc R U P H 1
H10B_45 H 0.530171 0.610388 -0.109952 0.060 Uiso 0.9649(10) 1 calc R U P H 1
H10C_45 H 0.588688 0.565782 -0.097406 0.060 Uiso 0.9649(10) 1 calc R U P H 1
C9A_45 C 0.4578(2) 0.59158(16) -0.00194(14) 0.0411(8) Uani 0.9649(10) 1 d D U P H 1
H9AA_45 H 0.425268 0.588390 0.028491 0.062 Uiso 0.9649(10) 1 calc R U P H 1
H9AB_45 H 0.501805 0.584495 0.001712 0.062 Uiso 0.9649(10) 1 calc R U P H 1
H9AC_45 H 0.442246 0.627447 -0.011190 0.062 Uiso 0.9649(10) 1 calc R U P H 1
C8A_45 C 0.3782(2) 0.51042(18) 0.01331(14) 0.0436(9) Uani 0.9649(10) 1 d D U P H 1
H8AA_45 H 0.373846 0.535769 0.038485 0.065 Uiso 0.9649(10) 1 calc R U P H 1
H8AB_45 H 0.333958 0.516630 0.010303 0.065 Uiso 0.9649(10) 1 calc R U P H 1
H8AC_45 H 0.395521 0.474360 0.021647 0.065 Uiso 0.9649(10) 1 calc R U P H 1
C7A_45 C 0.4204(2) 0.44386(14) -0.08589(18) 0.0440(9) Uani 0.9649(10) 1 d D U P H 1
H7AA_45 H 0.386408 0.440983 -0.056108 0.066 Uiso 0.9649(10) 1 calc R U P H 1
H7AB_45 H 0.400277 0.451686 -0.111153 0.066 Uiso 0.9649(10) 1 calc R U P H 1
H7AC_45 H 0.458270 0.410400 -0.095464 0.066 Uiso 0.9649(10) 1 calc R U P H 1
C6A_45 C 0.5321(2) 0.48237(15) -0.16388(13) 0.0416(8) Uani 0.9649(10) 1 d D U P H 1
H6AA_45 H 0.562832 0.501544 -0.178997 0.062 Uiso 0.9649(10) 1 calc R U P H 1
H6AB_45 H 0.558059 0.444806 -0.165390 0.062 Uiso 0.9649(10) 1 calc R U P H 1
H6AC_45 H 0.500006 0.486395 -0.180808 0.062 Uiso 0.9649(10) 1 calc R U P H 1
C1B_45 C 0.14024(17) 0.64368(16) -0.00558(12) 0.0386(6) Uani 0.9649(10) 1 d D U P H 1
C2B_45 C 0.13925(18) 0.69651(15) -0.00224(13) 0.0394(6) Uani 0.9649(10) 1 d D U P H 1
C3B_45 C 0.17610(18) 0.70016(13) 0.02767(12) 0.0334(6) Uani 0.9649(10) 1 d D U P H 1
C4B_45 C 0.19934(16) 0.64940(13) 0.04331(11) 0.0287(5) Uani 0.9649(10) 1 d D U P H 1
C5B_45 C 0.17712(16) 0.61453(13) 0.02285(12) 0.0324(5) Uani 0.9649(10) 1 d D U P H 1
C10B_45 C 0.1862(2) 0.55771(15) 0.03219(18) 0.0520(10) Uani 0.9649(10) 1 d D U P H 1
H10D_45 H 0.213649 0.546846 0.052857 0.078 Uiso 0.9649(10) 1 calc R U P H 1
H10E_45 H 0.141988 0.554171 0.048044 0.078 Uiso 0.9649(10) 1 calc R U P H 1
H10F_45 H 0.208776 0.535182 0.001741 0.078 Uiso 0.9649(10) 1 calc R U P H 1
C9B_45 C 0.23656(19) 0.63741(19) 0.07835(13) 0.0431(8) Uani 0.9649(10) 1 d D U P H 1
H9BA_45 H 0.245389 0.668932 0.086282 0.065 Uiso 0.9649(10) 1 calc R U P H 1
H9BB_45 H 0.209193 0.627025 0.107555 0.065 Uiso 0.9649(10) 1 calc R U P H 1
H9BC_45 H 0.279407 0.608443 0.064079 0.065 Uiso 0.9649(10) 1 calc R U P H 1
C8B_45 C 0.1882(2) 0.74830(16) 0.04181(17) 0.0524(10) Uani 0.9649(10) 1 d D U P H 1
H8BA_45 H 0.215359 0.739071 0.062783 0.079 Uiso 0.9649(10) 1 calc R U P H 1
H8BB_45 H 0.212186 0.761599 0.013054 0.079 Uiso 0.9649(10) 1 calc R U P H 1
H8BC_45 H 0.144874 0.775679 0.058849 0.079 Uiso 0.9649(10) 1 calc R U P H 1
C7B_45 C 0.1040(3) 0.7411(2) -0.02637(18) 0.0670(14) Uani 0.9649(10) 1 d D U P H 1
H7BA_45 H 0.082414 0.727678 -0.044944 0.100 Uiso 0.9649(10) 1 calc R U P H 1
H7BB_45 H 0.069728 0.769188 -0.001993 0.100 Uiso 0.9649(10) 1 calc R U P H 1
H7BC_45 H 0.137030 0.755152 -0.047793 0.100 Uiso 0.9649(10) 1 calc R U P H 1
C6B_45 C 0.1029(2) 0.6230(3) -0.03034(17) 0.0660(14) Uani 0.9649(10) 1 d D U P H 1
H6BA_45 H 0.081603 0.650742 -0.047638 0.099 Uiso 0.9649(10) 1 calc R U P H 1
H6BB_45 H 0.134593 0.592350 -0.053023 0.099 Uiso 0.9649(10) 1 calc R U P H 1
H6BC_45 H 0.068214 0.612454 -0.006496 0.099 Uiso 0.9649(10) 1 calc R U P H 1
C1C_45 C 0.25176(15) 0.56899(12) -0.17605(11) 0.0293(5) Uani 0.9649(10) 1 d D U P H 1
C2C_45 C 0.32050(16) 0.53595(12) -0.19267(11) 0.0317(5) Uani 0.9649(10) 1 d D U P H 1
C3C_45 C 0.36012(18) 0.56425(16) -0.21996(12) 0.0385(6) Uani 0.9649(10) 1 d D U P H 1
C4C_45 C 0.3169(2) 0.61562(15) -0.22094(12) 0.0415(6) Uani 0.9649(10) 1 d D U P H 1
C5C_45 C 0.24933(19) 0.61912(13) -0.19386(13) 0.0364(6) Uani 0.9649(10) 1 d D U P H 1
C10C_45 C 0.1869(3) 0.66630(18) -0.1852(2) 0.0691(14) Uani 0.9649(10) 1 d D U P H 1
H10G_45 H 0.198899 0.695570 -0.201281 0.104 Uiso 0.9649(10) 1 calc R U P H 1
H10H_45 H 0.155994 0.657404 -0.198002 0.104 Uiso 0.9649(10) 1 calc R U P H 1
H10I_45 H 0.164974 0.676818 -0.150737 0.104 Uiso 0.9649(10) 1 calc R U P H 1
C9C_45 C 0.3384(4) 0.6588(2) -0.24690(18) 0.0746(16) Uani 0.9649(10) 1 d D U P H 1
H9CA_45 H 0.298851 0.690661 -0.241965 0.112 Uiso 0.9649(10) 1 calc R U P H 1
H9CB_45 H 0.370238 0.666746 -0.234419 0.112 Uiso 0.9649(10) 1 calc R U P H 1
H9CC_45 H 0.360292 0.647175 -0.281211 0.112 Uiso 0.9649(10) 1 calc R U P H 1
C8C_45 C 0.4354(2) 0.5438(3) -0.24504(17) 0.0695(15) Uani 0.9649(10) 1 d D U P H 1
H8CA_45 H 0.449806 0.571990 -0.261417 0.104 Uiso 0.9649(10) 1 calc R U P H 1
H8CB_45 H 0.457944 0.532094 -0.221453 0.104 Uiso 0.9649(10) 1 calc R U P H 1
H8CC_45 H 0.447505 0.513901 -0.268545 0.104 Uiso 0.9649(10) 1 calc R U P H 1
C7C_45 C 0.3457(3) 0.47796(15) -0.18532(18) 0.0559(11) Uani 0.9649(10) 1 d D U P H 1
H7CA_45 H 0.307985 0.467924 -0.164839 0.084 Uiso 0.9649(10) 1 calc R U P H 1
H7CB_45 H 0.365513 0.456681 -0.216385 0.084 Uiso 0.9649(10) 1 calc R U P H 1
H7CC_45 H 0.379930 0.471735 -0.169981 0.084 Uiso 0.9649(10) 1 calc R U P H 1
C6C_45 C 0.1940(2) 0.5514(2) -0.14930(16) 0.0543(11) Uani 0.9649(10) 1 d D U P H 1
H6CA_45 H 0.151758 0.581330 -0.141797 0.082 Uiso 0.9649(10) 1 calc R U P H 1
H6CB_45 H 0.192727 0.523211 -0.169059 0.082 Uiso 0.9649(10) 1 calc R U P H 1
H6CC_45 H 0.199725 0.538035 -0.119497 0.082 Uiso 0.9649(10) 1 calc R U P H 1
In1_66 In 0.47328(2) 0.89757(2) -0.17162(2) 0.03436(7) Uani 0.9303(10) 1 d D U P G 1
Al2_66 Al 0.34037(6) 0.96205(4) -0.14026(4) 0.0298(2) Uani 0.9303(10) 1 d D U P G 1
Al3_66 Al 0.43005(10) 0.92526(8) -0.07500(6) 0.0290(3) Uani 0.9303(10) 1 d D U P G 1
Al1_66 Al 0.38949(11) 0.84616(8) -0.12081(9) 0.0308(3) Uani 0.9303(10) 1 d D U P G 1
C1A_66 C 0.3672(2) 0.78461(14) -0.07375(14) 0.0404(6) Uani 0.9303(10) 1 d D U P G 1
C2A_66 C 0.31255(18) 0.80787(13) -0.09146(12) 0.0320(5) Uani 0.9303(10) 1 d D U P G 1
C3A_66 C 0.33891(17) 0.79590(12) -0.14176(12) 0.0305(5) Uani 0.9303(10) 1 d D U P G 1
C4A_66 C 0.40879(18) 0.76614(13) -0.15538(15) 0.0381(6) Uani 0.9303(10) 1 d D U P G 1
C5A_66 C 0.4262(2) 0.75904(13) -0.11373(16) 0.0433(6) Uani 0.9303(10) 1 d D U P G 1
C10A_66 C 0.4957(3) 0.73006(19) -0.1118(3) 0.0704(15) Uani 0.9303(10) 1 d D U P G 1
H10A_66 H 0.494155 0.730851 -0.078437 0.106 Uiso 0.9303(10) 1 calc R U P G 1
H10B_66 H 0.510945 0.693281 -0.125324 0.106 Uiso 0.9303(10) 1 calc R U P G 1
H10C_66 H 0.527139 0.747240 -0.130371 0.106 Uiso 0.9303(10) 1 calc R U P G 1
C9A_66 C 0.4552(2) 0.74693(19) -0.20588(19) 0.0596(11) Uani 0.9303(10) 1 d D U P G 1
H9AA_66 H 0.429690 0.757401 -0.227833 0.089 Uiso 0.9303(10) 1 calc R U P G 1
H9AB_66 H 0.490937 0.762529 -0.213788 0.089 Uiso 0.9303(10) 1 calc R U P G 1
H9AC_66 H 0.475363 0.708312 -0.208999 0.089 Uiso 0.9303(10) 1 calc R U P G 1
C8A_66 C 0.2994(2) 0.81092(16) -0.17540(15) 0.0412(8) Uani 0.9303(10) 1 d D U P G 1
H8AA_66 H 0.329601 0.797871 -0.208333 0.062 Uiso 0.9303(10) 1 calc R U P G 1
H8AB_66 H 0.263806 0.795182 -0.166924 0.062 Uiso 0.9303(10) 1 calc R U P G 1
H8AC_66 H 0.279094 0.849499 -0.172837 0.062 Uiso 0.9303(10) 1 calc R U P G 1
C7A_66 C 0.2402(2) 0.83706(18) -0.06215(16) 0.0472(9) Uani 0.9303(10) 1 d D U P G 1
H7AA_66 H 0.235585 0.840005 -0.028241 0.071 Uiso 0.9303(10) 1 calc R U P G 1
H7AB_66 H 0.225949 0.872504 -0.072532 0.071 Uiso 0.9303(10) 1 calc R U P G 1
H7AC_66 H 0.211879 0.817706 -0.066570 0.071 Uiso 0.9303(10) 1 calc R U P G 1
C6A_66 C 0.3618(3) 0.7838(2) -0.02200(18) 0.0620(12) Uani 0.9303(10) 1 d D U P G 1
H6AA_66 H 0.315697 0.804484 -0.001864 0.093 Uiso 0.9303(10) 1 calc R U P G 1
H6AB_66 H 0.372803 0.747238 -0.013780 0.093 Uiso 0.9303(10) 1 calc R U P G 1
H6AC_66 H 0.393329 0.799192 -0.016585 0.093 Uiso 0.9303(10) 1 calc R U P G 1
C1B_66 C 0.24522(17) 1.03090(13) -0.11703(13) 0.0333(6) Uani 0.9303(10) 1 d D U P G 1
C2B_66 C 0.29747(18) 1.04862(13) -0.14528(14) 0.0336(6) Uani 0.9303(10) 1 d D U P G 1
C3B_66 C 0.32296(18) 1.02253(13) -0.19200(13) 0.0346(6) Uani 0.9303(10) 1 d D U P G 1
C4B_66 C 0.28690(19) 0.98785(13) -0.19306(13) 0.0344(6) Uani 0.9303(10) 1 d D U P G 1
C5B_66 C 0.23879(17) 0.99295(13) -0.14645(13) 0.0329(6) Uani 0.9303(10) 1 d D U P G 1
C10B_66 C 0.1857(2) 0.96728(17) -0.13210(18) 0.0470(9) Uani 0.9303(10) 1 d D U P G 1
H10D_66 H 0.159261 0.977231 -0.098012 0.070 Uiso 0.9303(10) 1 calc R U P G 1
H10E_66 H 0.155907 0.979091 -0.151061 0.070 Uiso 0.9303(10) 1 calc R U P G 1
H10F_66 H 0.207332 0.928768 -0.137879 0.070 Uiso 0.9303(10) 1 calc R U P G 1
C9B_66 C 0.2972(3) 0.95261(18) -0.23560(16) 0.0523(10) Uani 0.9303(10) 1 d D U P G 1
H9BA_66 H 0.333445 0.956649 -0.263213 0.078 Uiso 0.9303(10) 1 calc R U P G 1
H9BB_66 H 0.309378 0.915726 -0.228245 0.078 Uiso 0.9303(10) 1 calc R U P G 1
H9BC_66 H 0.255420 0.962453 -0.243085 0.078 Uiso 0.9303(10) 1 calc R U P G 1
C8B_66 C 0.3791(2) 1.0305(2) -0.23248(18) 0.0527(11) Uani 0.9303(10) 1 d D U P G 1
H8BA_66 H 0.387726 1.008128 -0.261190 0.079 Uiso 0.9303(10) 1 calc R U P G 1
H8BB_66 H 0.366351 1.067660 -0.238914 0.079 Uiso 0.9303(10) 1 calc R U P G 1
H8BC_66 H 0.419919 1.020851 -0.223817 0.079 Uiso 0.9303(10) 1 calc R U P G 1
C7B_66 C 0.3215(3) 1.08921(18) -0.1293(2) 0.0506(12) Uani 0.9303(10) 1 d D U P G 1
H7BA_66 H 0.295960 1.101355 -0.095408 0.076 Uiso 0.9303(10) 1 calc R U P G 1
H7BB_66 H 0.369547 1.073340 -0.133763 0.076 Uiso 0.9303(10) 1 calc R U P G 1
H7BC_66 H 0.314579 1.119312 -0.148423 0.076 Uiso 0.9303(10) 1 calc R U P G 1
C6B_66 C 0.1997(2) 1.05064(19) -0.06615(15) 0.0493(9) Uani 0.9303(10) 1 d D U P G 1
H6BA_66 H 0.168257 1.031081 -0.055773 0.074 Uiso 0.9303(10) 1 calc R U P G 1
H6BB_66 H 0.226973 1.045294 -0.045284 0.074 Uiso 0.9303(10) 1 calc R U P G 1
H6BC_66 H 0.174347 1.088398 -0.064283 0.074 Uiso 0.9303(10) 1 calc R U P G 1
C1C_66 C 0.39315(18) 0.98011(14) -0.01011(13) 0.0286(6) Uani 0.9303(10) 1 d D U P G 1
C2C_66 C 0.4077(2) 0.92695(16) 0.00306(13) 0.0300(6) Uani 0.9303(10) 1 d D U P G 1
C3C_66 C 0.4780(2) 0.89927(14) -0.01922(14) 0.0300(6) Uani 0.9303(10) 1 d D U P G 1
C4C_66 C 0.50687(17) 0.93510(13) -0.04598(14) 0.0295(6) Uani 0.9303(10) 1 d D U P G 1
C5C_66 C 0.45486(17) 0.98490(13) -0.04044(14) 0.0295(6) Uani 0.9303(10) 1 d D U P G 1
C10C_66 C 0.4644(2) 1.03361(15) -0.06262(17) 0.0380(9) Uani 0.9303(10) 1 d D U P G 1
H10G_66 H 0.512006 1.025849 -0.081827 0.057 Uiso 0.9303(10) 1 calc R U P G 1
H10H_66 H 0.436848 1.044705 -0.083197 0.057 Uiso 0.9303(10) 1 calc R U P G 1
H10I_66 H 0.450657 1.062055 -0.037305 0.057 Uiso 0.9303(10) 1 calc R U P G 1
C9C_66 C 0.58006(19) 0.92303(19) -0.07508(18) 0.0442(10) Uani 0.9303(10) 1 d D U P G 1
H9CA_66 H 0.586452 0.954607 -0.089894 0.066 Uiso 0.9303(10) 1 calc R U P G 1
H9CB_66 H 0.607223 0.912422 -0.054186 0.066 Uiso 0.9303(10) 1 calc R U P G 1
H9CC_66 H 0.594195 0.894215 -0.100121 0.066 Uiso 0.9303(10) 1 calc R U P G 1
C8C_66 C 0.5155(3) 0.84260(17) -0.0150(2) 0.0422(12) Uani 0.9303(10) 1 d D U P G 1
H8CA_66 H 0.483906 0.826679 0.005474 0.063 Uiso 0.9303(10) 1 calc R U P G 1
H8CB_66 H 0.537195 0.822940 -0.046885 0.063 Uiso 0.9303(10) 1 calc R U P G 1
H8CC_66 H 0.549961 0.841310 -0.000892 0.063 Uiso 0.9303(10) 1 calc R U P G 1
C7C_66 C 0.3569(3) 0.9071(2) 0.0384(2) 0.0448(13) Uani 0.9303(10) 1 d D U P G 1
H7CA_66 H 0.312272 0.934613 0.047757 0.067 Uiso 0.9303(10) 1 calc R U P G 1
H7CB_66 H 0.355466 0.875435 0.023639 0.067 Uiso 0.9303(10) 1 calc R U P G 1
H7CC_66 H 0.369909 0.898427 0.066839 0.067 Uiso 0.9303(10) 1 calc R U P G 1
C6C_66 C 0.32538(19) 1.02298(17) 0.0071(2) 0.0410(10) Uani 0.9303(10) 1 d D U P G 1
H6CA_66 H 0.291856 1.008634 0.027529 0.062 Uiso 0.9303(10) 1 calc R U P G 1
H6CB_66 H 0.327583 1.051783 0.025583 0.062 Uiso 0.9303(10) 1 calc R U P G 1
H6CC_66 H 0.312464 1.036504 -0.020423 0.062 Uiso 0.9303(10) 1 calc R U P G 1
In1_68 In 0.10525(2) 0.18336(2) 0.51260(2) 0.03873(6) Uani 1 1 d D . . I 1
Al2_68 Al 0.19506(6) 0.13949(6) 0.42372(4) 0.0497(3) Uani 1 1 d D . . I 1
Al3_68 Al 0.07413(5) 0.10560(4) 0.47731(4) 0.0354(2) Uani 1 1 d D . . I 1
Al1_68 Al 0.05109(6) 0.21511(4) 0.44198(4) 0.0431(2) Uani 1 1 d D . . I 1
C1A_68 C -0.0311(2) 0.24411(15) 0.41140(17) 0.0576(8) Uani 1 1 d D U . I 1
C2A_68 C 0.0272(3) 0.25326(16) 0.38006(16) 0.0584(8) Uani 1 1 d D U . I 1
C3A_68 C 0.0436(3) 0.28895(15) 0.40485(17) 0.0607(9) Uani 1 1 d D U . I 1
C4A_68 C -0.0052(3) 0.30197(15) 0.45167(17) 0.0616(9) Uani 1 1 d D U . I 1
C5A_68 C -0.0515(2) 0.27476(16) 0.45607(18) 0.0606(8) Uani 1 1 d D U . I 1
C10A_68 C -0.1105(3) 0.2776(2) 0.5000(2) 0.0785(13) Uani 1 1 d D U . I 1
H10A_68 H -0.134171 0.255120 0.493552 0.118 Uiso 1 1 calc R U . I 1
H10B_68 H -0.094387 0.265198 0.526586 0.118 Uiso 1 1 calc R U . I 1
H10C_68 H -0.141354 0.314195 0.508539 0.118 Uiso 1 1 calc R U . I 1
C9A_68 C -0.0066(4) 0.33832(19) 0.4901(2) 0.0798(17) Uani 1 1 d D U . I 1
H9AA_68 H -0.044970 0.340968 0.519127 0.120 Uiso 1 1 calc R U . I 1
H9AB_68 H 0.035358 0.324222 0.497313 0.120 Uiso 1 1 calc R U . I 1
H9AC_68 H -0.010991 0.373459 0.479087 0.120 Uiso 1 1 calc R U . I 1
C8A_68 C 0.1007(4) 0.3099(2) 0.3854(2) 0.0800(14) Uani 1 1 d D U . I 1
H8AA_68 H 0.126815 0.294609 0.352253 0.120 Uiso 1 1 calc R U . I 1
H8AB_68 H 0.082647 0.348463 0.386366 0.120 Uiso 1 1 calc R U . I 1
H8AC_68 H 0.129945 0.300218 0.404933 0.120 Uiso 1 1 calc R U . I 1
C7A_68 C 0.0613(4) 0.2314(2) 0.32824(18) 0.0759(14) Uani 1 1 d D U . I 1
H7AA_68 H 0.039742 0.207764 0.320702 0.114 Uiso 1 1 calc R U . I 1
H7AB_68 H 0.057329 0.260516 0.307891 0.114 Uiso 1 1 calc R U . I 1
H7AC_68 H 0.109036 0.211568 0.322390 0.114 Uiso 1 1 calc R U . I 1
C6A_68 C -0.0673(3) 0.21229(18) 0.3974(2) 0.0691(13) Uani 1 1 d D U . I 1
H6AA_68 H -0.105738 0.211839 0.425206 0.104 Uiso 1 1 calc R U . I 1
H6AB_68 H -0.083557 0.228196 0.371766 0.104 Uiso 1 1 calc R U . I 1
H6AC_68 H -0.036444 0.176015 0.386069 0.104 Uiso 1 1 calc R U . I 1
C1B_68 C 0.2639(2) 0.0901(2) 0.35627(15) 0.0581(8) Uani 1 1 d D U . I 1
C2B_68 C 0.2887(2) 0.0700(2) 0.39297(16) 0.0631(9) Uani 1 1 d D U . I 1
C3B_68 C 0.3042(2) 0.1098(3) 0.41224(17) 0.0735(11) Uani 1 1 d D U . I 1
C4B_68 C 0.2891(3) 0.1554(3) 0.38652(19) 0.0778(11) Uani 1 1 d D U . I 1
C5B_68 C 0.2633(3) 0.1425(2) 0.35181(17) 0.0692(11) Uani 1 1 d D U . I 1
C10B_68 C 0.2444(5) 0.1758(4) 0.3140(3) 0.122(3) Uani 1 1 d D U . I 1
H10D_68 H 0.247863 0.210663 0.318394 0.183 Uiso 1 1 calc R U . I 1
H10E_68 H 0.275043 0.158482 0.282242 0.183 Uiso 1 1 calc R U . I 1
H10F_68 H 0.198021 0.179955 0.316797 0.183 Uiso 1 1 calc R U . I 1
C9B_68 C 0.2991(5) 0.2071(4) 0.3933(3) 0.132(3) Uani 1 1 d D U . I 1
H9BA_68 H 0.317397 0.206032 0.419308 0.199 Uiso 1 1 calc R U . I 1
H9BB_68 H 0.330599 0.213022 0.363642 0.199 Uiso 1 1 calc R U . I 1
H9BC_68 H 0.255697 0.235987 0.401489 0.199 Uiso 1 1 calc R U . I 1
C8B_68 C 0.3324(3) 0.1054(5) 0.4523(2) 0.134(3) Uani 1 1 d D U . I 1
H8BA_68 H 0.338406 0.138831 0.458569 0.201 Uiso 1 1 calc R U . I 1
H8BB_68 H 0.301225 0.097908 0.481221 0.201 Uiso 1 1 calc R U . I 1
H8BC_68 H 0.376066 0.076768 0.443105 0.201 Uiso 1 1 calc R U . I 1
C7B_68 C 0.2975(3) 0.0154(3) 0.4091(3) 0.107(2) Uani 1 1 d D U . I 1
H7BA_68 H 0.315730 0.011590 0.435372 0.161 Uiso 1 1 calc R U . I 1
H7BB_68 H 0.253772 0.010103 0.420222 0.161 Uiso 1 1 calc R U . I 1
H7BC_68 H 0.328735 -0.011112 0.382283 0.161 Uiso 1 1 calc R U . I 1
C6B_68 C 0.2439(3) 0.0603(3) 0.3239(2) 0.0859(17) Uani 1 1 d D U . I 1
H6BA_68 H 0.228275 0.083790 0.301440 0.129 Uiso 1 1 calc R U . I 1
H6BB_68 H 0.282987 0.029791 0.306043 0.129 Uiso 1 1 calc R U . I 1
H6BC_68 H 0.207648 0.048096 0.343437 0.129 Uiso 1 1 calc R U . I 1
C1C_68 C 0.0811(2) 0.02483(14) 0.45702(15) 0.0513(7) Uani 1 1 d D U . I 1
C2C_68 C 0.0194(2) 0.06095(15) 0.45506(14) 0.0469(7) Uani 1 1 d D U . I 1
C3C_68 C -0.02008(18) 0.08535(14) 0.50183(13) 0.0396(6) Uani 1 1 d D U . I 1
C4C_68 C 0.01701(17) 0.06472(13) 0.53264(13) 0.0374(6) Uani 1 1 d D U . I 1
C5C_68 C 0.07981(19) 0.02741(13) 0.50570(15) 0.0449(7) Uani 1 1 d D U . I 1
C10C_68 C 0.1339(3) -0.0031(2) 0.5251(2) 0.0735(15) Uani 1 1 d D U . I 1
H10G_68 H 0.172438 -0.026415 0.499068 0.110 Uiso 1 1 calc R U . I 1
H10H_68 H 0.148299 0.021501 0.539347 0.110 Uiso 1 1 calc R U . I 1
H10I_68 H 0.116206 -0.024481 0.549629 0.110 Uiso 1 1 calc R U . I 1
C9C_68 C -0.0058(3) 0.08140(19) 0.58498(15) 0.0546(10) Uani 1 1 d D U . I 1
H9CA_68 H -0.051279 0.107739 0.595038 0.082 Uiso 1 1 calc R U . I 1
H9CB_68 H -0.006260 0.050574 0.602996 0.082 Uiso 1 1 calc R U . I 1
H9CC_68 H 0.025194 0.096838 0.591232 0.082 Uiso 1 1 calc R U . I 1
C8C_68 C -0.0899(2) 0.12607(19) 0.51695(19) 0.0584(11) Uani 1 1 d D U . I 1
H8CA_68 H -0.105647 0.136383 0.551439 0.088 Uiso 1 1 calc R U . I 1
H8CB_68 H -0.088834 0.157213 0.499512 0.088 Uiso 1 1 calc R U . I 1
H8CC_68 H -0.120645 0.111065 0.509718 0.088 Uiso 1 1 calc R U . I 1
C7C_68 C -0.0015(3) 0.0680(2) 0.41087(18) 0.0704(14) Uani 1 1 d D U . I 1
H7CA_68 H 0.035816 0.046295 0.383237 0.106 Uiso 1 1 calc R U . I 1
H7CB_68 H -0.040809 0.056941 0.416181 0.106 Uiso 1 1 calc R U . I 1
H7CC_68 H -0.013103 0.105252 0.404696 0.106 Uiso 1 1 calc R U . I 1
C6C_68 C 0.1350(3) -0.0121(2) 0.4160(2) 0.0849(19) Uani 1 1 d D U . I 1
H6CA_68 H 0.172385 -0.032781 0.426376 0.127 Uiso 1 1 calc R U . I 1
H6CB_68 H 0.116736 -0.035942 0.404666 0.127 Uiso 1 1 calc R U . I 1
H6CC_68 H 0.151253 0.008266 0.389958 0.127 Uiso 1 1 calc R U . I 1
In1_69 In 0.12464(2) 0.31772(2) 0.72874(2) 0.03316(5) Uani 1 1 d D . . J 1
Al2_69 Al 0.17445(7) 0.21767(4) 0.75453(5) 0.0453(3) Uani 1 1 d D . . J 1
Al3_69 Al 0.02066(6) 0.28519(5) 0.78378(4) 0.0426(2) Uani 1 1 d D . . J 1
Al1_69 Al 0.10408(5) 0.24624(4) 0.67651(3) 0.03073(18) Uani 1 1 d D . . J 1
C1A_69 C 0.04514(19) 0.22129(17) 0.63945(13) 0.0462(7) Uani 1 1 d D U . J 1
C2A_69 C 0.10789(19) 0.18012(14) 0.63052(12) 0.0385(6) Uani 1 1 d D U . J 1
C3A_69 C 0.15909(17) 0.19969(13) 0.60473(11) 0.0354(6) Uani 1 1 d D U . J 1
C4A_69 C 0.1298(2) 0.25245(14) 0.59730(12) 0.0417(6) Uani 1 1 d D U . J 1
C5A_69 C 0.0594(2) 0.26643(15) 0.61846(14) 0.0484(7) Uani 1 1 d D U . J 1
C10A_69 C 0.0088(4) 0.3201(2) 0.6187(2) 0.106(2) Uani 1 1 d D U . J 1
H10A_69 H -0.036892 0.319944 0.635643 0.159 Uiso 1 1 calc R U . J 1
H10B_69 H 0.017264 0.347116 0.635045 0.159 Uiso 1 1 calc R U . J 1
H10C_69 H 0.013191 0.328058 0.585712 0.159 Uiso 1 1 calc R U . J 1
C9A_69 C 0.1677(4) 0.2872(2) 0.57075(18) 0.0823(17) Uani 1 1 d D U . J 1
H9AA_69 H 0.135715 0.322272 0.570557 0.123 Uiso 1 1 calc R U . J 1
H9AB_69 H 0.198498 0.290680 0.586697 0.123 Uiso 1 1 calc R U . J 1
H9AC_69 H 0.193659 0.271387 0.537731 0.123 Uiso 1 1 calc R U . J 1
C8A_69 C 0.2337(2) 0.1685(2) 0.58730(18) 0.0655(13) Uani 1 1 d D U . J 1
H8AA_69 H 0.240915 0.132666 0.597178 0.098 Uiso 1 1 calc R U . J 1
H8AB_69 H 0.251654 0.166649 0.552292 0.098 Uiso 1 1 calc R U . J 1
H8AC_69 H 0.256804 0.185953 0.601136 0.098 Uiso 1 1 calc R U . J 1
C7A_69 C 0.1184(3) 0.12399(18) 0.6430(2) 0.0702(14) Uani 1 1 d D U . J 1
H7AA_69 H 0.074758 0.120557 0.661075 0.105 Uiso 1 1 calc R U . J 1
H7AB_69 H 0.139560 0.099835 0.613546 0.105 Uiso 1 1 calc R U . J 1
H7AC_69 H 0.147621 0.115145 0.662560 0.105 Uiso 1 1 calc R U . J 1
C6A_69 C -0.0234(3) 0.2170(3) 0.6627(2) 0.096(2) Uani 1 1 d D U . J 1
H6AA_69 H -0.058054 0.251324 0.664432 0.144 Uiso 1 1 calc R U . J 1
H6AB_69 H -0.028905 0.190456 0.643656 0.144 Uiso 1 1 calc R U . J 1
H6AC_69 H -0.028070 0.206454 0.695046 0.144 Uiso 1 1 calc R U . J 1
C1B_69 C 0.1971(2) 0.14388(13) 0.79011(16) 0.0500(7) Uani 1 1 d D U . J 1
C2B_69 C 0.2069(2) 0.18340(14) 0.81528(15) 0.0486(7) Uani 1 1 d D U . J 1
C3B_69 C 0.2588(2) 0.19929(15) 0.78433(17) 0.0521(7) Uani 1 1 d D U . J 1
C4B_69 C 0.2822(2) 0.16994(16) 0.73915(17) 0.0576(8) Uani 1 1 d D U . J 1
C5B_69 C 0.2434(2) 0.13570(14) 0.74311(16) 0.0554(8) Uani 1 1 d D U . J 1
C10B_69 C 0.2541(3) 0.09405(18) 0.7055(2) 0.0796(18) Uani 1 1 d D U . J 1
H10D_69 H 0.288786 0.096159 0.675801 0.119 Uiso 1 1 calc R U . J 1
H10E_69 H 0.268629 0.059035 0.716574 0.119 Uiso 1 1 calc R U . J 1
H10F_69 H 0.211792 0.099806 0.699470 0.119 Uiso 1 1 calc R U . J 1
C9B_69 C 0.3389(3) 0.1722(3) 0.6961(2) 0.0845(16) Uani 1 1 d D U . J 1
H9BA_69 H 0.344381 0.147815 0.669749 0.127 Uiso 1 1 calc R U . J 1
H9BB_69 H 0.328846 0.208244 0.686657 0.127 Uiso 1 1 calc R U . J 1
H9BC_69 H 0.380549 0.161913 0.703738 0.127 Uiso 1 1 calc R U . J 1
C8B_69 C 0.2846(3) 0.24015(19) 0.7979(2) 0.0694(14) Uani 1 1 d D U . J 1
H8BA_69 H 0.320718 0.244077 0.770022 0.104 Uiso 1 1 calc R U . J 1
H8BB_69 H 0.247758 0.274128 0.808354 0.104 Uiso 1 1 calc R U . J 1
H8BC_69 H 0.302238 0.228716 0.823945 0.104 Uiso 1 1 calc R U . J 1
C7B_69 C 0.1710(3) 0.2034(2) 0.86736(17) 0.0623(11) Uani 1 1 d D U . J 1
H7BA_69 H 0.137137 0.186654 0.881339 0.093 Uiso 1 1 calc R U . J 1
H7BB_69 H 0.203693 0.194790 0.884246 0.093 Uiso 1 1 calc R U . J 1
H7BC_69 H 0.148920 0.241837 0.870438 0.093 Uiso 1 1 calc R U . J 1
C6B_69 C 0.1501(3) 0.11296(17) 0.8109(2) 0.0641(11) Uani 1 1 d D U . J 1
H6BA_69 H 0.123297 0.126738 0.844295 0.096 Uiso 1 1 calc R U . J 1
H6BB_69 H 0.120007 0.116620 0.792343 0.096 Uiso 1 1 calc R U . J 1
H6BC_69 H 0.176697 0.075542 0.809370 0.096 Uiso 1 1 calc R U . J 1
C1C_69 C -0.0367(2) 0.26375(17) 0.85330(13) 0.0488(7) Uani 1 1 d D U . J 1
C2C_69 C -0.0690(2) 0.26185(19) 0.81956(14) 0.0528(8) Uani 1 1 d D U . J 1
C3C_69 C -0.0918(2) 0.31399(19) 0.80590(14) 0.0531(8) Uani 1 1 d D U . J 1
C4C_69 C -0.0726(2) 0.34781(17) 0.83086(13) 0.0509(7) Uani 1 1 d D U . J 1
C5C_69 C -0.0383(2) 0.31630(17) 0.86027(12) 0.0484(7) Uani 1 1 d D U . J 1
C10C_69 C -0.0090(2) 0.3354(2) 0.89229(15) 0.0628(12) Uani 1 1 d D U . J 1
H10G_69 H -0.017199 0.373324 0.890456 0.094 Uiso 1 1 calc R U . J 1
H10H_69 H -0.030263 0.329098 0.925365 0.094 Uiso 1 1 calc R U . J 1
H10I_69 H 0.039625 0.316232 0.882012 0.094 Uiso 1 1 calc R U . J 1
C9C_69 C -0.0871(3) 0.4055(2) 0.82708(19) 0.0681(12) Uani 1 1 d D U . J 1
H9CA_69 H -0.068639 0.419393 0.847752 0.102 Uiso 1 1 calc R U . J 1
H9CB_69 H -0.066136 0.411339 0.793812 0.102 Uiso 1 1 calc R U . J 1
H9CC_69 H -0.135899 0.423622 0.837187 0.102 Uiso 1 1 calc R U . J 1
C8C_69 C -0.1326(3) 0.3305(3) 0.77368(18) 0.0747(15) Uani 1 1 d D U . J 1
H8CA_69 H -0.141653 0.368276 0.769950 0.112 Uiso 1 1 calc R U . J 1
H8CB_69 H -0.107534 0.310092 0.742282 0.112 Uiso 1 1 calc R U . J 1
H8CC_69 H -0.175313 0.324069 0.787686 0.112 Uiso 1 1 calc R U . J 1
C7C_69 C -0.0818(3) 0.2144(2) 0.8042(2) 0.0732(14) Uani 1 1 d D U . J 1
H7CA_69 H -0.104795 0.223775 0.780674 0.110 Uiso 1 1 calc R U . J 1
H7CB_69 H -0.038810 0.185648 0.789887 0.110 Uiso 1 1 calc R U . J 1
H7CC_69 H -0.110190 0.202975 0.832193 0.110 Uiso 1 1 calc R U . J 1
C6C_69 C -0.0099(2) 0.2187(2) 0.87966(18) 0.0665(13) Uani 1 1 d D U . J 1
H6CA_69 H -0.014561 0.186696 0.868147 0.100 Uiso 1 1 calc R U . J 1
H6CB_69 H 0.037794 0.212697 0.874076 0.100 Uiso 1 1 calc R U . J 1
H6CC_69 H -0.035378 0.227110 0.914017 0.100 Uiso 1 1 calc R U . J 1
In1_47 In 0.2996(4) 0.6207(3) -0.1299(3) 0.0290(17) Uani 0.0351(10) 1 d D U P H 2
Al2_47 Al 0.2363(12) 0.6477(13) -0.0336(6) 0.034(3) Uani 0.0351(10) 1 d D U P H 2
Al3_47 Al 0.3831(12) 0.5796(10) -0.0786(10) 0.030(2) Uani 0.0351(10) 1 d D U P H 2
Al1_47 Al 0.3364(12) 0.6961(7) -0.0956(8) 0.032(2) Uani 0.0351(10) 1 d D U P H 2
C1A_47 C 0.4125(15) 0.7342(13) -0.0992(14) 0.039(2) Uani 0.0351(10) 1 d D U P H 2
C2A_47 C 0.3502(19) 0.7638(12) -0.0634(12) 0.038(2) Uani 0.0351(10) 1 d D U P H 2
C3A_47 C 0.3021(17) 0.7843(8) -0.0867(13) 0.036(2) Uani 0.0351(10) 1 d D U P H 2
C4A_47 C 0.3339(18) 0.7672(10) -0.1362(12) 0.035(2) Uani 0.0351(10) 1 d D U P H 2
C5A_47 C 0.4024(16) 0.7365(13) -0.1443(11) 0.036(2) Uani 0.0351(10) 1 d D U P H 2
C10A_47 C 0.452(2) 0.709(2) -0.1925(14) 0.039(6) Uani 0.0351(10) 1 d D U P H 2
H10A_47 H 0.495651 0.689808 -0.189665 0.058 Uiso 0.0351(10) 1 calc R U P H 2
H10B_47 H 0.434909 0.683087 -0.203364 0.058 Uiso 0.0351(10) 1 calc R U P H 2
H10C_47 H 0.455750 0.734548 -0.215805 0.058 Uiso 0.0351(10) 1 calc R U P H 2
C9A_47 C 0.301(3) 0.778(2) -0.1744(18) 0.033(5) Uani 0.0351(10) 1 d D U P H 2
H9AA_47 H 0.335265 0.761481 -0.205540 0.049 Uiso 0.0351(10) 1 calc R U P H 2
H9AB_47 H 0.265059 0.763107 -0.166788 0.049 Uiso 0.0351(10) 1 calc R U P H 2
H9AC_47 H 0.283015 0.816182 -0.175603 0.049 Uiso 0.0351(10) 1 calc R U P H 2
C8A_47 C 0.230(2) 0.8194(19) -0.061(2) 0.036(6) Uani 0.0351(10) 1 d D U P H 2
H8AA_47 H 0.222624 0.824364 -0.027106 0.053 Uiso 0.0351(10) 1 calc R U P H 2
H8AB_47 H 0.222577 0.853721 -0.074452 0.053 Uiso 0.0351(10) 1 calc R U P H 2
H8AC_47 H 0.199620 0.802848 -0.066283 0.053 Uiso 0.0351(10) 1 calc R U P H 2
C7A_47 C 0.338(4) 0.772(2) -0.0105(14) 0.045(5) Uani 0.0351(10) 1 d D U P H 2
H7AA_47 H 0.379729 0.753924 -0.004082 0.067 Uiso 0.0351(10) 1 calc R U P H 2
H7AB_47 H 0.323617 0.810285 -0.000901 0.067 Uiso 0.0351(10) 1 calc R U P H 2
H7AC_47 H 0.302762 0.758458 0.007739 0.067 Uiso 0.0351(10) 1 calc R U P H 2
C6A_47 C 0.478(2) 0.710(3) -0.091(3) 0.045(5) Uani 0.0351(10) 1 d D U P H 2
H6AA_47 H 0.513474 0.691561 -0.120752 0.068 Uiso 0.0351(10) 1 calc R U P H 2
H6AB_47 H 0.490534 0.737606 -0.078948 0.068 Uiso 0.0351(10) 1 calc R U P H 2
H6AC_47 H 0.473713 0.684448 -0.066812 0.068 Uiso 0.0351(10) 1 calc R U P H 2
C1B_47 C 0.189(2) 0.6445(16) 0.0443(7) 0.033(2) Uani 0.0351(10) 1 d D U P H 2
C2B_47 C 0.1553(18) 0.6250(16) 0.0198(10) 0.034(2) Uani 0.0351(10) 1 d D U P H 2
C3B_47 C 0.1251(13) 0.6658(17) -0.0049(11) 0.035(2) Uani 0.0351(10) 1 d D U P H 2
C4B_47 C 0.1395(17) 0.7114(14) 0.0046(11) 0.035(2) Uani 0.0351(10) 1 d D U P H 2
C5B_47 C 0.180(2) 0.6978(15) 0.0351(9) 0.033(2) Uani 0.0351(10) 1 d D U P H 2
C10B_47 C 0.204(4) 0.736(2) 0.055(2) 0.037(5) Uani 0.0351(10) 1 d D U P H 2
H10D_47 H 0.189639 0.770201 0.042415 0.056 Uiso 0.0351(10) 1 calc R U P H 2
H10E_47 H 0.183817 0.740505 0.090021 0.056 Uiso 0.0351(10) 1 calc R U P H 2
H10F_47 H 0.252820 0.721989 0.045457 0.056 Uiso 0.0351(10) 1 calc R U P H 2
C9B_47 C 0.117(3) 0.7648(16) -0.013(2) 0.036(5) Uani 0.0351(10) 1 d D U P H 2
H9BA_47 H 0.133923 0.788733 -0.000726 0.054 Uiso 0.0351(10) 1 calc R U P H 2
H9BB_47 H 0.133459 0.761296 -0.047936 0.054 Uiso 0.0351(10) 1 calc R U P H 2
H9BC_47 H 0.067133 0.779066 -0.001257 0.054 Uiso 0.0351(10) 1 calc R U P H 2
C8B_47 C 0.086(3) 0.660(3) -0.036(2) 0.042(4) Uani 0.0351(10) 1 d D U P H 2
H8BA_47 H 0.070524 0.693723 -0.049420 0.063 Uiso 0.0351(10) 1 calc R U P H 2
H8BB_47 H 0.115708 0.632506 -0.062815 0.063 Uiso 0.0351(10) 1 calc R U P H 2
H8BC_47 H 0.047551 0.650283 -0.017537 0.063 Uiso 0.0351(10) 1 calc R U P H 2
C7B_47 C 0.154(3) 0.5691(19) 0.019(2) 0.039(5) Uani 0.0351(10) 1 d D U P H 2
H7BA_47 H 0.178819 0.548995 0.039007 0.058 Uiso 0.0351(10) 1 calc R U P H 2
H7BB_47 H 0.107496 0.569891 0.031080 0.058 Uiso 0.0351(10) 1 calc R U P H 2
H7BC_47 H 0.175764 0.552283 -0.014107 0.058 Uiso 0.0351(10) 1 calc R U P H 2
C6B_47 C 0.228(3) 0.614(2) 0.0754(16) 0.028(5) Uani 0.0351(10) 1 d D U P H 2
H6BA_47 H 0.227199 0.577980 0.075871 0.043 Uiso 0.0351(10) 1 calc R U P H 2
H6BB_47 H 0.275040 0.613082 0.062252 0.043 Uiso 0.0351(10) 1 calc R U P H 2
H6BC_47 H 0.207607 0.631764 0.108084 0.043 Uiso 0.0351(10) 1 calc R U P H 2
C1C_47 C 0.427(2) 0.5245(17) -0.0324(13) 0.032(2) Uani 0.0351(10) 1 d D U P H 2
C2C_47 C 0.4658(18) 0.5586(18) -0.0481(14) 0.031(2) Uani 0.0351(10) 1 d D U P H 2
C3C_47 C 0.4956(13) 0.5500(16) -0.0986(15) 0.031(2) Uani 0.0351(10) 1 d D U P H 2
C4C_47 C 0.4759(15) 0.5099(13) -0.1139(14) 0.031(2) Uani 0.0351(10) 1 d D U P H 2
C5C_47 C 0.433(2) 0.4942(12) -0.0736(16) 0.032(2) Uani 0.0351(10) 1 d D U P H 2
C10C_47 C 0.400(3) 0.4541(19) -0.075(3) 0.031(5) Uani 0.0351(10) 1 d D U P H 2
H10G_47 H 0.372953 0.450827 -0.042039 0.046 Uiso 0.0351(10) 1 calc R U P H 2
H10H_47 H 0.370077 0.465696 -0.093897 0.046 Uiso 0.0351(10) 1 calc R U P H 2
H10I_47 H 0.434163 0.419841 -0.089076 0.046 Uiso 0.0351(10) 1 calc R U P H 2
C9C_47 C 0.503(3) 0.484(2) -0.1637(17) 0.035(5) Uani 0.0351(10) 1 d D U P H 2
H9CA_47 H 0.530894 0.501884 -0.184966 0.052 Uiso 0.0351(10) 1 calc R U P H 2
H9CB_47 H 0.529692 0.446713 -0.164363 0.052 Uiso 0.0351(10) 1 calc R U P H 2
H9CC_47 H 0.465028 0.485785 -0.174553 0.052 Uiso 0.0351(10) 1 calc R U P H 2
C8C_47 C 0.539(2) 0.578(3) -0.131(2) 0.035(5) Uani 0.0351(10) 1 d D U P H 2
H8CA_47 H 0.552168 0.563970 -0.164538 0.052 Uiso 0.0351(10) 1 calc R U P H 2
H8CB_47 H 0.512619 0.616209 -0.127716 0.052 Uiso 0.0351(10) 1 calc R U P H 2
H8CC_47 H 0.578823 0.573351 -0.122615 0.052 Uiso 0.0351(10) 1 calc R U P H 2
C7C_47 C 0.477(3) 0.595(3) -0.016(2) 0.034(5) Uani 0.0351(10) 1 d D U P H 2
H7CA_47 H 0.450375 0.593603 0.017759 0.051 Uiso 0.0351(10) 1 calc R U P H 2
H7CB_47 H 0.524847 0.583202 -0.019202 0.051 Uiso 0.0351(10) 1 calc R U P H 2
H7CC_47 H 0.462799 0.631117 -0.024208 0.051 Uiso 0.0351(10) 1 calc R U P H 2
C6C_47 C 0.391(4) 0.518(3) 0.0183(15) 0.036(5) Uani 0.0351(10) 1 d D U P H 2
H6CA_47 H 0.369080 0.491789 0.018595 0.053 Uiso 0.0351(10) 1 calc R U P H 2
H6CB_47 H 0.423652 0.505558 0.035229 0.053 Uiso 0.0351(10) 1 calc R U P H 2
H6CC_47 H 0.357348 0.551802 0.034236 0.053 Uiso 0.0351(10) 1 calc R U P H 2
In1_48 In 0.4029(4) 0.8558(3) -0.1235(3) 0.0419(15) Uani 0.0697(10) 1 d D U P G 2
Al2_48 Al 0.4364(15) 0.9232(10) -0.0759(8) 0.033(3) Uani 0.0697(10) 1 d D U P G 2
Al3_48 Al 0.3700(7) 0.9552(4) -0.1509(5) 0.0309(17) Uani 0.0697(10) 1 d D U P G 2
Al1_48 Al 0.5154(7) 0.8771(7) -0.1792(5) 0.050(2) Uani 0.0697(10) 1 d D U P G 2
C1A_48 C 0.5751(15) 0.8953(13) -0.2495(8) 0.067(3) Uani 0.0697(10) 1 d D U P G 2
C2A_48 C 0.6086(12) 0.8959(12) -0.2161(10) 0.062(3) Uani 0.0697(10) 1 d D U P G 2
C3A_48 C 0.6270(9) 0.8443(11) -0.2010(11) 0.060(3) Uani 0.0697(10) 1 d D U P G 2
C4A_48 C 0.6055(11) 0.8118(10) -0.2247(11) 0.064(3) Uani 0.0697(10) 1 d D U P G 2
C5A_48 C 0.5752(15) 0.8429(14) -0.2557(7) 0.068(3) Uani 0.0697(10) 1 d D U P G 2
C10A_48 C 0.547(3) 0.822(2) -0.2877(15) 0.083(6) Uani 0.0697(10) 1 d D U P G 2
H10A_48 H 0.528431 0.850691 -0.305780 0.124 Uiso 0.0697(10) 1 calc R U P G 2
H10B_48 H 0.582425 0.792971 -0.310089 0.124 Uiso 0.0697(10) 1 calc R U P G 2
H10C_48 H 0.510658 0.809857 -0.268215 0.124 Uiso 0.0697(10) 1 calc R U P G 2
C9A_48 C 0.614(3) 0.7545(10) -0.219(3) 0.069(5) Uani 0.0697(10) 1 d D U P G 2
H9AA_48 H 0.636176 0.742427 -0.195299 0.104 Uiso 0.0697(10) 1 calc R U P G 2
H9AB_48 H 0.569204 0.750474 -0.207658 0.104 Uiso 0.0697(10) 1 calc R U P G 2
H9AC_48 H 0.640887 0.733284 -0.249638 0.104 Uiso 0.0697(10) 1 calc R U P G 2
C8A_48 C 0.669(2) 0.829(2) -0.1691(18) 0.061(5) Uani 0.0697(10) 1 d D U P G 2
H8AA_48 H 0.675024 0.860413 -0.158114 0.092 Uiso 0.0697(10) 1 calc R U P G 2
H8AB_48 H 0.645375 0.813840 -0.141379 0.092 Uiso 0.0697(10) 1 calc R U P G 2
H8AC_48 H 0.712527 0.802828 -0.186891 0.092 Uiso 0.0697(10) 1 calc R U P G 2
C7A_48 C 0.622(2) 0.9425(16) -0.1990(18) 0.058(6) Uani 0.0697(10) 1 d D U P G 2
H7AA_48 H 0.604215 0.973440 -0.214810 0.087 Uiso 0.0697(10) 1 calc R U P G 2
H7AB_48 H 0.599353 0.950241 -0.164234 0.087 Uiso 0.0697(10) 1 calc R U P G 2
H7AC_48 H 0.670445 0.934074 -0.206772 0.087 Uiso 0.0697(10) 1 calc R U P G 2
C6A_48 C 0.549(3) 0.942(2) -0.2754(18) 0.081(5) Uani 0.0697(10) 1 d D U P G 2
H6AA_48 H 0.555831 0.972813 -0.263806 0.122 Uiso 0.0697(10) 1 calc R U P G 2
H6AB_48 H 0.574295 0.933438 -0.309888 0.122 Uiso 0.0697(10) 1 calc R U P G 2
H6AC_48 H 0.501314 0.949162 -0.269516 0.122 Uiso 0.0697(10) 1 calc R U P G 2
C1B_48 C 0.4425(16) 0.9905(10) -0.0378(13) 0.032(2) Uani 0.0697(10) 1 d D U P G 2
C2B_48 C 0.3847(17) 0.9788(13) -0.0098(11) 0.033(2) Uani 0.0697(10) 1 d D U P G 2
C3B_48 C 0.406(2) 0.9269(15) 0.0034(9) 0.033(2) Uani 0.0697(10) 1 d D U P G 2
C4B_48 C 0.478(2) 0.9063(13) -0.0163(12) 0.033(2) Uani 0.0697(10) 1 d D U P G 2
C5B_48 C 0.5004(16) 0.9458(12) -0.0427(13) 0.033(2) Uani 0.0697(10) 1 d D U P G 2
C10B_48 C 0.5732(16) 0.940(2) -0.070(2) 0.037(5) Uani 0.0697(10) 1 d D U P G 2
H10D_48 H 0.602389 0.904507 -0.066944 0.056 Uiso 0.0697(10) 1 calc R U P G 2
H10E_48 H 0.579113 0.944109 -0.103674 0.056 Uiso 0.0697(10) 1 calc R U P G 2
H10F_48 H 0.585074 0.966681 -0.056411 0.056 Uiso 0.0697(10) 1 calc R U P G 2
C9B_48 C 0.520(3) 0.8513(16) -0.011(2) 0.029(5) Uani 0.0697(10) 1 d D U P G 2
H9BA_48 H 0.567408 0.845877 -0.027503 0.044 Uiso 0.0697(10) 1 calc R U P G 2
H9BB_48 H 0.511398 0.846608 0.022825 0.044 Uiso 0.0697(10) 1 calc R U P G 2
H9BC_48 H 0.506941 0.825487 -0.025616 0.044 Uiso 0.0697(10) 1 calc R U P G 2
C8B_48 C 0.361(3) 0.900(3) 0.0349(19) 0.032(5) Uani 0.0697(10) 1 d D U P G 2
H8BA_48 H 0.388285 0.864164 0.038420 0.048 Uiso 0.0697(10) 1 calc R U P G 2
H8BB_48 H 0.337190 0.920111 0.066525 0.048 Uiso 0.0697(10) 1 calc R U P G 2
H8BC_48 H 0.328091 0.897765 0.020498 0.048 Uiso 0.0697(10) 1 calc R U P G 2
C7B_48 C 0.3132(18) 1.0167(19) 0.005(2) 0.037(6) Uani 0.0697(10) 1 d D U P G 2
H7BA_48 H 0.312706 1.049999 -0.009300 0.055 Uiso 0.0697(10) 1 calc R U P G 2
H7BB_48 H 0.285981 1.001227 -0.006511 0.055 Uiso 0.0697(10) 1 calc R U P G 2
H7BC_48 H 0.294324 1.023641 0.039818 0.055 Uiso 0.0697(10) 1 calc R U P G 2
C6B_48 C 0.441(2) 1.0440(12) -0.0557(19) 0.030(5) Uani 0.0697(10) 1 d D U P G 2
H6BA_48 H 0.394019 1.067576 -0.047397 0.045 Uiso 0.0697(10) 1 calc R U P G 2
H6BB_48 H 0.464705 1.059398 -0.040551 0.045 Uiso 0.0697(10) 1 calc R U P G 2
H6BC_48 H 0.462975 1.039685 -0.090499 0.045 Uiso 0.0697(10) 1 calc R U P G 2
C1C_48 C 0.3128(14) 1.0410(6) -0.1465(10) 0.038(2) Uani 0.0697(10) 1 d D U P G 2
C2C_48 C 0.3461(15) 1.0217(8) -0.1958(9) 0.039(2) Uani 0.0697(10) 1 d D U P G 2
C3C_48 C 0.3212(13) 0.9836(10) -0.2070(7) 0.039(2) Uani 0.0697(10) 1 d D U P G 2
C4C_48 C 0.2703(10) 0.9801(9) -0.1646(9) 0.0381(18) Uani 0.0697(10) 1 d D U P G 2
C5C_48 C 0.2650(10) 1.0149(8) -0.1271(9) 0.0377(19) Uani 0.0697(10) 1 d D U P G 2
C10C_48 C 0.2145(17) 1.0258(18) -0.0775(11) 0.042(5) Uani 0.0697(10) 1 d D U P G 2
H10G_48 H 0.222094 1.051361 -0.058823 0.064 Uiso 0.0697(10) 1 calc R U P G 2
H10H_48 H 0.168952 1.040377 -0.079113 0.064 Uiso 0.0697(10) 1 calc R U P G 2
H10I_48 H 0.219411 0.992865 -0.062159 0.064 Uiso 0.0697(10) 1 calc R U P G 2
C9C_48 C 0.2300(18) 0.9447(15) -0.1627(16) 0.040(4) Uani 0.0697(10) 1 d D U P G 2
H9CA_48 H 0.245018 0.925265 -0.194212 0.060 Uiso 0.0697(10) 1 calc R U P G 2
H9CB_48 H 0.236501 0.919596 -0.138917 0.060 Uiso 0.0697(10) 1 calc R U P G 2
H9CC_48 H 0.182152 0.966103 -0.153625 0.060 Uiso 0.0697(10) 1 calc R U P G 2
C8C_48 C 0.344(2) 0.9493(16) -0.2534(10) 0.045(5) Uani 0.0697(10) 1 d D U P G 2
H8CA_48 H 0.315990 0.926691 -0.249607 0.067 Uiso 0.0697(10) 1 calc R U P G 2
H8CB_48 H 0.338131 0.971887 -0.279062 0.067 Uiso 0.0697(10) 1 calc R U P G 2
H8CC_48 H 0.391035 0.927225 -0.261508 0.067 Uiso 0.0697(10) 1 calc R U P G 2
C7C_48 C 0.395(2) 1.0432(18) -0.2310(14) 0.043(5) Uani 0.0697(10) 1 d D U P G 2
H7CA_48 H 0.404333 1.069232 -0.213923 0.064 Uiso 0.0697(10) 1 calc R U P G 2
H7CB_48 H 0.437537 1.014156 -0.246891 0.064 Uiso 0.0697(10) 1 calc R U P G 2
H7CC_48 H 0.376127 1.060082 -0.255026 0.064 Uiso 0.0697(10) 1 calc R U P G 2
C6C_48 C 0.322(3) 1.0838(15) -0.121(2) 0.039(5) Uani 0.0697(10) 1 d D U P G 2
H6CA_48 H 0.293191 1.089310 -0.087305 0.058 Uiso 0.0697(10) 1 calc R U P G 2
H6CB_48 H 0.369409 1.073485 -0.122926 0.058 Uiso 0.0697(10) 1 calc R U P G 2
H6CC_48 H 0.310181 1.116660 -0.135981 0.058 Uiso 0.0697(10) 1 calc R U P G 2
C1_49 C 0.4537(5) 0.5181(5) 0.5841(4) 0.038(2) Uani 0.276(6) 1 d D U P K 2
C2_49 C 0.4582(6) 0.4646(5) 0.5865(4) 0.046(3) Uani 0.276(6) 1 d D U P K 2
C3_49 C 0.4303(6) 0.4511(4) 0.5547(5) 0.047(2) Uani 0.276(6) 1 d D U P K 2
C4_49 C 0.4061(12) 0.4975(5) 0.5331(7) 0.041(3) Uani 0.276(6) 1 d D U P K 2
C5_49 C 0.4218(8) 0.5389(5) 0.5506(5) 0.037(2) Uani 0.276(6) 1 d D U P K 2
C6_49 C 0.4126(8) 0.5940(5) 0.5355(7) 0.070(5) Uani 0.276(6) 1 d D U P K 2
H6A_49 H 0.389241 0.599809 0.512007 0.106 Uiso 0.276(6) 1 calc R U P K 2
H6B_49 H 0.385701 0.619924 0.563521 0.106 Uiso 0.276(6) 1 calc R U P K 2
H6C_49 H 0.456737 0.598028 0.521030 0.106 Uiso 0.276(6) 1 calc R U P K 2
C7_49 C 0.3766(9) 0.5027(11) 0.4941(6) 0.077(5) Uani 0.276(6) 1 d D U P K 2
H7A_49 H 0.364402 0.539444 0.486471 0.116 Uiso 0.276(6) 1 calc R U P K 2
H7B_49 H 0.409777 0.479581 0.465574 0.116 Uiso 0.276(6) 1 calc R U P K 2
H7C_49 H 0.336275 0.492441 0.504756 0.116 Uiso 0.276(6) 1 calc R U P K 2
C8_49 C 0.4297(10) 0.3974(6) 0.5430(9) 0.092(6) Uani 0.276(6) 1 d D U P K 2
H8A_49 H 0.406826 0.399435 0.519583 0.138 Uiso 0.276(6) 1 calc R U P K 2
H8B_49 H 0.476150 0.372883 0.529548 0.138 Uiso 0.276(6) 1 calc R U P K 2
H8C_49 H 0.405787 0.384748 0.572234 0.138 Uiso 0.276(6) 1 calc R U P K 2
C9_49 C 0.4906(9) 0.4285(9) 0.6184(7) 0.086(6) Uani 0.276(6) 1 d D U P K 2
H9A_49 H 0.505812 0.448486 0.636940 0.130 Uiso 0.276(6) 1 calc R U P K 2
H9B_49 H 0.457653 0.414675 0.640275 0.130 Uiso 0.276(6) 1 calc R U P K 2
H9C_49 H 0.529358 0.398969 0.598428 0.130 Uiso 0.276(6) 1 calc R U P K 2
C10_49 C 0.4801(9) 0.5467(9) 0.6116(6) 0.076(5) Uani 0.276(6) 1 d D U P K 2
H10A_49 H 0.470663 0.583318 0.603626 0.114 Uiso 0.276(6) 1 calc R U P K 2
H10B_49 H 0.457994 0.546323 0.646002 0.114 Uiso 0.276(6) 1 calc R U P K 2
H10C_49 H 0.528844 0.529137 0.603161 0.114 Uiso 0.276(6) 1 calc R U P K 2
O1_50 O 0.4452(6) 0.7503(4) 0.2474(5) 0.021(2) Uani 0.158(4) 1 d D U P A 3
C1_50 C 0.4820(7) 0.7056(5) 0.2606(5) 0.033(3) Uani 0.158(4) 1 d D U P A 3
C2_50 C 0.4645(9) 0.6570(6) 0.2500(7) 0.068(5) Uani 0.158(4) 1 d D U P A 3
F1_50 F 0.4984(16) 0.6387(9) 0.2036(7) 0.135(10) Uani 0.158(4) 1 d D U P A 3
F2_50 F 0.4816(9) 0.6183(6) 0.2772(7) 0.067(5) Uani 0.158(4) 1 d D U P A 3
F3_50 F 0.3997(8) 0.6710(6) 0.2578(9) 0.090(7) Uani 0.158(4) 1 d D U P A 3
C3_50 C 0.4693(8) 0.7112(6) 0.3151(5) 0.059(5) Uani 0.158(4) 1 d D U P A 3
F4_50 F 0.4587(10) 0.7597(6) 0.3314(6) 0.057(5) Uani 0.158(4) 1 d D U P A 3
F5_50 F 0.4141(10) 0.6987(11) 0.3379(8) 0.100(7) Uani 0.158(4) 1 d D U P A 3
F6_50 F 0.5221(8) 0.6778(7) 0.3251(6) 0.056(4) Uani 0.158(4) 1 d D U P A 3
C4_50 C 0.5582(7) 0.6940(8) 0.2344(7) 0.083(6) Uani 0.158(4) 1 d D U P A 3
F7_50 F 0.5753(11) 0.7264(9) 0.2579(11) 0.133(9) Uani 0.158(4) 1 d D U P A 3
F8_50 F 0.5939(12) 0.6440(9) 0.2365(10) 0.078(8) Uani 0.158(4) 1 d D U P A 3
F9_50 F 0.5712(13) 0.7028(11) 0.1889(8) 0.120(11) Uani 0.158(4) 1 d D U P A 3
O1_22 O 0.5937(4) 0.2003(3) 0.4157(3) 0.0334(13) Uani 0.400(3) 1 d D U P D 1
C1_22 C 0.5581(4) 0.2299(3) 0.3899(3) 0.0376(9) Uani 0.400(3) 1 d D U P D 1
C2_22 C 0.5288(4) 0.1975(3) 0.3657(3) 0.0417(11) Uani 0.400(3) 1 d D U P D 1
F1_22 F 0.5804(6) 0.1618(4) 0.3302(4) 0.064(2) Uani 0.400(3) 1 d D U P D 1
F2_22 F 0.4855(4) 0.2243(3) 0.3469(3) 0.0537(15) Uani 0.400(3) 1 d D U P D 1
F3_22 F 0.5041(3) 0.1660(2) 0.3961(2) 0.0496(13) Uani 0.400(3) 1 d D U P D 1
C3_22 C 0.4986(4) 0.2776(3) 0.4211(3) 0.0450(12) Uani 0.400(3) 1 d D U P D 1
F4_22 F 0.5159(3) 0.2969(2) 0.4542(2) 0.0499(13) Uani 0.400(3) 1 d D U P D 1
F5_22 F 0.4452(4) 0.2638(4) 0.4454(3) 0.0526(17) Uani 0.400(3) 1 d D U P D 1
F6_22 F 0.4774(3) 0.3165(2) 0.3961(2) 0.0589(15) Uani 0.400(3) 1 d D U P D 1
C4_22 C 0.6067(5) 0.2515(4) 0.3507(4) 0.0509(12) Uani 0.400(3) 1 d D U P D 1
F7_22 F 0.6217(5) 0.2893(3) 0.3682(3) 0.0617(17) Uani 0.400(3) 1 d D U P D 1
F8_22 F 0.5810(5) 0.2729(4) 0.3176(3) 0.0640(19) Uani 0.400(3) 1 d D U P D 1
F9_22 F 0.6659(3) 0.2137(3) 0.3311(2) 0.0585(14) Uani 0.400(3) 1 d D U P D 1
O1_51 O 0.5124(7) 0.1982(7) 0.4703(6) 0.032(2) Uani 0.131(2) 1 d D U P D 3
C1_51 C 0.4551(7) 0.2164(6) 0.5083(5) 0.0453(15) Uani 0.131(2) 1 d D U P D 3
C2_51 C 0.4704(9) 0.2501(7) 0.5430(6) 0.0484(17) Uani 0.131(2) 1 d D U P D 3
F1_51 F 0.4994(9) 0.2156(8) 0.5692(6) 0.065(3) Uani 0.131(2) 1 d D U P D 3
F2_51 F 0.4154(10) 0.2834(9) 0.5739(9) 0.060(4) Uani 0.131(2) 1 d D U P D 3
F3_51 F 0.5070(10) 0.2785(7) 0.5198(7) 0.066(3) Uani 0.131(2) 1 d D U P D 3
C3_51 C 0.4009(7) 0.2521(7) 0.4888(6) 0.048(2) Uani 0.131(2) 1 d D U P D 3
F4_51 F 0.4007(8) 0.2266(7) 0.4509(6) 0.052(3) Uani 0.131(2) 1 d D U P D 3
F5_51 F 0.4160(9) 0.2956(6) 0.4749(7) 0.051(3) Uani 0.131(2) 1 d D U P D 3
F6_51 F 0.3393(6) 0.2671(8) 0.5199(6) 0.051(3) Uani 0.131(2) 1 d D U P D 3
C4_51 C 0.4285(8) 0.1764(6) 0.5390(6) 0.0506(17) Uani 0.131(2) 1 d D U P D 3
F7_51 F 0.3910(10) 0.1569(8) 0.5226(8) 0.060(3) Uani 0.131(2) 1 d D U P D 3
F8_51 F 0.3874(9) 0.2023(8) 0.5824(6) 0.063(3) Uani 0.131(2) 1 d D U P D 3
F9_51 F 0.4759(10) 0.1357(8) 0.5465(8) 0.063(3) Uani 0.131(2) 1 d D U P D 3
O1_32 O 0.5161(7) 0.1923(10) 0.4920(8) 0.042(2) Uani 0.199(3) 1 d D U P D 4
C1_32 C 0.4487(7) 0.2130(5) 0.5101(4) 0.0425(14) Uani 0.199(3) 1 d D U P D 4
C2_32 C 0.4177(6) 0.1752(5) 0.4963(5) 0.0475(16) Uani 0.199(3) 1 d D U P D 4
F1_32 F 0.4167(8) 0.1370(5) 0.5242(6) 0.056(2) Uani 0.199(3) 1 d D U P D 4
F2_32 F 0.3547(6) 0.1989(6) 0.4978(7) 0.053(3) Uani 0.199(3) 1 d D U P D 4
F3_32 F 0.4534(5) 0.1497(5) 0.4527(4) 0.053(2) Uani 0.199(3) 1 d D U P D 4
C3_32 C 0.4288(7) 0.2664(5) 0.4876(5) 0.050(2) Uani 0.199(3) 1 d D U P D 4
F4_32 F 0.4706(6) 0.2921(5) 0.4866(5) 0.058(3) Uani 0.199(3) 1 d D U P D 4
F5_32 F 0.4343(9) 0.2545(9) 0.4426(5) 0.057(3) Uani 0.199(3) 1 d D U P D 4
F6_32 F 0.3653(6) 0.2963(5) 0.5101(5) 0.059(3) Uani 0.199(3) 1 d D U P D 4
C4_32 C 0.4246(8) 0.2254(6) 0.5650(5) 0.0469(17) Uani 0.199(3) 1 d D U P D 4
F7_32 F 0.4373(9) 0.2670(6) 0.5774(6) 0.050(2) Uani 0.199(3) 1 d D U P D 4
F8_32 F 0.3575(7) 0.2352(8) 0.5856(8) 0.053(3) Uani 0.199(3) 1 d D U P D 4
F9_32 F 0.4529(7) 0.1856(6) 0.5865(5) 0.060(3) Uani 0.199(3) 1 d D U P D 4
C1_40 C 0.1398(2) 0.62649(14) 0.61272(14) 0.0478(9) Uani 1 1 d D U . L 1
C2_40 C 0.09226(17) 0.63564(13) 0.66040(14) 0.0403(7) Uani 1 1 d D U . L 1
C3_40 C 0.10769(19) 0.66927(14) 0.68766(14) 0.0447(8) Uani 1 1 d D U . L 1
C4_40 C 0.1633(2) 0.68081(15) 0.65795(17) 0.0529(10) Uani 1 1 d D U . L 1
C5_40 C 0.1835(2) 0.65529(16) 0.61172(16) 0.0539(10) Uani 1 1 d D U . L 1
C6_40 C 0.2392(3) 0.6585(3) 0.5682(2) 0.095(2) Uani 1 1 d D U . L 1
H6A_40 H 0.241875 0.636668 0.541035 0.143 Uiso 1 1 calc R U . L 1
H6B_40 H 0.230142 0.695286 0.560777 0.143 Uiso 1 1 calc R U . L 1
H6C_40 H 0.282014 0.645558 0.574273 0.143 Uiso 1 1 calc R U . L 1
C7_40 C 0.1956(4) 0.7163(2) 0.6724(3) 0.092(2) Uani 1 1 d D U . L 1
H7A_40 H 0.233775 0.717804 0.644904 0.137 Uiso 1 1 calc R U . L 1
H7B_40 H 0.162387 0.751958 0.682929 0.137 Uiso 1 1 calc R U . L 1
H7C_40 H 0.211523 0.702226 0.698619 0.137 Uiso 1 1 calc R U . L 1
C8_40 C 0.0685(3) 0.6906(2) 0.73898(18) 0.0769(16) Uani 1 1 d D U . L 1
H8A_40 H 0.031997 0.676064 0.751341 0.115 Uiso 1 1 calc R U . L 1
H8B_40 H 0.098539 0.680344 0.757919 0.115 Uiso 1 1 calc R U . L 1
H8C_40 H 0.049504 0.729207 0.741227 0.115 Uiso 1 1 calc R U . L 1
C9_40 C 0.0341(2) 0.6157(2) 0.67669(19) 0.0593(11) Uani 1 1 d D U . L 1
H9A_40 H 0.035828 0.593146 0.650423 0.089 Uiso 1 1 calc R U . L 1
H9B_40 H 0.036776 0.595181 0.704011 0.089 Uiso 1 1 calc R U . L 1
H9C_40 H -0.008245 0.645730 0.686299 0.089 Uiso 1 1 calc R U . L 1
C10_40 C 0.1409(3) 0.59421(18) 0.57154(17) 0.0658(13) Uani 1 1 d D U . L 1
H10A_40 H 0.105099 0.578780 0.582583 0.099 Uiso 1 1 calc R U . L 1
H10B_40 H 0.133643 0.616925 0.546285 0.099 Uiso 1 1 calc R U . L 1
H10C_40 H 0.184695 0.565853 0.558871 0.099 Uiso 1 1 calc R U . L 1
C1_52 C 0.22438(16) 0.39729(13) 0.65120(12) 0.0364(7) Uani 1 1 d D U . M 1
C2_52 C 0.2454(2) 0.38719(13) 0.69146(15) 0.0447(8) Uani 1 1 d D U . M 1
C3_52 C 0.1912(2) 0.41765(14) 0.73259(13) 0.0450(8) Uani 1 1 d D U . M 1
C4_52 C 0.13678(18) 0.44665(13) 0.71720(11) 0.0369(7) Uani 1 1 d D U . M 1
C5_52 C 0.15724(16) 0.43422(13) 0.66697(11) 0.0320(6) Uani 1 1 d D U . M 1
C6_52 C 0.11410(18) 0.45300(17) 0.63621(13) 0.0441(8) Uani 1 1 d D U . M 1
H6A_52 H 0.140606 0.438622 0.602879 0.066 Uiso 1 1 calc R U . M 1
H6B_52 H 0.075269 0.440903 0.647354 0.066 Uiso 1 1 calc R U . M 1
H6C_52 H 0.098279 0.491712 0.638347 0.066 Uiso 1 1 calc R U . M 1
C7_52 C 0.0694(2) 0.48258(18) 0.74919(15) 0.0597(12) Uani 1 1 d D U . M 1
H7A_52 H 0.069122 0.483956 0.782217 0.090 Uiso 1 1 calc R U . M 1
H7B_52 H 0.060778 0.518168 0.738613 0.090 Uiso 1 1 calc R U . M 1
H7C_52 H 0.034224 0.469112 0.747648 0.090 Uiso 1 1 calc R U . M 1
C8_52 C 0.1920(4) 0.4181(2) 0.78291(17) 0.0759(17) Uani 1 1 d D U . M 1
H8A_52 H 0.235849 0.394486 0.783310 0.114 Uiso 1 1 calc R U . M 1
H8B_52 H 0.184487 0.454076 0.794894 0.114 Uiso 1 1 calc R U . M 1
H8C_52 H 0.156315 0.405857 0.803375 0.114 Uiso 1 1 calc R U . M 1
C9_52 C 0.3132(3) 0.34986(19) 0.6908(3) 0.0776(17) Uani 1 1 d D U . M 1
H9A_52 H 0.315286 0.349928 0.723221 0.116 Uiso 1 1 calc R U . M 1
H9B_52 H 0.319257 0.314052 0.679197 0.116 Uiso 1 1 calc R U . M 1
H9C_52 H 0.348974 0.361395 0.669434 0.116 Uiso 1 1 calc R U . M 1
C10_52 C 0.2636(2) 0.3719(2) 0.60086(16) 0.0587(12) Uani 1 1 d D U . M 1
H10A_52 H 0.236928 0.386276 0.580161 0.088 Uiso 1 1 calc R U . M 1
H10B_52 H 0.305897 0.379352 0.589260 0.088 Uiso 1 1 calc R U . M 1
H10C_52 H 0.273420 0.333628 0.600321 0.088 Uiso 1 1 calc R U . M 1
C1_53 C 0.4056(2) 0.4576(2) 0.54176(17) 0.0468(11) Uani 0.724(6) 1 d D U P K 1
C2_53 C 0.4382(2) 0.4422(2) 0.57571(17) 0.0434(11) Uani 0.724(6) 1 d D U P K 1
C3_53 C 0.4528(3) 0.4852(3) 0.5903(2) 0.0469(12) Uani 0.724(6) 1 d D U P K 1
C4_53 C 0.4284(3) 0.5282(3) 0.5646(2) 0.0521(13) Uani 0.724(6) 1 d D U P K 1
C5_53 C 0.3988(5) 0.5108(3) 0.5347(3) 0.0531(15) Uani 0.724(6) 1 d D U P K 1
C6_53 C 0.3709(4) 0.5397(5) 0.4978(3) 0.088(3) Uani 0.724(6) 1 d D U P K 1
H6A_53 H 0.370762 0.576157 0.499145 0.132 Uiso 0.724(6) 1 calc R U P K 1
H6B_53 H 0.399167 0.521731 0.465764 0.132 Uiso 0.724(6) 1 calc R U P K 1
H6C_53 H 0.324770 0.540094 0.504523 0.132 Uiso 0.724(6) 1 calc R U P K 1
C7_53 C 0.4326(4) 0.5823(3) 0.5667(4) 0.090(3) Uani 0.724(6) 1 d D U P K 1
H7A_53 H 0.454854 0.585131 0.589600 0.134 Uiso 0.724(6) 1 calc R U P K 1
H7B_53 H 0.458636 0.588784 0.534941 0.134 Uiso 0.724(6) 1 calc R U P K 1
H7C_53 H 0.387079 0.608625 0.577064 0.134 Uiso 0.724(6) 1 calc R U P K 1
C8_53 C 0.4878(3) 0.4841(4) 0.6256(2) 0.076(2) Uani 0.724(6) 1 d D U P K 1
H8A_53 H 0.491975 0.518784 0.629643 0.114 Uiso 0.724(6) 1 calc R U P K 1
H8B_53 H 0.461707 0.475727 0.656469 0.114 Uiso 0.724(6) 1 calc R U P K 1
H8C_53 H 0.532835 0.457114 0.613882 0.114 Uiso 0.724(6) 1 calc R U P K 1
C9_53 C 0.4578(4) 0.3871(3) 0.5928(3) 0.071(2) Uani 0.724(6) 1 d D U P K 1
H9A_53 H 0.479772 0.387055 0.616500 0.107 Uiso 0.724(6) 1 calc R U P K 1
H9B_53 H 0.417316 0.377661 0.607394 0.107 Uiso 0.724(6) 1 calc R U P K 1
H9C_53 H 0.488990 0.361263 0.565454 0.107 Uiso 0.724(6) 1 calc R U P K 1
C10_53 C 0.3867(4) 0.4206(3) 0.5152(2) 0.072(2) Uani 0.724(6) 1 d D U P K 1
H10A_53 H 0.396994 0.385856 0.527555 0.108 Uiso 0.724(6) 1 calc R U P K 1
H10B_53 H 0.338435 0.435174 0.520104 0.108 Uiso 0.724(6) 1 calc R U P K 1
H10C_53 H 0.412548 0.416780 0.480962 0.108 Uiso 0.724(6) 1 calc R U P K 1

loop_
_atom_site_aniso_label
_atom_site_aniso_U_11
_atom_site_aniso_U_22
_atom_site_aniso_U_33
_atom_site_aniso_U_23
_atom_site_aniso_U_13
_atom_site_aniso_U_12
Al16 0.0251(4) 0.0206(4) 0.0213(4) 0.0017(3) -0.0068(3) -0.0093(3)
Al17 0.0226(4) 0.0256(4) 0.0272(4) 0.0071(3) -0.0092(3) -0.0097(3)
Al18 0.0215(4) 0.0219(4) 0.0399(5) 0.0000(3) -0.0083(4) -0.0050(3)
Al19 0.0265(4) 0.0353(5) 0.0239(4) 0.0016(3) -0.0069(3) -0.0155(4)
Al20 0.0220(4) 0.0235(4) 0.0227(4) 0.0029(3) -0.0075(3) -0.0073(3)
In1 0.03621(11) 0.03576(11) 0.02881(10) 0.00199(8) -0.01626(9) -0.01108(9)
Al2 0.0462(6) 0.0316(5) 0.0339(5) 0.0049(4) -0.0189(4) -0.0139(4)
Al3 0.0380(5) 0.0350(5) 0.0495(6) 0.0174(4) -0.0221(5) -0.0116(4)
Al1 0.0324(5) 0.0585(7) 0.0280(5) 0.0023(4) -0.0060(4) -0.0064(5)
O1_1 0.0228(14) 0.050(2) 0.0268(15) -0.0029(14) -0.0045(11) -0.0033(13)
C1_1 0.0323(17) 0.0347(17) 0.0307(17) 0.0067(13) -0.0002(13) 0.0007(14)
C2_1 0.035(2) 0.064(3) 0.067(3) 0.000(2) -0.0135(19) 0.0040(18)
F1_1 0.036(2) 0.127(4) 0.132(4) -0.020(3) -0.013(2) -0.028(2)
F2_1 0.046(2) 0.093(3) 0.107(3) -0.019(3) 0.001(2) 0.031(2)
F3_1 0.079(3) 0.070(3) 0.083(3) 0.023(2) -0.042(2) 0.011(2)
C3_1 0.060(2) 0.057(2) 0.040(2) -0.0117(19) -0.007(2) -0.003(2)
F4_1 0.074(2) 0.131(4) 0.065(2) -0.049(2) -0.035(2) 0.005(2)
F5_1 0.094(3) 0.0527(19) 0.064(2) -0.0081(16) -0.006(2) -0.0272(19)
F6_1 0.100(3) 0.069(2) 0.0340(16) -0.0132(16) 0.0027(18) 0.011(2)
C4_1 0.093(3) 0.046(2) 0.046(3) 0.0095(19) 0.014(2) -0.006(2)
F7_1 0.138(4) 0.065(3) 0.041(2) 0.019(2) -0.008(2) 0.031(3)
F8_1 0.127(3) 0.077(3) 0.069(3) 0.005(2) 0.048(3) -0.038(3)
F9_1 0.171(5) 0.052(3) 0.077(3) -0.003(2) 0.033(3) -0.049(3)
O1_2 0.036(2) 0.035(2) 0.060(4) 0.023(2) -0.026(3) -0.0220(19)
C1_2 0.044(3) 0.040(3) 0.072(3) 0.031(3) -0.025(3) -0.028(2)
C2_2 0.064(4) 0.057(4) 0.076(4) 0.035(3) -0.008(3) -0.029(3)
F1_2 0.105(4) 0.090(4) 0.057(3) 0.040(3) -0.022(3) -0.046(4)
F2_2 0.072(4) 0.072(4) 0.108(5) 0.050(4) 0.005(3) -0.031(3)
F3_2 0.075(5) 0.058(3) 0.080(5) 0.022(3) 0.005(3) -0.012(3)
C3_2 0.045(3) 0.040(3) 0.108(5) 0.024(4) -0.030(4) -0.025(3)
F4_2 0.082(4) 0.057(3) 0.105(4) 0.019(3) -0.055(3) -0.040(3)
F5_2 0.038(2) 0.049(3) 0.163(6) 0.032(3) -0.037(3) -0.022(2)
F6_2 0.058(3) 0.043(2) 0.134(6) 0.024(3) -0.033(4) -0.034(2)
C4_2 0.046(3) 0.044(3) 0.082(4) 0.034(3) -0.025(3) -0.024(2)
F7_2 0.051(3) 0.052(4) 0.099(4) 0.015(3) -0.022(3) -0.014(3)
F8_2 0.054(4) 0.055(3) 0.116(5) 0.055(3) -0.033(3) -0.027(3)
F9_2 0.047(2) 0.055(3) 0.088(4) 0.037(3) -0.037(3) -0.026(2)
O1_3 0.024(2) 0.026(3) 0.018(3) 0.004(2) -0.007(2) -0.006(2)
C1_3 0.028(2) 0.030(2) 0.033(2) 0.0026(19) -0.0165(18) -0.0061(18)
C2_3 0.045(3) 0.032(3) 0.044(3) 0.010(2) -0.024(2) -0.011(2)
F1_3 0.066(4) 0.025(2) 0.062(3) 0.000(2) -0.033(3) -0.013(3)
F2_3 0.060(4) 0.044(4) 0.065(5) 0.027(4) -0.038(4) -0.009(3)
F3_3 0.050(3) 0.043(3) 0.073(4) 0.032(3) -0.016(3) -0.016(2)
C3_3 0.041(3) 0.041(3) 0.040(3) -0.005(2) -0.023(2) -0.003(2)
F4_3 0.057(3) 0.038(2) 0.080(4) -0.012(2) -0.043(3) -0.006(2)
F5_3 0.058(3) 0.078(4) 0.032(2) -0.010(2) -0.018(2) -0.003(3)
F6_3 0.040(3) 0.066(4) 0.067(5) -0.017(4) -0.037(3) 0.006(3)
C4_3 0.029(2) 0.039(3) 0.041(3) 0.004(2) -0.012(2) -0.003(2)
F7_3 0.031(3) 0.050(3) 0.083(4) 0.020(3) -0.011(3) -0.015(2)
F8_3 0.026(3) 0.035(3) 0.061(4) -0.001(3) -0.012(3) 0.000(2)
F9_3 0.038(3) 0.075(4) 0.033(2) 0.001(2) -0.0055(19) -0.004(3)
O1_4 0.036(2) 0.034(3) 0.020(2) -0.0019(18) -0.0050(18) -0.011(2)
C1_4 0.066(2) 0.041(2) 0.0299(19) 0.0005(17) -0.0274(17) -0.0140(18)
C2_4 0.095(3) 0.046(3) 0.029(2) -0.002(2) -0.017(2) -0.018(3)
F1_4 0.152(7) 0.065(3) 0.042(3) 0.024(3) -0.024(5) -0.030(4)
F2_4 0.129(5) 0.077(3) 0.043(3) -0.028(3) -0.035(3) -0.006(4)
F3_4 0.081(3) 0.053(3) 0.035(2) -0.016(2) 0.007(2) -0.010(2)
C3_4 0.080(3) 0.051(2) 0.054(3) 0.005(2) -0.020(2) -0.030(2)
F4_4 0.083(4) 0.099(4) 0.069(3) 0.020(3) -0.015(3) -0.065(4)
F5_4 0.100(4) 0.030(2) 0.070(4) 0.002(3) -0.023(3) -0.002(3)
F6_4 0.152(6) 0.092(4) 0.098(4) -0.006(4) -0.048(4) -0.061(4)
C4_4 0.077(3) 0.054(3) 0.060(3) -0.013(2) -0.045(2) -0.009(2)
F7_4 0.056(2) 0.084(4) 0.090(3) -0.017(3) -0.048(2) -0.014(3)
F8_4 0.130(5) 0.091(4) 0.090(3) -0.002(3) -0.093(3) -0.015(4)
F9_4 0.107(5) 0.047(3) 0.106(4) 0.001(3) -0.066(4) 0.004(3)
O1_5 0.0795(19) 0.092(2) 0.0567(16) 0.0307(19) -0.0456(15) -0.0535(18)
C1_5 0.0745(16) 0.0569(14) 0.0517(13) 0.0170(12) -0.0400(12) -0.0403(12)
C2_5 0.107(2) 0.0631(19) 0.0603(18) 0.0143(16) -0.0261(18) -0.0140(17)
F1_5 0.182(4) 0.0538(18) 0.061(2) 0.0112(16) -0.032(2) -0.024(2)
F2_5 0.075(2) 0.140(3) 0.103(3) 0.033(3) -0.026(2) 0.002(2)
F3_5 0.197(4) 0.055(2) 0.0598(17) 0.0041(16) -0.021(2) -0.012(3)
C3_5 0.090(2) 0.0596(17) 0.0629(16) 0.0125(14) -0.0334(14) -0.0479(14)
F4_5 0.130(3) 0.0570(18) 0.078(2) 0.0208(17) -0.027(2) -0.0215(18)
F5_5 0.080(2) 0.087(3) 0.0690(17) 0.0176(17) -0.0222(15) -0.0503(18)
F6_5 0.139(3) 0.110(3) 0.085(2) 0.0091(19) -0.047(2) -0.095(2)
C4_5 0.080(2) 0.0664(18) 0.0535(15) 0.0144(15) -0.0361(13) -0.0259(15)
F7_5 0.124(3) 0.0773(18) 0.073(2) 0.0186(17) -0.011(2) 0.0051(19)
F8_5 0.108(2) 0.077(2) 0.0600(17) 0.0089(17) -0.0545(17) -0.0342(19)
F9_5 0.086(2) 0.107(3) 0.070(2) 0.038(2) -0.0280(18) -0.044(2)
O1_6 0.042(3) 0.035(2) 0.052(3) 0.0130(18) -0.023(2) -0.0174(19)
C1_6 0.052(3) 0.033(3) 0.052(3) 0.013(3) -0.019(3) -0.018(2)
C2_6 0.081(4) 0.043(4) 0.059(4) 0.010(3) -0.005(4) -0.027(4)
F1_6 0.071(3) 0.067(4) 0.114(5) -0.003(3) 0.016(3) -0.037(3)
F2_6 0.138(8) 0.043(3) 0.073(6) 0.015(3) 0.012(5) -0.027(4)
F3_6 0.113(7) 0.060(4) 0.052(4) 0.002(3) -0.005(4) -0.028(4)
C3_6 0.062(3) 0.045(3) 0.053(4) 0.011(3) -0.018(3) -0.007(3)
F4_6 0.044(2) 0.076(4) 0.070(3) 0.019(3) -0.012(2) -0.010(2)
F5_6 0.098(4) 0.068(4) 0.072(3) 0.015(3) -0.054(3) 0.004(3)
F6_6 0.090(4) 0.044(3) 0.072(3) 0.007(3) -0.018(3) -0.001(3)
C4_6 0.067(4) 0.043(4) 0.076(4) 0.004(3) -0.023(3) -0.026(3)
F7_6 0.100(6) 0.072(5) 0.062(4) 0.001(4) -0.026(4) -0.026(4)
F8_6 0.111(6) 0.057(3) 0.109(5) 0.000(3) -0.020(4) -0.056(4)
F9_6 0.065(3) 0.071(3) 0.127(5) -0.005(3) -0.052(3) -0.030(3)
O1_7 0.015(2) 0.067(4) 0.022(2) -0.001(2) 0.0034(17) -0.009(2)
C1_7 0.060(4) 0.046(3) 0.025(3) 0.004(3) -0.007(3) -0.026(3)
C2_7 0.077(4) 0.053(4) 0.042(3) 0.002(3) -0.003(3) -0.038(3)
F1_7 0.094(6) 0.084(5) 0.085(7) 0.006(5) -0.018(5) -0.063(5)
F2_7 0.134(6) 0.068(4) 0.045(3) 0.024(3) -0.016(3) -0.064(4)
F3_7 0.112(6) 0.048(3) 0.051(3) 0.001(3) -0.015(4) -0.045(4)
C3_7 0.051(3) 0.046(3) 0.030(3) 0.007(2) -0.006(2) -0.014(3)
F4_7 0.094(7) 0.101(7) 0.056(6) 0.025(5) -0.022(5) -0.057(6)
F5_7 0.068(5) 0.055(4) 0.067(5) 0.004(4) -0.019(4) 0.009(3)
F6_7 0.079(6) 0.079(8) 0.036(3) 0.012(3) -0.023(3) -0.020(6)
C4_7 0.050(4) 0.054(3) 0.037(3) -0.002(3) -0.012(3) -0.021(3)
F7_7 0.070(4) 0.042(3) 0.049(3) -0.004(2) -0.020(3) -0.017(3)
F8_7 0.053(3) 0.074(4) 0.037(2) -0.005(3) -0.0025(19) -0.021(3)
F9_7 0.098(7) 0.076(4) 0.069(6) 0.014(4) -0.048(6) -0.036(4)
O1_8 0.0374(17) 0.052(2) 0.079(2) -0.015(2) 0.0057(17) -0.0141(17)
C1_8 0.038(2) 0.052(3) 0.062(2) -0.012(2) 0.003(2) -0.013(2)
C2_8 0.039(3) 0.071(4) 0.091(3) -0.015(3) -0.005(3) -0.015(3)
F1_8 0.057(5) 0.077(5) 0.154(6) -0.006(5) -0.018(6) -0.033(4)
F2_8 0.036(3) 0.087(6) 0.109(7) 0.000(5) 0.005(4) 0.000(4)
F3_8 0.047(4) 0.104(6) 0.098(4) -0.026(4) -0.033(4) -0.003(4)
C3_8 0.048(3) 0.058(3) 0.059(3) -0.010(3) 0.004(3) -0.019(3)
F4_8 0.065(3) 0.083(5) 0.099(5) 0.012(4) -0.018(3) -0.044(3)
F5_8 0.088(5) 0.073(5) 0.044(3) 0.003(3) 0.011(3) 0.001(4)
F6_8 0.089(4) 0.043(3) 0.053(3) -0.002(3) -0.005(4) -0.008(4)
C4_8 0.050(4) 0.049(3) 0.065(3) -0.004(3) 0.002(3) -0.008(3)
F7_8 0.095(5) 0.075(5) 0.039(3) -0.003(3) -0.008(3) -0.034(4)
F8_8 0.061(4) 0.071(5) 0.068(5) 0.027(4) 0.012(4) 0.012(4)
F9_8 0.041(3) 0.047(3) 0.042(3) -0.011(2) 0.011(2) 0.004(2)
O1_9 0.0160(17) 0.0207(19) 0.0111(16) 0.0082(14) -0.0081(14) -0.0034(14)
C1_9 0.021(3) 0.031(3) 0.029(3) 0.003(2) -0.007(2) -0.009(2)
C2_9 0.031(4) 0.046(4) 0.020(3) 0.006(3) 0.001(3) -0.010(3)
F1_9 0.045(4) 0.049(3) 0.048(4) -0.018(3) -0.011(3) -0.011(3)
F2_9 0.031(3) 0.068(4) 0.028(3) 0.007(3) 0.013(2) -0.004(3)
F3_9 0.034(2) 0.064(3) 0.0158(19) 0.0144(19) 0.0038(16) 0.000(2)
C3_9 0.018(3) 0.039(4) 0.065(5) -0.001(3) -0.011(3) -0.013(3)
F4_9 0.031(3) 0.053(3) 0.073(4) -0.029(3) -0.006(3) -0.024(3)
F5_9 0.041(3) 0.036(3) 0.085(5) 0.012(3) -0.009(3) -0.019(2)
F6_9 0.016(3) 0.048(3) 0.063(4) 0.001(3) -0.004(3) -0.015(2)
C4_9 0.043(4) 0.048(4) 0.035(4) 0.012(3) -0.012(3) 0.001(3)
F7_9 0.034(4) 0.109(6) 0.045(3) 0.003(3) -0.020(3) 0.012(4)
F8_9 0.027(3) 0.036(3) 0.054(4) 0.005(3) -0.015(3) -0.005(2)
F9_9 0.053(4) 0.035(3) 0.064(4) 0.021(3) -0.009(3) 0.006(3)
O1_10 0.0330(19) 0.0208(12) 0.069(3) -0.0054(13) -0.0239(18) -0.0060(11)
C1_10 0.0395(19) 0.0239(15) 0.065(2) -0.0032(16) -0.0246(18) -0.0083(15)
C2_10 0.058(3) 0.0315(18) 0.069(3) -0.0026(18) -0.031(2) -0.0052(18)
F1_10 0.0552(16) 0.0386(13) 0.088(2) -0.0048(13) -0.0443(16) -0.0015(12)
F2_10 0.075(3) 0.0365(15) 0.090(3) 0.0097(16) -0.040(2) -0.0123(15)
F3_10 0.073(3) 0.062(3) 0.069(2) -0.011(2) -0.025(2) -0.0130(19)
C3_10 0.050(2) 0.0318(19) 0.075(3) -0.0008(19) -0.027(2) -0.0164(18)
F4_10 0.0610(19) 0.0423(16) 0.094(2) 0.0036(15) -0.0442(18) -0.0246(14)
F5_10 0.0658(19) 0.0520(17) 0.087(2) 0.0008(15) -0.0172(17) -0.0331(15)
F6_10 0.075(2) 0.0254(12) 0.103(3) -0.0066(14) -0.037(2) -0.0172(13)
C4_10 0.045(2) 0.032(2) 0.063(3) -0.008(2) -0.023(2) -0.0039(17)
F7_10 0.0676(19) 0.0526(17) 0.0644(19) -0.0051(14) -0.0315(16) -0.0203(14)
F8_10 0.0501(17) 0.0352(14) 0.088(2) -0.0153(14) -0.0249(16) 0.0064(12)
F9_10 0.0431(14) 0.0502(15) 0.077(2) -0.0115(14) -0.0179(14) -0.0154(12)
O1_11 0.0420(17) 0.0274(14) 0.0283(14) 0.0073(11) -0.0191(13) -0.0140(13)
C1_11 0.058(2) 0.0397(18) 0.0327(17) 0.0158(15) -0.0283(16) -0.0277(16)
C2_11 0.060(2) 0.080(3) 0.037(2) 0.018(2) -0.0236(19) -0.030(2)
F1_11 0.081(3) 0.113(3) 0.062(3) 0.036(3) -0.034(2) -0.070(3)
F2_11 0.075(3) 0.130(4) 0.032(2) 0.022(3) -0.017(2) -0.040(3)
F3_11 0.053(2) 0.112(3) 0.0421(19) 0.017(2) -0.0129(17) -0.010(2)
C3_11 0.085(3) 0.049(2) 0.041(2) 0.0159(19) -0.040(2) -0.040(2)
F4_11 0.098(3) 0.077(3) 0.063(2) 0.035(2) -0.050(2) -0.064(2)
F5_11 0.136(4) 0.0465(19) 0.043(2) -0.0039(16) -0.041(2) -0.022(2)
F6_11 0.108(5) 0.077(3) 0.051(2) 0.029(2) -0.057(3) -0.057(3)
C4_11 0.074(3) 0.042(2) 0.055(3) 0.0217(19) -0.038(2) -0.022(2)
F7_11 0.064(2) 0.085(3) 0.079(3) 0.035(2) -0.037(2) -0.014(2)
F8_11 0.099(4) 0.063(3) 0.067(2) 0.043(2) -0.053(2) -0.042(3)
F9_11 0.120(4) 0.0332(18) 0.068(2) 0.0172(16) -0.054(3) -0.017(2)
O1_12 0.026(3) 0.033(3) 0.080(6) 0.000(5) -0.016(4) -0.021(2)
C1_12 0.030(3) 0.036(3) 0.043(3) 0.005(3) -0.016(2) -0.021(2)
C2_12 0.034(4) 0.045(4) 0.042(4) 0.009(3) -0.019(3) -0.019(3)
F1_12 0.036(2) 0.047(2) 0.067(3) 0.006(2) -0.022(2) -0.0052(17)
F2_12 0.035(3) 0.061(4) 0.058(4) 0.005(3) -0.015(2) -0.030(3)
F3_12 0.046(2) 0.060(3) 0.039(2) -0.006(2) -0.0133(18) -0.012(2)
C3_12 0.040(3) 0.032(3) 0.058(4) 0.007(3) -0.024(3) -0.022(2)
F4_12 0.036(2) 0.030(2) 0.088(4) 0.003(2) -0.017(2) -0.0094(17)
F5_12 0.060(3) 0.039(2) 0.057(3) 0.0147(19) -0.031(2) -0.025(2)
F6_12 0.053(4) 0.040(4) 0.046(3) 0.000(2) -0.016(3) -0.026(3)
C4_12 0.056(4) 0.047(4) 0.044(3) 0.003(3) -0.015(3) -0.028(3)
F7_12 0.083(4) 0.072(4) 0.047(3) -0.002(2) 0.010(2) -0.037(3)
F8_12 0.095(6) 0.073(6) 0.062(7) 0.021(4) -0.052(5) -0.045(5)
F9_12 0.097(5) 0.051(3) 0.059(3) 0.026(3) -0.026(3) -0.043(3)
O1_13 0.035(3) 0.036(3) 0.028(2) 0.0080(19) -0.0061(17) -0.014(2)
C1_13 0.035(2) 0.048(3) 0.030(2) 0.015(2) -0.0125(18) -0.021(2)
C2_13 0.052(3) 0.066(3) 0.038(3) 0.012(2) -0.008(2) -0.019(3)
F1_13 0.0391(19) 0.083(3) 0.061(2) 0.018(2) 0.0032(17) -0.0033(19)
F2_13 0.076(3) 0.107(4) 0.0310(19) 0.024(2) -0.0020(19) -0.032(3)
F3_13 0.089(3) 0.069(3) 0.039(2) -0.009(2) -0.003(2) -0.029(2)
C3_13 0.045(3) 0.048(3) 0.053(3) 0.023(2) -0.026(2) -0.023(2)
F4_13 0.0410(18) 0.0485(19) 0.065(2) 0.0189(17) -0.0146(16) -0.0067(15)
F5_13 0.064(3) 0.085(3) 0.064(3) 0.027(3) -0.045(3) -0.036(3)
F6_13 0.059(2) 0.066(3) 0.068(3) 0.043(2) -0.035(2) -0.031(2)
C4_13 0.050(3) 0.057(3) 0.054(3) 0.029(2) -0.029(3) -0.035(2)
F7_13 0.077(3) 0.0467(19) 0.064(2) 0.0114(16) -0.030(2) -0.0344(18)
F8_13 0.069(3) 0.094(3) 0.079(3) 0.051(3) -0.037(2) -0.060(2)
F9_13 0.067(2) 0.065(2) 0.068(2) 0.033(2) -0.050(2) -0.037(2)
O1_14 0.028(2) 0.023(2) 0.0310(19) -0.0014(16) -0.0135(15) -0.0099(16)
C1_14 0.050(2) 0.030(2) 0.045(2) -0.0074(17) -0.0074(18) -0.0157(17)
C2_14 0.063(3) 0.035(2) 0.041(2) -0.011(2) 0.005(2) -0.020(2)
F1_14 0.068(3) 0.085(4) 0.083(4) -0.008(3) 0.003(3) -0.042(3)
F2_14 0.114(5) 0.045(3) 0.029(2) -0.0032(19) 0.014(2) -0.023(3)
F3_14 0.102(4) 0.047(3) 0.062(3) 0.017(2) 0.017(3) -0.011(3)
C3_14 0.062(3) 0.055(3) 0.064(3) -0.018(2) -0.016(2) -0.023(2)
F4_14 0.063(3) 0.087(4) 0.086(4) -0.027(3) -0.009(3) -0.043(3)
F5_14 0.107(5) 0.091(4) 0.087(4) -0.015(3) -0.050(4) -0.001(4)
F6_14 0.082(5) 0.061(4) 0.074(4) -0.030(3) -0.025(3) -0.025(3)
C4_14 0.061(3) 0.039(3) 0.054(3) -0.008(2) -0.007(2) 0.002(2)
F7_14 0.110(5) 0.054(3) 0.086(5) 0.017(3) 0.006(4) -0.013(3)
F8_14 0.061(4) 0.055(3) 0.072(4) -0.026(3) -0.003(3) 0.003(3)
F9_14 0.079(4) 0.061(3) 0.087(4) -0.031(3) -0.041(3) 0.035(3)
O1_15 0.0291(18) 0.0225(15) 0.0367(18) 0.0058(13) -0.0101(15) -0.0068(14)
C1_15 0.029(2) 0.027(2) 0.045(3) 0.012(2) -0.013(2) -0.0100(19)
C2_15 0.034(2) 0.033(2) 0.050(3) 0.014(2) -0.008(2) -0.001(2)
F1_15 0.0365(18) 0.057(2) 0.071(3) 0.0247(19) -0.0079(17) -0.0203(16)
F2_15 0.045(3) 0.047(3) 0.079(4) 0.018(3) -0.001(2) 0.008(3)
F3_15 0.058(2) 0.0453(19) 0.0408(18) 0.0006(15) -0.0047(16) -0.0032(17)
C3_15 0.042(3) 0.032(3) 0.056(3) 0.010(2) -0.012(2) -0.013(2)
F4_15 0.047(2) 0.051(2) 0.071(3) 0.0182(18) -0.0070(18) -0.0244(17)
F5_15 0.077(3) 0.0361(19) 0.078(3) -0.0005(19) -0.027(2) -0.0234(19)
F6_15 0.064(3) 0.041(2) 0.086(3) 0.032(2) -0.028(2) -0.0161(18)
C4_15 0.045(3) 0.055(3) 0.057(3) 0.021(3) -0.026(2) -0.025(2)
F7_15 0.071(3) 0.080(4) 0.044(2) 0.020(3) -0.025(2) -0.032(3)
F8_15 0.053(2) 0.086(3) 0.087(3) 0.028(3) -0.045(2) -0.019(2)
F9_15 0.071(3) 0.064(2) 0.076(3) 0.012(2) -0.039(2) -0.041(2)
O1_16 0.026(3) 0.019(3) 0.043(6) -0.001(3) -0.012(4) -0.007(3)
C1_16 0.042(3) 0.021(3) 0.042(3) 0.001(2) -0.021(3) -0.007(2)
C2_16 0.038(3) 0.028(3) 0.045(4) 0.001(3) -0.015(3) -0.004(3)
F1_16 0.036(3) 0.040(3) 0.065(5) -0.001(3) -0.008(3) -0.012(3)
F2_16 0.047(3) 0.021(2) 0.078(4) -0.003(2) -0.029(3) 0.007(2)
F3_16 0.046(3) 0.039(3) 0.036(3) 0.005(2) -0.020(2) -0.002(2)
C3_16 0.049(3) 0.026(3) 0.062(4) -0.002(3) -0.011(3) -0.011(3)
F4_16 0.055(3) 0.041(3) 0.068(4) 0.006(3) -0.027(3) -0.025(2)
F5_16 0.064(4) 0.055(4) 0.076(5) 0.037(4) -0.016(4) -0.022(3)
F6_16 0.064(4) 0.026(3) 0.087(6) -0.009(3) -0.024(4) -0.017(3)
C4_16 0.050(4) 0.039(3) 0.047(4) -0.003(3) -0.018(3) -0.005(3)
F7_16 0.062(3) 0.074(4) 0.039(3) -0.008(3) -0.023(3) -0.015(3)
F8_16 0.053(3) 0.044(3) 0.055(3) -0.019(3) -0.004(3) -0.003(3)
F9_16 0.049(3) 0.060(3) 0.039(3) 0.006(2) -0.005(2) -0.022(2)
O1_17 0.028(2) 0.050(3) 0.050(2) -0.002(2) -0.0152(18) -0.0181(18)
C1_17 0.044(2) 0.052(2) 0.058(2) 0.0039(19) -0.0272(17) -0.0201(17)
C2_17 0.054(2) 0.061(2) 0.059(2) -0.002(2) -0.0273(19) -0.018(2)
F1_17 0.063(3) 0.100(4) 0.054(2) -0.015(2) -0.017(2) -0.002(3)
F2_17 0.052(2) 0.093(3) 0.077(3) 0.002(3) -0.038(2) -0.031(2)
F3_17 0.063(3) 0.058(2) 0.044(2) 0.0064(18) -0.032(2) -0.0084(18)
C3_17 0.044(2) 0.065(3) 0.072(3) 0.016(3) -0.016(2) -0.023(2)
F4_17 0.061(3) 0.097(4) 0.069(3) 0.014(3) -0.012(2) -0.026(3)
F5_17 0.046(2) 0.061(2) 0.068(3) 0.002(2) -0.010(2) -0.0178(19)
F6_17 0.066(3) 0.074(3) 0.118(4) 0.005(3) -0.025(3) -0.033(2)
C4_17 0.052(3) 0.052(2) 0.070(3) 0.001(2) -0.026(2) -0.015(2)
F7_17 0.100(4) 0.053(2) 0.088(3) 0.018(2) -0.041(3) -0.024(3)
F8_17 0.064(3) 0.056(2) 0.081(4) -0.009(3) -0.020(3) -0.029(2)
F9_17 0.047(2) 0.049(2) 0.089(3) -0.007(2) -0.032(2) -0.0109(17)
C1_18 0.0580(18) 0.049(2) 0.050(2) 0.0069(16) -0.0271(17) -0.0196(15)
C2_18 0.0589(19) 0.047(2) 0.055(2) 0.0015(16) -0.0305(18) -0.0091(15)
C3_18 0.070(2) 0.046(2) 0.050(2) 0.0076(17) -0.0317(18) -0.0223(16)
C4_18 0.057(2) 0.053(2) 0.050(2) 0.0168(16) -0.0266(18) -0.0268(16)
C5_18 0.057(2) 0.048(2) 0.050(2) 0.0089(17) -0.0200(19) -0.0173(18)
C6_18 0.064(2) 0.0388(19) 0.051(2) 0.0063(16) -0.0249(17) -0.0212(15)
F1_18 0.065(2) 0.095(3) 0.098(3) -0.010(2) -0.040(2) -0.0278(19)
F2_18 0.075(2) 0.084(3) 0.106(3) -0.035(2) -0.040(2) 0.0118(19)
O1_20 0.0226(16) 0.0270(18) 0.046(2) -0.0016(15) -0.0146(15) -0.0089(14)
C1_20 0.033(3) 0.042(3) 0.053(3) 0.005(2) -0.021(2) -0.021(2)
C2_20 0.067(4) 0.079(4) 0.086(4) 0.022(4) -0.035(4) -0.045(3)
F1_20 0.115(5) 0.037(2) 0.248(8) 0.026(3) -0.120(5) -0.029(3)
F2_20 0.074(3) 0.107(4) 0.098(4) 0.021(3) -0.028(3) -0.071(3)
F3_20 0.085(5) 0.088(4) 0.079(4) 0.044(3) -0.047(4) -0.060(4)
C3_20 0.051(4) 0.071(4) 0.104(5) 0.005(4) -0.037(3) -0.017(3)
F4_20 0.070(3) 0.057(3) 0.125(4) 0.035(3) -0.066(3) -0.019(2)
F5_20 0.029(2) 0.118(5) 0.107(4) -0.048(3) -0.007(2) -0.020(3)
F6_20 0.049(3) 0.091(4) 0.117(5) 0.000(3) -0.054(3) -0.018(3)
C4_20 0.050(3) 0.084(4) 0.071(4) -0.017(3) -0.018(3) -0.033(3)
F7_20 0.085(4) 0.115(6) 0.057(3) 0.020(3) -0.033(3) -0.045(4)
F8_20 0.051(3) 0.069(3) 0.075(3) -0.020(2) -0.027(2) -0.024(2)
F9_20 0.039(2) 0.096(4) 0.091(4) -0.054(3) -0.008(2) -0.015(2)
O1_23 0.052(3) 0.052(3) 0.031(3) 0.015(2) -0.016(2) -0.029(3)
C1_23 0.066(3) 0.051(3) 0.033(3) 0.014(2) -0.022(2) -0.032(2)
C2_23 0.081(4) 0.051(3) 0.054(3) 0.020(3) -0.022(3) -0.030(3)
F1_23 0.101(6) 0.059(5) 0.077(6) 0.007(5) -0.032(4) -0.045(5)
F2_23 0.121(7) 0.055(5) 0.085(5) 0.033(5) -0.055(5) -0.038(5)
F3_23 0.091(6) 0.044(4) 0.064(4) 0.012(3) -0.022(4) -0.013(4)
C3_23 0.077(3) 0.059(4) 0.048(3) 0.014(3) -0.031(3) -0.037(3)
F4_23 0.117(6) 0.062(4) 0.081(6) 0.021(4) -0.058(5) -0.057(4)
F5_23 0.071(4) 0.089(5) 0.070(4) 0.008(4) -0.026(3) -0.035(3)
F6_23 0.102(8) 0.085(6) 0.055(4) 0.019(4) -0.043(4) -0.055(6)
C4_23 0.073(4) 0.071(4) 0.032(3) 0.004(3) -0.019(3) -0.033(3)
F7_23 0.100(6) 0.073(4) 0.061(5) -0.016(4) -0.009(5) -0.026(4)
F8_23 0.084(7) 0.124(7) 0.032(4) 0.018(5) -0.014(4) -0.031(6)
F9_23 0.067(4) 0.111(6) 0.036(4) 0.006(4) -0.007(3) -0.047(4)
O1_24 0.028(3) 0.030(3) 0.053(4) 0.018(3) -0.021(3) -0.012(3)
C1_24 0.032(4) 0.033(4) 0.051(4) 0.016(3) -0.019(3) -0.010(3)
C2_24 0.037(4) 0.042(4) 0.070(5) 0.020(4) -0.026(4) -0.013(3)
F1_24 0.035(5) 0.064(8) 0.075(5) 0.020(5) -0.009(4) -0.014(6)
F2_24 0.041(3) 0.042(4) 0.087(5) 0.028(3) -0.034(3) -0.006(3)
F3_24 0.055(4) 0.061(4) 0.113(6) 0.044(4) -0.054(4) -0.037(3)
C3_24 0.050(4) 0.050(5) 0.051(4) 0.016(4) -0.023(4) -0.016(4)
F4_24 0.048(4) 0.062(4) 0.055(4) 0.013(3) -0.006(3) -0.006(3)
F5_24 0.093(7) 0.077(7) 0.072(6) 0.006(6) -0.047(5) -0.028(6)
F6_24 0.067(5) 0.075(5) 0.067(5) 0.045(4) -0.030(4) -0.026(4)
C4_24 0.040(4) 0.030(4) 0.061(5) 0.010(4) -0.017(4) -0.012(3)
F7_24 0.043(3) 0.048(4) 0.082(5) 0.026(3) -0.031(3) -0.024(3)
F8_24 0.058(4) 0.027(3) 0.098(6) 0.017(3) -0.030(4) -0.012(3)
F9_24 0.074(5) 0.050(4) 0.060(4) 0.004(3) -0.025(3) -0.025(4)
O1_25 0.034(3) 0.050(4) 0.061(4) 0.013(3) -0.028(3) -0.020(3)
C1_25 0.036(4) 0.053(4) 0.054(4) 0.011(3) -0.027(3) -0.021(4)
C2_25 0.085(6) 0.060(5) 0.063(5) 0.007(4) -0.037(4) -0.031(4)
F1_25 0.103(6) 0.083(5) 0.101(5) 0.037(4) -0.070(5) -0.063(5)
F2_25 0.128(7) 0.093(6) 0.103(7) 0.032(5) -0.083(6) -0.066(6)
F3_25 0.105(6) 0.075(5) 0.078(5) -0.017(4) -0.030(4) -0.032(4)
C3_25 0.081(5) 0.064(5) 0.082(5) 0.029(4) -0.055(4) -0.037(4)
F4_25 0.100(6) 0.066(4) 0.155(8) 0.059(5) -0.090(6) -0.049(4)
F5_25 0.132(8) 0.176(11) 0.074(5) 0.068(5) -0.070(5) -0.111(8)
F6_25 0.094(5) 0.080(5) 0.137(7) 0.041(5) -0.087(5) -0.028(5)
C4_25 0.038(4) 0.079(5) 0.066(5) 0.001(4) -0.016(4) -0.012(4)
F7_25 0.065(6) 0.083(5) 0.139(8) -0.039(5) -0.025(6) 0.011(4)
F8_25 0.040(4) 0.140(8) 0.128(7) 0.026(7) -0.023(4) -0.037(5)
F9_25 0.057(5) 0.116(8) 0.040(4) -0.014(4) 0.007(4) -0.012(5)
O1_26 0.083(7) 0.067(6) 0.025(3) 0.002(3) -0.004(4) -0.053(5)
C1_26 0.055(4) 0.050(4) 0.025(4) 0.003(3) -0.002(3) -0.032(3)
C2_26 0.058(4) 0.075(5) 0.057(4) 0.003(4) -0.004(4) -0.030(4)
F1_26 0.049(4) 0.112(8) 0.070(5) 0.000(6) -0.004(4) -0.044(5)
F2_26 0.064(4) 0.100(6) 0.053(3) -0.007(4) 0.011(3) -0.024(5)
F3_26 0.032(3) 0.096(6) 0.052(5) -0.014(4) 0.004(3) -0.008(3)
C3_26 0.057(4) 0.048(4) 0.028(3) 0.003(3) -0.009(3) -0.022(3)
F4_26 0.044(4) 0.075(5) 0.033(4) 0.019(4) -0.019(3) -0.032(3)
F5_26 0.105(6) 0.048(3) 0.055(4) 0.004(3) -0.038(4) -0.027(4)
F6_26 0.061(6) 0.061(6) 0.028(3) 0.005(3) -0.013(3) -0.021(4)
C4_26 0.069(4) 0.055(4) 0.052(4) 0.004(3) 0.003(4) -0.027(4)
F7_26 0.059(4) 0.077(7) 0.085(8) -0.003(5) -0.004(4) 0.001(4)
F8_26 0.091(5) 0.066(4) 0.075(4) 0.032(3) -0.004(4) -0.031(4)
F9_26 0.117(8) 0.062(4) 0.097(7) -0.020(5) 0.008(5) -0.058(5)
O1_29 0.021(3) 0.030(3) 0.027(3) 0.007(2) -0.006(2) -0.012(2)
C1_29 0.030(3) 0.036(3) 0.055(4) 0.008(3) -0.014(3) -0.019(3)
C2_29 0.039(5) 0.069(5) 0.047(5) 0.004(4) -0.010(4) -0.031(4)
F1_29 0.101(5) 0.089(5) 0.050(3) 0.018(3) -0.021(3) -0.054(4)
F2_29 0.042(4) 0.110(7) 0.069(5) 0.006(5) -0.019(3) -0.046(5)
F3_29 0.046(3) 0.080(4) 0.060(4) -0.008(3) -0.003(3) -0.029(3)
C3_29 0.054(5) 0.045(4) 0.044(4) 0.010(4) -0.010(3) -0.019(4)
F4_29 0.069(4) 0.062(4) 0.076(4) 0.019(3) 0.015(3) -0.024(3)
F5_29 0.057(3) 0.050(3) 0.074(4) 0.015(3) -0.031(3) -0.005(2)
F6_29 0.088(6) 0.056(5) 0.050(5) 0.010(5) -0.034(4) -0.022(5)
C4_29 0.054(4) 0.037(4) 0.078(5) 0.014(4) -0.030(4) -0.024(3)
F7_29 0.057(3) 0.045(3) 0.102(5) -0.012(3) -0.009(3) -0.018(3)
F8_29 0.089(8) 0.056(7) 0.091(7) 0.016(5) -0.053(6) -0.047(6)
F9_29 0.115(7) 0.034(3) 0.122(6) 0.022(4) -0.087(6) -0.028(4)
O1_30 0.045(3) 0.028(3) 0.044(3) -0.009(2) -0.009(3) -0.012(2)
C1_30 0.050(2) 0.036(2) 0.053(2) -0.013(2) -0.011(2) -0.0146(19)
C2_30 0.051(3) 0.037(3) 0.069(3) -0.017(3) -0.014(3) -0.007(2)
F1_30 0.045(3) 0.054(4) 0.101(5) 0.001(4) -0.005(3) -0.003(3)
F2_30 0.082(5) 0.037(3) 0.102(5) -0.018(4) -0.011(4) -0.015(3)
F3_30 0.048(4) 0.026(3) 0.085(3) 0.017(3) -0.022(3) -0.016(3)
C3_30 0.054(3) 0.050(3) 0.071(3) -0.021(3) -0.011(3) -0.022(2)
F4_30 0.053(3) 0.073(4) 0.124(6) -0.023(4) -0.035(4) -0.016(3)
F5_30 0.068(5) 0.065(4) 0.091(4) -0.011(3) -0.001(4) -0.041(4)
F6_30 0.085(5) 0.082(5) 0.106(5) -0.043(4) -0.017(5) -0.039(4)
C4_30 0.078(3) 0.055(3) 0.052(3) -0.014(2) -0.004(3) -0.014(3)
F7_30 0.105(5) 0.072(4) 0.040(4) -0.014(4) -0.017(4) -0.016(4)
F8_30 0.125(6) 0.072(4) 0.062(4) -0.028(4) -0.006(4) -0.020(4)
F9_30 0.096(4) 0.068(4) 0.068(5) 0.006(4) -0.008(4) -0.026(4)
O1_31 0.045(6) 0.054(8) 0.030(4) 0.014(5) -0.008(4) -0.026(6)
C1_31 0.045(4) 0.058(5) 0.030(4) 0.013(4) -0.010(3) -0.031(4)
C2_31 0.077(6) 0.066(5) 0.051(5) 0.023(4) -0.018(4) -0.026(5)
F1_31 0.100(10) 0.141(11) 0.075(9) 0.023(7) -0.056(8) -0.041(9)
F2_31 0.119(8) 0.075(6) 0.050(5) 0.034(5) -0.008(5) -0.039(6)
F3_31 0.132(9) 0.057(5) 0.069(6) 0.028(4) -0.014(6) -0.020(5)
C3_31 0.052(5) 0.092(6) 0.049(5) 0.002(5) -0.013(4) -0.040(5)
F4_31 0.064(6) 0.210(13) 0.086(7) 0.072(8) -0.043(5) -0.074(8)
F5_31 0.114(8) 0.120(7) 0.086(8) -0.012(6) -0.013(7) -0.088(6)
F6_31 0.050(5) 0.132(8) 0.079(6) 0.018(6) 0.001(4) -0.050(5)
C4_31 0.074(7) 0.069(6) 0.046(6) 0.001(5) -0.003(5) -0.031(5)
F7_31 0.110(7) 0.065(5) 0.069(6) 0.012(4) 0.010(5) 0.000(5)
F8_31 0.104(7) 0.078(6) 0.043(4) -0.006(4) 0.010(5) -0.030(5)
F9_31 0.103(6) 0.073(6) 0.088(7) -0.030(5) 0.016(5) -0.052(5)
O1_33 0.044(6) 0.028(4) 0.031(5) 0.001(4) -0.010(4) -0.004(4)
C1_33 0.051(4) 0.027(4) 0.050(4) -0.001(3) -0.016(4) -0.001(3)
C2_33 0.054(4) 0.049(5) 0.079(5) -0.009(4) -0.019(4) 0.005(4)
F1_33 0.087(7) 0.089(8) 0.111(7) 0.034(7) -0.045(6) 0.008(7)
F2_33 0.066(5) 0.048(4) 0.084(6) -0.004(4) 0.009(5) 0.015(4)
F3_33 0.050(5) 0.081(6) 0.081(7) 0.011(5) 0.001(5) -0.012(5)
C3_33 0.082(5) 0.056(5) 0.060(5) 0.001(4) -0.027(4) -0.009(4)
F4_33 0.098(6) 0.073(5) 0.084(6) 0.015(5) -0.059(5) -0.024(4)
F5_33 0.136(9) 0.095(8) 0.051(5) -0.011(5) 0.008(6) -0.032(7)
F6_33 0.131(9) 0.080(6) 0.084(7) -0.008(5) -0.060(6) -0.019(6)
C4_33 0.069(5) 0.038(4) 0.074(5) 0.002(5) -0.020(5) -0.015(4)
F7_33 0.052(5) 0.071(8) 0.110(9) -0.006(7) -0.014(6) -0.023(5)
F8_33 0.098(6) 0.029(3) 0.099(7) 0.007(4) -0.028(6) -0.011(4)
F9_33 0.100(7) 0.065(6) 0.068(5) 0.033(5) -0.031(5) -0.036(6)
O1_34 0.068(4) 0.035(3) 0.035(3) 0.001(2) -0.029(3) -0.012(3)
C1_34 0.068(2) 0.041(2) 0.034(2) 0.000(2) -0.0260(19) -0.017(2)
C2_34 0.077(3) 0.049(3) 0.048(3) 0.002(2) -0.032(2) -0.033(2)
F1_34 0.083(4) 0.069(5) 0.077(6) -0.029(4) -0.036(4) -0.035(4)
F2_34 0.088(4) 0.032(3) 0.061(4) 0.011(3) -0.037(3) -0.027(3)
F3_34 0.073(5) 0.087(5) 0.044(3) 0.027(3) -0.035(3) -0.070(4)
C3_34 0.070(3) 0.053(3) 0.038(3) 0.002(3) -0.024(2) -0.019(3)
F4_34 0.077(6) 0.068(4) 0.043(5) 0.016(3) -0.007(4) -0.012(4)
F5_34 0.063(4) 0.114(7) 0.063(5) 0.017(5) -0.028(4) -0.030(4)
F6_34 0.080(5) 0.081(4) 0.052(4) -0.023(4) 0.001(4) -0.016(4)
C4_34 0.074(3) 0.061(3) 0.053(3) -0.002(3) -0.037(2) -0.012(3)
F7_34 0.111(5) 0.058(3) 0.081(5) 0.003(3) -0.068(4) 0.000(4)
F8_34 0.088(5) 0.084(5) 0.051(3) 0.001(3) -0.042(3) -0.037(4)
F9_34 0.072(4) 0.096(6) 0.108(5) -0.021(5) -0.011(4) -0.013(4)
O1_35 0.039(7) 0.042(6) 0.062(8) 0.030(5) -0.028(6) -0.020(5)
C1_35 0.050(4) 0.043(5) 0.068(4) 0.023(4) -0.028(4) -0.028(4)
C2_35 0.057(5) 0.047(5) 0.072(5) 0.031(5) -0.031(5) -0.027(4)
F1_35 0.097(10) 0.067(10) 0.064(7) 0.032(7) -0.031(7) -0.023(10)
F2_35 0.061(12) 0.053(7) 0.104(11) 0.042(7) -0.041(9) -0.028(6)
F3_35 0.077(8) 0.062(9) 0.082(10) 0.032(8) -0.051(7) -0.045(7)
C3_35 0.069(6) 0.049(6) 0.080(5) 0.013(5) -0.024(5) -0.027(5)
F4_35 0.111(12) 0.070(10) 0.066(7) -0.003(6) -0.034(8) -0.039(10)
F5_35 0.070(7) 0.032(6) 0.117(11) 0.022(7) -0.014(7) -0.011(6)
F6_35 0.121(11) 0.062(7) 0.119(12) -0.006(7) -0.015(10) -0.051(8)
C4_35 0.052(5) 0.055(5) 0.082(6) 0.031(5) -0.029(5) -0.029(4)
F7_35 0.072(9) 0.075(10) 0.102(8) 0.043(7) -0.053(7) -0.045(8)
F8_35 0.066(8) 0.063(7) 0.099(10) 0.039(7) -0.039(8) -0.041(6)
F9_35 0.058(7) 0.068(7) 0.095(8) 0.030(6) -0.009(6) -0.029(6)
O1_27 0.073(4) 0.053(3) 0.046(3) 0.021(2) -0.019(2) -0.006(3)
C1_27 0.063(2) 0.048(2) 0.049(2) 0.0207(17) -0.0222(16) -0.0178(19)
C2_27 0.064(2) 0.052(3) 0.058(3) 0.017(2) -0.017(2) -0.025(2)
F1_27 0.092(5) 0.082(4) 0.058(4) -0.005(3) -0.001(3) -0.045(3)
F2_27 0.064(4) 0.081(4) 0.134(5) 0.064(4) 0.002(3) -0.017(4)
F3_27 0.067(3) 0.097(5) 0.088(5) -0.013(4) -0.029(3) -0.011(4)
C3_27 0.071(3) 0.053(2) 0.071(3) 0.009(2) -0.019(2) -0.021(2)
F4_27 0.094(4) 0.045(3) 0.100(4) 0.001(3) 0.006(3) -0.021(3)
F5_27 0.103(4) 0.086(5) 0.095(5) 0.008(4) -0.044(4) -0.043(4)
F6_27 0.092(5) 0.050(3) 0.087(4) 0.013(3) -0.022(3) -0.024(3)
C4_27 0.069(2) 0.067(3) 0.054(3) 0.023(2) -0.0281(19) -0.021(2)
F7_27 0.068(3) 0.107(4) 0.083(4) 0.017(4) -0.022(3) -0.019(3)
F8_27 0.094(5) 0.087(5) 0.058(4) 0.035(4) -0.033(3) -0.020(4)
F9_27 0.106(5) 0.079(3) 0.071(5) 0.021(3) -0.054(4) -0.033(3)
O1_36 0.033(3) 0.033(3) 0.043(4) 0.005(4) -0.020(3) -0.007(3)
C1_36 0.032(2) 0.035(3) 0.039(3) 0.002(2) -0.019(2) -0.003(2)
C2_36 0.043(3) 0.050(3) 0.049(3) -0.013(3) -0.016(3) -0.006(3)
F1_36 0.070(4) 0.066(4) 0.078(4) -0.008(3) -0.030(3) -0.032(3)
F2_36 0.060(5) 0.088(5) 0.046(4) -0.011(4) -0.025(4) -0.014(5)
F3_36 0.065(4) 0.063(4) 0.063(4) -0.022(3) -0.001(3) 0.003(3)
C3_36 0.053(3) 0.042(3) 0.061(4) 0.014(3) -0.020(3) -0.010(3)
F4_36 0.093(6) 0.050(4) 0.107(6) 0.018(4) -0.054(5) -0.026(4)
F5_36 0.069(4) 0.066(5) 0.079(4) 0.016(4) 0.000(3) -0.028(4)
F6_36 0.067(5) 0.049(5) 0.066(7) 0.018(5) -0.029(4) 0.000(4)
C4_36 0.036(3) 0.039(3) 0.041(3) -0.001(2) -0.015(2) 0.002(3)
F7_36 0.093(5) 0.050(3) 0.043(3) -0.009(3) -0.024(3) -0.007(3)
F8_36 0.031(3) 0.080(6) 0.050(4) 0.011(4) -0.013(3) 0.005(3)
F9_36 0.054(4) 0.049(3) 0.043(3) 0.004(3) -0.010(3) 0.004(3)
O1_37 0.036(3) 0.025(4) 0.033(4) 0.000(3) -0.008(3) -0.004(3)
C1_37 0.039(3) 0.043(3) 0.037(3) 0.002(2) -0.007(2) -0.007(3)
C2_37 0.058(4) 0.055(3) 0.055(4) -0.012(3) -0.005(3) -0.002(3)
F1_37 0.088(6) 0.046(4) 0.087(6) -0.006(4) -0.011(5) 0.010(5)
F2_37 0.079(5) 0.099(7) 0.058(5) -0.023(5) 0.016(5) -0.004(6)
F3_37 0.091(5) 0.083(6) 0.067(6) -0.029(5) -0.020(5) -0.022(5)
C3_37 0.076(4) 0.052(4) 0.045(4) 0.013(3) 0.003(3) -0.011(4)
F4_37 0.083(6) 0.040(4) 0.072(6) 0.014(4) -0.002(5) -0.017(5)
F5_37 0.106(7) 0.075(8) 0.045(5) 0.018(5) -0.017(5) 0.003(6)
F6_37 0.086(5) 0.071(7) 0.078(7) 0.016(6) 0.018(5) -0.025(5)
C4_37 0.040(3) 0.068(4) 0.061(4) 0.003(3) -0.018(3) -0.006(3)
F7_37 0.055(6) 0.098(6) 0.089(7) -0.019(5) -0.029(5) -0.027(5)
F8_37 0.034(4) 0.096(7) 0.099(7) 0.013(5) -0.018(4) -0.001(5)
F9_37 0.064(6) 0.091(7) 0.060(6) 0.021(5) -0.026(4) 0.003(5)
O1_41 0.033(4) 0.048(4) 0.048(3) 0.016(3) -0.020(2) -0.021(3)
C1_41 0.060(2) 0.051(2) 0.048(2) 0.017(2) -0.0181(19) -0.0172(18)
C2_41 0.062(3) 0.065(3) 0.057(3) 0.006(3) -0.013(2) -0.012(2)
F1_41 0.079(7) 0.064(3) 0.063(6) 0.001(4) -0.020(5) -0.010(3)
F2_41 0.063(5) 0.088(6) 0.055(3) 0.007(4) -0.015(3) -0.021(5)
F3_41 0.044(4) 0.066(5) 0.044(4) 0.028(4) 0.000(3) -0.024(4)
C3_41 0.060(3) 0.052(2) 0.059(3) 0.021(2) -0.018(2) -0.021(2)
F4_41 0.069(3) 0.050(3) 0.088(4) -0.001(4) -0.007(3) -0.027(3)
F5_41 0.068(4) 0.069(5) 0.070(5) 0.018(5) -0.018(4) -0.032(4)
F6_41 0.074(7) 0.066(6) 0.066(3) 0.034(4) -0.028(4) -0.028(5)
C4_41 0.070(3) 0.053(3) 0.040(3) 0.020(3) -0.021(2) -0.023(3)
F7_41 0.067(3) 0.048(4) 0.065(5) 0.007(4) -0.015(3) -0.030(3)
F8_41 0.062(5) 0.087(6) 0.039(3) 0.024(3) -0.020(3) -0.025(4)
F9_41 0.106(6) 0.049(3) 0.045(4) 0.016(3) -0.030(4) -0.031(3)
O1_42 0.085(3) 0.069(3) 0.056(3) 0.021(3) -0.036(2) -0.042(3)
C1_42 0.0871(19) 0.0700(19) 0.0591(18) 0.0157(17) -0.0373(16) -0.0406(18)
C2_42 0.097(3) 0.070(2) 0.067(3) 0.011(2) -0.037(2) -0.041(2)
F1_42 0.104(4) 0.082(5) 0.073(4) 0.008(5) -0.031(4) -0.032(4)
F2_42 0.110(4) 0.080(4) 0.074(4) 0.010(4) -0.046(3) -0.051(3)
F3_42 0.098(6) 0.061(5) 0.071(4) 0.009(4) -0.042(4) -0.043(4)
C3_42 0.089(2) 0.068(2) 0.064(2) 0.013(2) -0.0335(18) -0.042(2)
F4_42 0.116(5) 0.068(3) 0.070(4) 0.010(3) -0.028(4) -0.043(3)
F5_42 0.089(5) 0.068(4) 0.070(4) 0.015(3) -0.031(3) -0.045(4)
F6_42 0.089(3) 0.102(4) 0.080(4) 0.017(4) -0.041(3) -0.046(4)
C4_42 0.091(2) 0.074(2) 0.058(2) 0.016(2) -0.0368(19) -0.031(2)
F7_42 0.105(3) 0.077(3) 0.069(3) 0.016(3) -0.038(3) -0.025(3)
F8_42 0.098(4) 0.081(4) 0.065(4) 0.013(4) -0.045(3) -0.028(4)
F9_42 0.096(3) 0.080(5) 0.048(4) 0.016(4) -0.035(3) -0.033(3)
O1_43 0.0374(17) 0.052(2) 0.079(2) -0.015(2) 0.0057(17) -0.0141(17)
C1_43 0.041(2) 0.055(3) 0.079(3) -0.015(2) 0.014(2) -0.012(2)
C2_43 0.039(3) 0.067(3) 0.094(3) -0.019(3) 0.008(3) -0.009(3)
F1_43 0.027(3) 0.060(3) 0.145(5) -0.020(3) -0.002(4) -0.010(2)
F2_43 0.043(3) 0.080(5) 0.092(5) -0.006(4) 0.004(3) -0.001(3)
F3_43 0.064(5) 0.120(7) 0.104(3) -0.047(4) 0.016(4) -0.029(5)
C3_43 0.069(4) 0.059(3) 0.059(3) -0.009(3) 0.018(3) -0.015(3)
F4_43 0.102(4) 0.054(3) 0.081(4) -0.022(3) 0.013(3) -0.039(3)
F5_43 0.062(4) 0.083(5) 0.061(3) -0.016(3) 0.015(3) -0.028(4)
F6_43 0.096(4) 0.049(3) 0.056(3) 0.004(2) 0.014(4) 0.010(4)
C4_43 0.048(3) 0.048(3) 0.081(3) 0.005(3) 0.006(3) -0.011(3)
F7_43 0.061(4) 0.052(3) 0.090(4) -0.004(3) 0.001(3) -0.011(3)
F8_43 0.045(3) 0.072(4) 0.068(4) 0.007(4) 0.005(3) -0.010(3)
F9_43 0.082(6) 0.048(3) 0.143(7) 0.020(4) -0.007(5) 0.000(3)
O1_44 0.044(3) 0.065(4) 0.092(5) -0.042(4) 0.025(3) -0.024(3)
C1_44 0.028(3) 0.074(5) 0.047(4) -0.016(4) 0.000(3) -0.002(3)
C2_44 0.049(4) 0.065(5) 0.050(4) -0.018(4) -0.015(3) -0.015(4)
F1_44 0.084(7) 0.088(6) 0.065(4) -0.006(4) -0.041(5) -0.033(5)
F2_44 0.075(6) 0.112(7) 0.059(4) -0.039(4) -0.014(4) 0.033(4)
F3_44 0.080(6) 0.077(6) 0.086(5) -0.014(5) -0.024(4) -0.033(5)
C3_44 0.039(4) 0.075(5) 0.060(5) -0.007(5) -0.012(4) -0.009(4)
F4_44 0.096(6) 0.119(6) 0.156(8) 0.012(6) -0.090(6) -0.004(5)
F5_44 0.069(6) 0.109(6) 0.093(9) -0.028(6) -0.033(6) -0.031(4)
F6_44 0.096(7) 0.119(6) 0.043(5) -0.001(4) 0.004(4) -0.048(6)
C4_44 0.040(4) 0.080(6) 0.069(5) -0.007(5) -0.008(4) -0.015(4)
F7_44 0.090(7) 0.104(7) 0.129(9) 0.037(6) -0.042(7) -0.035(5)
F8_44 0.050(5) 0.159(11) 0.147(10) -0.038(9) -0.005(6) -0.024(6)
F9_44 0.068(6) 0.144(10) 0.087(6) -0.036(6) -0.022(5) -0.015(6)
O1_46 0.047(5) 0.030(3) 0.032(3) 0.004(3) -0.008(3) -0.023(3)
C1_46 0.048(4) 0.033(4) 0.038(4) 0.008(3) -0.020(3) -0.026(3)
C2_46 0.068(5) 0.037(5) 0.047(5) 0.004(4) -0.012(4) -0.033(4)
F1_46 0.061(5) 0.061(6) 0.063(5) 0.005(4) -0.002(4) -0.031(4)
F2_46 0.069(6) 0.051(6) 0.054(6) 0.014(5) -0.017(5) -0.047(5)
F3_46 0.072(7) 0.052(6) 0.033(4) 0.005(4) -0.016(5) -0.036(6)
C3_46 0.058(5) 0.038(5) 0.046(5) 0.013(5) -0.014(4) -0.018(4)
F4_46 0.046(4) 0.043(4) 0.046(3) 0.007(3) -0.009(3) -0.012(3)
F5_46 0.066(5) 0.051(5) 0.049(4) 0.016(4) -0.024(3) -0.010(4)
F6_46 0.079(6) 0.042(4) 0.056(5) 0.005(3) -0.011(4) -0.024(4)
C4_46 0.052(5) 0.049(5) 0.055(5) 0.007(4) -0.029(4) -0.028(4)
F7_46 0.051(5) 0.058(7) 0.044(4) 0.000(4) -0.026(3) -0.033(4)
F8_46 0.069(6) 0.079(7) 0.062(5) 0.007(5) -0.030(4) -0.059(6)
F9_46 0.043(4) 0.068(5) 0.061(4) 0.018(4) -0.029(3) -0.023(3)
O1_61 0.045(5) 0.038(5) 0.054(5) 0.016(4) -0.022(4) -0.023(4)
C1_61 0.048(4) 0.043(4) 0.066(4) 0.020(4) -0.026(4) -0.028(4)
C2_61 0.053(5) 0.042(5) 0.076(6) 0.017(5) -0.032(5) -0.026(4)
F1_61 0.053(6) 0.058(6) 0.097(8) 0.016(6) -0.041(6) -0.016(5)
F2_61 0.069(7) 0.063(6) 0.103(9) 0.001(7) -0.029(7) -0.044(6)
F3_61 0.056(7) 0.079(9) 0.068(6) 0.012(6) -0.035(5) -0.030(6)
C3_61 0.054(5) 0.044(5) 0.074(6) 0.021(5) -0.025(4) -0.020(4)
F4_61 0.065(6) 0.049(6) 0.069(6) 0.013(5) -0.033(5) -0.008(5)
F5_61 0.055(8) 0.053(8) 0.071(6) 0.010(6) -0.026(5) -0.020(7)
F6_61 0.076(8) 0.055(6) 0.092(8) 0.024(6) -0.014(6) -0.032(6)
C4_61 0.057(5) 0.047(6) 0.067(5) 0.024(5) -0.016(4) -0.031(4)
F7_61 0.084(9) 0.069(9) 0.056(6) 0.027(7) -0.022(6) -0.046(7)
F8_61 0.049(6) 0.058(7) 0.085(9) 0.024(7) -0.007(6) -0.031(5)
F9_61 0.044(7) 0.047(6) 0.076(10) 0.015(6) -0.004(6) -0.027(5)
O1_62 0.059(4) 0.037(5) 0.030(4) -0.002(4) -0.015(3) -0.013(4)
C1_62 0.070(3) 0.046(3) 0.038(3) -0.002(2) -0.026(2) -0.016(2)
C2_62 0.077(3) 0.063(3) 0.058(3) -0.002(3) -0.025(3) -0.028(3)
F1_62 0.086(6) 0.063(4) 0.039(6) 0.013(4) -0.033(5) -0.037(4)
F2_62 0.077(5) 0.065(6) 0.071(5) -0.008(5) -0.032(4) -0.025(5)
F3_62 0.067(6) 0.097(7) 0.066(5) -0.021(5) -0.018(4) -0.055(5)
C3_62 0.076(3) 0.050(3) 0.051(3) -0.003(3) -0.035(3) -0.013(3)
F4_62 0.077(7) 0.049(4) 0.077(7) -0.002(5) -0.042(6) -0.011(5)
F5_62 0.054(4) 0.074(6) 0.054(4) 0.012(5) -0.046(3) 0.002(4)
F6_62 0.119(7) 0.049(6) 0.052(4) 0.004(4) -0.048(4) -0.012(6)
C4_62 0.077(3) 0.054(3) 0.042(3) -0.005(3) -0.024(3) -0.019(3)
F7_62 0.074(5) 0.067(5) 0.039(5) -0.007(5) -0.021(4) -0.023(4)
F8_62 0.073(6) 0.048(6) 0.031(5) -0.010(4) -0.015(5) -0.020(5)
F9_62 0.097(6) 0.058(4) 0.060(5) -0.004(4) -0.026(5) -0.006(4)
O1_63 0.039(4) 0.051(4) 0.057(4) 0.004(4) -0.021(4) -0.018(4)
C1_63 0.047(3) 0.057(3) 0.060(3) 0.005(2) -0.026(2) -0.022(2)
C2_63 0.046(3) 0.069(3) 0.074(3) 0.000(3) -0.026(3) -0.024(3)
F1_63 0.032(4) 0.076(6) 0.077(4) -0.002(4) -0.024(4) -0.032(4)
F2_63 0.060(5) 0.089(6) 0.086(6) 0.006(6) -0.041(5) -0.035(5)
F3_63 0.062(6) 0.075(4) 0.078(7) 0.000(5) -0.016(6) -0.016(4)
C3_63 0.060(3) 0.062(3) 0.059(3) 0.005(3) -0.026(3) -0.018(3)
F4_63 0.074(5) 0.068(6) 0.030(4) 0.004(4) -0.026(4) -0.033(4)
F5_63 0.073(5) 0.071(5) 0.071(6) 0.016(5) -0.026(6) -0.010(5)
F6_63 0.071(6) 0.078(5) 0.053(5) 0.000(5) -0.027(5) -0.027(5)
C4_63 0.053(4) 0.054(3) 0.069(4) 0.006(3) -0.024(3) -0.022(3)
F7_63 0.061(5) 0.059(6) 0.079(5) 0.011(6) -0.010(5) -0.019(5)
F8_63 0.056(5) 0.056(5) 0.071(7) 0.022(5) -0.028(5) -0.026(4)
F9_63 0.058(6) 0.047(5) 0.085(5) 0.016(5) -0.035(5) -0.028(5)
O1_64 0.047(4) 0.030(4) 0.048(3) -0.008(3) -0.005(3) -0.018(3)
C1_64 0.051(2) 0.038(2) 0.052(3) -0.013(2) -0.011(2) -0.021(2)
C2_64 0.056(3) 0.042(3) 0.058(3) -0.010(3) -0.017(3) -0.022(3)
F1_64 0.051(4) 0.054(5) 0.053(5) 0.000(4) -0.020(4) -0.027(3)
F2_64 0.070(7) 0.062(7) 0.064(4) -0.025(4) -0.024(5) -0.024(5)
F3_64 0.056(5) 0.030(4) 0.071(5) -0.006(3) -0.021(4) -0.026(3)
C3_64 0.058(3) 0.050(3) 0.066(3) -0.016(3) -0.009(3) -0.016(3)
F4_64 0.028(4) 0.054(5) 0.070(5) -0.040(5) 0.006(4) -0.002(4)
F5_64 0.054(6) 0.049(4) 0.080(7) -0.029(5) -0.009(6) -0.011(4)
F6_64 0.088(6) 0.082(6) 0.063(4) -0.018(5) -0.001(4) -0.016(6)
C4_64 0.068(3) 0.050(3) 0.057(3) -0.002(3) -0.003(3) -0.018(3)
F7_64 0.078(5) 0.025(4) 0.044(5) -0.006(4) 0.000(4) -0.020(4)
F8_64 0.083(6) 0.067(6) 0.058(4) 0.005(4) -0.011(4) -0.030(5)
F9_64 0.105(6) 0.087(6) 0.100(7) -0.014(6) 0.008(7) 0.009(6)
O1_65 0.043(6) 0.025(5) 0.045(7) 0.004(5) -0.019(6) -0.008(5)
C1_65 0.055(5) 0.031(4) 0.054(5) 0.008(4) -0.016(4) -0.005(4)
C2_65 0.056(6) 0.049(6) 0.069(7) 0.016(6) -0.021(5) 0.000(5)
F1_65 0.102(13) 0.058(10) 0.079(8) 0.022(7) -0.054(8) -0.009(9)
F2_65 0.103(11) 0.055(7) 0.107(12) 0.035(8) -0.038(9) -0.006(8)
F3_65 0.061(9) 0.050(9) 0.114(11) 0.032(8) -0.025(8) -0.010(8)
C3_65 0.071(5) 0.041(5) 0.063(5) 0.000(5) -0.021(4) -0.005(5)
F4_65 0.104(9) 0.049(8) 0.103(10) -0.001(7) -0.061(8) -0.013(7)
F5_65 0.083(8) 0.089(10) 0.087(9) -0.009(8) 0.008(7) -0.003(8)
F6_65 0.121(13) 0.034(6) 0.072(11) -0.009(7) -0.011(10) 0.007(7)
C4_65 0.053(6) 0.039(6) 0.067(6) 0.016(5) -0.011(5) -0.008(5)
F7_65 0.064(8) 0.066(9) 0.110(11) 0.027(8) -0.030(8) -0.033(7)
F8_65 0.067(9) 0.073(8) 0.094(12) 0.048(8) -0.005(9) -0.008(8)
F9_65 0.096(11) 0.083(8) 0.056(7) 0.016(6) -0.001(7) -0.046(8)
C1_19 0.072(3) 0.145(4) 0.095(4) -0.002(3) 0.021(2) -0.050(3)
C2_19 0.076(4) 0.145(4) 0.111(4) -0.016(3) 0.030(2) -0.059(3)
C3_19 0.083(4) 0.160(5) 0.107(4) -0.031(4) 0.020(3) -0.060(4)
C4_19 0.079(4) 0.160(5) 0.108(4) -0.024(4) -0.004(3) -0.057(4)
C5_19 0.073(4) 0.146(5) 0.096(4) -0.016(3) -0.004(3) -0.050(3)
C6_19 0.065(3) 0.141(4) 0.096(4) -0.011(3) 0.004(3) -0.048(3)
F1_19 0.092(3) 0.177(5) 0.108(3) 0.017(3) 0.014(2) -0.045(3)
F2_19 0.127(4) 0.147(4) 0.164(5) -0.012(3) 0.046(3) -0.071(3)
O1_67 0.032(9) 0.020(6) 0.075(11) -0.012(7) 0.006(8) -0.021(6)
C1_67 0.060(6) 0.024(6) 0.069(6) -0.001(6) -0.020(5) -0.016(5)
C2_67 0.075(7) 0.030(7) 0.080(8) 0.000(7) -0.026(7) -0.032(6)
F1_67 0.099(14) 0.053(12) 0.086(8) 0.005(9) -0.044(8) -0.027(11)
F2_67 0.100(14) 0.031(8) 0.102(13) 0.000(8) -0.011(12) -0.036(8)
F3_67 0.074(8) 0.059(10) 0.118(14) -0.002(10) -0.043(9) -0.035(7)
C3_67 0.080(8) 0.046(7) 0.072(7) 0.004(7) -0.026(6) -0.018(7)
F4_67 0.086(13) 0.047(9) 0.040(9) 0.030(7) -0.032(9) -0.028(9)
F5_67 0.094(9) 0.081(13) 0.065(11) 0.015(10) -0.028(8) -0.047(9)
F6_67 0.104(15) 0.043(8) 0.083(15) 0.022(9) -0.029(13) -0.030(9)
C4_67 0.065(7) 0.030(7) 0.082(8) -0.005(7) -0.008(6) -0.006(6)
F7_67 0.068(9) 0.061(11) 0.106(12) -0.005(11) -0.019(9) -0.005(9)
F8_67 0.088(14) 0.028(7) 0.127(16) -0.004(9) -0.018(13) 0.003(8)
F9_67 0.076(13) 0.045(11) 0.082(10) -0.006(9) 0.000(8) -0.004(10)
O1_38 0.045(4) 0.052(5) 0.058(4) 0.006(4) -0.028(3) -0.014(4)
C1_38 0.048(3) 0.056(3) 0.058(3) 0.004(2) -0.027(2) -0.020(2)
C2_38 0.068(4) 0.065(3) 0.057(3) 0.011(3) -0.029(3) -0.018(3)
F1_38 0.076(5) 0.094(7) 0.049(6) 0.034(5) -0.017(4) -0.032(5)
F2_38 0.097(6) 0.077(6) 0.058(4) 0.014(4) -0.034(4) -0.021(5)
F3_38 0.087(6) 0.056(4) 0.070(6) 0.022(4) -0.023(5) -0.020(5)
C3_38 0.053(3) 0.066(3) 0.072(3) 0.006(3) -0.019(3) -0.021(3)
F4_38 0.075(6) 0.066(5) 0.075(5) 0.011(4) -0.027(4) -0.041(5)
F5_38 0.062(6) 0.065(4) 0.077(6) 0.007(4) -0.007(5) -0.022(4)
F6_38 0.064(5) 0.084(6) 0.058(5) 0.011(5) -0.012(4) -0.040(4)
C4_38 0.060(3) 0.061(3) 0.067(3) -0.001(3) -0.027(3) -0.013(3)
F7_38 0.088(6) 0.064(4) 0.078(5) 0.004(4) -0.034(5) -0.012(5)
F8_38 0.066(5) 0.062(6) 0.054(5) -0.005(4) -0.020(4) -0.013(5)
F9_38 0.062(4) 0.082(7) 0.081(7) -0.015(5) -0.016(4) -0.014(5)
O1_21 0.020(2) 0.035(3) 0.033(2) -0.003(2) -0.0053(18) -0.0099(18)
C1_21 0.0254(19) 0.038(2) 0.041(2) 0.0003(18) -0.0042(16) -0.0122(16)
C2_21 0.034(2) 0.041(2) 0.052(2) -0.001(2) -0.0028(19) -0.007(2)
F1_21 0.031(2) 0.061(3) 0.064(3) 0.011(2) -0.009(2) -0.008(2)
F2_21 0.045(3) 0.047(3) 0.056(3) 0.004(3) 0.004(2) -0.005(2)
F3_21 0.038(4) 0.037(3) 0.058(4) -0.010(3) 0.007(3) -0.004(2)
C3_21 0.031(3) 0.060(3) 0.037(3) 0.004(2) -0.005(2) -0.016(2)
F4_21 0.034(2) 0.071(3) 0.042(3) 0.019(2) -0.012(2) -0.010(2)
F5_21 0.065(4) 0.084(3) 0.038(3) -0.010(3) -0.011(3) -0.031(3)
F6_21 0.042(3) 0.091(4) 0.047(3) 0.029(3) -0.004(2) -0.015(3)
C4_21 0.027(2) 0.042(3) 0.059(3) 0.002(2) -0.007(2) -0.020(2)
F7_21 0.044(3) 0.037(3) 0.075(4) 0.006(3) 0.005(2) -0.013(2)
F8_21 0.032(2) 0.052(4) 0.070(4) 0.010(3) 0.001(2) -0.021(2)
F9_21 0.042(4) 0.067(4) 0.060(3) -0.007(3) -0.010(3) -0.027(3)
O1_28 0.025(2) 0.035(3) 0.037(4) -0.004(3) -0.004(3) -0.009(3)
C1_28 0.027(2) 0.042(2) 0.049(2) -0.003(2) -0.0059(19) -0.011(2)
C2_28 0.031(3) 0.045(3) 0.060(3) -0.002(3) -0.003(3) -0.017(3)
F1_28 0.025(4) 0.053(5) 0.086(4) -0.028(4) -0.006(3) -0.009(4)
F2_28 0.036(3) 0.055(5) 0.077(5) 0.013(4) 0.003(4) -0.014(4)
F3_28 0.037(3) 0.034(4) 0.071(4) 0.003(4) -0.001(3) -0.005(3)
C3_28 0.036(3) 0.045(3) 0.050(3) -0.004(2) -0.003(2) -0.009(2)
F4_28 0.042(5) 0.043(4) 0.058(5) -0.013(3) -0.003(5) -0.009(4)
F5_28 0.049(4) 0.059(4) 0.047(3) -0.006(3) -0.005(3) -0.012(4)
F6_28 0.034(3) 0.044(5) 0.064(5) -0.008(4) 0.004(3) -0.005(3)
C4_28 0.031(3) 0.061(3) 0.055(3) 0.001(3) -0.010(2) -0.009(3)
F7_28 0.038(4) 0.063(4) 0.067(5) 0.010(3) -0.008(4) -0.003(3)
F8_28 0.032(3) 0.078(6) 0.073(5) 0.008(5) -0.017(3) -0.012(4)
F9_28 0.045(4) 0.089(5) 0.057(4) -0.004(4) -0.016(3) -0.013(4)
In1_45 0.03475(12) 0.02172(11) 0.03499(12) 0.00461(8) -0.01532(9) -0.01179(9)
Al2_45 0.0297(5) 0.0352(5) 0.0243(4) 0.0004(4) -0.0080(4) -0.0092(4)
Al3_45 0.0311(5) 0.0271(6) 0.0236(5) 0.0031(4) -0.0132(5) -0.0107(5)
Al1_45 0.0279(5) 0.0235(5) 0.0357(5) 0.0053(4) -0.0174(4) -0.0072(4)
C1A_45 0.0299(12) 0.0230(11) 0.0360(11) 0.0031(9) -0.0160(10) -0.0055(9)
C2A_45 0.0323(14) 0.0228(11) 0.0406(12) 0.0067(10) -0.0176(11) -0.0075(10)
C3A_45 0.0276(12) 0.0290(13) 0.0357(12) 0.0081(9) -0.0144(9) -0.0046(10)
C4A_45 0.0286(12) 0.0287(13) 0.0346(12) 0.0022(9) -0.0170(10) -0.0044(10)
C5A_45 0.0269(11) 0.0256(12) 0.0357(12) 0.0041(9) -0.0165(9) -0.0071(9)
C10A_45 0.0366(16) 0.0411(18) 0.0495(19) 0.0073(15) -0.0170(14) -0.0200(14)
C9A_45 0.0376(19) 0.0414(18) 0.0409(17) -0.0090(14) -0.0185(15) -0.0034(15)
C8A_45 0.0330(17) 0.049(2) 0.0427(16) 0.0153(15) -0.0105(13) -0.0085(15)
C7A_45 0.046(2) 0.0282(15) 0.066(3) 0.0080(15) -0.0255(19) -0.0160(15)
C6A_45 0.0474(19) 0.0387(18) 0.0362(14) -0.0027(12) -0.0140(13) -0.0112(15)
C1B_45 0.0292(13) 0.0544(15) 0.0279(13) -0.0073(12) -0.0079(10) -0.0098(12)
C2B_45 0.0307(13) 0.0473(14) 0.0304(14) 0.0060(12) -0.0076(11) -0.0037(11)
C3B_45 0.0345(14) 0.0300(11) 0.0284(13) 0.0005(10) -0.0045(10) -0.0079(10)
C4B_45 0.0267(13) 0.0330(12) 0.0247(11) 0.0011(10) -0.0070(9) -0.0097(10)
C5B_45 0.0281(13) 0.0338(12) 0.0314(13) -0.0038(10) -0.0049(10) -0.0106(11)
C10B_45 0.045(2) 0.0339(15) 0.065(3) -0.0021(15) -0.0006(18) -0.0156(15)
C9B_45 0.0336(17) 0.065(2) 0.0295(15) 0.0056(15) -0.0131(12) -0.0128(16)
C8B_45 0.056(2) 0.0391(17) 0.053(2) -0.0075(16) -0.0012(18) -0.0210(17)
C7B_45 0.051(2) 0.075(3) 0.050(2) 0.022(2) -0.0157(19) 0.008(2)
C6B_45 0.041(2) 0.111(4) 0.047(2) -0.022(2) -0.0131(17) -0.028(2)
C1C_45 0.0308(11) 0.0310(12) 0.0291(13) -0.0009(10) -0.0128(10) -0.0115(9)
C2C_45 0.0348(12) 0.0301(11) 0.0283(13) -0.0028(10) -0.0127(10) -0.0064(10)
C3C_45 0.0398(13) 0.0558(15) 0.0253(13) -0.0014(11) -0.0118(11) -0.0221(11)
C4C_45 0.0633(15) 0.0494(15) 0.0302(14) 0.0111(12) -0.0260(13) -0.0328(12)
C5C_45 0.0501(14) 0.0286(12) 0.0395(15) 0.0035(11) -0.0298(12) -0.0105(10)
C10C_45 0.080(3) 0.044(2) 0.083(3) -0.008(2) -0.059(3) 0.0117(19)
C9C_45 0.130(5) 0.085(3) 0.052(2) 0.036(2) -0.047(3) -0.077(3)
C8C_45 0.0389(16) 0.122(4) 0.042(2) -0.019(2) -0.0031(15) -0.0299(19)
C7C_45 0.075(3) 0.0297(14) 0.059(3) -0.0010(15) -0.035(2) -0.0021(15)
C6C_45 0.0487(19) 0.072(3) 0.047(2) -0.0086(19) -0.0030(16) -0.039(2)
In1_66 0.02997(13) 0.03511(13) 0.03457(13) 0.00424(9) -0.00695(10) -0.01074(10)
Al2_66 0.0315(5) 0.0240(4) 0.0362(6) 0.0082(4) -0.0174(5) -0.0069(4)
Al3_66 0.0313(7) 0.0263(6) 0.0340(5) 0.0042(4) -0.0152(5) -0.0117(5)
Al1_66 0.0344(9) 0.0235(6) 0.0408(7) 0.0064(5) -0.0178(7) -0.0130(5)
C1A_66 0.0577(15) 0.0304(14) 0.0546(14) 0.0183(12) -0.0362(12) -0.0261(12)
C2A_66 0.0411(12) 0.0257(13) 0.0361(12) 0.0079(10) -0.0169(10) -0.0167(10)
C3A_66 0.0338(12) 0.0234(12) 0.0379(12) 0.0017(10) -0.0164(10) -0.0102(10)
C4A_66 0.0353(13) 0.0208(12) 0.0586(14) -0.0014(12) -0.0179(11) -0.0077(11)
C5A_66 0.0457(14) 0.0247(13) 0.0736(16) 0.0154(13) -0.0352(12) -0.0156(11)
C10A_66 0.056(2) 0.039(2) 0.136(5) 0.026(3) -0.061(3) -0.0147(18)
C9A_66 0.045(2) 0.047(2) 0.070(2) -0.0209(19) -0.0030(17) -0.0109(18)
C8A_66 0.0461(19) 0.044(2) 0.0431(18) 0.0059(15) -0.0252(16) -0.0179(16)
C7A_66 0.0465(16) 0.044(2) 0.044(2) 0.0039(16) -0.0038(14) -0.0177(15)
C6A_66 0.104(4) 0.062(3) 0.0603(18) 0.0328(19) -0.054(2) -0.055(3)
C1B_66 0.0338(13) 0.0277(13) 0.0386(13) 0.0046(10) -0.0173(11) -0.0056(10)
C2B_66 0.0349(14) 0.0242(12) 0.0466(13) 0.0086(11) -0.0225(11) -0.0079(11)
C3B_66 0.0355(14) 0.0291(13) 0.0410(13) 0.0129(10) -0.0184(11) -0.0082(11)
C4B_66 0.0384(14) 0.0295(13) 0.0373(13) 0.0065(10) -0.0208(11) -0.0065(11)
C5B_66 0.0329(13) 0.0281(13) 0.0419(13) 0.0078(11) -0.0199(11) -0.0089(11)
C10B_66 0.0424(18) 0.0421(19) 0.069(3) 0.0170(18) -0.0291(18) -0.0206(16)
C9B_66 0.067(3) 0.043(2) 0.0467(19) -0.0036(15) -0.0308(19) -0.0060(19)
C8B_66 0.042(2) 0.058(3) 0.054(2) 0.0288(19) -0.0161(15) -0.0143(18)
C7B_66 0.058(2) 0.0321(18) 0.076(3) 0.0077(19) -0.040(2) -0.0172(17)
C6B_66 0.044(2) 0.050(2) 0.0422(16) -0.0029(15) -0.0127(14) -0.0033(17)
C1C_66 0.0292(12) 0.0255(11) 0.0342(13) 0.0025(9) -0.0126(10) -0.0113(9)
C2C_66 0.0314(12) 0.0275(12) 0.0330(12) 0.0053(10) -0.0122(10) -0.0111(9)
C3C_66 0.0307(12) 0.0276(13) 0.0333(14) 0.0035(11) -0.0142(10) -0.0089(10)
C4C_66 0.0282(11) 0.0310(14) 0.0329(14) 0.0012(11) -0.0130(10) -0.0116(10)
C5C_66 0.0314(13) 0.0281(12) 0.0335(14) 0.0048(10) -0.0132(11) -0.0138(10)
C10C_66 0.045(2) 0.0319(16) 0.045(2) 0.0091(15) -0.0167(19) -0.0212(15)
C9C_66 0.0287(14) 0.050(3) 0.051(2) -0.004(2) -0.0079(14) -0.0156(15)
C8C_66 0.041(2) 0.0321(18) 0.054(2) 0.0085(18) -0.0227(18) -0.0060(15)
C7C_66 0.045(2) 0.038(3) 0.045(2) 0.007(2) -0.0029(17) -0.0186(19)
C6C_66 0.0297(15) 0.0317(16) 0.059(2) -0.0033(15) -0.0139(15) -0.0082(12)
In1_68 0.05156(14) 0.03760(12) 0.03960(12) 0.00805(9) -0.02591(11) -0.02101(11)
Al2_68 0.0381(6) 0.0715(8) 0.0430(6) 0.0224(6) -0.0155(5) -0.0226(5)
Al3_68 0.0382(5) 0.0272(4) 0.0410(5) 0.0029(4) -0.0101(4) -0.0147(4)
Al1_68 0.0564(7) 0.0302(5) 0.0486(6) 0.0110(4) -0.0311(5) -0.0093(5)
C1A_68 0.078(2) 0.0310(16) 0.0722(19) 0.0093(14) -0.0511(16) -0.0036(15)
C2A_68 0.090(2) 0.0369(17) 0.0607(16) 0.0146(13) -0.0519(16) -0.0125(16)
C3A_68 0.101(3) 0.0326(16) 0.0646(18) 0.0176(13) -0.0525(17) -0.0188(17)
C4A_68 0.090(2) 0.0331(15) 0.0693(18) 0.0070(14) -0.0520(17) -0.0065(15)
C5A_68 0.0716(19) 0.0346(17) 0.0734(19) 0.0038(15) -0.0435(15) 0.0038(14)
C10A_68 0.072(2) 0.062(3) 0.087(3) -0.005(2) -0.0324(19) 0.003(2)
C9A_68 0.120(5) 0.043(2) 0.083(3) -0.004(2) -0.059(3) -0.011(3)
C8A_68 0.131(4) 0.058(3) 0.079(3) 0.031(3) -0.057(3) -0.048(3)
C7A_68 0.122(4) 0.059(3) 0.0589(18) 0.0132(19) -0.052(2) -0.026(3)
C6A_68 0.079(3) 0.042(2) 0.100(4) 0.006(2) -0.063(3) -0.0047(19)
C1B_68 0.0404(19) 0.091(2) 0.0449(17) 0.0160(15) -0.0132(14) -0.0259(18)
C2B_68 0.0348(17) 0.097(2) 0.051(2) 0.0230(17) -0.0127(15) -0.0170(16)
C3B_68 0.0372(17) 0.136(3) 0.047(2) 0.006(2) -0.0108(16) -0.032(2)
C4B_68 0.059(2) 0.115(3) 0.058(2) 0.003(2) 0.0025(18) -0.050(2)
C5B_68 0.064(3) 0.096(3) 0.0483(19) 0.0278(19) -0.0103(16) -0.037(2)
C10B_68 0.147(7) 0.137(6) 0.074(4) 0.062(4) -0.033(4) -0.045(5)
C9B_68 0.122(6) 0.153(5) 0.123(6) -0.016(5) 0.012(5) -0.100(5)
C8B_68 0.054(3) 0.268(10) 0.066(3) -0.012(4) -0.030(3) -0.026(5)
C7B_68 0.062(3) 0.106(3) 0.116(5) 0.054(4) -0.008(3) -0.006(3)
C6B_68 0.066(3) 0.130(5) 0.066(3) -0.005(3) -0.018(2) -0.042(3)
C1C_68 0.0577(18) 0.0328(14) 0.0585(16) -0.0029(13) -0.0032(13) -0.0251(12)
C2C_68 0.0635(18) 0.0416(17) 0.0462(14) 0.0054(12) -0.0174(13) -0.0326(13)
C3C_68 0.0416(13) 0.0372(15) 0.0468(14) 0.0101(12) -0.0174(11) -0.0203(11)
C4C_68 0.0404(14) 0.0319(14) 0.0452(13) 0.0090(11) -0.0158(11) -0.0180(11)
C5C_68 0.0402(15) 0.0286(14) 0.0646(16) 0.0112(12) -0.0129(12) -0.0152(11)
C10C_68 0.054(2) 0.049(2) 0.127(4) 0.038(3) -0.042(3) -0.0198(19)
C9C_68 0.068(3) 0.058(2) 0.0436(14) 0.0111(15) -0.0175(16) -0.031(2)
C8C_68 0.0419(16) 0.056(2) 0.078(3) 0.017(2) -0.0220(17) -0.0159(15)
C7C_68 0.119(4) 0.067(3) 0.054(2) 0.010(2) -0.041(3) -0.057(3)
C6C_68 0.086(3) 0.047(2) 0.090(3) -0.024(2) 0.023(3) -0.034(2)
In1_69 0.03918(12) 0.02526(10) 0.03690(11) 0.00199(8) -0.01515(9) -0.01108(9)
Al2_69 0.0586(7) 0.0274(5) 0.0577(7) 0.0013(4) -0.0414(6) -0.0027(4)
Al3_69 0.0443(6) 0.0512(6) 0.0274(5) 0.0016(4) -0.0039(4) -0.0183(5)
Al1_69 0.0325(5) 0.0333(5) 0.0281(4) 0.0013(3) -0.0129(4) -0.0108(4)
C1A_69 0.0400(13) 0.0695(18) 0.0343(16) -0.0059(14) -0.0160(12) -0.0214(12)
C2A_69 0.0522(14) 0.0417(13) 0.0324(15) 0.0058(11) -0.0202(12) -0.0242(12)
C3A_69 0.0396(12) 0.0398(13) 0.0286(13) 0.0000(10) -0.0134(11) -0.0137(10)
C4A_69 0.0645(16) 0.0401(14) 0.0314(13) 0.0081(12) -0.0237(13) -0.0245(12)
C5A_69 0.0574(15) 0.0458(15) 0.0407(17) -0.0050(13) -0.0303(14) -0.0016(12)
C10A_69 0.135(5) 0.067(3) 0.092(4) -0.023(3) -0.082(4) 0.040(3)
C9A_69 0.145(5) 0.086(3) 0.048(2) 0.026(2) -0.032(3) -0.083(4)
C8A_69 0.0419(16) 0.087(3) 0.054(2) -0.017(2) -0.0148(16) -0.0057(17)
C7A_69 0.119(4) 0.0505(18) 0.067(3) 0.022(2) -0.048(3) -0.047(2)
C6A_69 0.053(2) 0.181(7) 0.062(3) -0.028(3) -0.005(2) -0.063(3)
C1B_69 0.0640(19) 0.0282(14) 0.0690(17) 0.0032(12) -0.0501(15) -0.0025(13)
C2B_69 0.0587(18) 0.0338(15) 0.0642(15) 0.0021(12) -0.0470(14) -0.0034(13)
C3B_69 0.0567(18) 0.0349(16) 0.0729(18) 0.0017(14) -0.0451(14) -0.0030(13)
C4B_69 0.0598(17) 0.0409(17) 0.0690(18) 0.0018(14) -0.0397(14) 0.0050(13)
C5B_69 0.070(2) 0.0322(14) 0.0667(17) -0.0044(13) -0.0497(15) 0.0053(13)
C10B_69 0.114(4) 0.042(2) 0.082(3) -0.016(2) -0.069(3) 0.011(2)
C9B_69 0.073(3) 0.076(4) 0.084(3) 0.010(3) -0.027(2) 0.001(2)
C8B_69 0.070(3) 0.051(2) 0.107(4) 0.002(2) -0.058(3) -0.017(2)
C7B_69 0.068(3) 0.058(2) 0.0652(18) -0.0031(18) -0.0456(18) -0.003(2)
C6B_69 0.075(3) 0.0381(19) 0.096(3) 0.013(2) -0.057(2) -0.0137(18)
C1C_69 0.0385(17) 0.0656(17) 0.0332(15) 0.0098(13) -0.0027(12) -0.0156(15)
C2C_69 0.0457(19) 0.0738(19) 0.0372(17) 0.0086(15) -0.0061(13) -0.0263(16)
C3C_69 0.0459(17) 0.0765(19) 0.0317(16) 0.0075(15) -0.0086(13) -0.0189(16)
C4C_69 0.0444(18) 0.0645(16) 0.0313(15) 0.0034(13) -0.0052(12) -0.0101(14)
C5C_69 0.0406(17) 0.0664(17) 0.0277(13) 0.0018(13) -0.0033(11) -0.0128(15)
C10C_69 0.049(2) 0.090(3) 0.0363(18) -0.013(2) -0.0073(16) -0.014(2)
C9C_69 0.067(3) 0.0630(18) 0.053(3) 0.0023(19) -0.009(2) -0.0066(19)
C8C_69 0.065(3) 0.113(4) 0.046(2) 0.016(3) -0.026(2) -0.024(3)
C7C_69 0.070(3) 0.093(3) 0.063(3) 0.005(3) -0.008(2) -0.049(3)
C6C_69 0.048(2) 0.082(3) 0.055(2) 0.029(2) -0.0065(18) -0.016(2)
In1_47 0.032(3) 0.027(4) 0.027(4) -0.002(3) -0.011(3) -0.009(3)
Al2_47 0.031(3) 0.040(5) 0.027(3) -0.002(4) -0.008(3) -0.011(3)
Al3_47 0.031(3) 0.025(3) 0.038(5) 0.004(4) -0.018(3) -0.008(3)
Al1_47 0.035(5) 0.024(3) 0.042(6) 0.004(4) -0.020(4) -0.012(4)
C1A_47 0.045(3) 0.027(4) 0.059(3) 0.011(3) -0.029(3) -0.019(3)
C2A_47 0.049(3) 0.026(4) 0.053(3) 0.009(3) -0.029(3) -0.020(3)
C3A_47 0.044(3) 0.025(3) 0.047(3) 0.006(3) -0.023(3) -0.015(3)
C4A_47 0.039(3) 0.026(4) 0.047(3) 0.006(3) -0.021(3) -0.014(3)
C5A_47 0.038(3) 0.025(4) 0.055(3) 0.007(3) -0.023(3) -0.015(3)
C10A_47 0.036(8) 0.030(10) 0.058(4) 0.006(6) -0.017(5) -0.019(7)
C9A_47 0.036(7) 0.026(10) 0.044(5) 0.007(6) -0.018(6) -0.016(8)
C8A_47 0.046(5) 0.024(8) 0.045(8) 0.000(9) -0.023(5) -0.015(6)
C7A_47 0.066(10) 0.036(11) 0.054(4) 0.010(6) -0.034(4) -0.031(9)
C6A_47 0.049(4) 0.029(10) 0.078(9) 0.017(10) -0.039(5) -0.022(5)
C1B_47 0.029(4) 0.038(3) 0.028(3) -0.002(3) -0.007(3) -0.010(3)
C2B_47 0.030(3) 0.040(3) 0.030(4) -0.003(3) -0.008(3) -0.011(3)
C3B_47 0.031(3) 0.044(3) 0.030(4) -0.002(3) -0.009(3) -0.011(3)
C4B_47 0.031(4) 0.042(3) 0.028(4) -0.001(3) -0.009(3) -0.010(3)
C5B_47 0.031(4) 0.038(3) 0.028(4) -0.001(3) -0.008(3) -0.010(3)
C10B_47 0.041(9) 0.039(7) 0.033(9) -0.002(7) -0.014(7) -0.013(7)
C9B_47 0.029(9) 0.044(4) 0.032(10) 0.003(6) -0.010(7) -0.011(5)
C8B_47 0.034(7) 0.059(10) 0.032(8) -0.003(8) -0.011(7) -0.016(8)
C7B_47 0.033(10) 0.041(4) 0.039(11) -0.004(5) -0.009(8) -0.012(5)
C6B_47 0.022(8) 0.035(9) 0.024(6) -0.003(7) -0.001(6) -0.010(7)
C1C_47 0.030(4) 0.029(4) 0.037(3) 0.005(3) -0.016(3) -0.006(3)
C2C_47 0.029(4) 0.029(4) 0.037(3) 0.004(3) -0.016(3) -0.006(3)
C3C_47 0.030(3) 0.027(3) 0.037(3) 0.004(3) -0.016(3) -0.007(3)
C4C_47 0.031(3) 0.026(3) 0.037(3) 0.005(3) -0.017(3) -0.006(3)
C5C_47 0.031(4) 0.026(3) 0.038(3) 0.006(3) -0.017(3) -0.006(3)
C10C_47 0.033(8) 0.024(5) 0.040(9) 0.012(7) -0.023(8) -0.006(6)
C9C_47 0.038(10) 0.030(9) 0.037(4) 0.004(5) -0.018(5) -0.006(8)
C8C_47 0.033(7) 0.029(8) 0.041(8) 0.004(7) -0.013(7) -0.008(7)
C7C_47 0.030(9) 0.031(8) 0.041(7) 0.001(7) -0.019(7) -0.004(7)
C6C_47 0.033(9) 0.036(10) 0.038(3) 0.006(5) -0.016(5) -0.009(8)
In1_48 0.038(3) 0.044(3) 0.048(2) 0.008(2) -0.018(2) -0.0164(19)
Al2_48 0.036(6) 0.024(5) 0.042(3) 0.004(4) -0.014(3) -0.014(4)
Al3_48 0.040(3) 0.027(3) 0.029(4) -0.006(3) -0.006(3) -0.023(3)
Al1_48 0.049(4) 0.053(5) 0.053(4) -0.003(4) -0.017(4) -0.023(3)
C1A_48 0.055(5) 0.093(5) 0.061(5) 0.005(4) -0.016(4) -0.040(4)
C2A_48 0.052(5) 0.075(5) 0.064(6) 0.000(5) -0.017(5) -0.031(4)
C3A_48 0.051(4) 0.068(5) 0.063(5) -0.008(4) -0.016(4) -0.026(4)
C4A_48 0.055(5) 0.073(4) 0.063(5) -0.016(4) -0.014(4) -0.026(4)
C5A_48 0.056(6) 0.093(5) 0.059(4) -0.008(4) -0.014(4) -0.036(5)
C10A_48 0.077(11) 0.117(11) 0.064(9) -0.015(9) -0.019(8) -0.048(10)
C9A_48 0.059(11) 0.070(4) 0.075(11) -0.022(5) -0.014(9) -0.024(5)
C8A_48 0.053(7) 0.061(9) 0.070(7) -0.011(7) -0.020(6) -0.019(7)
C7A_48 0.048(13) 0.072(7) 0.059(15) 0.005(9) -0.014(11) -0.031(9)
C6A_48 0.058(9) 0.116(7) 0.070(7) 0.024(6) -0.015(6) -0.040(7)
C1B_48 0.032(3) 0.029(3) 0.036(4) 0.002(3) -0.012(3) -0.014(3)
C2B_48 0.031(3) 0.029(3) 0.039(4) 0.003(3) -0.012(3) -0.013(3)
C3B_48 0.032(3) 0.028(3) 0.040(3) 0.003(3) -0.012(3) -0.013(3)
C4B_48 0.032(3) 0.030(3) 0.039(4) 0.002(3) -0.011(3) -0.012(3)
C5B_48 0.032(3) 0.031(3) 0.037(4) 0.001(3) -0.010(3) -0.013(3)
C10B_48 0.033(3) 0.034(10) 0.044(10) -0.004(9) -0.007(5) -0.014(4)
C9B_48 0.030(7) 0.026(5) 0.046(9) -0.002(6) -0.022(7) -0.018(4)
C8B_48 0.036(6) 0.026(8) 0.037(8) -0.004(7) -0.010(7) -0.016(6)
C7B_48 0.033(4) 0.030(8) 0.044(10) 0.007(7) -0.008(6) -0.011(5)
C6B_48 0.038(9) 0.030(4) 0.033(10) 0.002(5) -0.019(8) -0.019(5)
C1C_48 0.041(4) 0.031(3) 0.046(3) 0.004(3) -0.016(3) -0.013(3)
C2C_48 0.040(4) 0.034(3) 0.045(3) 0.004(3) -0.014(3) -0.015(3)
C3C_48 0.043(4) 0.034(4) 0.043(3) 0.003(3) -0.014(3) -0.015(3)
C4C_48 0.041(3) 0.030(3) 0.045(3) 0.005(3) -0.015(3) -0.014(3)
C5C_48 0.041(3) 0.031(3) 0.042(3) 0.005(3) -0.015(3) -0.013(2)
C10C_48 0.036(7) 0.045(10) 0.043(4) 0.006(5) -0.015(5) -0.008(7)
C9C_48 0.044(6) 0.034(6) 0.051(8) 0.012(6) -0.024(6) -0.017(6)
C8C_48 0.048(10) 0.040(8) 0.044(4) 0.000(6) -0.023(5) -0.006(8)
C7C_48 0.040(8) 0.038(8) 0.051(7) 0.012(6) -0.015(6) -0.015(6)
C6C_48 0.047(9) 0.023(6) 0.050(8) 0.008(7) -0.024(7) -0.010(6)
C1_49 0.031(5) 0.059(5) 0.027(4) 0.010(4) -0.009(3) -0.018(4)
C2_49 0.028(5) 0.058(5) 0.046(5) 0.023(4) -0.006(4) -0.014(4)
C3_49 0.028(5) 0.051(4) 0.048(5) 0.000(4) 0.004(4) -0.011(4)
C4_49 0.027(6) 0.062(5) 0.025(5) -0.008(4) -0.003(4) -0.009(5)
C5_49 0.031(5) 0.048(4) 0.026(5) 0.008(3) -0.006(4) -0.009(4)
C6_49 0.043(8) 0.049(6) 0.080(11) 0.030(6) 0.013(7) -0.001(5)
C7_49 0.042(8) 0.144(14) 0.034(6) -0.016(8) -0.014(5) -0.015(10)
C8_49 0.064(10) 0.064(6) 0.117(13) -0.024(8) 0.018(9) -0.031(7)
C9_49 0.052(8) 0.106(11) 0.081(9) 0.058(8) -0.017(7) -0.008(8)
C10_49 0.060(9) 0.136(13) 0.044(7) -0.012(9) -0.009(6) -0.058(10)
O1_50 0.019(5) 0.013(5) 0.029(6) 0.001(4) -0.010(5) 0.000(4)
C1_50 0.026(6) 0.023(7) 0.050(7) 0.018(6) -0.022(6) -0.002(5)
C2_50 0.087(10) 0.035(8) 0.097(10) 0.022(7) -0.052(9) -0.021(8)
F1_50 0.24(3) 0.054(12) 0.090(11) -0.013(10) -0.080(13) 0.001(17)
F2_50 0.078(11) 0.041(8) 0.114(13) 0.039(9) -0.062(11) -0.033(8)
F3_50 0.101(10) 0.057(9) 0.186(19) 0.075(11) -0.114(12) -0.061(8)
C3_50 0.054(9) 0.061(9) 0.057(8) 0.010(7) -0.031(7) -0.002(8)
F4_50 0.072(11) 0.063(8) 0.038(8) 0.008(6) -0.041(8) -0.003(7)
F5_50 0.075(10) 0.109(17) 0.076(13) 0.000(13) 0.019(10) -0.024(12)
F6_50 0.061(9) 0.061(9) 0.061(10) 0.028(8) -0.047(8) -0.014(8)
C4_50 0.038(8) 0.081(12) 0.100(12) 0.026(11) -0.004(9) -0.002(7)
F7_50 0.101(16) 0.118(15) 0.27(3) 0.109(15) -0.143(18) -0.075(13)
F8_50 0.036(10) 0.092(12) 0.079(17) 0.022(11) -0.020(11) 0.012(9)
F9_50 0.063(14) 0.095(19) 0.103(13) 0.046(12) 0.021(10) 0.049(14)
O1_22 0.033(2) 0.033(3) 0.038(3) 0.012(2) -0.017(2) -0.0119(19)
C1_22 0.0452(19) 0.0372(19) 0.041(2) 0.0150(14) -0.0259(14) -0.0173(14)
C2_22 0.056(3) 0.047(2) 0.041(2) 0.0201(16) -0.0350(18) -0.0239(19)
F1_22 0.079(3) 0.070(4) 0.051(3) 0.002(3) -0.036(2) -0.021(3)
F2_22 0.075(3) 0.058(3) 0.057(3) 0.022(2) -0.055(3) -0.028(2)
F3_22 0.064(3) 0.048(3) 0.063(3) 0.025(2) -0.041(2) -0.034(2)
C3_22 0.045(2) 0.038(2) 0.054(3) 0.0128(17) -0.0254(18) -0.0092(17)
F4_22 0.051(3) 0.039(3) 0.053(3) 0.000(2) -0.021(2) -0.004(2)
F5_22 0.041(3) 0.056(4) 0.060(4) 0.020(3) -0.024(2) -0.009(2)
F6_22 0.065(3) 0.042(3) 0.066(3) 0.018(2) -0.032(3) -0.005(2)
C4_22 0.056(2) 0.049(2) 0.052(2) 0.0233(18) -0.0195(17) -0.0223(17)
F7_22 0.077(5) 0.053(3) 0.065(4) 0.026(3) -0.024(3) -0.035(3)
F8_22 0.064(4) 0.068(4) 0.061(3) 0.037(3) -0.025(3) -0.022(3)
F9_22 0.056(2) 0.062(3) 0.050(3) 0.020(2) -0.012(2) -0.018(2)
O1_51 0.023(3) 0.038(4) 0.035(3) 0.001(3) -0.012(3) -0.008(3)
C1_51 0.029(2) 0.048(3) 0.047(2) -0.001(2) -0.005(2) -0.006(2)
C2_51 0.034(3) 0.049(3) 0.048(3) -0.006(3) -0.006(2) -0.004(2)
F1_51 0.047(5) 0.077(5) 0.047(5) -0.002(4) -0.009(4) 0.002(4)
F2_51 0.043(5) 0.056(6) 0.058(6) -0.013(5) -0.003(5) -0.001(4)
F3_51 0.055(6) 0.060(6) 0.070(7) -0.007(5) -0.005(5) -0.019(5)
C3_51 0.028(3) 0.053(4) 0.053(3) 0.001(3) -0.008(3) -0.007(3)
F4_51 0.030(5) 0.064(6) 0.054(4) 0.000(4) -0.010(4) -0.011(5)
F5_51 0.036(6) 0.050(5) 0.054(6) 0.001(4) -0.007(5) -0.006(4)
F6_51 0.023(4) 0.065(6) 0.052(5) 0.003(5) -0.008(4) -0.005(4)
C4_51 0.035(3) 0.049(3) 0.053(3) 0.001(2) -0.002(2) -0.009(2)
F7_51 0.048(5) 0.054(5) 0.067(5) -0.001(4) -0.010(4) -0.014(4)
F8_51 0.047(5) 0.064(5) 0.053(4) 0.002(4) 0.002(4) -0.005(4)
F9_51 0.043(4) 0.059(5) 0.065(5) 0.012(4) -0.002(4) -0.004(4)
O1_32 0.025(3) 0.041(3) 0.050(4) -0.007(4) -0.003(3) -0.009(3)
C1_32 0.027(2) 0.046(2) 0.047(2) -0.003(2) -0.006(2) -0.010(2)
C2_32 0.029(3) 0.053(3) 0.055(3) -0.006(3) -0.008(2) -0.012(2)
F1_32 0.036(5) 0.051(4) 0.070(4) -0.002(4) -0.006(4) -0.013(3)
F2_32 0.028(3) 0.059(6) 0.067(5) -0.010(5) -0.012(3) -0.012(3)
F3_32 0.026(4) 0.070(6) 0.060(4) -0.021(4) -0.006(3) -0.020(4)
C3_32 0.036(3) 0.052(3) 0.051(3) 0.002(3) -0.009(3) -0.008(3)
F4_32 0.052(5) 0.050(5) 0.068(6) 0.005(5) -0.016(5) -0.015(4)
F5_32 0.045(6) 0.062(6) 0.051(4) 0.002(4) -0.012(4) -0.006(5)
F6_32 0.045(4) 0.059(5) 0.054(5) 0.002(4) -0.010(4) 0.001(4)
C4_32 0.037(3) 0.046(3) 0.048(3) -0.002(2) -0.006(2) -0.009(3)
F7_32 0.040(5) 0.050(4) 0.049(5) -0.012(4) -0.006(4) -0.007(4)
F8_32 0.040(3) 0.054(6) 0.050(5) 0.005(5) 0.000(4) -0.010(4)
F9_32 0.050(4) 0.060(4) 0.051(4) 0.004(4) -0.007(4) -0.005(4)
C1_40 0.061(2) 0.0346(17) 0.0472(19) 0.0092(14) -0.0318(18) -0.0028(16)
C2_40 0.0372(17) 0.0363(16) 0.055(2) 0.0173(15) -0.0247(15) -0.0133(14)
C3_40 0.0469(19) 0.0389(18) 0.054(2) 0.0057(15) -0.0308(17) -0.0078(15)
C4_40 0.054(2) 0.0370(18) 0.085(3) 0.0238(18) -0.044(2) -0.0186(17)
C5_40 0.045(2) 0.049(2) 0.065(2) 0.0335(19) -0.0200(18) -0.0132(17)
C6_40 0.063(3) 0.100(5) 0.101(5) 0.059(4) -0.010(3) -0.021(3)
C7_40 0.109(5) 0.062(3) 0.165(7) 0.047(4) -0.103(5) -0.052(3)
C8_40 0.082(4) 0.082(4) 0.060(3) -0.010(3) -0.036(3) -0.007(3)
C9_40 0.051(2) 0.061(3) 0.079(3) 0.024(2) -0.034(2) -0.026(2)
C10_40 0.090(4) 0.045(2) 0.054(2) 0.0016(19) -0.034(3) -0.003(2)
C1_52 0.0336(15) 0.0317(15) 0.0417(17) -0.0057(13) -0.0138(13) -0.0070(12)
C2_52 0.054(2) 0.0298(15) 0.064(2) 0.0108(15) -0.0365(18) -0.0154(15)
C3_52 0.076(3) 0.0368(17) 0.0411(17) 0.0152(14) -0.0338(18) -0.0306(17)
C4_52 0.0514(19) 0.0343(15) 0.0260(14) 0.0049(11) -0.0096(13) -0.0194(14)
C5_52 0.0314(14) 0.0335(15) 0.0279(13) -0.0002(11) -0.0089(11) -0.0080(12)
C6_52 0.0349(17) 0.058(2) 0.0347(17) 0.0036(15) -0.0136(14) -0.0086(16)
C7_52 0.070(3) 0.053(2) 0.0348(19) -0.0057(17) 0.0075(18) -0.018(2)
C8_52 0.145(5) 0.079(3) 0.054(3) 0.039(2) -0.065(3) -0.073(4)
C9_52 0.077(3) 0.046(2) 0.137(5) 0.023(3) -0.077(4) -0.015(2)
C10_52 0.0369(19) 0.066(3) 0.059(2) -0.029(2) -0.0013(17) -0.0118(19)
C1_53 0.025(2) 0.079(3) 0.029(2) -0.005(2) -0.0044(16) -0.012(2)
C2_53 0.028(2) 0.063(3) 0.031(2) -0.0032(19) -0.0054(17) -0.009(2)
C3_53 0.024(2) 0.071(3) 0.041(2) -0.006(2) -0.0067(18) -0.013(2)
C4_53 0.030(3) 0.064(3) 0.049(4) 0.000(2) 0.003(2) -0.016(2)
C5_53 0.029(3) 0.081(3) 0.036(3) 0.011(3) -0.003(2) -0.012(3)
C6_53 0.049(4) 0.133(8) 0.049(4) 0.033(5) -0.005(3) -0.001(5)
C7_53 0.053(4) 0.077(4) 0.122(7) 0.002(4) 0.006(4) -0.036(4)
C8_53 0.038(3) 0.135(7) 0.054(3) -0.017(4) -0.018(3) -0.025(4)
C9_53 0.051(4) 0.067(4) 0.071(4) 0.010(3) -0.005(3) -0.005(3)
C10_53 0.050(3) 0.112(5) 0.047(3) -0.026(4) -0.004(3) -0.030(4)

loop_
_atom_type_symbol
_atom_type_description
_atom_type_scat_dispersion_real
_atom_type_scat_dispersion_imag
_atom_type_scat_source
C C 0.0033 0.0016 'International Tables Vol C Tables 4.2.6.8 and 6.1.1.4'
O O 0.0106 0.0060 'International Tables Vol C Tables 4.2.6.8 and 6.1.1.4'
F F 0.0171 0.0103 'International Tables Vol C Tables 4.2.6.8 and 6.1.1.4'
Al Al 0.0645 0.0514 'International Tables Vol C Tables 4.2.6.8 and 6.1.1.4'
In In -0.7276 1.3100 'International Tables Vol C Tables 4.2.6.8 and 6.1.1.4'
H H 0.0000 0.0000 'International Tables Vol C Tables 4.2.6.8 and 6.1.1.4'

loop_
_geom_angle_atom_site_label_1
_geom_angle_atom_site_label_2
_geom_angle_atom_site_label_3
_geom_angle
_geom_angle_site_symmetry_1
_geom_angle_site_symmetry_3
_geom_angle_publ_flag
O1_44 Al16 O1_67 106.7(10) . . ?
O1_12 Al16 O1_10 108.8(4) . . ?
O1_44 Al16 O1_29 122.0(5) . . ?
O1_67 Al16 O1_29 111.6(12) . . ?
O1_44 Al16 O1_23 116.0(5) . . ?
O1_67 Al16 O1_23 113.4(11) . . ?
O1_29 Al16 O1_23 86.4(4) . . ?
O1_12 Al16 O1_11 124.1(4) . . ?
O1_10 Al16 O1_11 110.06(17) . . ?
O1_12 Al16 O1_9 96.0(3) . . ?
O1_10 Al16 O1_9 109.3(2) . . ?
O1_11 Al16 O1_9 107.05(17) . . ?
O1_15 Al17 O1_13 110.2(3) . . ?
O1_15 Al17 O1_20 109.3(2) . . ?
O1_13 Al17 O1_20 113.3(4) . . ?
O1_30 Al17 O1_31 114.1(6) . . ?
O1_30 Al17 O1_24 115.9(4) . . ?
O1_31 Al17 O1_24 104.0(6) . . ?
O1_30 Al17 O1_25 110.0(4) . . ?
O1_31 Al17 O1_25 109.3(8) . . ?
O1_24 Al17 O1_25 102.7(3) . . ?
O1_15 Al17 O1_14 109.9(2) . . ?
O1_13 Al17 O1_14 106.8(4) . . ?
O1_20 Al17 O1_14 107.4(2) . . ?
O1_38 Al18 O1_32 103.1(11) . . ?
O1_22 Al18 O1_16 121.8(7) . . ?
O1_63 Al18 O1_33 99.7(15) . . ?
O1_51 Al18 O1_65 109.7(12) . . ?
O1_63 Al18 O1_28 108.3(16) . . ?
O1_33 Al18 O1_28 107.0(12) . . ?
O1_22 Al18 O1_17 106.4(5) . . ?
O1_16 Al18 O1_17 108.9(7) . . ?
O1_63 Al18 O1_27 106.5(15) . . ?
O1_33 Al18 O1_27 106.4(8) . . ?
O1_28 Al18 O1_27 125.9(9) . . ?
O1_22 Al18 O1_21 108.2(5) . . ?
O1_16 Al18 O1_21 103.4(7) . . ?
O1_17 Al18 O1_21 107.5(6) . . ?
O1_26 Al19 O1_42 108.6(10) . . ?
O1_8 Al19 O1_5 118.5(4) . . ?
O1_8 Al19 O1_6 84.3(3) . . ?
O1_5 Al19 O1_6 112.7(2) . . ?
O1_8 Al19 O1_7 116.1(4) . . ?
O1_5 Al19 O1_7 106.7(4) . . ?
O1_6 Al19 O1_7 117.7(5) . . ?
O1_26 Al19 O1_46 106.9(5) . . ?
O1_42 Al19 O1_46 119.8(8) . . ?
O1_26 Al19 O1_43 89.8(5) . . ?
O1_42 Al19 O1_43 93.3(9) . . ?
O1_46 Al19 O1_43 133.7(4) . . ?
O1_37 Al20 O1_36 114.6(6) . . ?
O1_37 Al20 O1_35 108.6(10) . . ?
O1_36 Al20 O1_35 111.1(10) . . ?
O1_4 Al20 O1_1 109.6(3) . . ?
O1_4 Al20 O1_2 106.2(3) . . ?
O1_1 Al20 O1_2 119.0(3) . . ?
O1_50 Al20 O1_62 115.9(9) . . ?
O1_37 Al20 O1_34 107.0(6) . . ?
O1_36 Al20 O1_34 108.2(5) . . ?
O1_35 Al20 O1_34 106.8(9) . . ?
O1_4 Al20 O1_3 111.4(4) . . ?
O1_1 Al20 O1_3 104.9(3) . . ?
O1_2 Al20 O1_3 105.7(4) . . ?
O1_50 Al20 O1_61 104.3(6) . . ?
O1_62 Al20 O1_61 114.1(10) . . ?
Al3 In1 Al2 70.07(4) . . ?
Al3 In1 Al1 70.96(4) . . ?
Al2 In1 Al1 70.53(4) . . ?
C5_52 Al2 C1_52 37.31(11) . . ?
C5_52 Al2 C2_52 61.75(12) . . ?
C1_52 Al2 C2_52 36.76(13) . . ?
C5_52 Al2 C4_52 36.94(11) . . ?
C1_52 Al2 C4_52 61.85(12) . . ?
C2_52 Al2 C4_52 61.61(14) . . ?
C5_52 Al2 C3_52 61.50(12) . . ?
C1_52 Al2 C3_52 61.58(13) . . ?
C2_52 Al2 C3_52 36.98(14) . . ?
C4_52 Al2 C3_52 36.66(13) . . ?
C5_52 Al2 In1 166.58(9) . . ?
C1_52 Al2 In1 155.76(10) . . ?
C2_52 Al2 In1 126.64(10) . . ?
C4_52 Al2 In1 133.81(9) . . ?
C3_52 Al2 In1 117.55(10) . . ?
C1_40 Al3 C5_40 37.77(15) . . ?
C1_40 Al3 C2_40 37.95(14) . . ?
C5_40 Al3 C2_40 62.48(14) . . ?
C1_40 Al3 C4_40 62.27(15) . . ?
C5_40 Al3 C4_40 36.89(16) . . ?
C2_40 Al3 C4_40 61.41(13) . . ?
C1_40 Al3 C3_40 62.38(14) . . ?
C5_40 Al3 C3_40 61.47(16) . . ?
C2_40 Al3 C3_40 36.90(13) . . ?
C4_40 Al3 C3_40 36.13(15) . . ?
C1_40 Al3 In1 170.09(12) . . ?
C5_40 Al3 In1 141.64(12) . . ?
C2_40 Al3 In1 150.46(11) . . ?
C4_40 Al3 In1 123.82(11) . . ?
C3_40 Al3 In1 127.40(11) . . ?
C4_53 Al1 C3_53 38.3(2) . . ?
C4_53 Al1 C5_53 38.2(2) . . ?
C3_53 Al1 C5_53 63.8(2) . . ?
C4_53 Al1 C2_53 62.6(2) . . ?
C3_53 Al1 C2_53 37.3(2) . . ?
C5_53 Al1 C2_53 62.3(2) . . ?
C3_49 Al1 C4_49 37.1(4) . . ?
C4_53 Al1 C1_53 62.5(2) . . ?
C3_53 Al1 C1_53 62.52(19) . . ?
C5_53 Al1 C1_53 37.0(2) . . ?
C2_53 Al1 C1_53 36.80(17) . . ?
C3_49 Al1 C2_49 35.8(3) . . ?
C4_49 Al1 C2_49 59.7(5) . . ?
C3_49 Al1 C5_49 59.8(4) . . ?
C4_49 Al1 C5_49 35.6(4) . . ?
C2_49 Al1 C5_49 58.0(4) . . ?
C3_49 Al1 C1_49 58.8(4) . . ?
C4_49 Al1 C1_49 58.3(5) . . ?
C2_49 Al1 C1_49 34.5(3) . . ?
C5_49 Al1 C1_49 34.0(3) . . ?
C4_53 Al1 In1 125.44(19) . . ?
C3_53 Al1 In1 111.01(15) . . ?
C5_53 Al1 In1 160.1(2) . . ?
C2_53 Al1 In1 126.45(14) . . ?
C3_49 Al1 In1 145.0(4) . . ?
C4_49 Al1 In1 166.5(4) . . ?
C1_53 Al1 In1 160.10(17) . . ?
C2_49 Al1 In1 114.9(3) . . ?
C5_49 Al1 In1 130.9(3) . . ?
C1_49 Al1 In1 109.7(2) . . ?
C1_1 O1_1 Al20 151.7(4) . . ?
O1_1 C1_1 C2_1 109.5(4) . . ?
O1_1 C1_1 C4_1 110.5(4) . . ?
C2_1 C1_1 C4_1 112.0(5) . . ?
O1_1 C1_1 C3_1 111.0(5) . . ?
C2_1 C1_1 C3_1 107.9(4) . . ?
C4_1 C1_1 C3_1 106.0(5) . . ?
F3_1 C2_1 F2_1 107.7(6) . . ?
F3_1 C2_1 F1_1 106.9(6) . . ?
F2_1 C2_1 F1_1 108.4(5) . . ?
F3_1 C2_1 C1_1 111.1(5) . . ?
F2_1 C2_1 C1_1 112.8(5) . . ?
F1_1 C2_1 C1_1 109.7(5) . . ?
F4_1 C3_1 F5_1 107.2(6) . . ?
F4_1 C3_1 F6_1 107.6(5) . . ?
F5_1 C3_1 F6_1 107.6(5) . . ?
F4_1 C3_1 C1_1 111.0(5) . . ?
F5_1 C3_1 C1_1 111.2(5) . . ?
F6_1 C3_1 C1_1 112.1(5) . . ?
F7_1 C4_1 F8_1 109.4(6) . . ?
F7_1 C4_1 F9_1 109.7(7) . . ?
F8_1 C4_1 F9_1 105.0(7) . . ?
F7_1 C4_1 C1_1 113.0(6) . . ?
F8_1 C4_1 C1_1 111.8(5) . . ?
F9_1 C4_1 C1_1 107.6(5) . . ?
C1_2 O1_2 Al20 147.0(7) . . ?
O1_2 C1_2 C3_2 108.3(6) . . ?
O1_2 C1_2 C2_2 110.3(6) . . ?
C3_2 C1_2 C2_2 109.3(6) . . ?
O1_2 C1_2 C4_2 110.9(6) . . ?
C3_2 C1_2 C4_2 109.9(6) . . ?
C2_2 C1_2 C4_2 108.2(6) . . ?
F3_2 C2_2 F1_2 108.5(8) . . ?
F3_2 C2_2 F2_2 106.7(7) . . ?
F1_2 C2_2 F2_2 106.7(7) . . ?
F3_2 C2_2 C1_2 110.9(7) . . ?
F1_2 C2_2 C1_2 111.4(6) . . ?
F2_2 C2_2 C1_2 112.4(7) . . ?
F4_2 C3_2 F5_2 107.8(7) . . ?
F4_2 C3_2 F6_2 108.2(7) . . ?
F5_2 C3_2 F6_2 107.8(6) . . ?
F4_2 C3_2 C1_2 110.8(6) . . ?
F5_2 C3_2 C1_2 110.5(6) . . ?
F6_2 C3_2 C1_2 111.6(6) . . ?
F9_2 C4_2 F7_2 107.8(7) . . ?
F9_2 C4_2 F8_2 107.6(7) . . ?
F7_2 C4_2 F8_2 107.8(7) . . ?
F9_2 C4_2 C1_2 111.3(6) . . ?
F7_2 C4_2 C1_2 109.4(6) . . ?
F8_2 C4_2 C1_2 112.8(6) . . ?
C1_3 O1_3 Al20 145.3(7) . . ?
O1_3 C1_3 C4_3 114.3(7) . . ?
O1_3 C1_3 C2_3 107.8(8) . . ?
C4_3 C1_3 C2_3 107.7(7) . . ?
O1_3 C1_3 C3_3 108.9(7) . . ?
C4_3 C1_3 C3_3 108.1(7) . . ?
C2_3 C1_3 C3_3 110.1(7) . . ?
F3_3 C2_3 F1_3 106.1(8) . . ?
F3_3 C2_3 F2_3 107.9(10) . . ?
F1_3 C2_3 F2_3 107.8(11) . . ?
F3_3 C2_3 C1_3 111.2(7) . . ?
F1_3 C2_3 C1_3 110.9(7) . . ?
F2_3 C2_3 C1_3 112.7(10) . . ?
F6_3 C3_3 F4_3 110.6(8) . . ?
F6_3 C3_3 F5_3 108.5(8) . . ?
F4_3 C3_3 F5_3 104.7(7) . . ?
F6_3 C3_3 C1_3 113.4(8) . . ?
F4_3 C3_3 C1_3 110.2(7) . . ?
F5_3 C3_3 C1_3 109.1(7) . . ?
F9_3 C4_3 F8_3 108.7(8) . . ?
F9_3 C4_3 F7_3 105.3(8) . . ?
F8_3 C4_3 F7_3 108.0(8) . . ?
F9_3 C4_3 C1_3 111.0(7) . . ?
F8_3 C4_3 C1_3 112.2(8) . . ?
F7_3 C4_3 C1_3 111.3(7) . . ?
C1_4 O1_4 Al20 149.1(6) . . ?
O1_4 C1_4 C3_4 110.8(7) . . ?
O1_4 C1_4 C4_4 109.5(7) . . ?
C3_4 C1_4 C4_4 117.3(7) . . ?
O1_4 C1_4 C2_4 104.8(7) . . ?
C3_4 C1_4 C2_4 105.3(7) . . ?
C4_4 C1_4 C2_4 108.2(7) . . ?
F1_4 C2_4 F3_4 115.3(9) . . ?
F1_4 C2_4 F2_4 105.6(9) . . ?
F3_4 C2_4 F2_4 109.2(8) . . ?
F1_4 C2_4 C1_4 107.9(8) . . ?
F3_4 C2_4 C1_4 109.6(7) . . ?
F2_4 C2_4 C1_4 109.2(8) . . ?
F4_4 C3_4 F5_4 107.1(9) . . ?
F4_4 C3_4 F6_4 107.3(9) . . ?
F5_4 C3_4 F6_4 100.4(8) . . ?
F4_4 C3_4 C1_4 110.9(8) . . ?
F5_4 C3_4 C1_4 112.0(8) . . ?
F6_4 C3_4 C1_4 118.3(8) . . ?
F7_4 C4_4 F9_4 103.3(8) . . ?
F7_4 C4_4 F8_4 101.5(8) . . ?
F9_4 C4_4 F8_4 112.1(8) . . ?
F7_4 C4_4 C1_4 109.3(7) . . ?
F9_4 C4_4 C1_4 114.9(7) . . ?
F8_4 C4_4 C1_4 114.1(7) . . ?
C1_5 O1_5 Al19 152.7(4) . . ?
O1_5 C1_5 C2_5 112.2(5) . . ?
O1_5 C1_5 C3_5 111.7(4) . . ?
C2_5 C1_5 C3_5 108.7(5) . . ?
O1_5 C1_5 C4_5 104.8(4) . . ?
C2_5 C1_5 C4_5 109.3(4) . . ?
C3_5 C1_5 C4_5 110.0(4) . . ?
F1_5 C2_5 F3_5 107.4(6) . . ?
F1_5 C2_5 F2_5 104.2(6) . . ?
F3_5 C2_5 F2_5 112.6(7) . . ?
F1_5 C2_5 C1_5 113.0(6) . . ?
F3_5 C2_5 C1_5 108.2(5) . . ?
F2_5 C2_5 C1_5 111.4(5) . . ?
F6_5 C3_5 F4_5 107.3(5) . . ?
F6_5 C3_5 F5_5 109.5(5) . . ?
F4_5 C3_5 F5_5 108.1(5) . . ?
F6_5 C3_5 C1_5 111.5(4) . . ?
F4_5 C3_5 C1_5 109.8(5) . . ?
F5_5 C3_5 C1_5 110.5(5) . . ?
F9_5 C4_5 F8_5 104.4(5) . . ?
F9_5 C4_5 F7_5 110.7(6) . . ?
F8_5 C4_5 F7_5 110.6(5) . . ?
F9_5 C4_5 C1_5 109.8(5) . . ?
F8_5 C4_5 C1_5 112.0(5) . . ?
F7_5 C4_5 C1_5 109.3(5) . . ?
C1_6 O1_6 Al19 149.6(5) . . ?
O1_6 C1_6 C4_6 110.0(6) . . ?
O1_6 C1_6 C3_6 112.6(6) . . ?
C4_6 C1_6 C3_6 108.1(6) . . ?
O1_6 C1_6 C2_6 109.5(6) . . ?
C4_6 C1_6 C2_6 109.1(7) . . ?
C3_6 C1_6 C2_6 107.5(6) . . ?
F1_6 C2_6 F2_6 109.4(9) . . ?
F1_6 C2_6 F3_6 106.2(8) . . ?
F2_6 C2_6 F3_6 109.1(9) . . ?
F1_6 C2_6 C1_6 110.1(7) . . ?
F2_6 C2_6 C1_6 111.1(8) . . ?
F3_6 C2_6 C1_6 110.9(8) . . ?
F5_6 C3_6 F4_6 106.7(7) . . ?
F5_6 C3_6 F6_6 107.1(6) . . ?
F4_6 C3_6 F6_6 107.6(6) . . ?
F5_6 C3_6 C1_6 111.5(6) . . ?
F4_6 C3_6 C1_6 109.8(5) . . ?
F6_6 C3_6 C1_6 113.9(7) . . ?
F9_6 C4_6 F8_6 107.9(7) . . ?
F9_6 C4_6 F7_6 106.9(9) . . ?
F8_6 C4_6 F7_6 109.3(9) . . ?
F9_6 C4_6 C1_6 109.8(7) . . ?
F8_6 C4_6 C1_6 113.5(8) . . ?
F7_6 C4_6 C1_6 109.2(8) . . ?
C1_7 O1_7 Al19 146.6(8) . . ?
O1_7 C1_7 C3_7 115.4(7) . . ?
O1_7 C1_7 C2_7 112.0(8) . . ?
C3_7 C1_7 C2_7 109.9(7) . . ?
O1_7 C1_7 C4_7 101.6(7) . . ?
C3_7 C1_7 C4_7 108.7(6) . . ?
C2_7 C1_7 C4_7 108.7(7) . . ?
F1_7 C2_7 F3_7 106.1(9) . . ?
F1_7 C2_7 F2_7 110.5(10) . . ?
F3_7 C2_7 F2_7 105.9(7) . . ?
F1_7 C2_7 C1_7 110.9(8) . . ?
F3_7 C2_7 C1_7 112.0(7) . . ?
F2_7 C2_7 C1_7 111.3(7) . . ?
F5_7 C3_7 F4_7 107.4(10) . . ?
F5_7 C3_7 F6_7 106.8(10) . . ?
F4_7 C3_7 F6_7 104.1(11) . . ?
F5_7 C3_7 C1_7 109.8(7) . . ?
F4_7 C3_7 C1_7 113.9(9) . . ?
F6_7 C3_7 C1_7 114.3(11) . . ?
F8_7 C4_7 F9_7 112.4(8) . . ?
F8_7 C4_7 F7_7 109.7(6) . . ?
F9_7 C4_7 F7_7 104.8(8) . . ?
F8_7 C4_7 C1_7 113.2(7) . . ?
F9_7 C4_7 C1_7 106.8(7) . . ?
F7_7 C4_7 C1_7 109.6(6) . . ?
C1_8 O1_8 Al19 152.9(8) . . ?
O1_8 C1_8 C3_8 113.6(8) . . ?
O1_8 C1_8 C2_8 105.6(8) . . ?
C3_8 C1_8 C2_8 113.3(8) . . ?
O1_8 C1_8 C4_8 106.3(8) . . ?
C3_8 C1_8 C4_8 108.1(8) . . ?
C2_8 C1_8 C4_8 109.7(8) . . ?
F2_8 C2_8 F3_8 111.0(10) . . ?
F2_8 C2_8 F1_8 107.4(10) . . ?
F3_8 C2_8 F1_8 108.9(11) . . ?
F2_8 C2_8 C1_8 111.1(10) . . ?
F3_8 C2_8 C1_8 109.0(9) . . ?
F1_8 C2_8 C1_8 109.4(9) . . ?
F6_8 C3_8 F4_8 108.1(9) . . ?
F6_8 C3_8 F5_8 92.5(8) . . ?
F4_8 C3_8 F5_8 121.6(9) . . ?
F6_8 C3_8 C1_8 109.3(8) . . ?
F4_8 C3_8 C1_8 110.0(8) . . ?
F5_8 C3_8 C1_8 113.4(8) . . ?
F9_8 C4_8 F8_8 110.2(11) . . ?
F9_8 C4_8 F7_8 100.7(10) . . ?
F8_8 C4_8 F7_8 107.9(11) . . ?
F9_8 C4_8 C1_8 107.5(8) . . ?
F8_8 C4_8 C1_8 115.7(11) . . ?
F7_8 C4_8 C1_8 113.8(9) . . ?
C1_9 O1_9 Al16 147.9(4) . . ?
O1_9 C1_9 C4_9 110.1(6) . . ?
O1_9 C1_9 C2_9 108.0(6) . . ?
C4_9 C1_9 C2_9 108.4(7) . . ?
O1_9 C1_9 C3_9 111.1(6) . . ?
C4_9 C1_9 C3_9 110.1(7) . . ?
C2_9 C1_9 C3_9 109.1(7) . . ?
F3_9 C2_9 F1_9 106.7(9) . . ?
F3_9 C2_9 F2_9 108.2(7) . . ?
F1_9 C2_9 F2_9 107.7(9) . . ?
F3_9 C2_9 C1_9 110.0(7) . . ?
F1_9 C2_9 C1_9 110.0(8) . . ?
F2_9 C2_9 C1_9 113.9(8) . . ?
F6_9 C3_9 F4_9 108.2(9) . . ?
F6_9 C3_9 F5_9 107.0(9) . . ?
F4_9 C3_9 F5_9 109.8(9) . . ?
F6_9 C3_9 C1_9 112.4(8) . . ?
F4_9 C3_9 C1_9 110.2(7) . . ?
F5_9 C3_9 C1_9 109.2(7) . . ?
F9_9 C4_9 F7_9 104.9(10) . . ?
F9_9 C4_9 F8_9 111.6(9) . . ?
F7_9 C4_9 F8_9 105.1(9) . . ?
F9_9 C4_9 C1_9 111.0(8) . . ?
F7_9 C4_9 C1_9 111.7(9) . . ?
F8_9 C4_9 C1_9 112.2(8) . . ?
C1_10 O1_10 Al16 146.1(3) . . ?
O1_10 C1_10 C4_10 109.8(4) . . ?
O1_10 C1_10 C3_10 107.3(3) . . ?
C4_10 C1_10 C3_10 110.4(3) . . ?
O1_10 C1_10 C2_10 112.7(3) . . ?
C4_10 C1_10 C2_10 108.7(4) . . ?
C3_10 C1_10 C2_10 108.1(4) . . ?
F2_10 C2_10 F3_10 108.9(5) . . ?
F2_10 C2_10 F1_10 106.5(4) . . ?
F3_10 C2_10 F1_10 107.7(4) . . ?
F2_10 C2_10 C1_10 112.4(4) . . ?
F3_10 C2_10 C1_10 110.2(4) . . ?
F1_10 C2_10 C1_10 111.0(4) . . ?
F5_10 C3_10 F6_10 107.2(4) . . ?
F5_10 C3_10 F4_10 106.5(4) . . ?
F6_10 C3_10 F4_10 108.0(4) . . ?
F5_10 C3_10 C1_10 110.6(4) . . ?
F6_10 C3_10 C1_10 113.1(4) . . ?
F4_10 C3_10 C1_10 111.2(4) . . ?
F9_10 C4_10 F8_10 108.4(4) . . ?
F9_10 C4_10 F7_10 108.2(4) . . ?
F8_10 C4_10 F7_10 106.7(4) . . ?
F9_10 C4_10 C1_10 111.3(4) . . ?
F8_10 C4_10 C1_10 111.9(4) . . ?
F7_10 C4_10 C1_10 110.2(4) . . ?
C1_11 O1_11 Al16 146.6(3) . . ?
O1_11 C1_11 C3_11 111.2(4) . . ?
O1_11 C1_11 C2_11 110.2(4) . . ?
C3_11 C1_11 C2_11 110.5(5) . . ?
O1_11 C1_11 C4_11 107.3(4) . . ?
C3_11 C1_11 C4_11 109.1(4) . . ?
C2_11 C1_11 C4_11 108.5(4) . . ?
F3_11 C2_11 F2_11 108.2(6) . . ?
F3_11 C2_11 F1_11 107.3(5) . . ?
F2_11 C2_11 F1_11 108.5(6) . . ?
F3_11 C2_11 C1_11 110.0(5) . . ?
F2_11 C2_11 C1_11 112.0(5) . . ?
F1_11 C2_11 C1_11 110.7(5) . . ?
F4_11 C3_11 F6_11 107.1(6) . . ?
F4_11 C3_11 F5_11 107.1(5) . . ?
F6_11 C3_11 F5_11 107.9(6) . . ?
F4_11 C3_11 C1_11 111.8(5) . . ?
F6_11 C3_11 C1_11 112.1(6) . . ?
F5_11 C3_11 C1_11 110.6(5) . . ?
F9_11 C4_11 F7_11 107.6(6) . . ?
F9_11 C4_11 F8_11 108.7(5) . . ?
F7_11 C4_11 F8_11 106.6(5) . . ?
F9_11 C4_11 C1_11 112.3(5) . . ?
F7_11 C4_11 C1_11 110.2(5) . . ?
F8_11 C4_11 C1_11 111.2(5) . . ?
C1_12 O1_12 Al16 145.7(10) . . ?
O1_12 C1_12 C3_12 113.8(8) . . ?
O1_12 C1_12 C4_12 99.9(7) . . ?
C3_12 C1_12 C4_12 109.0(6) . . ?
O1_12 C1_12 C2_12 113.0(8) . . ?
C3_12 C1_12 C2_12 110.1(6) . . ?
C4_12 C1_12 C2_12 110.5(7) . . ?
F3_12 C2_12 F1_12 108.3(7) . . ?
F3_12 C2_12 F2_12 105.7(7) . . ?
F1_12 C2_12 F2_12 107.1(7) . . ?
F3_12 C2_12 C1_12 112.4(7) . . ?
F1_12 C2_12 C1_12 112.0(7) . . ?
F2_12 C2_12 C1_12 111.0(7) . . ?
F4_12 C3_12 F6_12 108.6(7) . . ?
F4_12 C3_12 F5_12 105.3(7) . . ?
F6_12 C3_12 F5_12 106.9(7) . . ?
F4_12 C3_12 C1_12 111.3(6) . . ?
F6_12 C3_12 C1_12 113.7(8) . . ?
F5_12 C3_12 C1_12 110.6(6) . . ?
F7_12 C4_12 F9_12 107.2(7) . . ?
F7_12 C4_12 F8_12 110.0(10) . . ?
F9_12 C4_12 F8_12 108.0(10) . . ?
F7_12 C4_12 C1_12 110.3(7) . . ?
F9_12 C4_12 C1_12 110.2(6) . . ?
F8_12 C4_12 C1_12 111.0(10) . . ?
C1_13 O1_13 Al17 150.9(5) . . ?
O1_13 C1_13 C4_13 109.9(6) . . ?
O1_13 C1_13 C2_13 108.5(5) . . ?
C4_13 C1_13 C2_13 110.5(5) . . ?
O1_13 C1_13 C3_13 110.7(6) . . ?
C4_13 C1_13 C3_13 109.1(4) . . ?
C2_13 C1_13 C3_13 108.2(4) . . ?
F3_13 C2_13 F1_13 108.6(6) . . ?
F3_13 C2_13 F2_13 108.4(5) . . ?
F1_13 C2_13 F2_13 107.6(5) . . ?
F3_13 C2_13 C1_13 111.0(5) . . ?
F1_13 C2_13 C1_13 109.8(5) . . ?
F2_13 C2_13 C1_13 111.3(5) . . ?
F5_13 C3_13 F6_13 108.3(5) . . ?
F5_13 C3_13 F4_13 107.6(5) . . ?
F6_13 C3_13 F4_13 107.0(5) . . ?
F5_13 C3_13 C1_13 111.8(5) . . ?
F6_13 C3_13 C1_13 112.5(4) . . ?
F4_13 C3_13 C1_13 109.4(4) . . ?
F9_13 C4_13 F7_13 107.4(5) . . ?
F9_13 C4_13 F8_13 107.3(5) . . ?
F7_13 C4_13 F8_13 106.2(5) . . ?
F9_13 C4_13 C1_13 111.7(5) . . ?
F7_13 C4_13 C1_13 111.8(5) . . ?
F8_13 C4_13 C1_13 112.1(5) . . ?
C1_14 O1_14 Al17 148.3(6) . . ?
O1_14 C1_14 C4_14 112.1(7) . . ?
O1_14 C1_14 C2_14 110.1(6) . . ?
C4_14 C1_14 C2_14 110.3(7) . . ?
O1_14 C1_14 C3_14 107.0(6) . . ?
C4_14 C1_14 C3_14 110.3(7) . . ?
C2_14 C1_14 C3_14 106.8(7) . . ?
F3_14 C2_14 F2_14 111.8(7) . . ?
F3_14 C2_14 F1_14 103.6(8) . . ?
F2_14 C2_14 F1_14 99.6(8) . . ?
F3_14 C2_14 C1_14 116.8(7) . . ?
F2_14 C2_14 C1_14 116.0(6) . . ?
F1_14 C2_14 C1_14 106.4(7) . . ?
F4_14 C3_14 F6_14 110.7(9) . . ?
F4_14 C3_14 F5_14 101.5(9) . . ?
F6_14 C3_14 F5_14 107.5(9) . . ?
F4_14 C3_14 C1_14 114.0(7) . . ?
F6_14 C3_14 C1_14 113.8(9) . . ?
F5_14 C3_14 C1_14 108.4(7) . . ?
F9_14 C4_14 F8_14 110.8(10) . . ?
F9_14 C4_14 F7_14 101.8(9) . . ?
F8_14 C4_14 F7_14 104.6(9) . . ?
F9_14 C4_14 C1_14 116.4(8) . . ?
F8_14 C4_14 C1_14 115.0(9) . . ?
F7_14 C4_14 C1_14 106.5(7) . . ?
C1_15 O1_15 Al17 150.5(4) . . ?
O1_15 C1_15 C4_15 110.3(5) . . ?
O1_15 C1_15 C3_15 107.8(5) . . ?
C4_15 C1_15 C3_15 109.2(5) . . ?
O1_15 C1_15 C2_15 111.1(5) . . ?
C4_15 C1_15 C2_15 109.3(5) . . ?
C3_15 C1_15 C2_15 108.9(5) . . ?
F2_15 C2_15 F3_15 107.2(6) . . ?
F2_15 C2_15 F1_15 108.1(6) . . ?
F3_15 C2_15 F1_15 107.7(4) . . ?
F2_15 C2_15 C1_15 112.5(5) . . ?
F3_15 C2_15 C1_15 110.9(5) . . ?
F1_15 C2_15 C1_15 110.3(5) . . ?
F4_15 C3_15 F5_15 107.4(5) . . ?
F4_15 C3_15 F6_15 107.4(5) . . ?
F5_15 C3_15 F6_15 107.5(5) . . ?
F4_15 C3_15 C1_15 111.1(5) . . ?
F5_15 C3_15 C1_15 111.1(5) . . ?
F6_15 C3_15 C1_15 112.1(5) . . ?
F9_15 C4_15 F8_15 108.0(5) . . ?
F9_15 C4_15 F7_15 107.1(6) . . ?
F8_15 C4_15 F7_15 106.1(5) . . ?
F9_15 C4_15 C1_15 111.2(5) . . ?
F8_15 C4_15 C1_15 112.6(5) . . ?
F7_15 C4_15 C1_15 111.6(5) . . ?
C1_16 O1_16 Al18 145.8(12) . . ?
O1_16 C1_16 C3_16 108.4(9) . . ?
O1_16 C1_16 C4_16 110.3(9) . . ?
C3_16 C1_16 C4_16 108.4(6) . . ?
O1_16 C1_16 C2_16 112.4(9) . . ?
C3_16 C1_16 C2_16 110.7(6) . . ?
C4_16 C1_16 C2_16 106.6(6) . . ?
F3_16 C2_16 F2_16 106.8(7) . . ?
F3_16 C2_16 F1_16 108.1(7) . . ?
F2_16 C2_16 F1_16 111.7(7) . . ?
F3_16 C2_16 C1_16 110.6(6) . . ?
F2_16 C2_16 C1_16 111.7(6) . . ?
F1_16 C2_16 C1_16 108.0(7) . . ?
F4_16 C3_16 F6_16 106.7(7) . . ?
F4_16 C3_16 F5_16 107.9(7) . . ?
F6_16 C3_16 F5_16 106.8(8) . . ?
F4_16 C3_16 C1_16 112.3(6) . . ?
F6_16 C3_16 C1_16 113.4(7) . . ?
F5_16 C3_16 C1_16 109.4(7) . . ?
F9_16 C4_16 F8_16 107.8(7) . . ?
F9_16 C4_16 F7_16 105.6(7) . . ?
F8_16 C4_16 F7_16 108.4(7) . . ?
F9_16 C4_16 C1_16 112.2(6) . . ?
F8_16 C4_16 C1_16 113.9(7) . . ?
F7_16 C4_16 C1_16 108.6(7) . . ?
C1_17 O1_17 Al18 153.3(9) . . ?
O1_17 C1_17 C2_17 114.3(7) . . ?
O1_17 C1_17 C4_17 110.8(7) . . ?
C2_17 C1_17 C4_17 110.2(5) . . ?
O1_17 C1_17 C3_17 107.4(7) . . ?
C2_17 C1_17 C3_17 105.7(5) . . ?
C4_17 C1_17 C3_17 108.2(6) . . ?
F3_17 C2_17 F1_17 109.4(6) . . ?
F3_17 C2_17 F2_17 105.0(6) . . ?
F1_17 C2_17 F2_17 109.4(6) . . ?
F3_17 C2_17 C1_17 111.6(5) . . ?
F1_17 C2_17 C1_17 109.4(5) . . ?
F2_17 C2_17 C1_17 111.9(6) . . ?
F5_17 C3_17 F6_17 108.8(6) . . ?
F5_17 C3_17 F4_17 106.7(7) . . ?
F6_17 C3_17 F4_17 105.1(7) . . ?
F5_17 C3_17 C1_17 113.1(6) . . ?
F6_17 C3_17 C1_17 112.7(7) . . ?
F4_17 C3_17 C1_17 109.9(6) . . ?
F8_17 C4_17 F7_17 108.6(7) . . ?
F8_17 C4_17 F9_17 105.6(6) . . ?
F7_17 C4_17 F9_17 106.8(6) . . ?
F8_17 C4_17 C1_17 116.2(6) . . ?
F7_17 C4_17 C1_17 111.0(6) . . ?
F9_17 C4_17 C1_17 108.2(6) . . ?
F1_18 C1_18 C6_18 120.9(5) . . ?
F1_18 C1_18 C2_18 118.3(5) . . ?
C6_18 C1_18 C2_18 120.8(5) . . ?
F2_18 C2_18 C3_18 120.5(5) . . ?
F2_18 C2_18 C1_18 118.7(5) . . ?
C3_18 C2_18 C1_18 120.7(5) . . ?
C2_18 C3_18 C4_18 118.8(5) . . ?
C2_18 C3_18 H3_18 120.6 . . ?
C4_18 C3_18 H3_18 120.6 . . ?
C5_18 C4_18 C3_18 119.8(5) . . ?
C5_18 C4_18 H4_18 120.1 . . ?
C3_18 C4_18 H4_18 120.1 . . ?
C4_18 C5_18 C6_18 121.2(5) . . ?
C4_18 C5_18 H5_18 119.4 . . ?
C6_18 C5_18 H5_18 119.4 . . ?
C1_18 C6_18 C5_18 118.6(5) . . ?
C1_18 C6_18 H6_18 120.7 . . ?
C5_18 C6_18 H6_18 120.7 . . ?
C1_20 O1_20 Al17 147.0(4) . . ?
O1_20 C1_20 C4_20 112.0(5) . . ?
O1_20 C1_20 C3_20 107.2(5) . . ?
C4_20 C1_20 C3_20 113.1(6) . . ?
O1_20 C1_20 C2_20 111.2(6) . . ?
C4_20 C1_20 C2_20 105.7(6) . . ?
C3_20 C1_20 C2_20 107.6(6) . . ?
F3_20 C2_20 F2_20 109.7(7) . . ?
F3_20 C2_20 F1_20 108.8(8) . . ?
F2_20 C2_20 F1_20 112.3(7) . . ?
F3_20 C2_20 C1_20 111.5(6) . . ?
F2_20 C2_20 C1_20 109.3(6) . . ?
F1_20 C2_20 C1_20 105.2(6) . . ?
F4_20 C3_20 F6_20 107.0(7) . . ?
F4_20 C3_20 F5_20 109.8(7) . . ?
F6_20 C3_20 F5_20 109.7(6) . . ?
F4_20 C3_20 C1_20 112.0(6) . . ?
F6_20 C3_20 C1_20 111.9(6) . . ?
F5_20 C3_20 C1_20 106.5(6) . . ?
F9_20 C4_20 F8_20 111.1(6) . . ?
F9_20 C4_20 F7_20 102.0(7) . . ?
F8_20 C4_20 F7_20 103.4(7) . . ?
F9_20 C4_20 C1_20 115.5(6) . . ?
F8_20 C4_20 C1_20 115.5(6) . . ?
F7_20 C4_20 C1_20 107.6(7) . . ?
C1_23 O1_23 Al16 146.7(7) . . ?
O1_23 C1_23 C3_23 110.6(8) . . ?
O1_23 C1_23 C2_23 110.2(8) . . ?
C3_23 C1_23 C2_23 108.2(8) . . ?
O1_23 C1_23 C4_23 106.4(8) . . ?
C3_23 C1_23 C4_23 110.8(8) . . ?
C2_23 C1_23 C4_23 110.6(8) . . ?
F1_23 C2_23 F3_23 103.8(10) . . ?
F1_23 C2_23 F2_23 105.1(11) . . ?
F3_23 C2_23 F2_23 112.8(12) . . ?
F1_23 C2_23 C1_23 110.7(9) . . ?
F3_23 C2_23 C1_23 113.0(9) . . ?
F2_23 C2_23 C1_23 111.1(10) . . ?
F5_23 C3_23 F6_23 110.8(13) . . ?
F5_23 C3_23 F4_23 107.1(11) . . ?
F6_23 C3_23 F4_23 103.3(13) . . ?
F5_23 C3_23 C1_23 110.9(9) . . ?
F6_23 C3_23 C1_23 111.8(11) . . ?
F4_23 C3_23 C1_23 112.6(10) . . ?
F9_23 C4_23 F8_23 106.2(12) . . ?
F9_23 C4_23 F7_23 106.6(10) . . ?
F8_23 C4_23 F7_23 107.5(12) . . ?
F9_23 C4_23 C1_23 112.9(8) . . ?
F8_23 C4_23 C1_23 112.3(10) . . ?
F7_23 C4_23 C1_23 111.0(9) . . ?
C1_24 O1_24 Al17 148.3(7) . . ?
O1_24 C1_24 C4_24 112.3(8) . . ?
O1_24 C1_24 C2_24 107.3(8) . . ?
C4_24 C1_24 C2_24 108.9(8) . . ?
O1_24 C1_24 C3_24 110.2(8) . . ?
C4_24 C1_24 C3_24 108.1(8) . . ?
C2_24 C1_24 C3_24 110.0(8) . . ?
F3_24 C2_24 F2_24 107.3(8) . . ?
F3_24 C2_24 F1_24 108.6(10) . . ?
F2_24 C2_24 F1_24 107.5(9) . . ?
F3_24 C2_24 C1_24 109.5(8) . . ?
F2_24 C2_24 C1_24 112.7(8) . . ?
F1_24 C2_24 C1_24 111.1(9) . . ?
F5_24 C3_24 F4_24 107.9(10) . . ?
F5_24 C3_24 F6_24 109.4(9) . . ?
F4_24 C3_24 F6_24 107.1(8) . . ?
F5_24 C3_24 C1_24 108.7(9) . . ?
F4_24 C3_24 C1_24 110.9(8) . . ?
F6_24 C3_24 C1_24 112.8(8) . . ?
F7_24 C4_24 F9_24 106.3(8) . . ?
F7_24 C4_24 F8_24 106.9(8) . . ?
F9_24 C4_24 F8_24 107.5(9) . . ?
F7_24 C4_24 C1_24 112.7(8) . . ?
F9_24 C4_24 C1_24 111.3(8) . . ?
F8_24 C4_24 C1_24 111.9(8) . . ?
C1_25 O1_25 Al17 145.5(7) . . ?
O1_25 C1_25 C3_25 113.2(8) . . ?
O1_25 C1_25 C4_25 110.7(8) . . ?
C3_25 C1_25 C4_25 109.0(8) . . ?
O1_25 C1_25 C2_25 106.9(8) . . ?
C3_25 C1_25 C2_25 111.9(8) . . ?
C4_25 C1_25 C2_25 104.8(8) . . ?
F3_25 C2_25 F1_25 107.0(9) . . ?
F3_25 C2_25 F2_25 106.8(10) . . ?
F1_25 C2_25 F2_25 106.5(9) . . ?
F3_25 C2_25 C1_25 112.6(8) . . ?
F1_25 C2_25 C1_25 112.2(8) . . ?
F2_25 C2_25 C1_25 111.4(8) . . ?
F6_25 C3_25 F5_25 97.2(11) . . ?
F6_25 C3_25 F4_25 114.3(9) . . ?
F5_25 C3_25 F4_25 99.3(11) . . ?
F6_25 C3_25 C1_25 117.3(9) . . ?
F5_25 C3_25 C1_25 117.7(10) . . ?
F4_25 C3_25 C1_25 109.5(8) . . ?
F8_25 C4_25 F9_25 109.9(11) . . ?
F8_25 C4_25 F7_25 105.7(10) . . ?
F9_25 C4_25 F7_25 107.5(11) . . ?
F8_25 C4_25 C1_25 113.7(9) . . ?
F9_25 C4_25 C1_25 113.7(9) . . ?
F7_25 C4_25 C1_25 105.8(8) . . ?
C1_26 O1_26 Al19 153.7(10) . . ?
O1_26 C1_26 C2_26 116.8(9) . . ?
O1_26 C1_26 C3_26 110.8(8) . . ?
C2_26 C1_26 C3_26 108.4(7) . . ?
O1_26 C1_26 C4_26 101.2(8) . . ?
C2_26 C1_26 C4_26 110.7(7) . . ?
C3_26 C1_26 C4_26 108.6(7) . . ?
F3_26 C2_26 F2_26 106.4(9) . . ?
F3_26 C2_26 F1_26 105.5(11) . . ?
F2_26 C2_26 F1_26 106.3(11) . . ?
F3_26 C2_26 C1_26 116.0(8) . . ?
F2_26 C2_26 C1_26 112.6(8) . . ?
F1_26 C2_26 C1_26 109.4(8) . . ?
F4_26 C3_26 F5_26 107.2(9) . . ?
F4_26 C3_26 F6_26 109.1(11) . . ?
F5_26 C3_26 F6_26 110.0(9) . . ?
F4_26 C3_26 C1_26 108.7(8) . . ?
F5_26 C3_26 C1_26 110.6(7) . . ?
F6_26 C3_26 C1_26 111.0(10) . . ?
F8_26 C4_26 F7_26 105.9(10) . . ?
F8_26 C4_26 F9_26 113.2(8) . . ?
F7_26 C4_26 F9_26 107.7(9) . . ?
F8_26 C4_26 C1_26 112.2(8) . . ?
F7_26 C4_26 C1_26 111.1(9) . . ?
F9_26 C4_26 C1_26 106.8(9) . . ?
C1_29 O1_29 Al16 146.6(8) . . ?
O1_29 C1_29 C3_29 119.1(8) . . ?
O1_29 C1_29 C4_29 111.5(9) . . ?
C3_29 C1_29 C4_29 107.7(7) . . ?
O1_29 C1_29 C2_29 100.7(8) . . ?
C3_29 C1_29 C2_29 107.8(8) . . ?
C4_29 C1_29 C2_29 109.4(8) . . ?
F1_29 C2_29 F3_29 107.7(9) . . ?
F1_29 C2_29 F2_29 108.2(9) . . ?
F3_29 C2_29 F2_29 107.5(9) . . ?
F1_29 C2_29 C1_29 109.5(8) . . ?
F3_29 C2_29 C1_29 110.4(8) . . ?
F2_29 C2_29 C1_29 113.4(9) . . ?
F4_29 C3_29 F5_29 107.9(8) . . ?
F4_29 C3_29 F6_29 108.9(11) . . ?
F5_29 C3_29 F6_29 106.7(11) . . ?
F4_29 C3_29 C1_29 109.1(8) . . ?
F5_29 C3_29 C1_29 112.5(7) . . ?
F6_29 C3_29 C1_29 111.7(11) . . ?
F7_29 C4_29 F8_29 108.5(10) . . ?
F7_29 C4_29 F9_29 107.0(9) . . ?
F8_29 C4_29 F9_29 107.2(10) . . ?
F7_29 C4_29 C1_29 112.6(7) . . ?
F8_29 C4_29 C1_29 113.6(9) . . ?
F9_29 C4_29 C1_29 107.7(8) . . ?
C1_30 O1_30 Al17 150.6(8) . . ?
O1_30 C1_30 C2_30 109.3(8) . . ?
O1_30 C1_30 C4_30 108.5(8) . . ?
C2_30 C1_30 C4_30 108.9(8) . . ?
O1_30 C1_30 C3_30 109.3(8) . . ?
C2_30 C1_30 C3_30 110.2(8) . . ?
C4_30 C1_30 C3_30 110.6(9) . . ?
F3_30 C2_30 F1_30 107.1(10) . . ?
F3_30 C2_30 F2_30 97.0(10) . . ?
F1_30 C2_30 F2_30 111.0(10) . . ?
F3_30 C2_30 C1_30 110.6(9) . . ?
F1_30 C2_30 C1_30 116.7(10) . . ?
F2_30 C2_30 C1_30 112.5(9) . . ?
F6_30 C3_30 F5_30 101.6(10) . . ?
F6_30 C3_30 F4_30 112.8(11) . . ?
F5_30 C3_30 F4_30 106.9(10) . . ?
F6_30 C3_30 C1_30 111.4(9) . . ?
F5_30 C3_30 C1_30 113.7(9) . . ?
F4_30 C3_30 C1_30 110.1(8) . . ?
F9_30 C4_30 F7_30 106.1(11) . . ?
F9_30 C4_30 F8_30 106.0(11) . . ?
F7_30 C4_30 F8_30 112.2(11) . . ?
F9_30 C4_30 C1_30 111.1(10) . . ?
F7_30 C4_30 C1_30 113.1(9) . . ?
F8_30 C4_30 C1_30 108.1(9) . . ?
C1_31 O1_31 Al17 154.2(12) . . ?
O1_31 C1_31 C3_31 110.6(12) . . ?
O1_31 C1_31 C2_31 107.4(10) . . ?
C3_31 C1_31 C2_31 109.7(8) . . ?
O1_31 C1_31 C4_31 111.7(10) . . ?
C3_31 C1_31 C4_31 109.2(8) . . ?
C2_31 C1_31 C4_31 108.2(8) . . ?
F3_31 C2_31 F2_31 106.9(11) . . ?
F3_31 C2_31 F1_31 105.7(13) . . ?
F2_31 C2_31 F1_31 109.1(12) . . ?
F3_31 C2_31 C1_31 113.0(9) . . ?
F2_31 C2_31 C1_31 113.2(9) . . ?
F1_31 C2_31 C1_31 108.6(11) . . ?
F4_31 C3_31 F6_31 107.6(10) . . ?
F4_31 C3_31 F5_31 111.1(12) . . ?
F6_31 C3_31 F5_31 102.7(10) . . ?
F4_31 C3_31 C1_31 111.0(9) . . ?
F6_31 C3_31 C1_31 115.3(9) . . ?
F5_31 C3_31 C1_31 108.8(9) . . ?
F9_31 C4_31 F7_31 103.5(11) . . ?
F9_31 C4_31 F8_31 111.2(11) . . ?
F7_31 C4_31 F8_31 106.3(10) . . ?
F9_31 C4_31 C1_31 111.6(9) . . ?
F7_31 C4_31 C1_31 110.5(10) . . ?
F8_31 C4_31 C1_31 113.1(9) . . ?
C1_33 O1_33 Al18 152.8(18) . . ?
O1_33 C1_33 C2_33 109.8(13) . . ?
O1_33 C1_33 C3_33 108.8(12) . . ?
C2_33 C1_33 C3_33 107.0(9) . . ?
O1_33 C1_33 C4_33 110.9(13) . . ?
C2_33 C1_33 C4_33 110.0(9) . . ?
C3_33 C1_33 C4_33 110.3(9) . . ?
F2_33 C2_33 F3_33 107.8(11) . . ?
F2_33 C2_33 F1_33 105.0(11) . . ?
F3_33 C2_33 F1_33 113.6(12) . . ?
F2_33 C2_33 C1_33 115.9(10) . . ?
F3_33 C2_33 C1_33 109.9(9) . . ?
F1_33 C2_33 C1_33 104.7(10) . . ?
F4_33 C3_33 F6_33 106.2(11) . . ?
F4_33 C3_33 F5_33 112.8(12) . . ?
F6_33 C3_33 F5_33 107.5(12) . . ?
F4_33 C3_33 C1_33 111.1(9) . . ?
F6_33 C3_33 C1_33 111.8(10) . . ?
F5_33 C3_33 C1_33 107.3(10) . . ?
F7_33 C4_33 F8_33 106.7(11) . . ?
F7_33 C4_33 F9_33 110.0(12) . . ?
F8_33 C4_33 F9_33 114.1(12) . . ?
F7_33 C4_33 C1_33 106.3(10) . . ?
F8_33 C4_33 C1_33 109.0(10) . . ?
F9_33 C4_33 C1_33 110.3(9) . . ?
C1_34 O1_34 Al20 156.9(9) . . ?
O1_34 C1_34 C4_34 115.8(10) . . ?
O1_34 C1_34 C3_34 109.7(9) . . ?
C4_34 C1_34 C3_34 107.5(9) . . ?
O1_34 C1_34 C2_34 105.1(9) . . ?
C4_34 C1_34 C2_34 100.8(8) . . ?
C3_34 C1_34 C2_34 117.9(9) . . ?
F3_34 C2_34 F2_34 110.5(12) . . ?
F3_34 C2_34 F1_34 114.9(11) . . ?
F2_34 C2_34 F1_34 103.2(10) . . ?
F3_34 C2_34 C1_34 114.1(10) . . ?
F2_34 C2_34 C1_34 105.0(10) . . ?
F1_34 C2_34 C1_34 108.2(10) . . ?
F6_34 C3_34 F5_34 107.9(11) . . ?
F6_34 C3_34 F4_34 104.1(12) . . ?
F5_34 C3_34 F4_34 102.0(11) . . ?
F6_34 C3_34 C1_34 115.8(10) . . ?
F5_34 C3_34 C1_34 111.3(9) . . ?
F4_34 C3_34 C1_34 114.7(11) . . ?
F9_34 C4_34 F8_34 106.3(11) . . ?
F9_34 C4_34 F7_34 101.8(11) . . ?
F8_34 C4_34 F7_34 107.9(10) . . ?
F9_34 C4_34 C1_34 119.3(11) . . ?
F8_34 C4_34 C1_34 112.8(9) . . ?
F7_34 C4_34 C1_34 107.8(9) . . ?
C1_35 O1_35 Al20 150(2) . . ?
O1_35 C1_35 C3_35 110.2(14) . . ?
O1_35 C1_35 C4_35 108.1(15) . . ?
C3_35 C1_35 C4_35 108.7(11) . . ?
O1_35 C1_35 C2_35 109.3(13) . . ?
C3_35 C1_35 C2_35 110.1(11) . . ?
C4_35 C1_35 C2_35 110.3(11) . . ?
F3_35 C2_35 F1_35 105.9(17) . . ?
F3_35 C2_35 F2_35 108.7(17) . . ?
F1_35 C2_35 F2_35 107.2(18) . . ?
F3_35 C2_35 C1_35 110.1(12) . . ?
F1_35 C2_35 C1_35 111.6(13) . . ?
F2_35 C2_35 C1_35 113.0(16) . . ?
F5_35 C3_35 F4_35 107.3(15) . . ?
F5_35 C3_35 F6_35 107.1(15) . . ?
F4_35 C3_35 F6_35 106.6(15) . . ?
F5_35 C3_35 C1_35 111.1(12) . . ?
F4_35 C3_35 C1_35 111.8(13) . . ?
F6_35 C3_35 C1_35 112.6(13) . . ?
F9_35 C4_35 F8_35 107.2(14) . . ?
F9_35 C4_35 F7_35 108.1(15) . . ?
F8_35 C4_35 F7_35 107.6(14) . . ?
F9_35 C4_35 C1_35 111.2(12) . . ?
F8_35 C4_35 C1_35 111.9(12) . . ?
F7_35 C4_35 C1_35 110.7(13) . . ?
C1_27 O1_27 Al18 154.6(8) . . ?
O1_27 C1_27 C2_27 108.7(8) . . ?
O1_27 C1_27 C4_27 114.3(8) . . ?
C2_27 C1_27 C4_27 107.5(7) . . ?
O1_27 C1_27 C3_27 107.0(8) . . ?
C2_27 C1_27 C3_27 112.4(8) . . ?
C4_27 C1_27 C3_27 107.1(7) . . ?
F3_27 C2_27 F2_27 98.4(10) . . ?
F3_27 C2_27 F1_27 105.4(9) . . ?
F2_27 C2_27 F1_27 106.1(10) . . ?
F3_27 C2_27 C1_27 114.5(9) . . ?
F2_27 C2_27 C1_27 114.4(9) . . ?
F1_27 C2_27 C1_27 116.2(8) . . ?
F6_27 C3_27 F4_27 104.3(9) . . ?
F6_27 C3_27 F5_27 107.7(10) . . ?
F4_27 C3_27 F5_27 103.2(10) . . ?
F6_27 C3_27 C1_27 118.1(9) . . ?
F4_27 C3_27 C1_27 113.7(9) . . ?
F5_27 C3_27 C1_27 108.6(8) . . ?
F9_27 C4_27 F8_27 109.3(11) . . ?
F9_27 C4_27 F7_27 108.2(11) . . ?
F8_27 C4_27 F7_27 103.0(9) . . ?
F9_27 C4_27 C1_27 112.9(9) . . ?
F8_27 C4_27 C1_27 110.6(9) . . ?
F7_27 C4_27 C1_27 112.4(9) . . ?
C1_36 O1_36 Al20 149.4(10) . . ?
O1_36 C1_36 C3_36 108.5(9) . . ?
O1_36 C1_36 C2_36 114.2(9) . . ?
C3_36 C1_36 C2_36 109.2(8) . . ?
O1_36 C1_36 C4_36 108.2(8) . . ?
C3_36 C1_36 C4_36 108.8(8) . . ?
C2_36 C1_36 C4_36 107.8(8) . . ?
F2_36 C2_36 F3_36 107.9(9) . . ?
F2_36 C2_36 F1_36 109.4(10) . . ?
F3_36 C2_36 F1_36 106.3(9) . . ?
F2_36 C2_36 C1_36 112.8(10) . . ?
F3_36 C2_36 C1_36 109.0(9) . . ?
F1_36 C2_36 C1_36 111.2(8) . . ?
F5_36 C3_36 F4_36 105.1(11) . . ?
F5_36 C3_36 F6_36 110.6(13) . . ?
F4_36 C3_36 F6_36 106.8(14) . . ?
F5_36 C3_36 C1_36 110.0(9) . . ?
F4_36 C3_36 C1_36 111.8(10) . . ?
F6_36 C3_36 C1_36 112.2(13) . . ?
F7_36 C4_36 F8_36 107.1(9) . . ?
F7_36 C4_36 F9_36 104.6(9) . . ?
F8_36 C4_36 F9_36 107.5(9) . . ?
F7_36 C4_36 C1_36 112.3(9) . . ?
F8_36 C4_36 C1_36 113.7(9) . . ?
F9_36 C4_36 C1_36 111.1(8) . . ?
C1_37 O1_37 Al20 152.2(10) . . ?
O1_37 C1_37 C2_37 108.7(10) . . ?
O1_37 C1_37 C4_37 111.1(11) . . ?
C2_37 C1_37 C4_37 108.2(10) . . ?
O1_37 C1_37 C3_37 108.6(11) . . ?
C2_37 C1_37 C3_37 109.9(10) . . ?
C4_37 C1_37 C3_37 110.2(10) . . ?
F1_37 C2_37 F3_37 112.9(13) . . ?
F1_37 C2_37 F2_37 109.7(12) . . ?
F3_37 C2_37 F2_37 105.6(13) . . ?
F1_37 C2_37 C1_37 109.5(10) . . ?
F3_37 C2_37 C1_37 110.2(11) . . ?
F2_37 C2_37 C1_37 108.7(11) . . ?
F5_37 C3_37 F4_37 115.0(14) . . ?
F5_37 C3_37 F6_37 109.1(15) . . ?
F4_37 C3_37 F6_37 103.4(13) . . ?
F5_37 C3_37 C1_37 109.7(12) . . ?
F4_37 C3_37 C1_37 109.6(11) . . ?
F6_37 C3_37 C1_37 109.8(12) . . ?
F8_37 C4_37 F9_37 109.5(12) . . ?
F8_37 C4_37 F7_37 110.6(13) . . ?
F9_37 C4_37 F7_37 107.1(13) . . ?
F8_37 C4_37 C1_37 111.2(11) . . ?
F9_37 C4_37 C1_37 108.1(11) . . ?
F7_37 C4_37 C1_37 110.1(10) . . ?
C1_41 O1_41 Al18 153.6(13) . . ?
O1_41 C1_41 C2_41 113.8(11) . . ?
O1_41 C1_41 C3_41 111.4(11) . . ?
C2_41 C1_41 C3_41 112.4(10) . . ?
O1_41 C1_41 C4_41 103.3(10) . . ?
C2_41 C1_41 C4_41 106.2(9) . . ?
C3_41 C1_41 C4_41 109.1(10) . . ?
F2_41 C2_41 F3_41 111.0(12) . . ?
F2_41 C2_41 F1_41 107.2(12) . . ?
F3_41 C2_41 F1_41 106.0(12) . . ?
F2_41 C2_41 C1_41 112.3(11) . . ?
F3_41 C2_41 C1_41 109.4(10) . . ?
F1_41 C2_41 C1_41 110.7(11) . . ?
F5_41 C3_41 F4_41 105.3(12) . . ?
F5_41 C3_41 F6_41 107.8(14) . . ?
F4_41 C3_41 F6_41 111.7(14) . . ?
F5_41 C3_41 C1_41 114.2(12) . . ?
F4_41 C3_41 C1_41 109.6(11) . . ?
F6_41 C3_41 C1_41 108.2(12) . . ?
F7_41 C4_41 F8_41 112.8(13) . . ?
F7_41 C4_41 F9_41 103.8(12) . . ?
F8_41 C4_41 F9_41 107.9(11) . . ?
F7_41 C4_41 C1_41 107.8(11) . . ?
F8_41 C4_41 C1_41 113.9(11) . . ?
F9_41 C4_41 C1_41 110.2(11) . . ?
C1_42 O1_42 Al19 154(2) . . ?
O1_42 C1_42 C4_42 109.8(14) . . ?
O1_42 C1_42 C3_42 112.0(14) . . ?
C4_42 C1_42 C3_42 116.1(11) . . ?
O1_42 C1_42 C2_42 101.7(13) . . ?
C4_42 C1_42 C2_42 107.4(11) . . ?
C3_42 C1_42 C2_42 108.7(11) . . ?
F1_42 C2_42 F2_42 112.6(16) . . ?
F1_42 C2_42 F3_42 104.8(15) . . ?
F2_42 C2_42 F3_42 108.8(15) . . ?
F1_42 C2_42 C1_42 114.4(14) . . ?
F2_42 C2_42 C1_42 111.2(14) . . ?
F3_42 C2_42 C1_42 104.3(13) . . ?
F4_42 C3_42 F6_42 107.7(15) . . ?
F4_42 C3_42 F5_42 105.3(15) . . ?
F6_42 C3_42 F5_42 108.4(16) . . ?
F4_42 C3_42 C1_42 117.2(15) . . ?
F6_42 C3_42 C1_42 109.0(13) . . ?
F5_42 C3_42 C1_42 108.9(14) . . ?
F9_42 C4_42 F8_42 110.8(16) . . ?
F9_42 C4_42 F7_42 110.0(16) . . ?
F8_42 C4_42 F7_42 104.9(16) . . ?
F9_42 C4_42 C1_42 116.2(14) . . ?
F8_42 C4_42 C1_42 107.3(14) . . ?
F7_42 C4_42 C1_42 106.9(13) . . ?
C1_43 O1_43 Al19 144.0(7) . . ?
O1_43 C1_43 C4_43 119.9(9) . . ?
O1_43 C1_43 C2_43 105.3(7) . . ?
C4_43 C1_43 C2_43 108.7(8) . . ?
O1_43 C1_43 C3_43 101.4(7) . . ?
C4_43 C1_43 C3_43 110.1(7) . . ?
C2_43 C1_43 C3_43 111.1(8) . . ?
F3_43 C2_43 F2_43 109.7(9) . . ?
F3_43 C2_43 F1_43 104.4(9) . . ?
F2_43 C2_43 F1_43 107.2(8) . . ?
F3_43 C2_43 C1_43 112.1(8) . . ?
F2_43 C2_43 C1_43 111.2(9) . . ?
F1_43 C2_43 C1_43 111.9(9) . . ?
F6_43 C3_43 F4_43 110.4(8) . . ?
F6_43 C3_43 F5_43 127.0(10) . . ?
F4_43 C3_43 F5_43 97.5(7) . . ?
F6_43 C3_43 C1_43 111.9(7) . . ?
F4_43 C3_43 C1_43 110.8(8) . . ?
F5_43 C3_43 C1_43 97.8(7) . . ?
F9_43 C4_43 F8_43 102.1(10) . . ?
F9_43 C4_43 F7_43 108.2(10) . . ?
F8_43 C4_43 F7_43 104.4(9) . . ?
F9_43 C4_43 C1_43 118.5(9) . . ?
F8_43 C4_43 C1_43 111.1(10) . . ?
F7_43 C4_43 C1_43 111.3(8) . . ?
C1_44 O1_44 Al16 154.8(7) . . ?
O1_44 C1_44 C2_44 106.2(8) . . ?
O1_44 C1_44 C3_44 113.1(8) . . ?
C2_44 C1_44 C3_44 111.0(7) . . ?
O1_44 C1_44 C4_44 110.7(8) . . ?
C2_44 C1_44 C4_44 106.2(8) . . ?
C3_44 C1_44 C4_44 109.3(8) . . ?
F2_44 C2_44 F3_44 101.0(10) . . ?
F2_44 C2_44 F1_44 112.0(10) . . ?
F3_44 C2_44 F1_44 109.9(10) . . ?
F2_44 C2_44 C1_44 113.1(10) . . ?
F3_44 C2_44 C1_44 108.8(8) . . ?
F1_44 C2_44 C1_44 111.6(8) . . ?
F4_44 C3_44 F6_44 112.8(10) . . ?
F4_44 C3_44 F5_44 106.6(10) . . ?
F6_44 C3_44 F5_44 107.2(10) . . ?
F4_44 C3_44 C1_44 109.9(8) . . ?
F6_44 C3_44 C1_44 110.1(9) . . ?
F5_44 C3_44 C1_44 110.1(10) . . ?
F8_44 C4_44 F9_44 107.9(12) . . ?
F8_44 C4_44 F7_44 109.4(12) . . ?
F9_44 C4_44 F7_44 105.7(11) . . ?
F8_44 C4_44 C1_44 111.4(10) . . ?
F9_44 C4_44 C1_44 111.2(10) . . ?
F7_44 C4_44 C1_44 111.2(10) . . ?
C1_46 O1_46 Al19 150.7(7) . . ?
O1_46 C1_46 C2_46 112.3(9) . . ?
O1_46 C1_46 C4_46 107.9(8) . . ?
C2_46 C1_46 C4_46 109.2(9) . . ?
O1_46 C1_46 C3_46 108.2(8) . . ?
C2_46 C1_46 C3_46 109.3(8) . . ?
C4_46 C1_46 C3_46 109.9(8) . . ?
F2_46 C2_46 F1_46 107.8(12) . . ?
F2_46 C2_46 F3_46 106.4(12) . . ?
F1_46 C2_46 F3_46 106.4(11) . . ?
F2_46 C2_46 C1_46 115.0(12) . . ?
F1_46 C2_46 C1_46 110.5(10) . . ?
F3_46 C2_46 C1_46 110.4(10) . . ?
F5_46 C3_46 F4_46 107.7(9) . . ?
F5_46 C3_46 F6_46 108.4(9) . . ?
F4_46 C3_46 F6_46 106.5(9) . . ?
F5_46 C3_46 C1_46 111.8(9) . . ?
F4_46 C3_46 C1_46 111.8(8) . . ?
F6_46 C3_46 C1_46 110.4(9) . . ?
F7_46 C4_46 F8_46 105.9(11) . . ?
F7_46 C4_46 F9_46 108.4(12) . . ?
F8_46 C4_46 F9_46 109.2(10) . . ?
F7_46 C4_46 C1_46 109.4(10) . . ?
F8_46 C4_46 C1_46 112.6(9) . . ?
F9_46 C4_46 C1_46 111.2(9) . . ?
C1_61 O1_61 Al20 147.2(11) . . ?
O1_61 C1_61 C4_61 112.2(11) . . ?
O1_61 C1_61 C3_61 107.1(10) . . ?
C4_61 C1_61 C3_61 109.8(10) . . ?
O1_61 C1_61 C2_61 109.7(10) . . ?
C4_61 C1_61 C2_61 108.4(10) . . ?
C3_61 C1_61 C2_61 109.6(10) . . ?
F3_61 C2_61 F2_61 106.4(13) . . ?
F3_61 C2_61 F1_61 106.5(13) . . ?
F2_61 C2_61 F1_61 108.5(12) . . ?
F3_61 C2_61 C1_61 111.0(11) . . ?
F2_61 C2_61 C1_61 112.2(11) . . ?
F1_61 C2_61 C1_61 112.0(11) . . ?
F6_61 C3_61 F5_61 107.8(13) . . ?
F6_61 C3_61 F4_61 108.4(13) . . ?
F5_61 C3_61 F4_61 106.3(13) . . ?
F6_61 C3_61 C1_61 111.3(11) . . ?
F5_61 C3_61 C1_61 111.0(12) . . ?
F4_61 C3_61 C1_61 111.8(11) . . ?
F9_61 C4_61 F8_61 109.6(13) . . ?
F9_61 C4_61 F7_61 105.1(15) . . ?
F8_61 C4_61 F7_61 104.8(14) . . ?
F9_61 C4_61 C1_61 112.2(12) . . ?
F8_61 C4_61 C1_61 113.2(12) . . ?
F7_61 C4_61 C1_61 111.3(12) . . ?
C1_62 O1_62 Al20 143(2) . . ?
O1_62 C1_62 C4_62 111.5(15) . . ?
O1_62 C1_62 C2_62 119.4(15) . . ?
C4_62 C1_62 C2_62 106.9(11) . . ?
O1_62 C1_62 C3_62 109.1(14) . . ?
C4_62 C1_62 C3_62 107.0(11) . . ?
C2_62 C1_62 C3_62 102.0(11) . . ?
F3_62 C2_62 F1_62 126.6(15) . . ?
F3_62 C2_62 F2_62 90.3(14) . . ?
F1_62 C2_62 F2_62 90.8(14) . . ?
F3_62 C2_62 C1_62 117.1(12) . . ?
F1_62 C2_62 C1_62 115.4(14) . . ?
F2_62 C2_62 C1_62 99.0(13) . . ?
F6_62 C3_62 F5_62 122.5(17) . . ?
F6_62 C3_62 F4_62 108.8(15) . . ?
F5_62 C3_62 F4_62 90.8(13) . . ?
F6_62 C3_62 C1_62 109.3(12) . . ?
F5_62 C3_62 C1_62 108.6(12) . . ?
F4_62 C3_62 C1_62 116.2(14) . . ?
F7_62 C4_62 F8_62 110.7(14) . . ?
F7_62 C4_62 F9_62 106.7(15) . . ?
F8_62 C4_62 F9_62 110.0(14) . . ?
F7_62 C4_62 C1_62 108.4(13) . . ?
F8_62 C4_62 C1_62 114.4(13) . . ?
F9_62 C4_62 C1_62 106.3(12) . . ?
C1_63 O1_63 Al18 148(3) . . ?
O1_63 C1_63 C4_63 111.9(17) . . ?
O1_63 C1_63 C3_63 113.8(19) . . ?
C4_63 C1_63 C3_63 108.4(11) . . ?
O1_63 C1_63 C2_63 109.5(17) . . ?
C4_63 C1_63 C2_63 114.6(11) . . ?
C3_63 C1_63 C2_63 98.0(10) . . ?
F2_63 C2_63 F3_63 109.1(15) . . ?
F2_63 C2_63 F1_63 111.5(15) . . ?
F3_63 C2_63 F1_63 106.4(15) . . ?
F2_63 C2_63 C1_63 110.6(13) . . ?
F3_63 C2_63 C1_63 110.5(13) . . ?
F1_63 C2_63 C1_63 108.7(12) . . ?
F4_63 C3_63 F5_63 106.4(15) . . ?
F4_63 C3_63 F6_63 125.6(16) . . ?
F5_63 C3_63 F6_63 96.6(14) . . ?
F4_63 C3_63 C1_63 106.0(11) . . ?
F5_63 C3_63 C1_63 116.5(14) . . ?
F6_63 C3_63 C1_63 106.3(12) . . ?
F8_63 C4_63 F9_63 98.5(13) . . ?
F8_63 C4_63 F7_63 111.7(17) . . ?
F9_63 C4_63 F7_63 104.3(14) . . ?
F8_63 C4_63 C1_63 110.9(15) . . ?
F9_63 C4_63 C1_63 118.7(14) . . ?
F7_63 C4_63 C1_63 112.0(13) . . ?
C1_64 O1_64 Al17 147.8(18) . . ?
O1_64 C1_64 C2_64 112.1(13) . . ?
O1_64 C1_64 C3_64 125.8(14) . . ?
C2_64 C1_64 C3_64 110.0(10) . . ?
O1_64 C1_64 C4_64 94.0(12) . . ?
C2_64 C1_64 C4_64 114.2(11) . . ?
C3_64 C1_64 C4_64 98.5(10) . . ?
F3_64 C2_64 F2_64 108.2(16) . . ?
F3_64 C2_64 F1_64 111.6(13) . . ?
F2_64 C2_64 F1_64 104.8(16) . . ?
F3_64 C2_64 C1_64 113.9(11) . . ?
F2_64 C2_64 C1_64 111.1(15) . . ?
F1_64 C2_64 C1_64 106.7(10) . . ?
F4_64 C3_64 F5_64 106.9(16) . . ?
F4_64 C3_64 F6_64 119.3(15) . . ?
F5_64 C3_64 F6_64 104.1(16) . . ?
F4_64 C3_64 C1_64 111.8(11) . . ?
F5_64 C3_64 C1_64 112.8(16) . . ?
F6_64 C3_64 C1_64 101.9(12) . . ?
F8_64 C4_64 F7_64 115.3(14) . . ?
F8_64 C4_64 F9_64 110.4(15) . . ?
F7_64 C4_64 F9_64 102.4(14) . . ?
F8_64 C4_64 C1_64 113.8(13) . . ?
F7_64 C4_64 C1_64 106.1(11) . . ?
F9_64 C4_64 C1_64 108.0(13) . . ?
C1_65 O1_65 Al18 146(2) . . ?
O1_65 C1_65 C3_65 110.8(14) . . ?
O1_65 C1_65 C2_65 111.7(16) . . ?
C3_65 C1_65 C2_65 112.9(11) . . ?
O1_65 C1_65 C4_65 107.7(14) . . ?
C3_65 C1_65 C4_65 108.1(11) . . ?
C2_65 C1_65 C4_65 105.3(10) . . ?
F2_65 C2_65 F3_65 115.9(17) . . ?
F2_65 C2_65 F1_65 99.3(15) . . ?
F3_65 C2_65 F1_65 106.7(17) . . ?
F2_65 C2_65 C1_65 109.1(14) . . ?
F3_65 C2_65 C1_65 113.0(16) . . ?
F1_65 C2_65 C1_65 112.0(15) . . ?
F5_65 C3_65 F6_65 104.8(16) . . ?
F5_65 C3_65 F4_65 114.7(16) . . ?
F6_65 C3_65 F4_65 108.3(17) . . ?
F5_65 C3_65 C1_65 108.9(13) . . ?
F6_65 C3_65 C1_65 112.9(15) . . ?
F4_65 C3_65 C1_65 107.3(12) . . ?
F7_65 C4_65 F8_65 115.9(16) . . ?
F7_65 C4_65 F9_65 106.6(14) . . ?
F8_65 C4_65 F9_65 104.0(15) . . ?
F7_65 C4_65 C1_65 111.4(13) . . ?
F8_65 C4_65 C1_65 111.1(13) . . ?
F9_65 C4_65 C1_65 107.2(11) . . ?
C6_19 C1_19 F1_19 121.7(9) . . ?
C6_19 C1_19 C2_19 118.5(9) . . ?
F1_19 C1_19 C2_19 119.8(8) . . ?
F2_19 C2_19 C3_19 122.8(9) . . ?
F2_19 C2_19 C1_19 116.8(9) . . ?
C3_19 C2_19 C1_19 120.4(9) . . ?
C4_19 C3_19 C2_19 120.0(9) . . ?
C4_19 C3_19 H3_19 120.0 . . ?
C2_19 C3_19 H3_19 120.0 . . ?
C3_19 C4_19 C5_19 118.8(9) . . ?
C3_19 C4_19 H4_19 120.6 . . ?
C5_19 C4_19 H4_19 120.6 . . ?
C6_19 C5_19 C4_19 120.9(9) . . ?
C6_19 C5_19 H5_19 119.6 . . ?
C4_19 C5_19 H5_19 119.6 . . ?
C1_19 C6_19 C5_19 121.4(9) . . ?
C1_19 C6_19 H6_19 119.3 . . ?
C5_19 C6_19 H6_19 119.3 . . ?
C1_67 O1_67 Al16 156(2) . . ?
O1_67 C1_67 C2_67 113.9(16) . . ?
O1_67 C1_67 C4_67 112.3(14) . . ?
C2_67 C1_67 C4_67 110.4(12) . . ?
O1_67 C1_67 C3_67 102.7(15) . . ?
C2_67 C1_67 C3_67 108.2(12) . . ?
C4_67 C1_67 C3_67 108.9(13) . . ?
F3_67 C2_67 F1_67 111.8(18) . . ?
F3_67 C2_67 F2_67 108.1(17) . . ?
F1_67 C2_67 F2_67 105.3(17) . . ?
F3_67 C2_67 C1_67 111.2(14) . . ?
F1_67 C2_67 C1_67 110.6(15) . . ?
F2_67 C2_67 C1_67 109.6(15) . . ?
F6_67 C3_67 F5_67 108.2(17) . . ?
F6_67 C3_67 F4_67 114.2(19) . . ?
F5_67 C3_67 F4_67 106.4(17) . . ?
F6_67 C3_67 C1_67 112.1(17) . . ?
F5_67 C3_67 C1_67 111.2(15) . . ?
F4_67 C3_67 C1_67 104.5(14) . . ?
F9_67 C4_67 F7_67 107.7(18) . . ?
F9_67 C4_67 F8_67 107.7(18) . . ?
F7_67 C4_67 F8_67 105.7(17) . . ?
F9_67 C4_67 C1_67 110.9(15) . . ?
F7_67 C4_67 C1_67 114.4(15) . . ?
F8_67 C4_67 C1_67 110.1(15) . . ?
C1_38 O1_38 Al18 160.7(15) . . ?
O1_38 C1_38 C2_38 106.7(11) . . ?
O1_38 C1_38 C4_38 103.0(11) . . ?
C2_38 C1_38 C4_38 107.2(9) . . ?
O1_38 C1_38 C3_38 100.5(11) . . ?
C2_38 C1_38 C3_38 127.1(11) . . ?
C4_38 C1_38 C3_38 109.6(10) . . ?
F2_38 C2_38 F1_38 97.5(12) . . ?
F2_38 C2_38 F3_38 112.9(13) . . ?
F1_38 C2_38 F3_38 96.4(12) . . ?
F2_38 C2_38 C1_38 118.1(12) . . ?
F1_38 C2_38 C1_38 112.3(11) . . ?
F3_38 C2_38 C1_38 115.7(11) . . ?
F6_38 C3_38 F5_38 105.4(14) . . ?
F6_38 C3_38 F4_38 99.2(12) . . ?
F5_38 C3_38 F4_38 102.3(13) . . ?
F6_38 C3_38 C1_38 118.0(12) . . ?
F5_38 C3_38 C1_38 104.9(12) . . ?
F4_38 C3_38 C1_38 124.7(12) . . ?
F8_38 C4_38 F7_38 107.5(13) . . ?
F8_38 C4_38 F9_38 102.2(12) . . ?
F7_38 C4_38 F9_38 110.1(14) . . ?
F8_38 C4_38 C1_38 114.8(12) . . ?
F7_38 C4_38 C1_38 108.9(11) . . ?
F9_38 C4_38 C1_38 113.1(11) . . ?
C1_21 O1_21 Al18 146.5(11) . . ?
O1_21 C1_21 C3_21 111.6(7) . . ?
O1_21 C1_21 C4_21 110.6(8) . . ?
C3_21 C1_21 C4_21 109.4(6) . . ?
O1_21 C1_21 C2_21 105.2(8) . . ?
C3_21 C1_21 C2_21 110.1(6) . . ?
C4_21 C1_21 C2_21 109.8(6) . . ?
F2_21 C2_21 F3_21 109.5(9) . . ?
F2_21 C2_21 F1_21 107.0(8) . . ?
F3_21 C2_21 F1_21 106.6(9) . . ?
F2_21 C2_21 C1_21 111.6(7) . . ?
F3_21 C2_21 C1_21 111.4(8) . . ?
F1_21 C2_21 C1_21 110.4(7) . . ?
F5_21 C3_21 F4_21 106.9(7) . . ?
F5_21 C3_21 F6_21 108.0(7) . . ?
F4_21 C3_21 F6_21 106.5(7) . . ?
F5_21 C3_21 C1_21 111.1(7) . . ?
F4_21 C3_21 C1_21 111.4(6) . . ?
F6_21 C3_21 C1_21 112.7(6) . . ?
F9_21 C4_21 F7_21 108.5(8) . . ?
F9_21 C4_21 F8_21 106.9(8) . . ?
F7_21 C4_21 F8_21 107.4(7) . . ?
F9_21 C4_21 C1_21 111.6(7) . . ?
F7_21 C4_21 C1_21 111.8(7) . . ?
F8_21 C4_21 C1_21 110.4(7) . . ?
C1_28 O1_28 Al18 149(2) . . ?
O1_28 C1_28 C4_28 115.7(13) . . ?
O1_28 C1_28 C2_28 107.4(14) . . ?
C4_28 C1_28 C2_28 110.1(9) . . ?
O1_28 C1_28 C3_28 106.5(14) . . ?
C4_28 C1_28 C3_28 108.6(9) . . ?
C2_28 C1_28 C3_28 108.1(9) . . ?
F1_28 C2_28 F3_28 107.7(12) . . ?
F1_28 C2_28 F2_28 108.5(12) . . ?
F3_28 C2_28 F2_28 109.5(11) . . ?
F1_28 C2_28 C1_28 108.7(11) . . ?
F3_28 C2_28 C1_28 111.4(10) . . ?
F2_28 C2_28 C1_28 111.1(10) . . ?
F5_28 C3_28 F6_28 109.5(12) . . ?
F5_28 C3_28 F4_28 105.3(14) . . ?
F6_28 C3_28 F4_28 109.8(13) . . ?
F5_28 C3_28 C1_28 111.4(10) . . ?
F6_28 C3_28 C1_28 112.5(11) . . ?
F4_28 C3_28 C1_28 108.1(13) . . ?
F7_28 C4_28 F9_28 109.7(11) . . ?
F7_28 C4_28 F8_28 105.6(11) . . ?
F9_28 C4_28 F8_28 107.2(11) . . ?
F7_28 C4_28 C1_28 111.8(10) . . ?
F9_28 C4_28 C1_28 109.4(9) . . ?
F8_28 C4_28 C1_28 112.9(10) . . ?
Al3_45 In1_45 Al1_45 66.24(4) . . ?
Al3_45 In1_45 Al2_45 68.22(4) . . ?
Al1_45 In1_45 Al2_45 68.96(4) . . ?
C1B_45 Al2_45 C5B_45 37.20(13) . . ?
C1B_45 Al2_45 C4B_45 61.86(12) . . ?
C5B_45 Al2_45 C4B_45 37.05(11) . . ?
C1B_45 Al2_45 C2B_45 37.05(14) . . ?
C5B_45 Al2_45 C2B_45 61.76(13) . . ?
C4B_45 Al2_45 C2B_45 61.40(12) . . ?
C1B_45 Al2_45 C3B_45 61.85(13) . . ?
C5B_45 Al2_45 C3B_45 61.83(12) . . ?
C4B_45 Al2_45 C3B_45 36.85(11) . . ?
C2B_45 Al2_45 C3B_45 36.73(13) . . ?
C1B_45 Al2_45 In1_45 149.94(12) . . ?
C5B_45 Al2_45 In1_45 171.83(11) . . ?
C4B_45 Al2_45 In1_45 136.19(10) . . ?
C2B_45 Al2_45 In1_45 121.56(11) . . ?
C3B_45 Al2_45 In1_45 115.65(10) . . ?
C1C_45 Al3_45 C5C_45 37.47(12) . . ?
C1C_45 Al3_45 C2C_45 37.17(11) . . ?
C5C_45 Al3_45 C2C_45 61.78(12) . . ?
C1C_45 Al3_45 C4C_45 62.24(13) . . ?
C5C_45 Al3_45 C4C_45 37.33(14) . . ?
C2C_45 Al3_45 C4C_45 61.14(13) . . ?
C1C_45 Al3_45 C3C_45 61.97(12) . . ?
C5C_45 Al3_45 C3C_45 61.82(14) . . ?
C2C_45 Al3_45 C3C_45 36.50(13) . . ?
C4C_45 Al3_45 C3C_45 36.56(14) . . ?
C1C_45 Al3_45 In1_45 160.81(10) . . ?
C5C_45 Al3_45 In1_45 127.38(10) . . ?
C2C_45 Al3_45 In1_45 159.98(10) . . ?
C4C_45 Al3_45 In1_45 113.65(10) . . ?
C3C_45 Al3_45 In1_45 127.28(10) . . ?
C3A_45 Al1_45 C2A_45 37.68(12) . . ?
C3A_45 Al1_45 C4A_45 37.89(12) . . ?
C2A_45 Al1_45 C4A_45 62.76(12) . . ?
C3A_45 Al1_45 C5A_45 62.64(12) . . ?
C2A_45 Al1_45 C5A_45 62.35(12) . . ?
C4A_45 Al1_45 C5A_45 37.06(12) . . ?
C3A_45 Al1_45 C1A_45 62.56(12) . . ?
C2A_45 Al1_45 C1A_45 37.21(12) . . ?
C4A_45 Al1_45 C1A_45 62.20(12) . . ?
C5A_45 Al1_45 C1A_45 37.17(11) . . ?
C3A_45 Al1_45 In1_45 148.44(10) . . ?
C2A_45 Al1_45 In1_45 173.86(10) . . ?
C4A_45 Al1_45 In1_45 121.73(10) . . ?
C5A_45 Al1_45 In1_45 118.14(9) . . ?
C1A_45 Al1_45 In1_45 139.34(10) . . ?
C2A_45 C1A_45 C5A_45 108.1(3) . . ?
C2A_45 C1A_45 C6A_45 127.2(3) . . ?
C5A_45 C1A_45 C6A_45 124.6(3) . . ?
C2A_45 C1A_45 Al1_45 70.56(18) . . ?
C5A_45 C1A_45 Al1_45 71.30(17) . . ?
C6A_45 C1A_45 Al1_45 126.7(2) . . ?
C1A_45 C2A_45 C3A_45 108.0(3) . . ?
C1A_45 C2A_45 C7A_45 127.0(3) . . ?
C3A_45 C2A_45 C7A_45 124.8(3) . . ?
C1A_45 C2A_45 Al1_45 72.22(17) . . ?
C3A_45 C2A_45 Al1_45 70.52(17) . . ?
C7A_45 C2A_45 Al1_45 126.1(2) . . ?
C2A_45 C3A_45 C4A_45 107.6(3) . . ?
C2A_45 C3A_45 C8A_45 126.2(3) . . ?
C4A_45 C3A_45 C8A_45 126.1(3) . . ?
C2A_45 C3A_45 Al1_45 71.80(18) . . ?
C4A_45 C3A_45 Al1_45 71.71(17) . . ?
C8A_45 C3A_45 Al1_45 125.2(2) . . ?
C5A_45 C4A_45 C3A_45 108.0(3) . . ?
C5A_45 C4A_45 C9A_45 126.9(3) . . ?
C3A_45 C4A_45 C9A_45 125.0(3) . . ?
C5A_45 C4A_45 Al1_45 72.17(17) . . ?
C3A_45 C4A_45 Al1_45 70.41(17) . . ?
C9A_45 C4A_45 Al1_45 121.4(2) . . ?
C4A_45 C5A_45 C1A_45 108.2(3) . . ?
C4A_45 C5A_45 C10A_45 127.4(3) . . ?
C1A_45 C5A_45 C10A_45 124.4(3) . . ?
C4A_45 C5A_45 Al1_45 70.77(17) . . ?
C1A_45 C5A_45 Al1_45 71.53(17) . . ?
C10A_45 C5A_45 Al1_45 123.8(2) . . ?
C5A_45 C10A_45 H10A_45 109.5 . . ?
C5A_45 C10A_45 H10B_45 109.5 . . ?
H10A_45 C10A_45 H10B_45 109.5 . . ?
C5A_45 C10A_45 H10C_45 109.5 . . ?
H10A_45 C10A_45 H10C_45 109.5 . . ?
H10B_45 C10A_45 H10C_45 109.5 . . ?
C4A_45 C9A_45 H9AA_45 109.5 . . ?
C4A_45 C9A_45 H9AB_45 109.5 . . ?
H9AA_45 C9A_45 H9AB_45 109.5 . . ?
C4A_45 C9A_45 H9AC_45 109.5 . . ?
H9AA_45 C9A_45 H9AC_45 109.5 . . ?
H9AB_45 C9A_45 H9AC_45 109.5 . . ?
C3A_45 C8A_45 H8AA_45 109.5 . . ?
C3A_45 C8A_45 H8AB_45 109.5 . . ?
H8AA_45 C8A_45 H8AB_45 109.5 . . ?
C3A_45 C8A_45 H8AC_45 109.5 . . ?
H8AA_45 C8A_45 H8AC_45 109.5 . . ?
H8AB_45 C8A_45 H8AC_45 109.5 . . ?
C2A_45 C7A_45 H7AA_45 109.5 . . ?
C2A_45 C7A_45 H7AB_45 109.5 . . ?
H7AA_45 C7A_45 H7AB_45 109.5 . . ?
C2A_45 C7A_45 H7AC_45 109.5 . . ?
H7AA_45 C7A_45 H7AC_45 109.5 . . ?
H7AB_45 C7A_45 H7AC_45 109.5 . . ?
C1A_45 C6A_45 H6AA_45 109.5 . . ?
C1A_45 C6A_45 H6AB_45 109.5 . . ?
H6AA_45 C6A_45 H6AB_45 109.5 . . ?
C1A_45 C6A_45 H6AC_45 109.5 . . ?
H6AA_45 C6A_45 H6AC_45 109.5 . . ?
H6AB_45 C6A_45 H6AC_45 109.5 . . ?
C5B_45 C1B_45 C2B_45 107.9(3) . . ?
C5B_45 C1B_45 C6B_45 125.3(4) . . ?
C2B_45 C1B_45 C6B_45 126.5(4) . . ?
C5B_45 C1B_45 Al2_45 71.65(19) . . ?
C2B_45 C1B_45 Al2_45 72.4(2) . . ?
C6B_45 C1B_45 Al2_45 126.5(3) . . ?
C3B_45 C2B_45 C1B_45 108.4(3) . . ?
C3B_45 C2B_45 C7B_45 126.4(4) . . ?
C1B_45 C2B_45 C7B_45 125.2(4) . . ?
C3B_45 C2B_45 Al2_45 72.05(19) . . ?
C1B_45 C2B_45 Al2_45 70.6(2) . . ?
C7B_45 C2B_45 Al2_45 123.6(3) . . ?
C2B_45 C3B_45 C4B_45 107.6(3) . . ?
C2B_45 C3B_45 C8B_45 127.4(4) . . ?
C4B_45 C3B_45 C8B_45 125.0(4) . . ?
C2B_45 C3B_45 Al2_45 71.22(19) . . ?
C4B_45 C3B_45 Al2_45 71.13(18) . . ?
C8B_45 C3B_45 Al2_45 124.0(3) . . ?
C5B_45 C4B_45 C3B_45 108.3(3) . . ?
C5B_45 C4B_45 C9B_45 127.3(3) . . ?
C3B_45 C4B_45 C9B_45 124.3(3) . . ?
C5B_45 C4B_45 Al2_45 70.88(18) . . ?
C3B_45 C4B_45 Al2_45 72.02(18) . . ?
C9B_45 C4B_45 Al2_45 126.2(2) . . ?
C1B_45 C5B_45 C4B_45 107.8(3) . . ?
C1B_45 C5B_45 C10B_45 125.4(3) . . ?
C4B_45 C5B_45 C10B_45 126.6(3) . . ?
C1B_45 C5B_45 Al2_45 71.1(2) . . ?
C4B_45 C5B_45 Al2_45 72.08(18) . . ?
C10B_45 C5B_45 Al2_45 125.7(2) . . ?
C5B_45 C10B_45 H10D_45 109.5 . . ?
C5B_45 C10B_45 H10E_45 109.5 . . ?
H10D_45 C10B_45 H10E_45 109.5 . . ?
C5B_45 C10B_45 H10F_45 109.5 . . ?
H10D_45 C10B_45 H10F_45 109.5 . . ?
H10E_45 C10B_45 H10F_45 109.5 . . ?
C4B_45 C9B_45 H9BA_45 109.5 . . ?
C4B_45 C9B_45 H9BB_45 109.5 . . ?
H9BA_45 C9B_45 H9BB_45 109.5 . . ?
C4B_45 C9B_45 H9BC_45 109.5 . . ?
H9BA_45 C9B_45 H9BC_45 109.5 . . ?
H9BB_45 C9B_45 H9BC_45 109.5 . . ?
C3B_45 C8B_45 H8BA_45 109.5 . . ?
C3B_45 C8B_45 H8BB_45 109.5 . . ?
H8BA_45 C8B_45 H8BB_45 109.5 . . ?
C3B_45 C8B_45 H8BC_45 109.5 . . ?
H8BA_45 C8B_45 H8BC_45 109.5 . . ?
H8BB_45 C8B_45 H8BC_45 109.5 . . ?
C2B_45 C7B_45 H7BA_45 109.5 . . ?
C2B_45 C7B_45 H7BB_45 109.5 . . ?
H7BA_45 C7B_45 H7BB_45 109.5 . . ?
C2B_45 C7B_45 H7BC_45 109.5 . . ?
H7BA_45 C7B_45 H7BC_45 109.5 . . ?
H7BB_45 C7B_45 H7BC_45 109.5 . . ?
C1B_45 C6B_45 H6BA_45 109.5 . . ?
C1B_45 C6B_45 H6BB_45 109.5 . . ?
H6BA_45 C6B_45 H6BB_45 109.5 . . ?
C1B_45 C6B_45 H6BC_45 109.5 . . ?
H6BA_45 C6B_45 H6BC_45 109.5 . . ?
H6BB_45 C6B_45 H6BC_45 109.5 . . ?
C2C_45 C1C_45 C5C_45 106.8(3) . . ?
C2C_45 C1C_45 C6C_45 124.9(3) . . ?
C5C_45 C1C_45 C6C_45 128.0(3) . . ?
C2C_45 C1C_45 Al3_45 71.54(18) . . ?
C5C_45 C1C_45 Al3_45 71.32(17) . . ?
C6C_45 C1C_45 Al3_45 126.7(2) . . ?
C3C_45 C2C_45 C1C_45 109.4(3) . . ?
C3C_45 C2C_45 C7C_45 125.7(3) . . ?
C1C_45 C2C_45 C7C_45 124.7(3) . . ?
C3C_45 C2C_45 Al3_45 72.58(19) . . ?
C1C_45 C2C_45 Al3_45 71.29(17) . . ?
C7C_45 C2C_45 Al3_45 126.3(2) . . ?
C2C_45 C3C_45 C4C_45 107.9(3) . . ?
C2C_45 C3C_45 C8C_45 126.8(4) . . ?
C4C_45 C3C_45 C8C_45 125.3(4) . . ?
C2C_45 C3C_45 Al3_45 70.92(18) . . ?
C4C_45 C3C_45 Al3_45 71.4(2) . . ?
C8C_45 C3C_45 Al3_45 124.4(3) . . ?
C3C_45 C4C_45 C5C_45 108.2(3) . . ?
C3C_45 C4C_45 C9C_45 125.5(4) . . ?
C5C_45 C4C_45 C9C_45 126.3(4) . . ?
C3C_45 C4C_45 Al3_45 72.08(19) . . ?
C5C_45 C4C_45 Al3_45 70.81(19) . . ?
C9C_45 C4C_45 Al3_45 123.7(3) . . ?
C1C_45 C5C_45 C4C_45 107.6(3) . . ?
C1C_45 C5C_45 C10C_45 125.5(4) . . ?
C4C_45 C5C_45 C10C_45 126.8(4) . . ?
C1C_45 C5C_45 Al3_45 71.20(17) . . ?
C4C_45 C5C_45 Al3_45 71.86(19) . . ?
C10C_45 C5C_45 Al3_45 122.3(3) . . ?
C5C_45 C10C_45 H10G_45 109.5 . . ?
C5C_45 C10C_45 H10H_45 109.5 . . ?
H10G_45 C10C_45 H10H_45 109.5 . . ?
C5C_45 C10C_45 H10I_45 109.5 . . ?
H10G_45 C10C_45 H10I_45 109.5 . . ?
H10H_45 C10C_45 H10I_45 109.5 . . ?
C4C_45 C9C_45 H9CA_45 109.5 . . ?
C4C_45 C9C_45 H9CB_45 109.5 . . ?
H9CA_45 C9C_45 H9CB_45 109.5 . . ?
C4C_45 C9C_45 H9CC_45 109.5 . . ?
H9CA_45 C9C_45 H9CC_45 109.5 . . ?
H9CB_45 C9C_45 H9CC_45 109.5 . . ?
C3C_45 C8C_45 H8CA_45 109.5 . . ?
C3C_45 C8C_45 H8CB_45 109.5 . . ?
H8CA_45 C8C_45 H8CB_45 109.5 . . ?
C3C_45 C8C_45 H8CC_45 109.5 . . ?
H8CA_45 C8C_45 H8CC_45 109.5 . . ?
H8CB_45 C8C_45 H8CC_45 109.5 . . ?
C2C_45 C7C_45 H7CA_45 109.5 . . ?
C2C_45 C7C_45 H7CB_45 109.5 . . ?
H7CA_45 C7C_45 H7CB_45 109.5 . . ?
C2C_45 C7C_45 H7CC_45 109.5 . . ?
H7CA_45 C7C_45 H7CC_45 109.5 . . ?
H7CB_45 C7C_45 H7CC_45 109.5 . . ?
C1C_45 C6C_45 H6CA_45 109.5 . . ?
C1C_45 C6C_45 H6CB_45 109.5 . . ?
H6CA_45 C6C_45 H6CB_45 109.5 . . ?
C1C_45 C6C_45 H6CC_45 109.5 . . ?
H6CA_45 C6C_45 H6CC_45 109.5 . . ?
H6CB_45 C6C_45 H6CC_45 109.5 . . ?
Al1_66 In1_66 Al3_66 68.01(6) . . ?
Al1_66 In1_66 Al2_66 67.87(6) . . ?
Al3_66 In1_66 Al2_66 69.98(5) . . ?
C5B_66 Al2_66 C1B_66 37.54(12) . . ?
C5B_66 Al2_66 C2B_66 62.22(13) . . ?
C1B_66 Al2_66 C2B_66 37.06(13) . . ?
C5B_66 Al2_66 C4B_66 37.30(13) . . ?
C1B_66 Al2_66 C4B_66 62.30(13) . . ?
C2B_66 Al2_66 C4B_66 61.97(13) . . ?
C5B_66 Al2_66 C3B_66 61.98(13) . . ?
C1B_66 Al2_66 C3B_66 61.76(13) . . ?
C2B_66 Al2_66 C3B_66 36.79(13) . . ?
C4B_66 Al2_66 C3B_66 37.05(13) . . ?
C5B_66 Al2_66 In1_66 152.52(11) . . ?
C1B_66 Al2_66 In1_66 164.70(11) . . ?
C2B_66 Al2_66 In1_66 128.52(11) . . ?
C4B_66 Al2_66 In1_66 119.75(11) . . ?
C3B_66 Al2_66 In1_66 109.82(10) . . ?
C1C_66 Al3_66 C2C_66 38.08(12) . . ?
C1C_66 Al3_66 C5C_66 37.56(12) . . ?
C2C_66 Al3_66 C5C_66 62.82(13) . . ?
C1C_66 Al3_66 C3C_66 63.04(13) . . ?
C2C_66 Al3_66 C3C_66 37.42(12) . . ?
C5C_66 Al3_66 C3C_66 62.49(13) . . ?
C1C_66 Al3_66 C4C_66 62.53(13) . . ?
C2C_66 Al3_66 C4C_66 62.21(13) . . ?
C5C_66 Al3_66 C4C_66 37.25(12) . . ?
C3C_66 Al3_66 C4C_66 37.03(12) . . ?
C1C_66 Al3_66 In1_66 155.28(13) . . ?
C2C_66 Al3_66 In1_66 166.11(13) . . ?
C5C_66 Al3_66 In1_66 125.31(12) . . ?
C3C_66 Al3_66 In1_66 132.57(13) . . ?
C4C_66 Al3_66 In1_66 116.16(12) . . ?
C2A_66 Al1_66 C1A_66 37.72(13) . . ?
C2A_66 Al1_66 C3A_66 37.06(12) . . ?
C1A_66 Al1_66 C3A_66 61.92(13) . . ?
C2A_66 Al1_66 C5A_66 62.44(14) . . ?
C1A_66 Al1_66 C5A_66 37.20(16) . . ?
C3A_66 Al1_66 C5A_66 61.50(13) . . ?
C2A_66 Al1_66 C4A_66 62.11(14) . . ?
C1A_66 Al1_66 C4A_66 61.65(15) . . ?
C3A_66 Al1_66 C4A_66 36.99(12) . . ?
C5A_66 Al1_66 C4A_66 36.44(14) . . ?
C2A_66 Al1_66 In1_66 168.27(14) . . ?
C1A_66 Al1_66 In1_66 152.55(14) . . ?
C3A_66 Al1_66 In1_66 133.37(14) . . ?
C5A_66 Al1_66 In1_66 122.48(14) . . ?
C4A_66 Al1_66 In1_66 114.57(14) . . ?
C5A_66 C1A_66 C2A_66 107.9(3) . . ?
C5A_66 C1A_66 C6A_66 126.0(4) . . ?
C2A_66 C1A_66 C6A_66 125.9(4) . . ?
C5A_66 C1A_66 Al1_66 72.3(2) . . ?
C2A_66 C1A_66 Al1_66 70.92(19) . . ?
C6A_66 C1A_66 Al1_66 125.9(3) . . ?
C3A_66 C2A_66 C1A_66 107.1(3) . . ?
C3A_66 C2A_66 C7A_66 126.1(3) . . ?
C1A_66 C2A_66 C7A_66 126.8(3) . . ?
C3A_66 C2A_66 Al1_66 72.0(2) . . ?
C1A_66 C2A_66 Al1_66 71.4(2) . . ?
C7A_66 C2A_66 Al1_66 124.2(3) . . ?
C2A_66 C3A_66 C4A_66 108.7(3) . . ?
C2A_66 C3A_66 C8A_66 125.9(3) . . ?
C4A_66 C3A_66 C8A_66 125.4(3) . . ?
C2A_66 C3A_66 Al1_66 70.96(19) . . ?
C4A_66 C3A_66 Al1_66 72.15(19) . . ?
C8A_66 C3A_66 Al1_66 124.0(2) . . ?
C5A_66 C4A_66 C3A_66 108.2(3) . . ?
C5A_66 C4A_66 C9A_66 126.7(4) . . ?
C3A_66 C4A_66 C9A_66 125.1(4) . . ?
C5A_66 C4A_66 Al1_66 71.7(2) . . ?
C3A_66 C4A_66 Al1_66 70.86(19) . . ?
C9A_66 C4A_66 Al1_66 122.3(3) . . ?
C4A_66 C5A_66 C1A_66 108.1(3) . . ?
C4A_66 C5A_66 C10A_66 125.9(5) . . ?
C1A_66 C5A_66 C10A_66 126.0(4) . . ?
C4A_66 C5A_66 Al1_66 71.8(2) . . ?
C1A_66 C5A_66 Al1_66 70.5(2) . . ?
C10A_66 C5A_66 Al1_66 122.6(3) . . ?
C5A_66 C10A_66 H10A_66 109.5 . . ?
C5A_66 C10A_66 H10B_66 109.5 . . ?
H10A_66 C10A_66 H10B_66 109.5 . . ?
C5A_66 C10A_66 H10C_66 109.5 . . ?
H10A_66 C10A_66 H10C_66 109.5 . . ?
H10B_66 C10A_66 H10C_66 109.5 . . ?
C4A_66 C9A_66 H9AA_66 109.5 . . ?
C4A_66 C9A_66 H9AB_66 109.5 . . ?
H9AA_66 C9A_66 H9AB_66 109.5 . . ?
C4A_66 C9A_66 H9AC_66 109.5 . . ?
H9AA_66 C9A_66 H9AC_66 109.5 . . ?
H9AB_66 C9A_66 H9AC_66 109.5 . . ?
C3A_66 C8A_66 H8AA_66 109.5 . . ?
C3A_66 C8A_66 H8AB_66 109.5 . . ?
H8AA_66 C8A_66 H8AB_66 109.5 . . ?
C3A_66 C8A_66 H8AC_66 109.5 . . ?
H8AA_66 C8A_66 H8AC_66 109.5 . . ?
H8AB_66 C8A_66 H8AC_66 109.5 . . ?
C2A_66 C7A_66 H7AA_66 109.5 . . ?
C2A_66 C7A_66 H7AB_66 109.5 . . ?
H7AA_66 C7A_66 H7AB_66 109.5 . . ?
C2A_66 C7A_66 H7AC_66 109.5 . . ?
H7AA_66 C7A_66 H7AC_66 109.5 . . ?
H7AB_66 C7A_66 H7AC_66 109.5 . . ?
C1A_66 C6A_66 H6AA_66 109.5 . . ?
C1A_66 C6A_66 H6AB_66 109.5 . . ?
H6AA_66 C6A_66 H6AB_66 109.5 . . ?
C1A_66 C6A_66 H6AC_66 109.5 . . ?
H6AA_66 C6A_66 H6AC_66 109.5 . . ?
H6AB_66 C6A_66 H6AC_66 109.5 . . ?
C2B_66 C1B_66 C5B_66 107.9(3) . . ?
C2B_66 C1B_66 C6B_66 127.4(3) . . ?
C5B_66 C1B_66 C6B_66 124.5(3) . . ?
C2B_66 C1B_66 Al2_66 71.93(19) . . ?
C5B_66 C1B_66 Al2_66 70.98(19) . . ?
C6B_66 C1B_66 Al2_66 126.2(3) . . ?
C3B_66 C2B_66 C1B_66 108.3(3) . . ?
C3B_66 C2B_66 C7B_66 125.1(4) . . ?
C1B_66 C2B_66 C7B_66 126.6(4) . . ?
C3B_66 C2B_66 Al2_66 72.13(19) . . ?
C1B_66 C2B_66 Al2_66 71.01(19) . . ?
C7B_66 C2B_66 Al2_66 123.7(3) . . ?
C2B_66 C3B_66 C4B_66 108.4(3) . . ?
C2B_66 C3B_66 C8B_66 124.5(4) . . ?
C4B_66 C3B_66 C8B_66 127.1(4) . . ?
C2B_66 C3B_66 Al2_66 71.08(19) . . ?
C4B_66 C3B_66 Al2_66 71.15(19) . . ?
C8B_66 C3B_66 Al2_66 123.0(3) . . ?
C5B_66 C4B_66 C3B_66 107.5(3) . . ?
C5B_66 C4B_66 C9B_66 126.1(4) . . ?
C3B_66 C4B_66 C9B_66 126.4(4) . . ?
C5B_66 C4B_66 Al2_66 70.43(19) . . ?
C3B_66 C4B_66 Al2_66 71.80(19) . . ?
C9B_66 C4B_66 Al2_66 123.5(3) . . ?
C4B_66 C5B_66 C1B_66 108.0(3) . . ?
C4B_66 C5B_66 C10B_66 125.9(3) . . ?
C1B_66 C5B_66 C10B_66 125.8(4) . . ?
C4B_66 C5B_66 Al2_66 72.26(19) . . ?
C1B_66 C5B_66 Al2_66 71.48(19) . . ?
C10B_66 C5B_66 Al2_66 126.7(2) . . ?
C5B_66 C10B_66 H10D_66 109.5 . . ?
C5B_66 C10B_66 H10E_66 109.5 . . ?
H10D_66 C10B_66 H10E_66 109.5 . . ?
C5B_66 C10B_66 H10F_66 109.5 . . ?
H10D_66 C10B_66 H10F_66 109.5 . . ?
H10E_66 C10B_66 H10F_66 109.5 . . ?
C4B_66 C9B_66 H9BA_66 109.5 . . ?
C4B_66 C9B_66 H9BB_66 109.5 . . ?
H9BA_66 C9B_66 H9BB_66 109.5 . . ?
C4B_66 C9B_66 H9BC_66 109.5 . . ?
H9BA_66 C9B_66 H9BC_66 109.5 . . ?
H9BB_66 C9B_66 H9BC_66 109.5 . . ?
C3B_66 C8B_66 H8BA_66 109.5 . . ?
C3B_66 C8B_66 H8BB_66 109.5 . . ?
H8BA_66 C8B_66 H8BB_66 109.5 . . ?
C3B_66 C8B_66 H8BC_66 109.5 . . ?
H8BA_66 C8B_66 H8BC_66 109.5 . . ?
H8BB_66 C8B_66 H8BC_66 109.5 . . ?
C2B_66 C7B_66 H7BA_66 109.5 . . ?
C2B_66 C7B_66 H7BB_66 109.5 . . ?
H7BA_66 C7B_66 H7BB_66 109.5 . . ?
C2B_66 C7B_66 H7BC_66 109.5 . . ?
H7BA_66 C7B_66 H7BC_66 109.5 . . ?
H7BB_66 C7B_66 H7BC_66 109.5 . . ?
C1B_66 C6B_66 H6BA_66 109.5 . . ?
C1B_66 C6B_66 H6BB_66 109.5 . . ?
H6BA_66 C6B_66 H6BB_66 109.5 . . ?
C1B_66 C6B_66 H6BC_66 109.5 . . ?
H6BA_66 C6B_66 H6BC_66 109.5 . . ?
H6BB_66 C6B_66 H6BC_66 109.5 . . ?
C5C_66 C1C_66 C2C_66 107.6(3) . . ?
C5C_66 C1C_66 C6C_66 126.9(3) . . ?
C2C_66 C1C_66 C6C_66 125.5(3) . . ?
C5C_66 C1C_66 Al3_66 72.18(19) . . ?
C2C_66 C1C_66 Al3_66 71.13(19) . . ?
C6C_66 C1C_66 Al3_66 124.2(3) . . ?
C3C_66 C2C_66 C1C_66 108.3(3) . . ?
C3C_66 C2C_66 C7C_66 127.2(3) . . ?
C1C_66 C2C_66 C7C_66 124.2(3) . . ?
C3C_66 C2C_66 Al3_66 72.6(2) . . ?
C1C_66 C2C_66 Al3_66 70.79(19) . . ?
C7C_66 C2C_66 Al3_66 126.9(3) . . ?
C4C_66 C3C_66 C2C_66 107.6(3) . . ?
C4C_66 C3C_66 C8C_66 125.8(3) . . ?
C2C_66 C3C_66 C8C_66 126.7(3) . . ?
C4C_66 C3C_66 Al3_66 71.67(19) . . ?
C2C_66 C3C_66 Al3_66 70.03(19) . . ?
C8C_66 C3C_66 Al3_66 124.3(3) . . ?
C3C_66 C4C_66 C5C_66 108.6(3) . . ?
C3C_66 C4C_66 C9C_66 126.1(3) . . ?
C5C_66 C4C_66 C9C_66 125.3(3) . . ?
C3C_66 C4C_66 Al3_66 71.29(18) . . ?
C5C_66 C4C_66 Al3_66 70.70(18) . . ?
C9C_66 C4C_66 Al3_66 124.3(3) . . ?
C1C_66 C5C_66 C4C_66 107.9(3) . . ?
C1C_66 C5C_66 C10C_66 126.6(3) . . ?
C4C_66 C5C_66 C10C_66 125.5(3) . . ?
C1C_66 C5C_66 Al3_66 70.27(18) . . ?
C4C_66 C5C_66 Al3_66 72.05(18) . . ?
C10C_66 C5C_66 Al3_66 123.7(3) . . ?
C5C_66 C10C_66 H10G_66 109.5 . . ?
C5C_66 C10C_66 H10H_66 109.5 . . ?
H10G_66 C10C_66 H10H_66 109.5 . . ?
C5C_66 C10C_66 H10I_66 109.5 . . ?
H10G_66 C10C_66 H10I_66 109.5 . . ?
H10H_66 C10C_66 H10I_66 109.5 . . ?
C4C_66 C9C_66 H9CA_66 109.5 . . ?
C4C_66 C9C_66 H9CB_66 109.5 . . ?
H9CA_66 C9C_66 H9CB_66 109.5 . . ?
C4C_66 C9C_66 H9CC_66 109.5 . . ?
H9CA_66 C9C_66 H9CC_66 109.5 . . ?
H9CB_66 C9C_66 H9CC_66 109.5 . . ?
C3C_66 C8C_66 H8CA_66 109.5 . . ?
C3C_66 C8C_66 H8CB_66 109.5 . . ?
H8CA_66 C8C_66 H8CB_66 109.5 . . ?
C3C_66 C8C_66 H8CC_66 109.5 . . ?
H8CA_66 C8C_66 H8CC_66 109.5 . . ?
H8CB_66 C8C_66 H8CC_66 109.5 . . ?
C2C_66 C7C_66 H7CA_66 109.5 . . ?
C2C_66 C7C_66 H7CB_66 109.5 . . ?
H7CA_66 C7C_66 H7CB_66 109.5 . . ?
C2C_66 C7C_66 H7CC_66 109.5 . . ?
H7CA_66 C7C_66 H7CC_66 109.5 . . ?
H7CB_66 C7C_66 H7CC_66 109.5 . . ?
C1C_66 C6C_66 H6CA_66 109.5 . . ?
C1C_66 C6C_66 H6CB_66 109.5 . . ?
H6CA_66 C6C_66 H6CB_66 109.5 . . ?
C1C_66 C6C_66 H6CC_66 109.5 . . ?
H6CA_66 C6C_66 H6CC_66 109.5 . . ?
H6CB_66 C6C_66 H6CC_66 109.5 . . ?
Al3_68 In1_68 Al2_68 68.25(4) . . ?
Al3_68 In1_68 Al1_68 67.73(4) . . ?
Al2_68 In1_68 Al1_68 68.04(4) . . ?
C5B_68 Al2_68 C4B_68 37.92(19) . . ?
C5B_68 Al2_68 C3B_68 63.09(19) . . ?
C4B_68 Al2_68 C3B_68 38.0(2) . . ?
C5B_68 Al2_68 C1B_68 37.32(19) . . ?
C4B_68 Al2_68 C1B_68 62.48(19) . . ?
C3B_68 Al2_68 C1B_68 61.94(17) . . ?
C5B_68 Al2_68 C2B_68 62.49(19) . . ?
C4B_68 Al2_68 C2B_68 62.7(2) . . ?
C3B_68 Al2_68 C2B_68 37.04(19) . . ?
C1B_68 Al2_68 C2B_68 36.84(16) . . ?
C5B_68 Al2_68 In1_68 153.57(17) . . ?
C4B_68 Al2_68 In1_68 126.12(16) . . ?
C3B_68 Al2_68 In1_68 119.56(14) . . ?
C1B_68 Al2_68 In1_68 169.10(14) . . ?
C2B_68 Al2_68 In1_68 137.37(12) . . ?
C1C_68 Al3_68 C2C_68 37.54(16) . . ?
C1C_68 Al3_68 C5C_68 37.82(15) . . ?
C2C_68 Al3_68 C5C_68 62.90(15) . . ?
C1C_68 Al3_68 C3C_68 61.99(14) . . ?
C2C_68 Al3_68 C3C_68 37.00(14) . . ?
C5C_68 Al3_68 C3C_68 62.08(13) . . ?
C1C_68 Al3_68 C4C_68 61.83(14) . . ?
C2C_68 Al3_68 C4C_68 61.91(14) . . ?
C5C_68 Al3_68 C4C_68 36.74(13) . . ?
C3C_68 Al3_68 C4C_68 36.92(12) . . ?
C1C_68 Al3_68 In1_68 158.30(13) . . ?
C2C_68 Al3_68 In1_68 163.09(12) . . ?
C5C_68 Al3_68 In1_68 126.11(12) . . ?
C3C_68 Al3_68 In1_68 130.25(11) . . ?
C4C_68 Al3_68 In1_68 115.26(10) . . ?
C1A_68 Al1_68 C2A_68 37.42(18) . . ?
C1A_68 Al1_68 C4A_68 62.21(16) . . ?
C2A_68 Al1_68 C4A_68 61.80(16) . . ?
C1A_68 Al1_68 C5A_68 37.45(16) . . ?
C2A_68 Al1_68 C5A_68 62.26(18) . . ?
C4A_68 Al1_68 C5A_68 37.15(17) . . ?
C1A_68 Al1_68 C3A_68 62.62(17) . . ?
C2A_68 Al1_68 C3A_68 37.24(15) . . ?
C4A_68 Al1_68 C3A_68 37.05(18) . . ?
C5A_68 Al1_68 C3A_68 62.38(19) . . ?
C1A_68 Al1_68 In1_68 155.66(15) . . ?
C2A_68 Al1_68 In1_68 163.93(14) . . ?
C4A_68 Al1_68 In1_68 112.10(12) . . ?
C5A_68 Al1_68 In1_68 123.07(13) . . ?
C3A_68 Al1_68 In1_68 128.73(12) . . ?
C2A_68 C1A_68 C5A_68 107.6(4) . . ?
C2A_68 C1A_68 C6A_68 125.0(4) . . ?
C5A_68 C1A_68 C6A_68 127.2(5) . . ?
C2A_68 C1A_68 Al1_68 71.4(2) . . ?
C5A_68 C1A_68 Al1_68 71.8(2) . . ?
C6A_68 C1A_68 Al1_68 126.9(3) . . ?
C3A_68 C2A_68 C1A_68 108.8(4) . . ?
C3A_68 C2A_68 C7A_68 126.8(5) . . ?
C1A_68 C2A_68 C7A_68 124.2(4) . . ?
C3A_68 C2A_68 Al1_68 72.1(2) . . ?
C1A_68 C2A_68 Al1_68 71.2(2) . . ?
C7A_68 C2A_68 Al1_68 126.3(3) . . ?
C4A_68 C3A_68 C2A_68 107.0(4) . . ?
C4A_68 C3A_68 C8A_68 126.0(4) . . ?
C2A_68 C3A_68 C8A_68 127.0(5) . . ?
C4A_68 C3A_68 Al1_68 71.2(2) . . ?
C2A_68 C3A_68 Al1_68 70.7(2) . . ?
C8A_68 C3A_68 Al1_68 124.0(3) . . ?
C3A_68 C4A_68 C5A_68 109.1(4) . . ?
C3A_68 C4A_68 C9A_68 124.9(5) . . ?
C5A_68 C4A_68 C9A_68 126.0(5) . . ?
C3A_68 C4A_68 Al1_68 71.7(2) . . ?
C5A_68 C4A_68 Al1_68 71.4(2) . . ?
C9A_68 C4A_68 Al1_68 122.5(3) . . ?
C4A_68 C5A_68 C1A_68 107.5(4) . . ?
C4A_68 C5A_68 C10A_68 125.9(5) . . ?
C1A_68 C5A_68 C10A_68 126.6(5) . . ?
C4A_68 C5A_68 Al1_68 71.4(2) . . ?
C1A_68 C5A_68 Al1_68 70.8(2) . . ?
C10A_68 C5A_68 Al1_68 122.8(3) . . ?
C5A_68 C10A_68 H10A_68 109.5 . . ?
C5A_68 C10A_68 H10B_68 109.5 . . ?
H10A_68 C10A_68 H10B_68 109.5 . . ?
C5A_68 C10A_68 H10C_68 109.5 . . ?
H10A_68 C10A_68 H10C_68 109.5 . . ?
H10B_68 C10A_68 H10C_68 109.5 . . ?
C4A_68 C9A_68 H9AA_68 109.5 . . ?
C4A_68 C9A_68 H9AB_68 109.5 . . ?
H9AA_68 C9A_68 H9AB_68 109.5 . . ?
C4A_68 C9A_68 H9AC_68 109.5 . . ?
H9AA_68 C9A_68 H9AC_68 109.5 . . ?
H9AB_68 C9A_68 H9AC_68 109.5 . . ?
C3A_68 C8A_68 H8AA_68 109.5 . . ?
C3A_68 C8A_68 H8AB_68 109.5 . . ?
H8AA_68 C8A_68 H8AB_68 109.5 . . ?
C3A_68 C8A_68 H8AC_68 109.5 . . ?
H8AA_68 C8A_68 H8AC_68 109.5 . . ?
H8AB_68 C8A_68 H8AC_68 109.5 . . ?
C2A_68 C7A_68 H7AA_68 109.5 . . ?
C2A_68 C7A_68 H7AB_68 109.5 . . ?
H7AA_68 C7A_68 H7AB_68 109.5 . . ?
C2A_68 C7A_68 H7AC_68 109.5 . . ?
H7AA_68 C7A_68 H7AC_68 109.5 . . ?
H7AB_68 C7A_68 H7AC_68 109.5 . . ?
C1A_68 C6A_68 H6AA_68 109.5 . . ?
C1A_68 C6A_68 H6AB_68 109.5 . . ?
H6AA_68 C6A_68 H6AB_68 109.5 . . ?
C1A_68 C6A_68 H6AC_68 109.5 . . ?
H6AA_68 C6A_68 H6AC_68 109.5 . . ?
H6AB_68 C6A_68 H6AC_68 109.5 . . ?
C2B_68 C1B_68 C5B_68 109.4(4) . . ?
C2B_68 C1B_68 C6B_68 126.5(5) . . ?
C5B_68 C1B_68 C6B_68 124.0(5) . . ?
C2B_68 C1B_68 Al2_68 72.2(3) . . ?
C5B_68 C1B_68 Al2_68 70.9(3) . . ?
C6B_68 C1B_68 Al2_68 125.6(3) . . ?
C1B_68 C2B_68 C3B_68 108.1(5) . . ?
C1B_68 C2B_68 C7B_68 126.2(6) . . ?
C3B_68 C2B_68 C7B_68 125.8(5) . . ?
C1B_68 C2B_68 Al2_68 71.0(3) . . ?
C3B_68 C2B_68 Al2_68 70.9(3) . . ?
C7B_68 C2B_68 Al2_68 123.9(4) . . ?
C2B_68 C3B_68 C4B_68 108.1(4) . . ?
C2B_68 C3B_68 C8B_68 126.3(7) . . ?
C4B_68 C3B_68 C8B_68 125.5(7) . . ?
C2B_68 C3B_68 Al2_68 72.1(3) . . ?
C4B_68 C3B_68 Al2_68 70.9(3) . . ?
C8B_68 C3B_68 Al2_68 123.4(4) . . ?
C5B_68 C4B_68 C3B_68 107.0(5) . . ?
C5B_68 C4B_68 C9B_68 125.3(7) . . ?
C3B_68 C4B_68 C9B_68 127.7(6) . . ?
C5B_68 C4B_68 Al2_68 70.7(3) . . ?
C3B_68 C4B_68 Al2_68 71.1(3) . . ?
C9B_68 C4B_68 Al2_68 124.0(5) . . ?
C1B_68 C5B_68 C4B_68 107.4(4) . . ?
C1B_68 C5B_68 C10B_68 124.8(6) . . ?
C4B_68 C5B_68 C10B_68 127.5(6) . . ?
C1B_68 C5B_68 Al2_68 71.8(2) . . ?
C4B_68 C5B_68 Al2_68 71.4(3) . . ?
C10B_68 C5B_68 Al2_68 126.4(5) . . ?
C5B_68 C10B_68 H10D_68 109.5 . . ?
C5B_68 C10B_68 H10E_68 109.5 . . ?
H10D_68 C10B_68 H10E_68 109.5 . . ?
C5B_68 C10B_68 H10F_68 109.5 . . ?
H10D_68 C10B_68 H10F_68 109.5 . . ?
H10E_68 C10B_68 H10F_68 109.5 . . ?
C4B_68 C9B_68 H9BA_68 109.5 . . ?
C4B_68 C9B_68 H9BB_68 109.5 . . ?
H9BA_68 C9B_68 H9BB_68 109.5 . . ?
C4B_68 C9B_68 H9BC_68 109.5 . . ?
H9BA_68 C9B_68 H9BC_68 109.5 . . ?
H9BB_68 C9B_68 H9BC_68 109.5 . . ?
C3B_68 C8B_68 H8BA_68 109.5 . . ?
C3B_68 C8B_68 H8BB_68 109.5 . . ?
H8BA_68 C8B_68 H8BB_68 109.5 . . ?
C3B_68 C8B_68 H8BC_68 109.5 . . ?
H8BA_68 C8B_68 H8BC_68 109.5 . . ?
H8BB_68 C8B_68 H8BC_68 109.5 . . ?
C2B_68 C7B_68 H7BA_68 109.5 . . ?
C2B_68 C7B_68 H7BB_68 109.5 . . ?
H7BA_68 C7B_68 H7BB_68 109.5 . . ?
C2B_68 C7B_68 H7BC_68 109.5 . . ?
H7BA_68 C7B_68 H7BC_68 109.5 . . ?
H7BB_68 C7B_68 H7BC_68 109.5 . . ?
C1B_68 C6B_68 H6BA_68 109.5 . . ?
C1B_68 C6B_68 H6BB_68 109.5 . . ?
H6BA_68 C6B_68 H6BB_68 109.5 . . ?
C1B_68 C6B_68 H6BC_68 109.5 . . ?
H6BA_68 C6B_68 H6BC_68 109.5 . . ?
H6BB_68 C6B_68 H6BC_68 109.5 . . ?
C2C_68 C1C_68 C5C_68 108.3(3) . . ?
C2C_68 C1C_68 C6C_68 125.0(5) . . ?
C5C_68 C1C_68 C6C_68 126.5(5) . . ?
C2C_68 C1C_68 Al3_68 71.4(2) . . ?
C5C_68 C1C_68 Al3_68 72.0(2) . . ?
C6C_68 C1C_68 Al3_68 126.0(3) . . ?
C3C_68 C2C_68 C1C_68 107.7(3) . . ?
C3C_68 C2C_68 C7C_68 126.9(4) . . ?
C1C_68 C2C_68 C7C_68 125.2(4) . . ?
C3C_68 C2C_68 Al3_68 72.3(2) . . ?
C1C_68 C2C_68 Al3_68 71.0(2) . . ?
C7C_68 C2C_68 Al3_68 125.9(3) . . ?
C2C_68 C3C_68 C4C_68 108.2(3) . . ?
C2C_68 C3C_68 C8C_68 126.3(4) . . ?
C4C_68 C3C_68 C8C_68 125.5(4) . . ?
C2C_68 C3C_68 Al3_68 70.7(2) . . ?
C4C_68 C3C_68 Al3_68 71.82(19) . . ?
C8C_68 C3C_68 Al3_68 123.6(3) . . ?
C5C_68 C4C_68 C3C_68 109.1(3) . . ?
C5C_68 C4C_68 C9C_68 125.5(4) . . ?
C3C_68 C4C_68 C9C_68 125.4(4) . . ?
C5C_68 C4C_68 Al3_68 71.3(2) . . ?
C3C_68 C4C_68 Al3_68 71.26(19) . . ?
C9C_68 C4C_68 Al3_68 121.8(3) . . ?
C4C_68 C5C_68 C1C_68 106.7(3) . . ?
C4C_68 C5C_68 C10C_68 125.6(4) . . ?
C1C_68 C5C_68 C10C_68 127.7(4) . . ?
C4C_68 C5C_68 Al3_68 71.93(19) . . ?
C1C_68 C5C_68 Al3_68 70.1(2) . . ?
C10C_68 C5C_68 Al3_68 123.0(3) . . ?
C5C_68 C10C_68 H10G_68 109.5 . . ?
C5C_68 C10C_68 H10H_68 109.5 . . ?
H10G_68 C10C_68 H10H_68 109.5 . . ?
C5C_68 C10C_68 H10I_68 109.5 . . ?
H10G_68 C10C_68 H10I_68 109.5 . . ?
H10H_68 C10C_68 H10I_68 109.5 . . ?
C4C_68 C9C_68 H9CA_68 109.5 . . ?
C4C_68 C9C_68 H9CB_68 109.5 . . ?
H9CA_68 C9C_68 H9CB_68 109.5 . . ?
C4C_68 C9C_68 H9CC_68 109.5 . . ?
H9CA_68 C9C_68 H9CC_68 109.5 . . ?
H9CB_68 C9C_68 H9CC_68 109.5 . . ?
C3C_68 C8C_68 H8CA_68 109.5 . . ?
C3C_68 C8C_68 H8CB_68 109.5 . . ?
H8CA_68 C8C_68 H8CB_68 109.5 . . ?
C3C_68 C8C_68 H8CC_68 109.5 . . ?
H8CA_68 C8C_68 H8CC_68 109.5 . . ?
H8CB_68 C8C_68 H8CC_68 109.5 . . ?
C2C_68 C7C_68 H7CA_68 109.5 . . ?
C2C_68 C7C_68 H7CB_68 109.5 . . ?
H7CA_68 C7C_68 H7CB_68 109.5 . . ?
C2C_68 C7C_68 H7CC_68 109.5 . . ?
H7CA_68 C7C_68 H7CC_68 109.5 . . ?
H7CB_68 C7C_68 H7CC_68 109.5 . . ?
C1C_68 C6C_68 H6CA_68 109.5 . . ?
C1C_68 C6C_68 H6CB_68 109.5 . . ?
H6CA_68 C6C_68 H6CB_68 109.5 . . ?
C1C_68 C6C_68 H6CC_68 109.5 . . ?
H6CA_68 C6C_68 H6CC_68 109.5 . . ?
H6CB_68 C6C_68 H6CC_68 109.5 . . ?
Al1_69 In1_69 Al2_69 70.18(4) . . ?
Al1_69 In1_69 Al3_69 68.97(4) . . ?
Al2_69 In1_69 Al3_69 69.41(4) . . ?
C5B_69 Al2_69 C4B_69 38.01(17) . . ?
C5B_69 Al2_69 C1B_69 37.21(17) . . ?
C4B_69 Al2_69 C1B_69 62.78(17) . . ?
C5B_69 Al2_69 C2B_69 61.84(15) . . ?
C4B_69 Al2_69 C2B_69 61.69(17) . . ?
C1B_69 Al2_69 C2B_69 37.27(13) . . ?
C5B_69 Al2_69 C3B_69 62.33(14) . . ?
C4B_69 Al2_69 C3B_69 36.99(15) . . ?
C1B_69 Al2_69 C3B_69 62.27(15) . . ?
C2B_69 Al2_69 C3B_69 36.64(16) . . ?
C5B_69 Al2_69 In1_69 154.99(15) . . ?
C4B_69 Al2_69 In1_69 126.46(14) . . ?
C1B_69 Al2_69 In1_69 167.80(13) . . ?
C2B_69 Al2_69 In1_69 136.09(10) . . ?
C3B_69 Al2_69 In1_69 119.10(11) . . ?
C2C_69 Al3_69 C1C_69 37.33(15) . . ?
C2C_69 Al3_69 C5C_69 62.45(16) . . ?
C1C_69 Al3_69 C5C_69 37.13(16) . . ?
C2C_69 Al3_69 C3C_69 37.36(16) . . ?
C1C_69 Al3_69 C3C_69 62.13(15) . . ?
C5C_69 Al3_69 C3C_69 62.30(15) . . ?
C2C_69 Al3_69 C4C_69 62.48(17) . . ?
C1C_69 Al3_69 C4C_69 62.16(16) . . ?
C5C_69 Al3_69 C4C_69 37.37(14) . . ?
C3C_69 Al3_69 C4C_69 37.27(16) . . ?
C2C_69 Al3_69 In1_69 171.76(12) . . ?
C1C_69 Al3_69 In1_69 150.71(12) . . ?
C5C_69 Al3_69 In1_69 122.82(12) . . ?
C3C_69 Al3_69 In1_69 137.14(13) . . ?
C4C_69 Al3_69 In1_69 117.10(13) . . ?
C1A_69 Al1_69 C2A_69 37.19(14) . . ?
C1A_69 Al1_69 C3A_69 61.60(13) . . ?
C2A_69 Al1_69 C3A_69 36.77(12) . . ?
C1A_69 Al1_69 C5A_69 37.56(15) . . ?
C2A_69 Al1_69 C5A_69 61.95(14) . . ?
C3A_69 Al1_69 C5A_69 61.07(13) . . ?
C1A_69 Al1_69 C4A_69 61.93(14) . . ?
C2A_69 Al1_69 C4A_69 61.55(13) . . ?
C3A_69 Al1_69 C4A_69 36.45(13) . . ?
C5A_69 Al1_69 C4A_69 36.59(15) . . ?
C1A_69 Al1_69 In1_69 153.13(12) . . ?
C2A_69 Al1_69 In1_69 169.29(11) . . ?
C3A_69 Al1_69 In1_69 135.68(10) . . ?
C5A_69 Al1_69 In1_69 124.29(11) . . ?
C4A_69 Al1_69 In1_69 117.26(10) . . ?
C2A_69 C1A_69 C5A_69 107.1(3) . . ?
C2A_69 C1A_69 C6A_69 126.4(5) . . ?
C5A_69 C1A_69 C6A_69 126.4(5) . . ?
C2A_69 C1A_69 Al1_69 71.44(19) . . ?
C5A_69 C1A_69 Al1_69 71.7(2) . . ?
C6A_69 C1A_69 Al1_69 126.1(3) . . ?
C3A_69 C2A_69 C1A_69 107.8(3) . . ?
C3A_69 C2A_69 C7A_69 125.5(4) . . ?
C1A_69 C2A_69 C7A_69 126.5(4) . . ?
C3A_69 C2A_69 Al1_69 72.04(19) . . ?
C1A_69 C2A_69 Al1_69 71.4(2) . . ?
C7A_69 C2A_69 Al1_69 125.5(3) . . ?
C4A_69 C3A_69 C2A_69 109.1(3) . . ?
C4A_69 C3A_69 C8A_69 125.6(4) . . ?
C2A_69 C3A_69 C8A_69 125.3(4) . . ?
C4A_69 C3A_69 Al1_69 72.30(19) . . ?
C2A_69 C3A_69 Al1_69 71.19(19) . . ?
C8A_69 C3A_69 Al1_69 123.3(3) . . ?
C3A_69 C4A_69 C5A_69 107.9(3) . . ?
C3A_69 C4A_69 C9A_69 125.4(4) . . ?
C5A_69 C4A_69 C9A_69 126.7(4) . . ?
C3A_69 C4A_69 Al1_69 71.25(19) . . ?
C5A_69 C4A_69 Al1_69 71.2(2) . . ?
C9A_69 C4A_69 Al1_69 123.7(3) . . ?
C4A_69 C5A_69 C1A_69 108.1(3) . . ?
C4A_69 C5A_69 C10A_69 125.0(5) . . ?
C1A_69 C5A_69 C10A_69 126.9(5) . . ?
C4A_69 C5A_69 Al1_69 72.2(2) . . ?
C1A_69 C5A_69 Al1_69 70.8(2) . . ?
C10A_69 C5A_69 Al1_69 122.5(3) . . ?
C5A_69 C10A_69 H10A_69 109.5 . . ?
C5A_69 C10A_69 H10B_69 109.5 . . ?
H10A_69 C10A_69 H10B_69 109.5 . . ?
C5A_69 C10A_69 H10C_69 109.5 . . ?
H10A_69 C10A_69 H10C_69 109.5 . . ?
H10B_69 C10A_69 H10C_69 109.5 . . ?
C4A_69 C9A_69 H9AA_69 109.5 . . ?
C4A_69 C9A_69 H9AB_69 109.5 . . ?
H9AA_69 C9A_69 H9AB_69 109.5 . . ?
C4A_69 C9A_69 H9AC_69 109.5 . . ?
H9AA_69 C9A_69 H9AC_69 109.5 . . ?
H9AB_69 C9A_69 H9AC_69 109.5 . . ?
C3A_69 C8A_69 H8AA_69 109.5 . . ?
C3A_69 C8A_69 H8AB_69 109.5 . . ?
H8AA_69 C8A_69 H8AB_69 109.5 . . ?
C3A_69 C8A_69 H8AC_69 109.5 . . ?
H8AA_69 C8A_69 H8AC_69 109.5 . . ?
H8AB_69 C8A_69 H8AC_69 109.5 . . ?
C2A_69 C7A_69 H7AA_69 109.5 . . ?
C2A_69 C7A_69 H7AB_69 109.5 . . ?
H7AA_69 C7A_69 H7AB_69 109.5 . . ?
C2A_69 C7A_69 H7AC_69 109.5 . . ?
H7AA_69 C7A_69 H7AC_69 109.5 . . ?
H7AB_69 C7A_69 H7AC_69 109.5 . . ?
C1A_69 C6A_69 H6AA_69 109.5 . . ?
C1A_69 C6A_69 H6AB_69 109.5 . . ?
H6AA_69 C6A_69 H6AB_69 109.5 . . ?
C1A_69 C6A_69 H6AC_69 109.5 . . ?
H6AA_69 C6A_69 H6AC_69 109.5 . . ?
H6AB_69 C6A_69 H6AC_69 109.5 . . ?
C5B_69 C1B_69 C2B_69 106.9(4) . . ?
C5B_69 C1B_69 C6B_69 126.2(4) . . ?
C2B_69 C1B_69 C6B_69 126.7(4) . . ?
C5B_69 C1B_69 Al2_69 70.4(2) . . ?
C2B_69 C1B_69 Al2_69 71.9(2) . . ?
C6B_69 C1B_69 Al2_69 126.8(3) . . ?
C3B_69 C2B_69 C1B_69 109.2(4) . . ?
C3B_69 C2B_69 C7B_69 124.5(4) . . ?
C1B_69 C2B_69 C7B_69 126.2(4) . . ?
C3B_69 C2B_69 Al2_69 72.1(2) . . ?
C1B_69 C2B_69 Al2_69 70.9(2) . . ?
C7B_69 C2B_69 Al2_69 125.9(3) . . ?
C2B_69 C3B_69 C4B_69 107.9(4) . . ?
C2B_69 C3B_69 C8B_69 125.3(4) . . ?
C4B_69 C3B_69 C8B_69 126.7(5) . . ?
C2B_69 C3B_69 Al2_69 71.3(2) . . ?
C4B_69 C3B_69 Al2_69 70.6(2) . . ?
C8B_69 C3B_69 Al2_69 124.3(3) . . ?
C3B_69 C4B_69 C5B_69 107.2(4) . . ?
C3B_69 C4B_69 C9B_69 126.5(5) . . ?
C5B_69 C4B_69 C9B_69 126.3(5) . . ?
C3B_69 C4B_69 Al2_69 72.4(2) . . ?
C5B_69 C4B_69 Al2_69 70.0(2) . . ?
C9B_69 C4B_69 Al2_69 125.0(3) . . ?
C1B_69 C5B_69 C4B_69 108.7(3) . . ?
C1B_69 C5B_69 C10B_69 124.6(5) . . ?
C4B_69 C5B_69 C10B_69 126.4(5) . . ?
C1B_69 C5B_69 Al2_69 72.4(2) . . ?
C4B_69 C5B_69 Al2_69 72.0(2) . . ?
C10B_69 C5B_69 Al2_69 126.1(3) . . ?
C5B_69 C10B_69 H10D_69 109.5 . . ?
C5B_69 C10B_69 H10E_69 109.5 . . ?
H10D_69 C10B_69 H10E_69 109.5 . . ?
C5B_69 C10B_69 H10F_69 109.5 . . ?
H10D_69 C10B_69 H10F_69 109.5 . . ?
H10E_69 C10B_69 H10F_69 109.5 . . ?
C4B_69 C9B_69 H9BA_69 109.5 . . ?
C4B_69 C9B_69 H9BB_69 109.5 . . ?
H9BA_69 C9B_69 H9BB_69 109.5 . . ?
C4B_69 C9B_69 H9BC_69 109.5 . . ?
H9BA_69 C9B_69 H9BC_69 109.5 . . ?
H9BB_69 C9B_69 H9BC_69 109.5 . . ?
C3B_69 C8B_69 H8BA_69 109.5 . . ?
C3B_69 C8B_69 H8BB_69 109.5 . . ?
H8BA_69 C8B_69 H8BB_69 109.5 . . ?
C3B_69 C8B_69 H8BC_69 109.5 . . ?
H8BA_69 C8B_69 H8BC_69 109.5 . . ?
H8BB_69 C8B_69 H8BC_69 109.5 . . ?
C2B_69 C7B_69 H7BA_69 109.5 . . ?
C2B_69 C7B_69 H7BB_69 109.5 . . ?
H7BA_69 C7B_69 H7BB_69 109.5 . . ?
C2B_69 C7B_69 H7BC_69 109.5 . . ?
H7BA_69 C7B_69 H7BC_69 109.5 . . ?
H7BB_69 C7B_69 H7BC_69 109.5 . . ?
C1B_69 C6B_69 H6BA_69 109.5 . . ?
C1B_69 C6B_69 H6BB_69 109.5 . . ?
H6BA_69 C6B_69 H6BB_69 109.5 . . ?
C1B_69 C6B_69 H6BC_69 109.5 . . ?
H6BA_69 C6B_69 H6BC_69 109.5 . . ?
H6BB_69 C6B_69 H6BC_69 109.5 . . ?
C5C_69 C1C_69 C2C_69 108.7(4) . . ?
C5C_69 C1C_69 C6C_69 125.7(4) . . ?
C2C_69 C1C_69 C6C_69 125.5(4) . . ?
C5C_69 C1C_69 Al3_69 71.8(2) . . ?
C2C_69 C1C_69 Al3_69 71.3(2) . . ?
C6C_69 C1C_69 Al3_69 126.3(3) . . ?
C1C_69 C2C_69 C3C_69 107.7(4) . . ?
C1C_69 C2C_69 C7C_69 126.0(4) . . ?
C3C_69 C2C_69 C7C_69 126.1(4) . . ?
C1C_69 C2C_69 Al3_69 71.4(2) . . ?
C3C_69 C2C_69 Al3_69 71.8(2) . . ?
C7C_69 C2C_69 Al3_69 126.0(3) . . ?
C2C_69 C3C_69 C4C_69 108.1(4) . . ?
C2C_69 C3C_69 C8C_69 125.4(5) . . ?
C4C_69 C3C_69 C8C_69 126.4(5) . . ?
C2C_69 C3C_69 Al3_69 70.8(2) . . ?
C4C_69 C3C_69 Al3_69 71.5(2) . . ?
C8C_69 C3C_69 Al3_69 126.5(3) . . ?
C3C_69 C4C_69 C5C_69 107.7(4) . . ?
C3C_69 C4C_69 C9C_69 125.5(4) . . ?
C5C_69 C4C_69 C9C_69 126.8(4) . . ?
C3C_69 C4C_69 Al3_69 71.2(2) . . ?
C5C_69 C4C_69 Al3_69 71.1(2) . . ?
C9C_69 C4C_69 Al3_69 123.9(3) . . ?
C1C_69 C5C_69 C4C_69 107.8(4) . . ?
C1C_69 C5C_69 C10C_69 126.2(4) . . ?
C4C_69 C5C_69 C10C_69 126.0(4) . . ?
C1C_69 C5C_69 Al3_69 71.1(2) . . ?
C4C_69 C5C_69 Al3_69 71.6(2) . . ?
C10C_69 C5C_69 Al3_69 122.5(3) . . ?
C5C_69 C10C_69 H10G_69 109.5 . . ?
C5C_69 C10C_69 H10H_69 109.5 . . ?
H10G_69 C10C_69 H10H_69 109.5 . . ?
C5C_69 C10C_69 H10I_69 109.5 . . ?
H10G_69 C10C_69 H10I_69 109.5 . . ?
H10H_69 C10C_69 H10I_69 109.5 . . ?
C4C_69 C9C_69 H9CA_69 109.5 . . ?
C4C_69 C9C_69 H9CB_69 109.5 . . ?
H9CA_69 C9C_69 H9CB_69 109.5 . . ?
C4C_69 C9C_69 H9CC_69 109.5 . . ?
H9CA_69 C9C_69 H9CC_69 109.5 . . ?
H9CB_69 C9C_69 H9CC_69 109.5 . . ?
C3C_69 C8C_69 H8CA_69 109.5 . . ?
C3C_69 C8C_69 H8CB_69 109.5 . . ?
H8CA_69 C8C_69 H8CB_69 109.5 . . ?
C3C_69 C8C_69 H8CC_69 109.5 . . ?
H8CA_69 C8C_69 H8CC_69 109.5 . . ?
H8CB_69 C8C_69 H8CC_69 109.5 . . ?
C2C_69 C7C_69 H7CA_69 109.5 . . ?
C2C_69 C7C_69 H7CB_69 109.5 . . ?
H7CA_69 C7C_69 H7CB_69 109.5 . . ?
C2C_69 C7C_69 H7CC_69 109.5 . . ?
H7CA_69 C7C_69 H7CC_69 109.5 . . ?
H7CB_69 C7C_69 H7CC_69 109.5 . . ?
C1C_69 C6C_69 H6CA_69 109.5 . . ?
C1C_69 C6C_69 H6CB_69 109.5 . . ?
H6CA_69 C6C_69 H6CB_69 109.5 . . ?
C1C_69 C6C_69 H6CC_69 109.5 . . ?
H6CA_69 C6C_69 H6CC_69 109.5 . . ?
H6CB_69 C6C_69 H6CC_69 109.5 . . ?
Al3_47 In1_47 Al2_47 67.3(7) . . ?
Al3_47 In1_47 Al1_47 67.7(7) . . ?
Al2_47 In1_47 Al1_47 67.3(7) . . ?
C5B_47 Al2_47 C1B_47 37.3(4) . . ?
C5B_47 Al2_47 C4B_47 37.8(4) . . ?
C1B_47 Al2_47 C4B_47 62.6(7) . . ?
C5B_47 Al2_47 C3B_47 62.6(7) . . ?
C1B_47 Al2_47 C3B_47 62.4(7) . . ?
C4B_47 Al2_47 C3B_47 37.3(4) . . ?
C5B_47 Al2_47 C2B_47 62.1(7) . . ?
C1B_47 Al2_47 C2B_47 37.2(4) . . ?
C4B_47 Al2_47 C2B_47 62.0(7) . . ?
C3B_47 Al2_47 C2B_47 37.1(4) . . ?
C5B_47 Al2_47 In1_47 159.4(13) . . ?
C1B_47 Al2_47 In1_47 163.1(13) . . ?
C4B_47 Al2_47 In1_47 128.7(12) . . ?
C3B_47 Al2_47 In1_47 117.4(11) . . ?
C2B_47 Al2_47 In1_47 131.8(12) . . ?
C1C_47 Al3_47 C2C_47 37.5(4) . . ?
C1C_47 Al3_47 C5C_47 37.5(4) . . ?
C2C_47 Al3_47 C5C_47 62.6(7) . . ?
C1C_47 Al3_47 C4C_47 61.7(7) . . ?
C2C_47 Al3_47 C4C_47 61.4(7) . . ?
C5C_47 Al3_47 C4C_47 37.2(4) . . ?
C1C_47 Al3_47 C3C_47 62.4(7) . . ?
C2C_47 Al3_47 C3C_47 37.0(4) . . ?
C5C_47 Al3_47 C3C_47 62.7(7) . . ?
C4C_47 Al3_47 C3C_47 37.0(4) . . ?
C1C_47 Al3_47 In1_47 156.9(13) . . ?
C2C_47 Al3_47 In1_47 165.2(13) . . ?
C5C_47 Al3_47 In1_47 126.4(12) . . ?
C4C_47 Al3_47 In1_47 117.3(11) . . ?
C3C_47 Al3_47 In1_47 132.6(12) . . ?
C2A_47 Al1_47 C1A_47 37.3(4) . . ?
C2A_47 Al1_47 C3A_47 37.2(4) . . ?
C1A_47 Al1_47 C3A_47 62.0(7) . . ?
C2A_47 Al1_47 C4A_47 62.1(7) . . ?
C1A_47 Al1_47 C4A_47 61.9(7) . . ?
C3A_47 Al1_47 C4A_47 36.9(4) . . ?
C2A_47 Al1_47 C5A_47 62.2(7) . . ?
C1A_47 Al1_47 C5A_47 37.2(4) . . ?
C3A_47 Al1_47 C5A_47 61.8(7) . . ?
C4A_47 Al1_47 C5A_47 36.9(4) . . ?
C2A_47 Al1_47 In1_47 171.7(12) . . ?
C1A_47 Al1_47 In1_47 150.4(11) . . ?
C3A_47 Al1_47 In1_47 136.5(11) . . ?
C4A_47 Al1_47 In1_47 116.4(10) . . ?
C5A_47 Al1_47 In1_47 122.1(10) . . ?
C2A_47 C1A_47 C5A_47 108.2(13) . . ?
C2A_47 C1A_47 C6A_47 125(2) . . ?
C5A_47 C1A_47 C6A_47 127(2) . . ?
C2A_47 C1A_47 Al1_47 71.2(8) . . ?
C5A_47 C1A_47 Al1_47 72.1(8) . . ?
C6A_47 C1A_47 Al1_47 127(2) . . ?
C3A_47 C2A_47 C1A_47 107.5(13) . . ?
C3A_47 C2A_47 C7A_47 126(2) . . ?
C1A_47 C2A_47 C7A_47 126(2) . . ?
C3A_47 C2A_47 Al1_47 71.6(8) . . ?
C1A_47 C2A_47 Al1_47 71.4(8) . . ?
C7A_47 C2A_47 Al1_47 123(2) . . ?
C4A_47 C3A_47 C2A_47 108.4(13) . . ?
C4A_47 C3A_47 C8A_47 128(2) . . ?
C2A_47 C3A_47 C8A_47 124(2) . . ?
C4A_47 C3A_47 Al1_47 71.8(8) . . ?
C2A_47 C3A_47 Al1_47 71.2(8) . . ?
C8A_47 C3A_47 Al1_47 124(2) . . ?
C3A_47 C4A_47 C5A_47 108.2(13) . . ?
C3A_47 C4A_47 C9A_47 127(2) . . ?
C5A_47 C4A_47 C9A_47 125(2) . . ?
C3A_47 C4A_47 Al1_47 71.2(8) . . ?
C5A_47 C4A_47 Al1_47 71.8(8) . . ?
C9A_47 C4A_47 Al1_47 121(2) . . ?
C4A_47 C5A_47 C1A_47 107.6(13) . . ?
C4A_47 C5A_47 C10A_47 124(2) . . ?
C1A_47 C5A_47 C10A_47 129(2) . . ?
C4A_47 C5A_47 Al1_47 71.3(8) . . ?
C1A_47 C5A_47 Al1_47 70.7(8) . . ?
C10A_47 C5A_47 Al1_47 120(2) . . ?
C5A_47 C10A_47 H10A_47 109.5 . . ?
C5A_47 C10A_47 H10B_47 109.5 . . ?
H10A_47 C10A_47 H10B_47 109.5 . . ?
C5A_47 C10A_47 H10C_47 109.5 . . ?
H10A_47 C10A_47 H10C_47 109.5 . . ?
H10B_47 C10A_47 H10C_47 109.5 . . ?
C4A_47 C9A_47 H9AA_47 109.5 . . ?
C4A_47 C9A_47 H9AB_47 109.5 . . ?
H9AA_47 C9A_47 H9AB_47 109.5 . . ?
C4A_47 C9A_47 H9AC_47 109.5 . . ?
H9AA_47 C9A_47 H9AC_47 109.5 . . ?
H9AB_47 C9A_47 H9AC_47 109.5 . . ?
C3A_47 C8A_47 H8AA_47 109.5 . . ?
C3A_47 C8A_47 H8AB_47 109.5 . . ?
H8AA_47 C8A_47 H8AB_47 109.5 . . ?
C3A_47 C8A_47 H8AC_47 109.5 . . ?
H8AA_47 C8A_47 H8AC_47 109.5 . . ?
H8AB_47 C8A_47 H8AC_47 109.5 . . ?
C2A_47 C7A_47 H7AA_47 109.5 . . ?
C2A_47 C7A_47 H7AB_47 109.5 . . ?
H7AA_47 C7A_47 H7AB_47 109.5 . . ?
C2A_47 C7A_47 H7AC_47 109.5 . . ?
H7AA_47 C7A_47 H7AC_47 109.5 . . ?
H7AB_47 C7A_47 H7AC_47 109.5 . . ?
C1A_47 C6A_47 H6AA_47 109.5 . . ?
C1A_47 C6A_47 H6AB_47 109.5 . . ?
H6AA_47 C6A_47 H6AB_47 109.5 . . ?
C1A_47 C6A_47 H6AC_47 109.5 . . ?
H6AA_47 C6A_47 H6AC_47 109.5 . . ?
H6AB_47 C6A_47 H6AC_47 109.5 . . ?
C5B_47 C1B_47 C2B_47 107.7(13) . . ?
C5B_47 C1B_47 C6B_47 126(2) . . ?
C2B_47 C1B_47 C6B_47 127(2) . . ?
C5B_47 C1B_47 Al2_47 70.9(8) . . ?
C2B_47 C1B_47 Al2_47 71.8(8) . . ?
C6B_47 C1B_47 Al2_47 123(2) . . ?
C3B_47 C2B_47 C1B_47 108.8(13) . . ?
C3B_47 C2B_47 C7B_47 126(2) . . ?
C1B_47 C2B_47 C7B_47 125(2) . . ?
C3B_47 C2B_47 Al2_47 71.4(8) . . ?
C1B_47 C2B_47 Al2_47 71.0(8) . . ?
C7B_47 C2B_47 Al2_47 122(2) . . ?
C2B_47 C3B_47 C4B_47 107.8(13) . . ?
C2B_47 C3B_47 C8B_47 125(2) . . ?
C4B_47 C3B_47 C8B_47 127(2) . . ?
C2B_47 C3B_47 Al2_47 71.5(8) . . ?
C4B_47 C3B_47 Al2_47 71.1(8) . . ?
C8B_47 C3B_47 Al2_47 122(2) . . ?
C3B_47 C4B_47 C5B_47 107.6(13) . . ?
C3B_47 C4B_47 C9B_47 127(2) . . ?
C5B_47 C4B_47 C9B_47 125(2) . . ?
C3B_47 C4B_47 Al2_47 71.7(8) . . ?
C5B_47 C4B_47 Al2_47 70.6(8) . . ?
C9B_47 C4B_47 Al2_47 124(2) . . ?
C1B_47 C5B_47 C4B_47 108.2(13) . . ?
C1B_47 C5B_47 C10B_47 127(2) . . ?
C4B_47 C5B_47 C10B_47 124(2) . . ?
C1B_47 C5B_47 Al2_47 71.8(8) . . ?
C4B_47 C5B_47 Al2_47 71.6(8) . . ?
C10B_47 C5B_47 Al2_47 124(2) . . ?
C5B_47 C10B_47 H10D_47 109.5 . . ?
C5B_47 C10B_47 H10E_47 109.5 . . ?
H10D_47 C10B_47 H10E_47 109.5 . . ?
C5B_47 C10B_47 H10F_47 109.5 . . ?
H10D_47 C10B_47 H10F_47 109.5 . . ?
H10E_47 C10B_47 H10F_47 109.5 . . ?
C4B_47 C9B_47 H9BA_47 109.5 . . ?
C4B_47 C9B_47 H9BB_47 109.5 . . ?
H9BA_47 C9B_47 H9BB_47 109.5 . . ?
C4B_47 C9B_47 H9BC_47 109.5 . . ?
H9BA_47 C9B_47 H9BC_47 109.5 . . ?
H9BB_47 C9B_47 H9BC_47 109.5 . . ?
C3B_47 C8B_47 H8BA_47 109.5 . . ?
C3B_47 C8B_47 H8BB_47 109.5 . . ?
H8BA_47 C8B_47 H8BB_47 109.5 . . ?
C3B_47 C8B_47 H8BC_47 109.5 . . ?
H8BA_47 C8B_47 H8BC_47 109.5 . . ?
H8BB_47 C8B_47 H8BC_47 109.5 . . ?
C2B_47 C7B_47 H7BA_47 109.5 . . ?
C2B_47 C7B_47 H7BB_47 109.5 . . ?
H7BA_47 C7B_47 H7BB_47 109.5 . . ?
C2B_47 C7B_47 H7BC_47 109.5 . . ?
H7BA_47 C7B_47 H7BC_47 109.5 . . ?
H7BB_47 C7B_47 H7BC_47 109.5 . . ?
C1B_47 C6B_47 H6BA_47 109.5 . . ?
C1B_47 C6B_47 H6BB_47 109.5 . . ?
H6BA_47 C6B_47 H6BB_47 109.5 . . ?
C1B_47 C6B_47 H6BC_47 109.5 . . ?
H6BA_47 C6B_47 H6BC_47 109.5 . . ?
H6BB_47 C6B_47 H6BC_47 109.5 . . ?
C2C_47 C1C_47 C5C_47 108.2(14) . . ?
C2C_47 C1C_47 C6C_47 127(2) . . ?
C5C_47 C1C_47 C6C_47 125(2) . . ?
C2C_47 C1C_47 Al3_47 71.4(8) . . ?
C5C_47 C1C_47 Al3_47 71.7(8) . . ?
C6C_47 C1C_47 Al3_47 126(2) . . ?
C3C_47 C2C_47 C1C_47 108.7(14) . . ?
C3C_47 C2C_47 C7C_47 126(2) . . ?
C1C_47 C2C_47 C7C_47 125(2) . . ?
C3C_47 C2C_47 Al3_47 72.3(8) . . ?
C1C_47 C2C_47 Al3_47 71.1(8) . . ?
C7C_47 C2C_47 Al3_47 126(2) . . ?
C2C_47 C3C_47 C4C_47 106.9(13) . . ?
C2C_47 C3C_47 C8C_47 128(2) . . ?
C4C_47 C3C_47 C8C_47 125(2) . . ?
C2C_47 C3C_47 Al3_47 70.7(8) . . ?
C4C_47 C3C_47 Al3_47 71.4(8) . . ?
C8C_47 C3C_47 Al3_47 122(2) . . ?
C5C_47 C4C_47 C3C_47 109.7(13) . . ?
C5C_47 C4C_47 C9C_47 125(2) . . ?
C3C_47 C4C_47 C9C_47 125(2) . . ?
C5C_47 C4C_47 Al3_47 71.0(8) . . ?
C3C_47 C4C_47 Al3_47 71.6(8) . . ?
C9C_47 C4C_47 Al3_47 129(2) . . ?
C4C_47 C5C_47 C1C_47 106.4(13) . . ?
C4C_47 C5C_47 C10C_47 126(2) . . ?
C1C_47 C5C_47 C10C_47 127(2) . . ?
C4C_47 C5C_47 Al3_47 71.8(8) . . ?
C1C_47 C5C_47 Al3_47 70.8(8) . . ?
C10C_47 C5C_47 Al3_47 122(2) . . ?
C5C_47 C10C_47 H10G_47 109.5 . . ?
C5C_47 C10C_47 H10H_47 109.5 . . ?
H10G_47 C10C_47 H10H_47 109.5 . . ?
C5C_47 C10C_47 H10I_47 109.5 . . ?
H10G_47 C10C_47 H10I_47 109.5 . . ?
H10H_47 C10C_47 H10I_47 109.5 . . ?
C4C_47 C9C_47 H9CA_47 109.5 . . ?
C4C_47 C9C_47 H9CB_47 109.5 . . ?
H9CA_47 C9C_47 H9CB_47 109.5 . . ?
C4C_47 C9C_47 H9CC_47 109.5 . . ?
H9CA_47 C9C_47 H9CC_47 109.5 . . ?
H9CB_47 C9C_47 H9CC_47 109.5 . . ?
C3C_47 C8C_47 H8CA_47 109.5 . . ?
C3C_47 C8C_47 H8CB_47 109.5 . . ?
H8CA_47 C8C_47 H8CB_47 109.5 . . ?
C3C_47 C8C_47 H8CC_47 109.5 . . ?
H8CA_47 C8C_47 H8CC_47 109.5 . . ?
H8CB_47 C8C_47 H8CC_47 109.5 . . ?
C2C_47 C7C_47 H7CA_47 109.5 . . ?
C2C_47 C7C_47 H7CB_47 109.5 . . ?
H7CA_47 C7C_47 H7CB_47 109.5 . . ?
C2C_47 C7C_47 H7CC_47 109.5 . . ?
H7CA_47 C7C_47 H7CC_47 109.5 . . ?
H7CB_47 C7C_47 H7CC_47 109.5 . . ?
C1C_47 C6C_47 H6CA_47 109.5 . . ?
C1C_47 C6C_47 H6CB_47 109.5 . . ?
H6CA_47 C6C_47 H6CB_47 109.5 . . ?
C1C_47 C6C_47 H6CC_47 109.5 . . ?
H6CA_47 C6C_47 H6CC_47 109.5 . . ?
H6CB_47 C6C_47 H6CC_47 109.5 . . ?
Al3_48 In1_48 Al2_48 67.4(6) . . ?
Al3_48 In1_48 Al1_48 68.5(5) . . ?
Al2_48 In1_48 Al1_48 67.1(6) . . ?
C5B_48 Al2_48 C1B_48 37.3(4) . . ?
C5B_48 Al2_48 C2B_48 62.6(7) . . ?
C1B_48 Al2_48 C2B_48 37.3(4) . . ?
C5B_48 Al2_48 C3B_48 63.1(7) . . ?
C1B_48 Al2_48 C3B_48 62.4(7) . . ?
C2B_48 Al2_48 C3B_48 37.1(4) . . ?
C5B_48 Al2_48 C4B_48 37.7(4) . . ?
C1B_48 Al2_48 C4B_48 62.2(7) . . ?
C2B_48 Al2_48 C4B_48 62.1(7) . . ?
C3B_48 Al2_48 C4B_48 37.5(4) . . ?
C5B_48 Al2_48 In1_48 155.3(12) . . ?
C1B_48 Al2_48 In1_48 167.4(12) . . ?
C2B_48 Al2_48 In1_48 135.7(12) . . ?
C3B_48 Al2_48 In1_48 119.0(12) . . ?
C4B_48 Al2_48 In1_48 127.4(11) . . ?
C1C_48 Al3_48 C2C_48 37.2(4) . . ?
C1C_48 Al3_48 C5C_48 37.2(4) . . ?
C2C_48 Al3_48 C5C_48 61.4(7) . . ?
C1C_48 Al3_48 C3C_48 61.8(7) . . ?
C2C_48 Al3_48 C3C_48 36.3(4) . . ?
C5C_48 Al3_48 C3C_48 61.6(6) . . ?
C1C_48 Al3_48 C4C_48 61.2(7) . . ?
C2C_48 Al3_48 C4C_48 60.4(6) . . ?
C5C_48 Al3_48 C4C_48 36.5(4) . . ?
C3C_48 Al3_48 C4C_48 36.4(4) . . ?
C1C_48 Al3_48 In1_48 158.2(8) . . ?
C2C_48 Al3_48 In1_48 160.6(8) . . ?
C5C_48 Al3_48 In1_48 124.5(8) . . ?
C3C_48 Al3_48 In1_48 126.5(7) . . ?
C4C_48 Al3_48 In1_48 112.0(7) . . ?
C3A_48 Al1_48 C4A_48 37.2(4) . . ?
C3A_48 Al1_48 C1A_48 62.3(7) . . ?
C4A_48 Al1_48 C1A_48 62.5(7) . . ?
C3A_48 Al1_48 C2A_48 37.3(4) . . ?
C4A_48 Al1_48 C2A_48 62.4(7) . . ?
C1A_48 Al1_48 C2A_48 37.4(4) . . ?
C3A_48 Al1_48 C5A_48 61.5(7) . . ?
C4A_48 Al1_48 C5A_48 36.9(4) . . ?
C1A_48 Al1_48 C5A_48 37.1(4) . . ?
C2A_48 Al1_48 C5A_48 61.8(7) . . ?
C3A_48 Al1_48 In1_48 140.4(10) . . ?
C4A_48 Al1_48 In1_48 120.0(9) . . ?
C1A_48 Al1_48 In1_48 149.4(9) . . ?
C2A_48 Al1_48 In1_48 173.1(9) . . ?
C5A_48 Al1_48 In1_48 124.4(9) . . ?
C5A_48 C1A_48 C2A_48 107.6(13) . . ?
C5A_48 C1A_48 C6A_48 127(2) . . ?
C2A_48 C1A_48 C6A_48 125(2) . . ?
C5A_48 C1A_48 Al1_48 72.5(8) . . ?
C2A_48 C1A_48 Al1_48 71.5(8) . . ?
C6A_48 C1A_48 Al1_48 125(2) . . ?
C3A_48 C2A_48 C1A_48 107.5(13) . . ?
C3A_48 C2A_48 C7A_48 126(2) . . ?
C1A_48 C2A_48 C7A_48 127(2) . . ?
C3A_48 C2A_48 Al1_48 71.0(8) . . ?
C1A_48 C2A_48 Al1_48 71.2(8) . . ?
C7A_48 C2A_48 Al1_48 123(2) . . ?
C4A_48 C3A_48 C2A_48 108.8(13) . . ?
C4A_48 C3A_48 C8A_48 129(2) . . ?
C2A_48 C3A_48 C8A_48 122(2) . . ?
C4A_48 C3A_48 Al1_48 71.6(8) . . ?
C2A_48 C3A_48 Al1_48 71.7(8) . . ?
C8A_48 C3A_48 Al1_48 127(2) . . ?
C5A_48 C4A_48 C3A_48 107.5(13) . . ?
C5A_48 C4A_48 C9A_48 126(2) . . ?
C3A_48 C4A_48 C9A_48 127(2) . . ?
C5A_48 C4A_48 Al1_48 72.5(8) . . ?
C3A_48 C4A_48 Al1_48 71.2(8) . . ?
C9A_48 C4A_48 Al1_48 122(2) . . ?
C4A_48 C5A_48 C1A_48 108.5(13) . . ?
C4A_48 C5A_48 C10A_48 124(2) . . ?
C1A_48 C5A_48 C10A_48 128(2) . . ?
C4A_48 C5A_48 Al1_48 70.5(8) . . ?
C1A_48 C5A_48 Al1_48 70.4(8) . . ?
C10A_48 C5A_48 Al1_48 123(2) . . ?
C5A_48 C10A_48 H10A_48 109.5 . . ?
C5A_48 C10A_48 H10B_48 109.5 . . ?
H10A_48 C10A_48 H10B_48 109.5 . . ?
C5A_48 C10A_48 H10C_48 109.5 . . ?
H10A_48 C10A_48 H10C_48 109.5 . . ?
H10B_48 C10A_48 H10C_48 109.5 . . ?
C4A_48 C9A_48 H9AA_48 109.5 . . ?
C4A_48 C9A_48 H9AB_48 109.5 . . ?
H9AA_48 C9A_48 H9AB_48 109.5 . . ?
C4A_48 C9A_48 H9AC_48 109.5 . . ?
H9AA_48 C9A_48 H9AC_48 109.5 . . ?
H9AB_48 C9A_48 H9AC_48 109.5 . . ?
C3A_48 C8A_48 H8AA_48 109.5 . . ?
C3A_48 C8A_48 H8AB_48 109.5 . . ?
H8AA_48 C8A_48 H8AB_48 109.5 . . ?
C3A_48 C8A_48 H8AC_48 109.5 . . ?
H8AA_48 C8A_48 H8AC_48 109.5 . . ?
H8AB_48 C8A_48 H8AC_48 109.5 . . ?
C2A_48 C7A_48 H7AA_48 109.5 . . ?
C2A_48 C7A_48 H7AB_48 109.5 . . ?
H7AA_48 C7A_48 H7AB_48 109.5 . . ?
C2A_48 C7A_48 H7AC_48 109.5 . . ?
H7AA_48 C7A_48 H7AC_48 109.5 . . ?
H7AB_48 C7A_48 H7AC_48 109.5 . . ?
C1A_48 C6A_48 H6AA_48 109.5 . . ?
C1A_48 C6A_48 H6AB_48 109.5 . . ?
H6AA_48 C6A_48 H6AB_48 109.5 . . ?
C1A_48 C6A_48 H6AC_48 109.5 . . ?
H6AA_48 C6A_48 H6AC_48 109.5 . . ?
H6AB_48 C6A_48 H6AC_48 109.5 . . ?
C5B_48 C1B_48 C2B_48 108.6(13) . . ?
C5B_48 C1B_48 C6B_48 126.9(19) . . ?
C2B_48 C1B_48 C6B_48 124.4(19) . . ?
C5B_48 C1B_48 Al2_48 71.2(8) . . ?
C2B_48 C1B_48 Al2_48 71.5(8) . . ?
C6B_48 C1B_48 Al2_48 127(2) . . ?
C3B_48 C2B_48 C1B_48 108.6(13) . . ?
C3B_48 C2B_48 C7B_48 126(2) . . ?
C1B_48 C2B_48 C7B_48 125(2) . . ?
C3B_48 C2B_48 Al2_48 71.6(8) . . ?
C1B_48 C2B_48 Al2_48 71.2(8) . . ?
C7B_48 C2B_48 Al2_48 125(2) . . ?
C2B_48 C3B_48 C4B_48 107.6(13) . . ?
C2B_48 C3B_48 C8B_48 126(2) . . ?
C4B_48 C3B_48 C8B_48 126(2) . . ?
C2B_48 C3B_48 Al2_48 71.3(8) . . ?
C4B_48 C3B_48 Al2_48 71.4(8) . . ?
C8B_48 C3B_48 Al2_48 126(2) . . ?
C3B_48 C4B_48 C5B_48 108.0(13) . . ?
C3B_48 C4B_48 C9B_48 124(2) . . ?
C5B_48 C4B_48 C9B_48 128(2) . . ?
C3B_48 C4B_48 Al2_48 71.0(8) . . ?
C5B_48 C4B_48 Al2_48 70.5(8) . . ?
C9B_48 C4B_48 Al2_48 122(2) . . ?
C1B_48 C5B_48 C4B_48 107.3(13) . . ?
C1B_48 C5B_48 C10B_48 128(2) . . ?
C4B_48 C5B_48 C10B_48 125(2) . . ?
C1B_48 C5B_48 Al2_48 71.4(8) . . ?
C4B_48 C5B_48 Al2_48 71.7(8) . . ?
C10B_48 C5B_48 Al2_48 123(2) . . ?
C5B_48 C10B_48 H10D_48 109.5 . . ?
C5B_48 C10B_48 H10E_48 109.5 . . ?
H10D_48 C10B_48 H10E_48 109.5 . . ?
C5B_48 C10B_48 H10F_48 109.5 . . ?
H10D_48 C10B_48 H10F_48 109.5 . . ?
H10E_48 C10B_48 H10F_48 109.5 . . ?
C4B_48 C9B_48 H9BA_48 109.5 . . ?
C4B_48 C9B_48 H9BB_48 109.5 . . ?
H9BA_48 C9B_48 H9BB_48 109.5 . . ?
C4B_48 C9B_48 H9BC_48 109.5 . . ?
H9BA_48 C9B_48 H9BC_48 109.5 . . ?
H9BB_48 C9B_48 H9BC_48 109.5 . . ?
C3B_48 C8B_48 H8BA_48 109.5 . . ?
C3B_48 C8B_48 H8BB_48 109.5 . . ?
H8BA_48 C8B_48 H8BB_48 109.5 . . ?
C3B_48 C8B_48 H8BC_48 109.5 . . ?
H8BA_48 C8B_48 H8BC_48 109.5 . . ?
H8BB_48 C8B_48 H8BC_48 109.5 . . ?
C2B_48 C7B_48 H7BA_48 109.5 . . ?
C2B_48 C7B_48 H7BB_48 109.5 . . ?
H7BA_48 C7B_48 H7BB_48 109.5 . . ?
C2B_48 C7B_48 H7BC_48 109.5 . . ?
H7BA_48 C7B_48 H7BC_48 109.5 . . ?
H7BB_48 C7B_48 H7BC_48 109.5 . . ?
C1B_48 C6B_48 H6BA_48 109.5 . . ?
C1B_48 C6B_48 H6BB_48 109.5 . . ?
H6BA_48 C6B_48 H6BB_48 109.5 . . ?
C1B_48 C6B_48 H6BC_48 109.5 . . ?
H6BA_48 C6B_48 H6BC_48 109.5 . . ?
H6BB_48 C6B_48 H6BC_48 109.5 . . ?
C2C_48 C1C_48 C5C_48 107.2(13) . . ?
C2C_48 C1C_48 C6C_48 126(2) . . ?
C5C_48 C1C_48 C6C_48 126(2) . . ?
C2C_48 C1C_48 Al3_48 72.0(8) . . ?
C5C_48 C1C_48 Al3_48 72.4(8) . . ?
C6C_48 C1C_48 Al3_48 125(2) . . ?
C3C_48 C2C_48 C1C_48 109.4(13) . . ?
C3C_48 C2C_48 C7C_48 126.0(19) . . ?
C1C_48 C2C_48 C7C_48 124.4(19) . . ?
C3C_48 C2C_48 Al3_48 72.8(8) . . ?
C1C_48 C2C_48 Al3_48 70.8(8) . . ?
C7C_48 C2C_48 Al3_48 127(2) . . ?
C2C_48 C3C_48 C4C_48 107.0(13) . . ?
C2C_48 C3C_48 C8C_48 129(2) . . ?
C4C_48 C3C_48 C8C_48 123.6(19) . . ?
C2C_48 C3C_48 Al3_48 70.8(8) . . ?
C4C_48 C3C_48 Al3_48 72.1(8) . . ?
C8C_48 C3C_48 Al3_48 120.2(18) . . ?
C5C_48 C4C_48 C3C_48 109.1(12) . . ?
C5C_48 C4C_48 C9C_48 128.0(19) . . ?
C3C_48 C4C_48 C9C_48 122.8(18) . . ?
C5C_48 C4C_48 Al3_48 70.8(8) . . ?
C3C_48 C4C_48 Al3_48 71.5(8) . . ?
C9C_48 C4C_48 Al3_48 124.4(18) . . ?
C4C_48 C5C_48 C1C_48 107.4(13) . . ?
C4C_48 C5C_48 C10C_48 126.2(19) . . ?
C1C_48 C5C_48 C10C_48 126.2(19) . . ?
C4C_48 C5C_48 Al3_48 72.7(8) . . ?
C1C_48 C5C_48 Al3_48 70.4(8) . . ?
C10C_48 C5C_48 Al3_48 126(2) . . ?
C5C_48 C10C_48 H10G_48 109.5 . . ?
C5C_48 C10C_48 H10H_48 109.5 . . ?
H10G_48 C10C_48 H10H_48 109.5 . . ?
C5C_48 C10C_48 H10I_48 109.5 . . ?
H10G_48 C10C_48 H10I_48 109.5 . . ?
H10H_48 C10C_48 H10I_48 109.5 . . ?
C4C_48 C9C_48 H9CA_48 109.5 . . ?
C4C_48 C9C_48 H9CB_48 109.5 . . ?
H9CA_48 C9C_48 H9CB_48 109.5 . . ?
C4C_48 C9C_48 H9CC_48 109.5 . . ?
H9CA_48 C9C_48 H9CC_48 109.5 . . ?
H9CB_48 C9C_48 H9CC_48 109.5 . . ?
C3C_48 C8C_48 H8CA_48 109.5 . . ?
C3C_48 C8C_48 H8CB_48 109.5 . . ?
H8CA_48 C8C_48 H8CB_48 109.5 . . ?
C3C_48 C8C_48 H8CC_48 109.5 . . ?
H8CA_48 C8C_48 H8CC_48 109.5 . . ?
H8CB_48 C8C_48 H8CC_48 109.5 . . ?
C2C_48 C7C_48 H7CA_48 109.5 . . ?
C2C_48 C7C_48 H7CB_48 109.5 . . ?
H7CA_48 C7C_48 H7CB_48 109.5 . . ?
C2C_48 C7C_48 H7CC_48 109.5 . . ?
H7CA_48 C7C_48 H7CC_48 109.5 . . ?
H7CB_48 C7C_48 H7CC_48 109.5 . . ?
C1C_48 C6C_48 H6CA_48 109.5 . . ?
C1C_48 C6C_48 H6CB_48 109.5 . . ?
H6CA_48 C6C_48 H6CB_48 109.5 . . ?
C1C_48 C6C_48 H6CC_48 109.5 . . ?
H6CA_48 C6C_48 H6CC_48 109.5 . . ?
H6CB_48 C6C_48 H6CC_48 109.5 . . ?
C2_49 C1_49 C5_49 108.1(9) . . ?
C2_49 C1_49 C10_49 125.3(12) . . ?
C5_49 C1_49 C10_49 126.6(12) . . ?
C2_49 C1_49 Al1 68.3(5) . . ?
C5_49 C1_49 Al1 71.7(7) . . ?
C10_49 C1_49 Al1 126.8(8) . . ?
C3_49 C2_49 C1_49 109.2(9) . . ?
C3_49 C2_49 C9_49 127.2(13) . . ?
C1_49 C2_49 C9_49 123.6(13) . . ?
C3_49 C2_49 Al1 68.6(5) . . ?
C1_49 C2_49 Al1 77.2(5) . . ?
C9_49 C2_49 Al1 121.9(9) . . ?
C2_49 C3_49 C4_49 107.0(9) . . ?
C2_49 C3_49 C8_49 126.9(14) . . ?
C4_49 C3_49 C8_49 126.0(14) . . ?
C2_49 C3_49 Al1 75.6(6) . . ?
C4_49 C3_49 Al1 71.7(11) . . ?
C8_49 C3_49 Al1 121.0(9) . . ?
C3_49 C4_49 C5_49 108.6(9) . . ?
C3_49 C4_49 C7_49 127.7(13) . . ?
C5_49 C4_49 C7_49 123.3(13) . . ?
C3_49 C4_49 Al1 71.2(9) . . ?
C5_49 C4_49 Al1 78.4(11) . . ?
C7_49 C4_49 Al1 122.3(15) . . ?
C1_49 C5_49 C4_49 107.0(9) . . ?
C1_49 C5_49 C6_49 123.7(12) . . ?
C4_49 C5_49 C6_49 129.2(12) . . ?
C1_49 C5_49 Al1 74.3(7) . . ?
C4_49 C5_49 Al1 66.0(11) . . ?
C6_49 C5_49 Al1 128.3(11) . . ?
C5_49 C6_49 H6A_49 109.5 . . ?
C5_49 C6_49 H6B_49 109.5 . . ?
H6A_49 C6_49 H6B_49 109.5 . . ?
C5_49 C6_49 H6C_49 109.5 . . ?
H6A_49 C6_49 H6C_49 109.5 . . ?
H6B_49 C6_49 H6C_49 109.5 . . ?
C4_49 C7_49 H7A_49 109.5 . . ?
C4_49 C7_49 H7B_49 109.5 . . ?
H7A_49 C7_49 H7B_49 109.5 . . ?
C4_49 C7_49 H7C_49 109.5 . . ?
H7A_49 C7_49 H7C_49 109.5 . . ?
H7B_49 C7_49 H7C_49 109.5 . . ?
C3_49 C8_49 H8A_49 109.5 . . ?
C3_49 C8_49 H8B_49 109.5 . . ?
H8A_49 C8_49 H8B_49 109.5 . . ?
C3_49 C8_49 H8C_49 109.5 . . ?
H8A_49 C8_49 H8C_49 109.5 . . ?
H8B_49 C8_49 H8C_49 109.5 . . ?
C2_49 C9_49 H9A_49 109.5 . . ?
C2_49 C9_49 H9B_49 109.5 . . ?
H9A_49 C9_49 H9B_49 109.5 . . ?
C2_49 C9_49 H9C_49 109.5 . . ?
H9A_49 C9_49 H9C_49 109.5 . . ?
H9B_49 C9_49 H9C_49 109.5 . . ?
C1_49 C10_49 H10A_49 109.5 . . ?
C1_49 C10_49 H10B_49 109.5 . . ?
H10A_49 C10_49 H10B_49 109.5 . . ?
C1_49 C10_49 H10C_49 109.5 . . ?
H10A_49 C10_49 H10C_49 109.5 . . ?
H10B_49 C10_49 H10C_49 109.5 . . ?
C1_50 O1_50 Al20 148.5(11) . . ?
O1_50 C1_50 C2_50 112.3(11) . . ?
O1_50 C1_50 C4_50 110.7(11) . . ?
C2_50 C1_50 C4_50 108.3(12) . . ?
O1_50 C1_50 C3_50 110.8(11) . . ?
C2_50 C1_50 C3_50 107.2(11) . . ?
C4_50 C1_50 C3_50 107.4(11) . . ?
F3_50 C2_50 F2_50 109.0(14) . . ?
F3_50 C2_50 F1_50 109.0(17) . . ?
F2_50 C2_50 F1_50 109.0(15) . . ?
F3_50 C2_50 C1_50 109.6(12) . . ?
F2_50 C2_50 C1_50 112.0(12) . . ?
F1_50 C2_50 C1_50 108.2(14) . . ?
F4_50 C3_50 F5_50 108.2(16) . . ?
F4_50 C3_50 F6_50 108.8(14) . . ?
F5_50 C3_50 F6_50 109.0(15) . . ?
F4_50 C3_50 C1_50 112.5(12) . . ?
F5_50 C3_50 C1_50 108.0(13) . . ?
F6_50 C3_50 C1_50 110.2(12) . . ?
F9_50 C4_50 F8_50 108.3(16) . . ?
F9_50 C4_50 F7_50 111.0(19) . . ?
F8_50 C4_50 F7_50 109.2(18) . . ?
F9_50 C4_50 C1_50 111.6(15) . . ?
F8_50 C4_50 C1_50 111.3(15) . . ?
F7_50 C4_50 C1_50 105.4(13) . . ?
C1_22 O1_22 Al18 146.6(7) . . ?
O1_22 C1_22 C3_22 111.8(6) . . ?
O1_22 C1_22 C2_22 112.1(6) . . ?
C3_22 C1_22 C2_22 107.7(6) . . ?
O1_22 C1_22 C4_22 107.4(7) . . ?
C3_22 C1_22 C4_22 108.2(6) . . ?
C2_22 C1_22 C4_22 109.6(6) . . ?
F2_22 C2_22 F3_22 110.7(7) . . ?
F2_22 C2_22 F1_22 107.3(8) . . ?
F3_22 C2_22 F1_22 102.3(8) . . ?
F2_22 C2_22 C1_22 115.9(7) . . ?
F3_22 C2_22 C1_22 110.4(6) . . ?
F1_22 C2_22 C1_22 109.3(7) . . ?
F6_22 C3_22 F4_22 108.1(7) . . ?
F6_22 C3_22 F5_22 106.8(7) . . ?
F4_22 C3_22 F5_22 105.7(7) . . ?
F6_22 C3_22 C1_22 113.4(7) . . ?
F4_22 C3_22 C1_22 110.5(6) . . ?
F5_22 C3_22 C1_22 112.0(7) . . ?
F9_22 C4_22 F8_22 111.2(9) . . ?
F9_22 C4_22 F7_22 103.9(9) . . ?
F8_22 C4_22 F7_22 105.1(9) . . ?
F9_22 C4_22 C1_22 110.3(7) . . ?
F8_22 C4_22 C1_22 112.6(8) . . ?
F7_22 C4_22 C1_22 113.3(8) . . ?
C1_51 O1_51 Al18 139.5(13) . . ?
O1_51 C1_51 C4_51 118.9(13) . . ?
O1_51 C1_51 C3_51 106.0(11) . . ?
C4_51 C1_51 C3_51 110.2(11) . . ?
O1_51 C1_51 C2_51 105.7(12) . . ?
C4_51 C1_51 C2_51 105.4(10) . . ?
C3_51 C1_51 C2_51 110.6(11) . . ?
F2_51 C2_51 F3_51 106.5(15) . . ?
F2_51 C2_51 F1_51 105.5(16) . . ?
F3_51 C2_51 F1_51 113.8(16) . . ?
F2_51 C2_51 C1_51 112.7(15) . . ?
F3_51 C2_51 C1_51 112.4(13) . . ?
F1_51 C2_51 C1_51 105.8(13) . . ?
F6_51 C3_51 F4_51 107.1(14) . . ?
F6_51 C3_51 F5_51 108.2(14) . . ?
F4_51 C3_51 F5_51 108.3(15) . . ?
F6_51 C3_51 C1_51 114.1(13) . . ?
F4_51 C3_51 C1_51 110.0(13) . . ?
F5_51 C3_51 C1_51 109.0(12) . . ?
F9_51 C4_51 F7_51 107.2(16) . . ?
F9_51 C4_51 F8_51 106.9(15) . . ?
F7_51 C4_51 F8_51 105.5(15) . . ?
F9_51 C4_51 C1_51 114.4(14) . . ?
F7_51 C4_51 C1_51 114.9(14) . . ?
F8_51 C4_51 C1_51 107.3(13) . . ?
C1_32 O1_32 Al18 164.5(19) . . ?
O1_32 C1_32 C2_32 109.8(13) . . ?
O1_32 C1_32 C4_32 110.7(12) . . ?
C2_32 C1_32 C4_32 111.1(10) . . ?
O1_32 C1_32 C3_32 106.1(13) . . ?
C2_32 C1_32 C3_32 110.7(10) . . ?
C4_32 C1_32 C3_32 108.2(10) . . ?
F1_32 C2_32 F2_32 106.5(13) . . ?
F1_32 C2_32 F3_32 103.6(12) . . ?
F2_32 C2_32 F3_32 107.8(12) . . ?
F1_32 C2_32 C1_32 112.7(11) . . ?
F2_32 C2_32 C1_32 113.2(11) . . ?
F3_32 C2_32 C1_32 112.4(10) . . ?
F6_32 C3_32 F4_32 111.3(12) . . ?
F6_32 C3_32 F5_32 107.1(13) . . ?
F4_32 C3_32 F5_32 108.5(13) . . ?
F6_32 C3_32 C1_32 112.0(11) . . ?
F4_32 C3_32 C1_32 110.6(11) . . ?
F5_32 C3_32 C1_32 107.2(13) . . ?
F9_32 C4_32 F7_32 107.0(13) . . ?
F9_32 C4_32 F8_32 104.7(13) . . ?
F7_32 C4_32 F8_32 107.4(14) . . ?
F9_32 C4_32 C1_32 113.0(12) . . ?
F7_32 C4_32 C1_32 112.1(12) . . ?
F8_32 C4_32 C1_32 112.2(13) . . ?
C5_40 C1_40 C2_40 107.0(3) . . ?
C5_40 C1_40 C10_40 127.1(4) . . ?
C2_40 C1_40 C10_40 125.8(4) . . ?
C5_40 C1_40 Al3 72.0(2) . . ?
C2_40 C1_40 Al3 72.17(19) . . ?
C10_40 C1_40 Al3 122.9(3) . . ?
C3_40 C2_40 C1_40 107.8(3) . . ?
C3_40 C2_40 C9_40 126.9(4) . . ?
C1_40 C2_40 C9_40 125.1(4) . . ?
C3_40 C2_40 Al3 73.0(2) . . ?
C1_40 C2_40 Al3 69.88(19) . . ?
C9_40 C2_40 Al3 125.7(3) . . ?
C4_40 C3_40 C2_40 108.2(4) . . ?
C4_40 C3_40 C8_40 126.3(4) . . ?
C2_40 C3_40 C8_40 125.4(4) . . ?
C4_40 C3_40 Al3 71.4(2) . . ?
C2_40 C3_40 Al3 70.1(2) . . ?
C8_40 C3_40 Al3 126.4(3) . . ?
C3_40 C4_40 C5_40 109.0(3) . . ?
C3_40 C4_40 C7_40 125.7(5) . . ?
C5_40 C4_40 C7_40 125.3(5) . . ?
C3_40 C4_40 Al3 72.5(2) . . ?
C5_40 C4_40 Al3 70.4(2) . . ?
C7_40 C4_40 Al3 124.7(3) . . ?
C4_40 C5_40 C1_40 107.9(3) . . ?
C4_40 C5_40 C6_40 127.2(5) . . ?
C1_40 C5_40 C6_40 124.9(5) . . ?
C4_40 C5_40 Al3 72.8(2) . . ?
C1_40 C5_40 Al3 70.2(2) . . ?
C6_40 C5_40 Al3 124.1(3) . . ?
C5_40 C6_40 H6A_40 109.5 . . ?
C5_40 C6_40 H6B_40 109.5 . . ?
H6A_40 C6_40 H6B_40 109.5 . . ?
C5_40 C6_40 H6C_40 109.5 . . ?
H6A_40 C6_40 H6C_40 109.5 . . ?
H6B_40 C6_40 H6C_40 109.5 . . ?
C4_40 C7_40 H7A_40 109.5 . . ?
C4_40 C7_40 H7B_40 109.5 . . ?
H7A_40 C7_40 H7B_40 109.5 . . ?
C4_40 C7_40 H7C_40 109.5 . . ?
H7A_40 C7_40 H7C_40 109.5 . . ?
H7B_40 C7_40 H7C_40 109.5 . . ?
C3_40 C8_40 H8A_40 109.5 . . ?
C3_40 C8_40 H8B_40 109.5 . . ?
H8A_40 C8_40 H8B_40 109.5 . . ?
C3_40 C8_40 H8C_40 109.5 . . ?
H8A_40 C8_40 H8C_40 109.5 . . ?
H8B_40 C8_40 H8C_40 109.5 . . ?
C2_40 C9_40 H9A_40 109.5 . . ?
C2_40 C9_40 H9B_40 109.5 . . ?
H9A_40 C9_40 H9B_40 109.5 . . ?
C2_40 C9_40 H9C_40 109.5 . . ?
H9A_40 C9_40 H9C_40 109.5 . . ?
H9B_40 C9_40 H9C_40 109.5 . . ?
C1_40 C10_40 H10A_40 109.5 . . ?
C1_40 C10_40 H10B_40 109.5 . . ?
H10A_40 C10_40 H10B_40 109.5 . . ?
C1_40 C10_40 H10C_40 109.5 . . ?
H10A_40 C10_40 H10C_40 109.5 . . ?
H10B_40 C10_40 H10C_40 109.5 . . ?
C2_52 C1_52 C5_52 108.0(3) . . ?
C2_52 C1_52 C10_52 126.7(3) . . ?
C5_52 C1_52 C10_52 125.2(3) . . ?
C2_52 C1_52 Al2 72.28(18) . . ?
C5_52 C1_52 Al2 71.21(18) . . ?
C10_52 C1_52 Al2 124.5(3) . . ?
C1_52 C2_52 C3_52 108.1(3) . . ?
C1_52 C2_52 C9_52 125.4(4) . . ?
C3_52 C2_52 C9_52 126.5(4) . . ?
C1_52 C2_52 Al2 70.97(18) . . ?
C3_52 C2_52 Al2 72.14(19) . . ?
C9_52 C2_52 Al2 123.4(3) . . ?
C4_52 C3_52 C2_52 107.9(3) . . ?
C4_52 C3_52 C8_52 126.6(4) . . ?
C2_52 C3_52 C8_52 125.5(4) . . ?
C4_52 C3_52 Al2 71.25(19) . . ?
C2_52 C3_52 Al2 70.9(2) . . ?
C8_52 C3_52 Al2 123.9(3) . . ?
C5_52 C4_52 C3_52 107.9(3) . . ?
C5_52 C4_52 C7_52 126.8(3) . . ?
C3_52 C4_52 C7_52 125.3(3) . . ?
C5_52 C4_52 Al2 70.53(19) . . ?
C3_52 C4_52 Al2 72.1(2) . . ?
C7_52 C4_52 Al2 124.3(3) . . ?
C4_52 C5_52 C1_52 108.2(3) . . ?
C4_52 C5_52 C6_52 126.2(3) . . ?
C1_52 C5_52 C6_52 125.5(3) . . ?
C4_52 C5_52 Al2 72.52(19) . . ?
C1_52 C5_52 Al2 71.48(18) . . ?
C6_52 C5_52 Al2 125.5(3) . . ?
C5_52 C6_52 H6A_52 109.5 . . ?
C5_52 C6_52 H6B_52 109.5 . . ?
H6A_52 C6_52 H6B_52 109.5 . . ?
C5_52 C6_52 H6C_52 109.5 . . ?
H6A_52 C6_52 H6C_52 109.5 . . ?
H6B_52 C6_52 H6C_52 109.5 . . ?
C4_52 C7_52 H7A_52 109.5 . . ?
C4_52 C7_52 H7B_52 109.5 . . ?
H7A_52 C7_52 H7B_52 109.5 . . ?
C4_52 C7_52 H7C_52 109.5 . . ?
H7A_52 C7_52 H7C_52 109.5 . . ?
H7B_52 C7_52 H7C_52 109.5 . . ?
C3_52 C8_52 H8A_52 109.5 . . ?
C3_52 C8_52 H8B_52 109.5 . . ?
H8A_52 C8_52 H8B_52 109.5 . . ?
C3_52 C8_52 H8C_52 109.5 . . ?
H8A_52 C8_52 H8C_52 109.5 . . ?
H8B_52 C8_52 H8C_52 109.5 . . ?
C2_52 C9_52 H9A_52 109.5 . . ?
C2_52 C9_52 H9B_52 109.5 . . ?
H9A_52 C9_52 H9B_52 109.5 . . ?
C2_52 C9_52 H9C_52 109.5 . . ?
H9A_52 C9_52 H9C_52 109.5 . . ?
H9B_52 C9_52 H9C_52 109.5 . . ?
C1_52 C10_52 H10A_52 109.5 . . ?
C1_52 C10_52 H10B_52 109.5 . . ?
H10A_52 C10_52 H10B_52 109.5 . . ?
C1_52 C10_52 H10C_52 109.5 . . ?
H10A_52 C10_52 H10C_52 109.5 . . ?
H10B_52 C10_52 H10C_52 109.5 . . ?
C5_53 C1_53 C2_53 108.5(5) . . ?
C5_53 C1_53 C10_53 127.1(6) . . ?
C2_53 C1_53 C10_53 124.3(6) . . ?
C5_53 C1_53 Al1 70.0(4) . . ?
C2_53 C1_53 Al1 71.0(3) . . ?
C10_53 C1_53 Al1 128.2(4) . . ?
C1_53 C2_53 C3_53 109.2(5) . . ?
C1_53 C2_53 C9_53 126.1(6) . . ?
C3_53 C2_53 C9_53 124.6(6) . . ?
C1_53 C2_53 Al1 72.2(3) . . ?
C3_53 C2_53 Al1 70.2(3) . . ?
C9_53 C2_53 Al1 125.9(4) . . ?
C2_53 C3_53 C4_53 106.7(5) . . ?
C2_53 C3_53 C8_53 125.2(7) . . ?
C4_53 C3_53 C8_53 128.2(7) . . ?
C2_53 C3_53 Al1 72.5(3) . . ?
C4_53 C3_53 Al1 69.8(3) . . ?
C8_53 C3_53 Al1 123.2(4) . . ?
C5_53 C4_53 C3_53 108.3(5) . . ?
C5_53 C4_53 C7_53 124.0(7) . . ?
C3_53 C4_53 C7_53 127.7(7) . . ?
C5_53 C4_53 Al1 72.1(5) . . ?
C3_53 C4_53 Al1 71.8(3) . . ?
C7_53 C4_53 Al1 122.5(5) . . ?
C1_53 C5_53 C4_53 107.3(5) . . ?
C1_53 C5_53 C6_53 123.5(7) . . ?
C4_53 C5_53 C6_53 128.9(8) . . ?
C1_53 C5_53 Al1 72.9(4) . . ?
C4_53 C5_53 Al1 69.6(4) . . ?
C6_53 C5_53 Al1 127.4(6) . . ?
C5_53 C6_53 H6A_53 109.5 . . ?
C5_53 C6_53 H6B_53 109.5 . . ?
H6A_53 C6_53 H6B_53 109.5 . . ?
C5_53 C6_53 H6C_53 109.5 . . ?
H6A_53 C6_53 H6C_53 109.5 . . ?
H6B_53 C6_53 H6C_53 109.5 . . ?
C4_53 C7_53 H7A_53 109.5 . . ?
C4_53 C7_53 H7B_53 109.5 . . ?
H7A_53 C7_53 H7B_53 109.5 . . ?
C4_53 C7_53 H7C_53 109.5 . . ?
H7A_53 C7_53 H7C_53 109.5 . . ?
H7B_53 C7_53 H7C_53 109.5 . . ?
C3_53 C8_53 H8A_53 109.5 . . ?
C3_53 C8_53 H8B_53 109.5 . . ?
H8A_53 C8_53 H8B_53 109.5 . . ?
C3_53 C8_53 H8C_53 109.5 . . ?
H8A_53 C8_53 H8C_53 109.5 . . ?
H8B_53 C8_53 H8C_53 109.5 . . ?
C2_53 C9_53 H9A_53 109.5 . . ?
C2_53 C9_53 H9B_53 109.5 . . ?
H9A_53 C9_53 H9B_53 109.5 . . ?
C2_53 C9_53 H9C_53 109.5 . . ?
H9A_53 C9_53 H9C_53 109.5 . . ?
H9B_53 C9_53 H9C_53 109.5 . . ?
C1_53 C10_53 H10A_53 109.5 . . ?
C1_53 C10_53 H10B_53 109.5 . . ?
H10A_53 C10_53 H10B_53 109.5 . . ?
C1_53 C10_53 H10C_53 109.5 . . ?
H10A_53 C10_53 H10C_53 109.5 . . ?
H10B_53 C10_53 H10C_53 109.5 . . ?

loop_
_geom_bond_atom_site_label_1
_geom_bond_atom_site_label_2
_geom_bond_distance
_geom_bond_site_symmetry_2
_geom_bond_publ_flag
Al16 O1_44 1.621(6) . ?
Al16 O1_67 1.64(2) . ?
Al16 O1_12 1.716(10) . ?
Al16 O1_10 1.719(4) . ?
Al16 O1_29 1.720(10) . ?
Al16 O1_23 1.724(7) . ?
Al16 O1_11 1.742(3) . ?
Al16 O1_9 1.764(4) . ?
Al17 O1_30 1.585(7) . ?
Al17 O1_15 1.685(3) . ?
Al17 O1_13 1.702(6) . ?
Al17 O1_20 1.717(3) . ?
Al17 O1_31 1.727(12) . ?
Al17 O1_64 1.736(19) . ?
Al17 O1_24 1.770(6) . ?
Al17 O1_25 1.783(6) . ?
Al17 O1_14 1.805(7) . ?
Al18 O1_38 1.596(15) . ?
Al18 O1_22 1.610(7) . ?
Al18 O1_32 1.635(15) . ?
Al18 O1_63 1.66(2) . ?
Al18 O1_51 1.680(14) . ?
Al18 O1_16 1.718(11) . ?
Al18 O1_33 1.718(17) . ?
Al18 O1_65 1.73(2) . ?
Al18 O1_28 1.733(19) . ?
Al18 O1_17 1.749(7) . ?
Al18 O1_27 1.781(8) . ?
Al18 O1_21 1.803(10) . ?
Al19 O1_8 1.626(7) . ?
Al19 O1_26 1.649(10) . ?
Al19 O1_42 1.665(19) . ?
Al19 O1_5 1.693(4) . ?
Al19 O1_6 1.700(4) . ?
Al19 O1_7 1.751(9) . ?
Al19 O1_46 1.757(7) . ?
Al19 O1_43 1.797(6) . ?
Al20 O1_50 1.667(11) . ?
Al20 O1_37 1.678(11) . ?
Al20 O1_4 1.691(7) . ?
Al20 O1_36 1.697(10) . ?
Al20 O1_35 1.70(2) . ?
Al20 O1_1 1.709(4) . ?
Al20 O1_2 1.711(7) . ?
Al20 O1_62 1.72(2) . ?
Al20 O1_34 1.761(9) . ?
Al20 O1_3 1.781(8) . ?
Al20 O1_61 1.809(10) . ?
In1 Al3 2.7417(11) . ?
In1 Al2 2.7492(12) . ?
In1 Al1 2.7672(14) . ?
Al2 C5_52 2.228(3) . ?
Al2 C1_52 2.232(3) . ?
Al2 C2_52 2.249(4) . ?
Al2 C4_52 2.254(4) . ?
Al2 C3_52 2.265(4) . ?
Al3 C1_40 2.187(4) . ?
Al3 C5_40 2.210(4) . ?
Al3 C2_40 2.217(3) . ?
Al3 C4_40 2.241(4) . ?
Al3 C3_40 2.255(4) . ?
Al1 C4_53 2.167(6) . ?
Al1 C3_53 2.193(5) . ?
Al1 C5_53 2.200(10) . ?
Al1 C2_53 2.223(5) . ?
Al1 C3_49 2.229(12) . ?
Al1 C4_49 2.24(2) . ?
Al1 C1_53 2.237(5) . ?
Al1 C2_49 2.318(12) . ?
Al1 C5_49 2.398(15) . ?
Al1 C1_49 2.432(11) . ?
O1_1 C1_1 1.336(5) . ?
C1_1 C2_1 1.535(7) . ?
C1_1 C4_1 1.543(7) . ?
C1_1 C3_1 1.559(8) . ?
C2_1 F3_1 1.299(7) . ?
C2_1 F2_1 1.331(7) . ?
C2_1 F1_1 1.336(8) . ?
C3_1 F4_1 1.311(7) . ?
C3_1 F5_1 1.333(7) . ?
C3_1 F6_1 1.350(6) . ?
C4_1 F7_1 1.308(9) . ?
C4_1 F8_1 1.343(7) . ?
C4_1 F9_1 1.352(8) . ?
O1_2 C1_2 1.351(7) . ?
C1_2 C3_2 1.543(9) . ?
C1_2 C2_2 1.551(9) . ?
C1_2 C4_2 1.552(8) . ?
C2_2 F3_2 1.325(9) . ?
C2_2 F1_2 1.339(9) . ?
C2_2 F2_2 1.344(8) . ?
C3_2 F4_2 1.319(9) . ?
C3_2 F5_2 1.338(8) . ?
C3_2 F6_2 1.353(7) . ?
C4_2 F9_2 1.328(7) . ?
C4_2 F7_2 1.338(9) . ?
C4_2 F8_2 1.348(9) . ?
O1_3 C1_3 1.357(9) . ?
C1_3 C4_3 1.548(9) . ?
C1_3 C2_3 1.559(10) . ?
C1_3 C3_3 1.561(9) . ?
C2_3 F3_3 1.310(9) . ?
C2_3 F1_3 1.332(9) . ?
C2_3 F2_3 1.340(10) . ?
C3_3 F6_3 1.304(9) . ?
C3_3 F4_3 1.323(9) . ?
C3_3 F5_3 1.340(9) . ?
C4_3 F9_3 1.318(10) . ?
C4_3 F8_3 1.330(9) . ?
C4_3 F7_3 1.346(10) . ?
O1_4 C1_4 1.353(8) . ?
C1_4 C3_4 1.550(9) . ?
C1_4 C4_4 1.559(9) . ?
C1_4 C2_4 1.583(9) . ?
C2_4 F1_4 1.320(9) . ?
C2_4 F3_4 1.328(10) . ?
C2_4 F2_4 1.329(10) . ?
C3_4 F4_4 1.308(9) . ?
C3_4 F5_4 1.333(10) . ?
C3_4 F6_4 1.336(10) . ?
C4_4 F7_4 1.284(10) . ?
C4_4 F9_4 1.302(9) . ?
C4_4 F8_4 1.330(8) . ?
O1_5 C1_5 1.348(5) . ?
C1_5 C2_5 1.540(8) . ?
C1_5 C3_5 1.544(6) . ?
C1_5 C4_5 1.561(7) . ?
C2_5 F1_5 1.299(7) . ?
C2_5 F3_5 1.317(7) . ?
C2_5 F2_5 1.330(8) . ?
C3_5 F6_5 1.310(6) . ?
C3_5 F4_5 1.318(7) . ?
C3_5 F5_5 1.336(7) . ?
C4_5 F9_5 1.314(7) . ?
C4_5 F8_5 1.316(6) . ?
C4_5 F7_5 1.317(7) . ?
O1_6 C1_6 1.354(7) . ?
C1_6 C4_6 1.537(9) . ?
C1_6 C3_6 1.542(8) . ?
C1_6 C2_6 1.555(9) . ?
C2_6 F1_6 1.326(10) . ?
C2_6 F2_6 1.330(9) . ?
C2_6 F3_6 1.334(10) . ?
C3_6 F5_6 1.323(8) . ?
C3_6 F4_6 1.326(8) . ?
C3_6 F6_6 1.342(8) . ?
C4_6 F9_6 1.331(9) . ?
C4_6 F8_6 1.336(8) . ?
C4_6 F7_6 1.341(9) . ?
O1_7 C1_7 1.348(9) . ?
C1_7 C3_7 1.548(9) . ?
C1_7 C2_7 1.551(9) . ?
C1_7 C4_7 1.564(9) . ?
C2_7 F1_7 1.313(11) . ?
C2_7 F3_7 1.328(9) . ?
C2_7 F2_7 1.342(8) . ?
C3_7 F5_7 1.330(9) . ?
C3_7 F4_7 1.330(11) . ?
C3_7 F6_7 1.341(10) . ?
C4_7 F8_7 1.298(8) . ?
C4_7 F9_7 1.324(10) . ?
C4_7 F7_7 1.327(8) . ?
O1_8 C1_8 1.371(10) . ?
C1_8 C3_8 1.526(10) . ?
C1_8 C2_8 1.537(10) . ?
C1_8 C4_8 1.553(10) . ?
C2_8 F2_8 1.315(10) . ?
C2_8 F3_8 1.322(11) . ?
C2_8 F1_8 1.348(11) . ?
C3_8 F6_8 1.321(9) . ?
C3_8 F4_8 1.343(9) . ?
C3_8 F5_8 1.435(11) . ?
C4_8 F9_8 1.305(11) . ?
C4_8 F8_8 1.332(10) . ?
C4_8 F7_8 1.347(11) . ?
O1_9 C1_9 1.365(8) . ?
C1_9 C4_9 1.548(9) . ?
C1_9 C2_9 1.553(9) . ?
C1_9 C3_9 1.561(9) . ?
C2_9 F3_9 1.318(9) . ?
C2_9 F1_9 1.331(10) . ?
C2_9 F2_9 1.335(8) . ?
C3_9 F6_9 1.320(9) . ?
C3_9 F4_9 1.331(10) . ?
C3_9 F5_9 1.342(10) . ?
C4_9 F9_9 1.326(11) . ?
C4_9 F7_9 1.327(10) . ?
C4_9 F8_9 1.368(10) . ?
O1_10 C1_10 1.353(4) . ?
C1_10 C4_10 1.539(6) . ?
C1_10 C3_10 1.552(5) . ?
C1_10 C2_10 1.564(6) . ?
C2_10 F2_10 1.328(5) . ?
C2_10 F3_10 1.332(6) . ?
C2_10 F1_10 1.339(5) . ?
C3_10 F5_10 1.328(6) . ?
C3_10 F6_10 1.335(5) . ?
C3_10 F4_10 1.343(6) . ?
C4_10 F9_10 1.306(5) . ?
C4_10 F8_10 1.345(5) . ?
C4_10 F7_10 1.350(6) . ?
O1_11 C1_11 1.356(5) . ?
C1_11 C3_11 1.531(6) . ?
C1_11 C2_11 1.547(7) . ?
C1_11 C4_11 1.560(7) . ?
C2_11 F3_11 1.317(7) . ?
C2_11 F2_11 1.335(7) . ?
C2_11 F1_11 1.352(8) . ?
C3_11 F4_11 1.315(7) . ?
C3_11 F6_11 1.343(7) . ?
C3_11 F5_11 1.351(8) . ?
C4_11 F9_11 1.284(7) . ?
C4_11 F7_11 1.333(7) . ?
C4_11 F8_11 1.347(7) . ?
O1_12 C1_12 1.354(9) . ?
C1_12 C3_12 1.540(9) . ?
C1_12 C4_12 1.546(9) . ?
C1_12 C2_12 1.546(9) . ?
C2_12 F3_12 1.315(9) . ?
C2_12 F1_12 1.332(9) . ?
C2_12 F2_12 1.348(9) . ?
C3_12 F4_12 1.329(8) . ?
C3_12 F6_12 1.329(9) . ?
C3_12 F5_12 1.341(8) . ?
C4_12 F7_12 1.321(9) . ?
C4_12 F9_12 1.340(8) . ?
C4_12 F8_12 1.344(10) . ?
O1_13 C1_13 1.344(7) . ?
C1_13 C4_13 1.541(7) . ?
C1_13 C2_13 1.547(7) . ?
C1_13 C3_13 1.565(7) . ?
C2_13 F3_13 1.319(7) . ?
C2_13 F1_13 1.330(7) . ?
C2_13 F2_13 1.351(7) . ?
C3_13 F5_13 1.321(7) . ?
C3_13 F6_13 1.334(6) . ?
C3_13 F4_13 1.337(7) . ?
C4_13 F9_13 1.328(6) . ?
C4_13 F7_13 1.336(7) . ?
C4_13 F8_13 1.358(6) . ?
O1_14 C1_14 1.368(8) . ?
C1_14 C4_14 1.531(9) . ?
C1_14 C2_14 1.544(9) . ?
C1_14 C3_14 1.549(9) . ?
C2_14 F3_14 1.289(9) . ?
C2_14 F2_14 1.299(8) . ?
C2_14 F1_14 1.388(10) . ?
C3_14 F4_14 1.297(10) . ?
C3_14 F6_14 1.321(9) . ?
C3_14 F5_14 1.370(10) . ?
C4_14 F9_14 1.234(10) . ?
C4_14 F8_14 1.333(11) . ?
C4_14 F7_14 1.383(10) . ?
O1_15 C1_15 1.346(7) . ?
C1_15 C4_15 1.547(8) . ?
C1_15 C3_15 1.558(7) . ?
C1_15 C2_15 1.561(7) . ?
C2_15 F2_15 1.326(7) . ?
C2_15 F3_15 1.327(7) . ?
C2_15 F1_15 1.327(6) . ?
C3_15 F4_15 1.314(7) . ?
C3_15 F5_15 1.332(7) . ?
C3_15 F6_15 1.334(7) . ?
C4_15 F9_15 1.323(7) . ?
C4_15 F8_15 1.332(7) . ?
C4_15 F7_15 1.333(8) . ?
O1_16 C1_16 1.347(9) . ?
C1_16 C3_16 1.537(9) . ?
C1_16 C4_16 1.558(9) . ?
C1_16 C2_16 1.562(9) . ?
C2_16 F3_16 1.315(8) . ?
C2_16 F2_16 1.340(8) . ?
C2_16 F1_16 1.348(9) . ?
C3_16 F4_16 1.320(9) . ?
C3_16 F6_16 1.337(9) . ?
C3_16 F5_16 1.372(9) . ?
C4_16 F9_16 1.319(9) . ?
C4_16 F8_16 1.321(8) . ?
C4_16 F7_16 1.363(9) . ?
O1_17 C1_17 1.317(7) . ?
C1_17 C2_17 1.540(8) . ?
C1_17 C4_17 1.566(8) . ?
C1_17 C3_17 1.572(9) . ?
C2_17 F3_17 1.319(8) . ?
C2_17 F1_17 1.334(8) . ?
C2_17 F2_17 1.339(7) . ?
C3_17 F5_17 1.295(9) . ?
C3_17 F6_17 1.329(8) . ?
C3_17 F4_17 1.380(9) . ?
C4_17 F8_17 1.289(8) . ?
C4_17 F7_17 1.334(8) . ?
C4_17 F9_17 1.378(8) . ?
C1_18 F1_18 1.346(6) . ?
C1_18 C6_18 1.363(7) . ?
C1_18 C2_18 1.375(6) . ?
C2_18 F2_18 1.345(6) . ?
C2_18 C3_18 1.367(7) . ?
C3_18 C4_18 1.382(7) . ?
C3_18 H3_18 0.9500 . ?
C4_18 C5_18 1.372(7) . ?
C4_18 H4_18 0.9500 . ?
C5_18 C6_18 1.373(7) . ?
C5_18 H5_18 0.9500 . ?
C6_18 H6_18 0.9500 . ?
O1_20 C1_20 1.345(7) . ?
C1_20 C4_20 1.519(9) . ?
C1_20 C3_20 1.548(9) . ?
C1_20 C2_20 1.578(9) . ?
C2_20 F3_20 1.287(9) . ?
C2_20 F2_20 1.342(8) . ?
C2_20 F1_20 1.387(9) . ?
C3_20 F4_20 1.321(8) . ?
C3_20 F6_20 1.353(8) . ?
C3_20 F5_20 1.379(9) . ?
C4_20 F9_20 1.277(8) . ?
C4_20 F8_20 1.330(7) . ?
C4_20 F7_20 1.388(10) . ?
O1_23 C1_23 1.358(10) . ?
C1_23 C3_23 1.543(11) . ?
C1_23 C2_23 1.545(11) . ?
C1_23 C4_23 1.551(11) . ?
C2_23 F1_23 1.312(11) . ?
C2_23 F3_23 1.313(11) . ?
C2_23 F2_23 1.328(11) . ?
C3_23 F5_23 1.330(12) . ?
C3_23 F6_23 1.336(12) . ?
C3_23 F4_23 1.336(11) . ?
C4_23 F9_23 1.313(11) . ?
C4_23 F8_23 1.319(11) . ?
C4_23 F7_23 1.324(11) . ?
O1_24 C1_24 1.362(10) . ?
C1_24 C4_24 1.546(11) . ?
C1_24 C2_24 1.552(10) . ?
C1_24 C3_24 1.559(11) . ?
C2_24 F3_24 1.320(10) . ?
C2_24 F2_24 1.330(9) . ?
C2_24 F1_24 1.332(11) . ?
C3_24 F5_24 1.332(11) . ?
C3_24 F4_24 1.334(10) . ?
C3_24 F6_24 1.341(9) . ?
C4_24 F7_24 1.316(10) . ?
C4_24 F9_24 1.319(10) . ?
C4_24 F8_24 1.351(9) . ?
O1_25 C1_25 1.356(10) . ?
C1_25 C3_25 1.538(10) . ?
C1_25 C4_25 1.551(11) . ?
C1_25 C2_25 1.554(11) . ?
C2_25 F3_25 1.313(11) . ?
C2_25 F1_25 1.323(10) . ?
C2_25 F2_25 1.342(10) . ?
C3_25 F6_25 1.258(10) . ?
C3_25 F5_25 1.278(12) . ?
C3_25 F4_25 1.325(10) . ?
C4_25 F8_25 1.286(10) . ?
C4_25 F9_25 1.292(11) . ?
C4_25 F7_25 1.385(11) . ?
O1_26 C1_26 1.345(10) . ?
C1_26 C2_26 1.538(10) . ?
C1_26 C3_26 1.561(10) . ?
C1_26 C4_26 1.563(10) . ?
C2_26 F3_26 1.336(11) . ?
C2_26 F2_26 1.336(10) . ?
C2_26 F1_26 1.345(11) . ?
C3_26 F4_26 1.308(10) . ?
C3_26 F5_26 1.328(9) . ?
C3_26 F6_26 1.340(11) . ?
C4_26 F8_26 1.308(9) . ?
C4_26 F7_26 1.330(11) . ?
C4_26 F9_26 1.349(11) . ?
O1_29 C1_29 1.375(10) . ?
C1_29 C3_29 1.547(10) . ?
C1_29 C4_29 1.553(10) . ?
C1_29 C2_29 1.564(10) . ?
C2_29 F1_29 1.303(11) . ?
C2_29 F3_29 1.327(11) . ?
C2_29 F2_29 1.328(11) . ?
C3_29 F4_29 1.317(9) . ?
C3_29 F5_29 1.339(9) . ?
C3_29 F6_29 1.342(11) . ?
C4_29 F7_29 1.299(10) . ?
C4_29 F8_29 1.328(10) . ?
C4_29 F9_29 1.354(9) . ?
O1_30 C1_30 1.353(10) . ?
C1_30 C2_30 1.535(11) . ?
C1_30 C4_30 1.545(11) . ?
C1_30 C3_30 1.550(11) . ?
C2_30 F3_30 1.270(12) . ?
C2_30 F1_30 1.276(11) . ?
C2_30 F2_30 1.355(11) . ?
C3_30 F6_30 1.308(10) . ?
C3_30 F5_30 1.315(11) . ?
C3_30 F4_30 1.327(11) . ?
C4_30 F9_30 1.301(12) . ?
C4_30 F7_30 1.333(11) . ?
C4_30 F8_30 1.341(11) . ?
O1_31 C1_31 1.349(11) . ?
C1_31 C3_31 1.539(10) . ?
C1_31 C2_31 1.547(11) . ?
C1_31 C4_31 1.549(11) . ?
C2_31 F3_31 1.310(11) . ?
C2_31 F2_31 1.325(11) . ?
C2_31 F1_31 1.337(12) . ?
C3_31 F4_31 1.294(11) . ?
C3_31 F6_31 1.321(11) . ?
C3_31 F5_31 1.343(11) . ?
C4_31 F9_31 1.318(11) . ?
C4_31 F7_31 1.324(12) . ?
C4_31 F8_31 1.326(11) . ?
O1_33 C1_33 1.344(12) . ?
C1_33 C2_33 1.545(11) . ?
C1_33 C3_33 1.551(11) . ?
C1_33 C4_33 1.555(11) . ?
C2_33 F2_33 1.287(11) . ?
C2_33 F3_33 1.340(11) . ?
C2_33 F1_33 1.395(12) . ?
C3_33 F4_33 1.325(11) . ?
C3_33 F6_33 1.327(11) . ?
C3_33 F5_33 1.358(12) . ?
C4_33 F7_33 1.340(12) . ?
C4_33 F8_33 1.343(11) . ?
C4_33 F9_33 1.347(12) . ?
O1_34 C1_34 1.303(11) . ?
C1_34 C4_34 1.531(11) . ?
C1_34 C3_34 1.560(11) . ?
C1_34 C2_34 1.564(11) . ?
C2_34 F3_34 1.308(11) . ?
C2_34 F2_34 1.312(12) . ?
C2_34 F1_34 1.360(11) . ?
C3_34 F6_34 1.295(11) . ?
C3_34 F5_34 1.328(11) . ?
C3_34 F4_34 1.337(12) . ?
C4_34 F9_34 1.318(12) . ?
C4_34 F8_34 1.327(11) . ?
C4_34 F7_34 1.339(11) . ?
O1_35 C1_35 1.361(13) . ?
C1_35 C3_35 1.542(12) . ?
C1_35 C4_35 1.546(12) . ?
C1_35 C2_35 1.551(12) . ?
C2_35 F3_35 1.320(12) . ?
C2_35 F1_35 1.325(13) . ?
C2_35 F2_35 1.329(13) . ?
C3_35 F5_35 1.323(13) . ?
C3_35 F4_35 1.323(13) . ?
C3_35 F6_35 1.335(12) . ?
C4_35 F9_35 1.323(13) . ?
C4_35 F8_35 1.337(12) . ?
C4_35 F7_35 1.344(13) . ?
O1_27 C1_27 1.325(9) . ?
C1_27 C2_27 1.531(10) . ?
C1_27 C4_27 1.546(10) . ?
C1_27 C3_27 1.559(10) . ?
C2_27 F3_27 1.313(11) . ?
C2_27 F2_27 1.314(10) . ?
C2_27 F1_27 1.323(10) . ?
C3_27 F6_27 1.280(10) . ?
C3_27 F4_27 1.312(11) . ?
C3_27 F5_27 1.336(11) . ?
C4_27 F9_27 1.298(11) . ?
C4_27 F8_27 1.326(10) . ?
C4_27 F7_27 1.344(11) . ?
O1_36 C1_36 1.351(10) . ?
C1_36 C3_36 1.546(11) . ?
C1_36 C2_36 1.547(10) . ?
C1_36 C4_36 1.548(10) . ?
C2_36 F2_36 1.318(11) . ?
C2_36 F3_36 1.329(10) . ?
C2_36 F1_36 1.338(10) . ?
C3_36 F5_36 1.305(11) . ?
C3_36 F4_36 1.326(11) . ?
C3_36 F6_36 1.339(11) . ?
C4_36 F7_36 1.312(10) . ?
C4_36 F8_36 1.330(11) . ?
C4_36 F9_36 1.332(11) . ?
O1_37 C1_37 1.348(12) . ?
C1_37 C2_37 1.549(12) . ?
C1_37 C4_37 1.550(12) . ?
C1_37 C3_37 1.550(12) . ?
C2_37 F1_37 1.324(12) . ?
C2_37 F3_37 1.327(12) . ?
C2_37 F2_37 1.346(12) . ?
C3_37 F5_37 1.319(13) . ?
C3_37 F4_37 1.329(12) . ?
C3_37 F6_37 1.348(13) . ?
C4_37 F8_37 1.338(12) . ?
C4_37 F9_37 1.342(12) . ?
C4_37 F7_37 1.345(12) . ?
O1_41 C1_41 1.354(12) . ?
C1_41 C2_41 1.536(12) . ?
C1_41 C3_41 1.540(12) . ?
C1_41 C4_41 1.551(12) . ?
C2_41 F2_41 1.322(12) . ?
C2_41 F3_41 1.326(12) . ?
C2_41 F1_41 1.334(12) . ?
C3_41 F5_41 1.328(12) . ?
C3_41 F4_41 1.340(12) . ?
C3_41 F6_41 1.341(12) . ?
C4_41 F7_41 1.282(13) . ?
C4_41 F8_41 1.307(12) . ?
C4_41 F9_41 1.322(12) . ?
O1_42 C1_42 1.337(13) . ?
C1_42 C4_42 1.540(12) . ?
C1_42 C3_42 1.544(12) . ?
C1_42 C2_42 1.560(12) . ?
C2_42 F1_42 1.311(13) . ?
C2_42 F2_42 1.320(13) . ?
C2_42 F3_42 1.321(13) . ?
C3_42 F4_42 1.327(13) . ?
C3_42 F6_42 1.340(13) . ?
C3_42 F5_42 1.354(13) . ?
C4_42 F9_42 1.333(13) . ?
C4_42 F8_42 1.335(13) . ?
C4_42 F7_42 1.340(13) . ?
O1_43 C1_43 1.347(9) . ?
C1_43 C4_43 1.534(10) . ?
C1_43 C2_43 1.545(10) . ?
C1_43 C3_43 1.583(10) . ?
C2_43 F3_43 1.325(10) . ?
C2_43 F2_43 1.331(9) . ?
C2_43 F1_43 1.339(10) . ?
C3_43 F6_43 1.324(9) . ?
C3_43 F4_43 1.334(10) . ?
C3_43 F5_43 1.359(10) . ?
C4_43 F9_43 1.334(10) . ?
C4_43 F8_43 1.358(9) . ?
C4_43 F7_43 1.356(10) . ?
O1_44 C1_44 1.349(9) . ?
C1_44 C2_44 1.534(10) . ?
C1_44 C3_44 1.534(10) . ?
C1_44 C4_44 1.558(10) . ?
C2_44 F2_44 1.312(10) . ?
C2_44 F3_44 1.317(10) . ?
C2_44 F1_44 1.320(9) . ?
C3_44 F4_44 1.310(10) . ?
C3_44 F6_44 1.330(9) . ?
C3_44 F5_44 1.341(11) . ?
C4_44 F8_44 1.315(11) . ?
C4_44 F9_44 1.328(11) . ?
C4_44 F7_44 1.343(11) . ?
O1_46 C1_46 1.363(10) . ?
C1_46 C2_46 1.541(11) . ?
C1_46 C4_46 1.551(11) . ?
C1_46 C3_46 1.557(11) . ?
C2_46 F2_46 1.337(11) . ?
C2_46 F1_46 1.338(12) . ?
C2_46 F3_46 1.338(11) . ?
C3_46 F5_46 1.323(10) . ?
C3_46 F4_46 1.328(10) . ?
C3_46 F6_46 1.342(11) . ?
C4_46 F7_46 1.324(12) . ?
C4_46 F8_46 1.336(11) . ?
C4_46 F9_46 1.343(11) . ?
O1_61 C1_61 1.356(12) . ?
C1_61 C4_61 1.546(12) . ?
C1_61 C3_61 1.552(12) . ?
C1_61 C2_61 1.554(12) . ?
C2_61 F3_61 1.324(13) . ?
C2_61 F2_61 1.332(12) . ?
C2_61 F1_61 1.333(12) . ?
C3_61 F6_61 1.325(12) . ?
C3_61 F5_61 1.325(13) . ?
C3_61 F4_61 1.334(12) . ?
C4_61 F9_61 1.336(12) . ?
C4_61 F8_61 1.337(12) . ?
C4_61 F7_61 1.338(13) . ?
O1_62 C1_62 1.335(13) . ?
C1_62 C4_62 1.547(12) . ?
C1_62 C2_62 1.551(12) . ?
C1_62 C3_62 1.559(12) . ?
C2_62 F3_62 1.314(12) . ?
C2_62 F1_62 1.317(13) . ?
C2_62 F2_62 1.392(14) . ?
C3_62 F6_62 1.310(12) . ?
C3_62 F5_62 1.316(13) . ?
C3_62 F4_62 1.332(13) . ?
C4_62 F7_62 1.307(13) . ?
C4_62 F8_62 1.330(12) . ?
C4_62 F9_62 1.344(13) . ?
O1_63 C1_63 1.326(13) . ?
C1_63 C4_63 1.541(12) . ?
C1_63 C3_63 1.549(12) . ?
C1_63 C2_63 1.567(12) . ?
C2_63 F2_63 1.301(13) . ?
C2_63 F3_63 1.323(13) . ?
C2_63 F1_63 1.344(13) . ?
C3_63 F4_63 1.301(12) . ?
C3_63 F5_63 1.343(13) . ?
C3_63 F6_63 1.364(13) . ?
C4_63 F8_63 1.302(13) . ?
C4_63 F9_63 1.345(13) . ?
C4_63 F7_63 1.345(13) . ?
O1_64 C1_64 1.335(12) . ?
C1_64 C2_64 1.538(12) . ?
C1_64 C3_64 1.541(12) . ?
C1_64 C4_64 1.584(12) . ?
C2_64 F3_64 1.320(12) . ?
C2_64 F2_64 1.344(13) . ?
C2_64 F1_64 1.352(12) . ?
C3_64 F4_64 1.325(12) . ?
C3_64 F5_64 1.338(13) . ?
C3_64 F6_64 1.394(13) . ?
C4_64 F8_64 1.256(12) . ?
C4_64 F7_64 1.332(12) . ?
C4_64 F9_64 1.350(12) . ?
O1_65 C1_65 1.345(13) . ?
C1_65 C3_65 1.546(12) . ?
C1_65 C2_65 1.550(12) . ?
C1_65 C4_65 1.565(12) . ?
C2_65 F2_65 1.329(13) . ?
C2_65 F3_65 1.331(13) . ?
C2_65 F1_65 1.340(13) . ?
C3_65 F5_65 1.326(13) . ?
C3_65 F6_65 1.331(13) . ?
C3_65 F4_65 1.336(12) . ?
C4_65 F7_65 1.314(12) . ?
C4_65 F8_65 1.327(12) . ?
C4_65 F9_65 1.329(13) . ?
C1_19 C6_19 1.328(9) . ?
C1_19 F1_19 1.341(9) . ?
C1_19 C2_19 1.396(10) . ?
C2_19 F2_19 1.330(9) . ?
C2_19 C3_19 1.370(10) . ?
C3_19 C4_19 1.363(10) . ?
C3_19 H3_19 0.9500 . ?
C4_19 C5_19 1.367(9) . ?
C4_19 H4_19 0.9500 . ?
C5_19 C6_19 1.365(9) . ?
C5_19 H5_19 0.9500 . ?
C6_19 H6_19 0.9500 . ?
O1_67 C1_67 1.343(13) . ?
C1_67 C2_67 1.541(12) . ?
C1_67 C4_67 1.542(12) . ?
C1_67 C3_67 1.558(13) . ?
C2_67 F3_67 1.322(13) . ?
C2_67 F1_67 1.330(13) . ?
C2_67 F2_67 1.347(13) . ?
C3_67 F6_67 1.313(13) . ?
C3_67 F5_67 1.320(13) . ?
C3_67 F4_67 1.324(13) . ?
C4_67 F9_67 1.319(13) . ?
C4_67 F7_67 1.329(13) . ?
C4_67 F8_67 1.340(13) . ?
O1_38 C1_38 1.367(12) . ?
C1_38 C2_38 1.549(11) . ?
C1_38 C4_38 1.555(12) . ?
C1_38 C3_38 1.566(11) . ?
C2_38 F2_38 1.331(12) . ?
C2_38 F1_38 1.331(13) . ?
C2_38 F3_38 1.338(12) . ?
C3_38 F6_38 1.319(12) . ?
C3_38 F5_38 1.342(13) . ?
C3_38 F4_38 1.392(12) . ?
C4_38 F8_38 1.281(12) . ?
C4_38 F7_38 1.329(12) . ?
C4_38 F9_38 1.354(12) . ?
O1_21 C1_21 1.377(10) . ?
C1_21 C3_21 1.530(9) . ?
C1_21 C4_21 1.549(9) . ?
C1_21 C2_21 1.561(9) . ?
C2_21 F2_21 1.319(9) . ?
C2_21 F3_21 1.332(10) . ?
C2_21 F1_21 1.357(10) . ?
C3_21 F5_21 1.327(9) . ?
C3_21 F4_21 1.337(8) . ?
C3_21 F6_21 1.345(8) . ?
C4_21 F9_21 1.304(10) . ?
C4_21 F7_21 1.322(9) . ?
C4_21 F8_21 1.355(9) . ?
O1_28 C1_28 1.340(12) . ?
C1_28 C4_28 1.535(11) . ?
C1_28 C2_28 1.558(11) . ?
C1_28 C3_28 1.562(11) . ?
C2_28 F1_28 1.315(12) . ?
C2_28 F3_28 1.323(12) . ?
C2_28 F2_28 1.333(12) . ?
C3_28 F5_28 1.318(12) . ?
C3_28 F6_28 1.344(12) . ?
C3_28 F4_28 1.347(12) . ?
C4_28 F7_28 1.332(12) . ?
C4_28 F9_28 1.333(11) . ?
C4_28 F8_28 1.337(11) . ?
In1_45 Al3_45 2.7396(15) . ?
In1_45 Al1_45 2.7575(13) . ?
In1_45 Al2_45 2.7635(13) . ?
Al2_45 C1B_45 2.221(4) . ?
Al2_45 C5B_45 2.227(3) . ?
Al2_45 C4B_45 2.243(3) . ?
Al2_45 C2B_45 2.244(4) . ?
Al2_45 C3B_45 2.255(3) . ?
Al3_45 C1C_45 2.226(3) . ?
Al3_45 C5C_45 2.228(3) . ?
Al3_45 C2C_45 2.229(3) . ?
Al3_45 C4C_45 2.241(3) . ?
Al3_45 C3C_45 2.251(4) . ?
Al1_45 C3A_45 2.204(3) . ?
Al1_45 C2A_45 2.221(3) . ?
Al1_45 C4A_45 2.221(3) . ?
Al1_45 C5A_45 2.240(3) . ?
Al1_45 C1A_45 2.243(3) . ?
C1A_45 C2A_45 1.424(4) . ?
C1A_45 C5A_45 1.428(4) . ?
C1A_45 C6A_45 1.504(5) . ?
C2A_45 C3A_45 1.429(5) . ?
C2A_45 C7A_45 1.505(4) . ?
C3A_45 C4A_45 1.437(4) . ?
C3A_45 C8A_45 1.493(5) . ?
C4A_45 C5A_45 1.418(4) . ?
C4A_45 C9A_45 1.502(4) . ?
C5A_45 C10A_45 1.504(4) . ?
C10A_45 H10A_45 0.9800 . ?
C10A_45 H10B_45 0.9800 . ?
C10A_45 H10C_45 0.9800 . ?
C9A_45 H9AA_45 0.9800 . ?
C9A_45 H9AB_45 0.9800 . ?
C9A_45 H9AC_45 0.9800 . ?
C8A_45 H8AA_45 0.9800 . ?
C8A_45 H8AB_45 0.9800 . ?
C8A_45 H8AC_45 0.9800 . ?
C7A_45 H7AA_45 0.9800 . ?
C7A_45 H7AB_45 0.9800 . ?
C7A_45 H7AC_45 0.9800 . ?
C6A_45 H6AA_45 0.9800 . ?
C6A_45 H6AB_45 0.9800 . ?
C6A_45 H6AC_45 0.9800 . ?
C1B_45 C5B_45 1.419(5) . ?
C1B_45 C2B_45 1.419(5) . ?
C1B_45 C6B_45 1.505(5) . ?
C2B_45 C3B_45 1.417(5) . ?
C2B_45 C7B_45 1.513(5) . ?
C3B_45 C4B_45 1.422(4) . ?
C3B_45 C8B_45 1.499(5) . ?
C4B_45 C5B_45 1.420(4) . ?
C4B_45 C9B_45 1.501(4) . ?
C5B_45 C10B_45 1.508(5) . ?
C10B_45 H10D_45 0.9800 . ?
C10B_45 H10E_45 0.9800 . ?
C10B_45 H10F_45 0.9800 . ?
C9B_45 H9BA_45 0.9800 . ?
C9B_45 H9BB_45 0.9800 . ?
C9B_45 H9BC_45 0.9800 . ?
C8B_45 H8BA_45 0.9800 . ?
C8B_45 H8BB_45 0.9800 . ?
C8B_45 H8BC_45 0.9800 . ?
C7B_45 H7BA_45 0.9800 . ?
C7B_45 H7BB_45 0.9800 . ?
C7B_45 H7BC_45 0.9800 . ?
C6B_45 H6BA_45 0.9800 . ?
C6B_45 H6BB_45 0.9800 . ?
C6B_45 H6BC_45 0.9800 . ?
C1C_45 C2C_45 1.420(4) . ?
C1C_45 C5C_45 1.431(4) . ?
C1C_45 C6C_45 1.495(5) . ?
C2C_45 C3C_45 1.403(5) . ?
C2C_45 C7C_45 1.514(5) . ?
C3C_45 C4C_45 1.409(5) . ?
C3C_45 C8C_45 1.508(5) . ?
C4C_45 C5C_45 1.430(5) . ?
C4C_45 C9C_45 1.507(5) . ?
C5C_45 C10C_45 1.496(5) . ?
C10C_45 H10G_45 0.9800 . ?
C10C_45 H10H_45 0.9800 . ?
C10C_45 H10I_45 0.9800 . ?
C9C_45 H9CA_45 0.9800 . ?
C9C_45 H9CB_45 0.9800 . ?
C9C_45 H9CC_45 0.9800 . ?
C8C_45 H8CA_45 0.9800 . ?
C8C_45 H8CB_45 0.9800 . ?
C8C_45 H8CC_45 0.9800 . ?
C7C_45 H7CA_45 0.9800 . ?
C7C_45 H7CB_45 0.9800 . ?
C7C_45 H7CC_45 0.9800 . ?
C6C_45 H6CA_45 0.9800 . ?
C6C_45 H6CB_45 0.9800 . ?
C6C_45 H6CC_45 0.9800 . ?
In1_66 Al1_66 2.7322(19) . ?
In1_66 Al3_66 2.7411(19) . ?
In1_66 Al2_66 2.7500(14) . ?
Al2_66 C5B_66 2.214(3) . ?
Al2_66 C1B_66 2.220(3) . ?
Al2_66 C2B_66 2.232(3) . ?
Al2_66 C4B_66 2.238(3) . ?
Al2_66 C3B_66 2.246(3) . ?
Al3_66 C1C_66 2.199(3) . ?
Al3_66 C2C_66 2.203(4) . ?
Al3_66 C5C_66 2.224(3) . ?
Al3_66 C3C_66 2.237(3) . ?
Al3_66 C4C_66 2.242(3) . ?
Al1_66 C2A_66 2.218(4) . ?
Al1_66 C1A_66 2.224(4) . ?
Al1_66 C3A_66 2.231(3) . ?
Al1_66 C5A_66 2.247(4) . ?
Al1_66 C4A_66 2.248(4) . ?
C1A_66 C5A_66 1.426(6) . ?
C1A_66 C2A_66 1.436(5) . ?
C1A_66 C6A_66 1.502(6) . ?
C2A_66 C3A_66 1.414(5) . ?
C2A_66 C7A_66 1.503(5) . ?
C3A_66 C4A_66 1.421(5) . ?
C3A_66 C8A_66 1.506(5) . ?
C4A_66 C5A_66 1.405(5) . ?
C4A_66 C9A_66 1.500(6) . ?
C5A_66 C10A_66 1.511(5) . ?
C10A_66 H10A_66 0.9800 . ?
C10A_66 H10B_66 0.9800 . ?
C10A_66 H10C_66 0.9800 . ?
C9A_66 H9AA_66 0.9800 . ?
C9A_66 H9AB_66 0.9800 . ?
C9A_66 H9AC_66 0.9800 . ?
C8A_66 H8AA_66 0.9800 . ?
C8A_66 H8AB_66 0.9800 . ?
C8A_66 H8AC_66 0.9800 . ?
C7A_66 H7AA_66 0.9800 . ?
C7A_66 H7AB_66 0.9800 . ?
C7A_66 H7AC_66 0.9800 . ?
C6A_66 H6AA_66 0.9800 . ?
C6A_66 H6AB_66 0.9800 . ?
C6A_66 H6AC_66 0.9800 . ?
C1B_66 C2B_66 1.415(5) . ?
C1B_66 C5B_66 1.427(5) . ?
C1B_66 C6B_66 1.506(5) . ?
C2B_66 C3B_66 1.413(5) . ?
C2B_66 C7B_66 1.507(5) . ?
C3B_66 C4B_66 1.425(5) . ?
C3B_66 C8B_66 1.498(5) . ?
C4B_66 C5B_66 1.424(5) . ?
C4B_66 C9B_66 1.502(5) . ?
C5B_66 C10B_66 1.503(5) . ?
C10B_66 H10D_66 0.9800 . ?
C10B_66 H10E_66 0.9800 . ?
C10B_66 H10F_66 0.9800 . ?
C9B_66 H9BA_66 0.9800 . ?
C9B_66 H9BB_66 0.9800 . ?
C9B_66 H9BC_66 0.9800 . ?
C8B_66 H8BA_66 0.9800 . ?
C8B_66 H8BB_66 0.9800 . ?
C8B_66 H8BC_66 0.9800 . ?
C7B_66 H7BA_66 0.9800 . ?
C7B_66 H7BB_66 0.9800 . ?
C7B_66 H7BC_66 0.9800 . ?
C6B_66 H6BA_66 0.9800 . ?
C6B_66 H6BB_66 0.9800 . ?
C6B_66 H6BC_66 0.9800 . ?
C1C_66 C5C_66 1.424(4) . ?
C1C_66 C2C_66 1.436(4) . ?
C1C_66 C6C_66 1.501(5) . ?
C2C_66 C3C_66 1.424(5) . ?
C2C_66 C7C_66 1.507(5) . ?
C3C_66 C4C_66 1.422(5) . ?
C3C_66 C8C_66 1.506(5) . ?
C4C_66 C5C_66 1.426(4) . ?
C4C_66 C9C_66 1.504(5) . ?
C5C_66 C10C_66 1.503(4) . ?
C10C_66 H10G_66 0.9800 . ?
C10C_66 H10H_66 0.9800 . ?
C10C_66 H10I_66 0.9800 . ?
C9C_66 H9CA_66 0.9800 . ?
C9C_66 H9CB_66 0.9800 . ?
C9C_66 H9CC_66 0.9800 . ?
C8C_66 H8CA_66 0.9800 . ?
C8C_66 H8CB_66 0.9800 . ?
C8C_66 H8CC_66 0.9800 . ?
C7C_66 H7CA_66 0.9800 . ?
C7C_66 H7CB_66 0.9800 . ?
C7C_66 H7CC_66 0.9800 . ?
C6C_66 H6CA_66 0.9800 . ?
C6C_66 H6CB_66 0.9800 . ?
C6C_66 H6CC_66 0.9800 . ?
In1_68 Al3_68 2.7318(12) . ?
In1_68 Al2_68 2.7351(15) . ?
In1_68 Al1_68 2.7396(13) . ?
Al2_68 C5B_68 2.199(5) . ?
Al2_68 C4B_68 2.207(5) . ?
Al2_68 C3B_68 2.209(5) . ?
Al2_68 C1B_68 2.210(5) . ?
Al2_68 C2B_68 2.225(5) . ?
Al3_68 C1C_68 2.207(4) . ?
Al3_68 C2C_68 2.212(4) . ?
Al3_68 C5C_68 2.232(4) . ?
Al3_68 C3C_68 2.233(4) . ?
Al3_68 C4C_68 2.240(3) . ?
Al1_68 C1A_68 2.220(4) . ?
Al1_68 C2A_68 2.222(4) . ?
Al1_68 C4A_68 2.233(4) . ?
Al1_68 C5A_68 2.233(4) . ?
Al1_68 C3A_68 2.239(4) . ?
C1A_68 C2A_68 1.425(7) . ?
C1A_68 C5A_68 1.430(6) . ?
C1A_68 C6A_68 1.499(6) . ?
C2A_68 C3A_68 1.425(6) . ?
C2A_68 C7A_68 1.506(7) . ?
C3A_68 C4A_68 1.421(7) . ?
C3A_68 C8A_68 1.502(7) . ?
C4A_68 C5A_68 1.423(7) . ?
C4A_68 C9A_68 1.504(6) . ?
C5A_68 C10A_68 1.502(7) . ?
C10A_68 H10A_68 0.9800 . ?
C10A_68 H10B_68 0.9800 . ?
C10A_68 H10C_68 0.9800 . ?
C9A_68 H9AA_68 0.9800 . ?
C9A_68 H9AB_68 0.9800 . ?
C9A_68 H9AC_68 0.9800 . ?
C8A_68 H8AA_68 0.9800 . ?
C8A_68 H8AB_68 0.9800 . ?
C8A_68 H8AC_68 0.9800 . ?
C7A_68 H7AA_68 0.9800 . ?
C7A_68 H7AB_68 0.9800 . ?
C7A_68 H7AC_68 0.9800 . ?
C6A_68 H6AA_68 0.9800 . ?
C6A_68 H6AB_68 0.9800 . ?
C6A_68 H6AC_68 0.9800 . ?
C1B_68 C2B_68 1.401(6) . ?
C1B_68 C5B_68 1.411(7) . ?
C1B_68 C6B_68 1.518(7) . ?
C2B_68 C3B_68 1.409(7) . ?
C2B_68 C7B_68 1.509(7) . ?
C3B_68 C4B_68 1.438(8) . ?
C3B_68 C8B_68 1.504(7) . ?
C4B_68 C5B_68 1.432(7) . ?
C4B_68 C9B_68 1.506(8) . ?
C5B_68 C10B_68 1.505(7) . ?
C10B_68 H10D_68 0.9800 . ?
C10B_68 H10E_68 0.9800 . ?
C10B_68 H10F_68 0.9800 . ?
C9B_68 H9BA_68 0.9800 . ?
C9B_68 H9BB_68 0.9800 . ?
C9B_68 H9BC_68 0.9800 . ?
C8B_68 H8BA_68 0.9800 . ?
C8B_68 H8BB_68 0.9800 . ?
C8B_68 H8BC_68 0.9800 . ?
C7B_68 H7BA_68 0.9800 . ?
C7B_68 H7BB_68 0.9800 . ?
C7B_68 H7BC_68 0.9800 . ?
C6B_68 H6BA_68 0.9800 . ?
C6B_68 H6BB_68 0.9800 . ?
C6B_68 H6BC_68 0.9800 . ?
C1C_68 C2C_68 1.422(6) . ?
C1C_68 C5C_68 1.439(6) . ?
C1C_68 C6C_68 1.490(6) . ?
C2C_68 C3C_68 1.410(5) . ?
C2C_68 C7C_68 1.519(6) . ?
C3C_68 C4C_68 1.416(5) . ?
C3C_68 C8C_68 1.508(5) . ?
C4C_68 C5C_68 1.410(5) . ?
C4C_68 C9C_68 1.495(5) . ?
C5C_68 C10C_68 1.501(6) . ?
C10C_68 H10G_68 0.9800 . ?
C10C_68 H10H_68 0.9800 . ?
C10C_68 H10I_68 0.9800 . ?
C9C_68 H9CA_68 0.9800 . ?
C9C_68 H9CB_68 0.9800 . ?
C9C_68 H9CC_68 0.9800 . ?
C8C_68 H8CA_68 0.9800 . ?
C8C_68 H8CB_68 0.9800 . ?
C8C_68 H8CC_68 0.9800 . ?
C7C_68 H7CA_68 0.9800 . ?
C7C_68 H7CB_68 0.9800 . ?
C7C_68 H7CC_68 0.9800 . ?
C6C_68 H6CA_68 0.9800 . ?
C6C_68 H6CB_68 0.9800 . ?
C6C_68 H6CC_68 0.9800 . ?
In1_69 Al1_69 2.7317(11) . ?
In1_69 Al2_69 2.7553(13) . ?
In1_69 Al3_69 2.7616(13) . ?
Al2_69 C5B_69 2.193(4) . ?
Al2_69 C4B_69 2.220(4) . ?
Al2_69 C1B_69 2.220(4) . ?
Al2_69 C2B_69 2.233(4) . ?
Al2_69 C3B_69 2.243(4) . ?
Al3_69 C2C_69 2.222(4) . ?
Al3_69 C1C_69 2.224(4) . ?
Al3_69 C5C_69 2.233(4) . ?
Al3_69 C3C_69 2.236(4) . ?
Al3_69 C4C_69 2.239(4) . ?
Al1_69 C1A_69 2.223(3) . ?
Al1_69 C2A_69 2.224(3) . ?
Al1_69 C3A_69 2.235(3) . ?
Al1_69 C5A_69 2.235(4) . ?
Al1_69 C4A_69 2.249(3) . ?
C1A_69 C2A_69 1.418(5) . ?
C1A_69 C5A_69 1.436(6) . ?
C1A_69 C6A_69 1.502(6) . ?
C2A_69 C3A_69 1.407(5) . ?
C2A_69 C7A_69 1.509(5) . ?
C3A_69 C4A_69 1.402(5) . ?
C3A_69 C8A_69 1.510(5) . ?
C4A_69 C5A_69 1.408(6) . ?
C4A_69 C9A_69 1.507(6) . ?
C5A_69 C10A_69 1.513(6) . ?
C10A_69 H10A_69 0.9800 . ?
C10A_69 H10B_69 0.9800 . ?
C10A_69 H10C_69 0.9800 . ?
C9A_69 H9AA_69 0.9800 . ?
C9A_69 H9AB_69 0.9800 . ?
C9A_69 H9AC_69 0.9800 . ?
C8A_69 H8AA_69 0.9800 . ?
C8A_69 H8AB_69 0.9800 . ?
C8A_69 H8AC_69 0.9800 . ?
C7A_69 H7AA_69 0.9800 . ?
C7A_69 H7AB_69 0.9800 . ?
C7A_69 H7AC_69 0.9800 . ?
C6A_69 H6AA_69 0.9800 . ?
C6A_69 H6AB_69 0.9800 . ?
C6A_69 H6AC_69 0.9800 . ?
C1B_69 C5B_69 1.408(6) . ?
C1B_69 C2B_69 1.423(5) . ?
C1B_69 C6B_69 1.518(6) . ?
C2B_69 C3B_69 1.407(6) . ?
C2B_69 C7B_69 1.504(6) . ?
C3B_69 C4B_69 1.416(6) . ?
C3B_69 C8B_69 1.512(6) . ?
C4B_69 C5B_69 1.437(6) . ?
C4B_69 C9B_69 1.492(7) . ?
C5B_69 C10B_69 1.502(5) . ?
C10B_69 H10D_69 0.9800 . ?
C10B_69 H10E_69 0.9800 . ?
C10B_69 H10F_69 0.9800 . ?
C9B_69 H9BA_69 0.9800 . ?
C9B_69 H9BB_69 0.9800 . ?
C9B_69 H9BC_69 0.9800 . ?
C8B_69 H8BA_69 0.9800 . ?
C8B_69 H8BB_69 0.9800 . ?
C8B_69 H8BC_69 0.9800 . ?
C7B_69 H7BA_69 0.9800 . ?
C7B_69 H7BB_69 0.9800 . ?
C7B_69 H7BC_69 0.9800 . ?
C6B_69 H6BA_69 0.9800 . ?
C6B_69 H6BB_69 0.9800 . ?
C6B_69 H6BC_69 0.9800 . ?
C1C_69 C5C_69 1.419(6) . ?
C1C_69 C2C_69 1.423(6) . ?
C1C_69 C6C_69 1.496(6) . ?
C2C_69 C3C_69 1.428(6) . ?
C2C_69 C7C_69 1.504(6) . ?
C3C_69 C4C_69 1.430(6) . ?
C3C_69 C8C_69 1.494(6) . ?
C4C_69 C5C_69 1.433(5) . ?
C4C_69 C9C_69 1.487(6) . ?
C5C_69 C10C_69 1.497(6) . ?
C10C_69 H10G_69 0.9800 . ?
C10C_69 H10H_69 0.9800 . ?
C10C_69 H10I_69 0.9800 . ?
C9C_69 H9CA_69 0.9800 . ?
C9C_69 H9CB_69 0.9800 . ?
C9C_69 H9CC_69 0.9800 . ?
C8C_69 H8CA_69 0.9800 . ?
C8C_69 H8CB_69 0.9800 . ?
C8C_69 H8CC_69 0.9800 . ?
C7C_69 H7CA_69 0.9800 . ?
C7C_69 H7CB_69 0.9800 . ?
C7C_69 H7CC_69 0.9800 . ?
C6C_69 H6CA_69 0.9800 . ?
C6C_69 H6CB_69 0.9800 . ?
C6C_69 H6CC_69 0.9800 . ?
In1_47 Al3_47 2.734(13) . ?
In1_47 Al2_47 2.734(13) . ?
In1_47 Al1_47 2.746(12) . ?
Al2_47 C5B_47 2.207(15) . ?
Al2_47 C1B_47 2.219(15) . ?
Al2_47 C4B_47 2.220(15) . ?
Al2_47 C3B_47 2.229(15) . ?
Al2_47 C2B_47 2.230(15) . ?
Al3_47 C1C_47 2.217(15) . ?
Al3_47 C2C_47 2.221(15) . ?
Al3_47 C5C_47 2.229(15) . ?
Al3_47 C4C_47 2.240(15) . ?
Al3_47 C3C_47 2.242(15) . ?
Al1_47 C2A_47 2.226(15) . ?
Al1_47 C1A_47 2.228(15) . ?
Al1_47 C3A_47 2.232(15) . ?
Al1_47 C4A_47 2.239(15) . ?
Al1_47 C5A_47 2.246(15) . ?
C1A_47 C2A_47 1.426(15) . ?
C1A_47 C5A_47 1.426(14) . ?
C1A_47 C6A_47 1.503(15) . ?
C2A_47 C3A_47 1.422(14) . ?
C2A_47 C7A_47 1.512(15) . ?
C3A_47 C4A_47 1.417(14) . ?
C3A_47 C8A_47 1.504(15) . ?
C4A_47 C5A_47 1.421(15) . ?
C4A_47 C9A_47 1.510(15) . ?
C5A_47 C10A_47 1.513(15) . ?
C10A_47 H10A_47 0.9800 . ?
C10A_47 H10B_47 0.9800 . ?
C10A_47 H10C_47 0.9800 . ?
C9A_47 H9AA_47 0.9800 . ?
C9A_47 H9AB_47 0.9800 . ?
C9A_47 H9AC_47 0.9800 . ?
C8A_47 H8AA_47 0.9800 . ?
C8A_47 H8AB_47 0.9800 . ?
C8A_47 H8AC_47 0.9800 . ?
C7A_47 H7AA_47 0.9800 . ?
C7A_47 H7AB_47 0.9800 . ?
C7A_47 H7AC_47 0.9800 . ?
C6A_47 H6AA_47 0.9800 . ?
C6A_47 H6AB_47 0.9800 . ?
C6A_47 H6AC_47 0.9800 . ?
C1B_47 C5B_47 1.415(15) . ?
C1B_47 C2B_47 1.418(14) . ?
C1B_47 C6B_47 1.520(15) . ?
C2B_47 C3B_47 1.417(15) . ?
C2B_47 C7B_47 1.511(15) . ?
C3B_47 C4B_47 1.421(15) . ?
C3B_47 C8B_47 1.506(15) . ?
C4B_47 C5B_47 1.434(15) . ?
C4B_47 C9B_47 1.504(15) . ?
C5B_47 C10B_47 1.509(15) . ?
C10B_47 H10D_47 0.9800 . ?
C10B_47 H10E_47 0.9800 . ?
C10B_47 H10F_47 0.9800 . ?
C9B_47 H9BA_47 0.9800 . ?
C9B_47 H9BB_47 0.9800 . ?
C9B_47 H9BC_47 0.9800 . ?
C8B_47 H8BA_47 0.9800 . ?
C8B_47 H8BB_47 0.9800 . ?
C8B_47 H8BC_47 0.9800 . ?
C7B_47 H7BA_47 0.9800 . ?
C7B_47 H7BB_47 0.9800 . ?
C7B_47 H7BC_47 0.9800 . ?
C6B_47 H6BA_47 0.9800 . ?
C6B_47 H6BB_47 0.9800 . ?
C6B_47 H6BC_47 0.9800 . ?
C1C_47 C2C_47 1.426(15) . ?
C1C_47 C5C_47 1.431(15) . ?
C1C_47 C6C_47 1.497(15) . ?
C2C_47 C3C_47 1.415(15) . ?
C2C_47 C7C_47 1.514(15) . ?
C3C_47 C4C_47 1.422(15) . ?
C3C_47 C8C_47 1.513(15) . ?
C4C_47 C5C_47 1.424(15) . ?
C4C_47 C9C_47 1.490(15) . ?
C5C_47 C10C_47 1.503(15) . ?
C10C_47 H10G_47 0.9800 . ?
C10C_47 H10H_47 0.9800 . ?
C10C_47 H10I_47 0.9800 . ?
C9C_47 H9CA_47 0.9800 . ?
C9C_47 H9CB_47 0.9800 . ?
C9C_47 H9CC_47 0.9800 . ?
C8C_47 H8CA_47 0.9800 . ?
C8C_47 H8CB_47 0.9800 . ?
C8C_47 H8CC_47 0.9800 . ?
C7C_47 H7CA_47 0.9800 . ?
C7C_47 H7CB_47 0.9800 . ?
C7C_47 H7CC_47 0.9800 . ?
C6C_47 H6CA_47 0.9800 . ?
C6C_47 H6CB_47 0.9800 . ?
C6C_47 H6CC_47 0.9800 . ?
In1_48 Al3_48 2.716(10) . ?
In1_48 Al2_48 2.742(13) . ?
In1_48 Al1_48 2.752(11) . ?
Al2_48 C5B_48 2.211(15) . ?
Al2_48 C1B_48 2.213(15) . ?
Al2_48 C2B_48 2.217(15) . ?
Al2_48 C3B_48 2.221(15) . ?
Al2_48 C4B_48 2.227(15) . ?
Al3_48 C1C_48 2.225(15) . ?
Al3_48 C2C_48 2.240(15) . ?
Al3_48 C5C_48 2.250(15) . ?
Al3_48 C3C_48 2.266(15) . ?
Al3_48 C4C_48 2.274(15) . ?
Al1_48 C3A_48 2.220(15) . ?
Al1_48 C4A_48 2.225(15) . ?
Al1_48 C1A_48 2.224(15) . ?
Al1_48 C2A_48 2.228(15) . ?
Al1_48 C5A_48 2.251(15) . ?
C1A_48 C5A_48 1.424(14) . ?
C1A_48 C2A_48 1.426(14) . ?
C1A_48 C6A_48 1.505(15) . ?
C2A_48 C3A_48 1.422(14) . ?
C2A_48 C7A_48 1.511(15) . ?
C3A_48 C4A_48 1.417(14) . ?
C3A_48 C8A_48 1.498(14) . ?
C4A_48 C5A_48 1.418(15) . ?
C4A_48 C9A_48 1.506(15) . ?
C5A_48 C10A_48 1.505(15) . ?
C10A_48 H10A_48 0.9800 . ?
C10A_48 H10B_48 0.9800 . ?
C10A_48 H10C_48 0.9800 . ?
C9A_48 H9AA_48 0.9800 . ?
C9A_48 H9AB_48 0.9800 . ?
C9A_48 H9AC_48 0.9800 . ?
C8A_48 H8AA_48 0.9800 . ?
C8A_48 H8AB_48 0.9800 . ?
C8A_48 H8AC_48 0.9800 . ?
C7A_48 H7AA_48 0.9800 . ?
C7A_48 H7AB_48 0.9800 . ?
C7A_48 H7AC_48 0.9800 . ?
C6A_48 H6AA_48 0.9800 . ?
C6A_48 H6AB_48 0.9800 . ?
C6A_48 H6AC_48 0.9800 . ?
C1B_48 C5B_48 1.415(14) . ?
C1B_48 C2B_48 1.418(14) . ?
C1B_48 C6B_48 1.519(15) . ?
C2B_48 C3B_48 1.411(15) . ?
C2B_48 C7B_48 1.509(15) . ?
C3B_48 C4B_48 1.431(15) . ?
C3B_48 C8B_48 1.501(15) . ?
C4B_48 C5B_48 1.435(14) . ?
C4B_48 C9B_48 1.505(15) . ?
C5B_48 C10B_48 1.514(15) . ?
C10B_48 H10D_48 0.9800 . ?
C10B_48 H10E_48 0.9800 . ?
C10B_48 H10F_48 0.9800 . ?
C9B_48 H9BA_48 0.9800 . ?
C9B_48 H9BB_48 0.9800 . ?
C9B_48 H9BC_48 0.9800 . ?
C8B_48 H8BA_48 0.9800 . ?
C8B_48 H8BB_48 0.9800 . ?
C8B_48 H8BC_48 0.9800 . ?
C7B_48 H7BA_48 0.9800 . ?
C7B_48 H7BB_48 0.9800 . ?
C7B_48 H7BC_48 0.9800 . ?
C6B_48 H6BA_48 0.9800 . ?
C6B_48 H6BB_48 0.9800 . ?
C6B_48 H6BC_48 0.9800 . ?
C1C_48 C2C_48 1.424(14) . ?
C1C_48 C5C_48 1.426(14) . ?
C1C_48 C6C_48 1.498(15) . ?
C2C_48 C3C_48 1.404(14) . ?
C2C_48 C7C_48 1.510(14) . ?
C3C_48 C4C_48 1.420(14) . ?
C3C_48 C8C_48 1.514(14) . ?
C4C_48 C5C_48 1.417(14) . ?
C4C_48 C9C_48 1.498(14) . ?
C5C_48 C10C_48 1.496(14) . ?
C10C_48 H10G_48 0.9800 . ?
C10C_48 H10H_48 0.9800 . ?
C10C_48 H10I_48 0.9800 . ?
C9C_48 H9CA_48 0.9800 . ?
C9C_48 H9CB_48 0.9800 . ?
C9C_48 H9CC_48 0.9800 . ?
C8C_48 H8CA_48 0.9800 . ?
C8C_48 H8CB_48 0.9800 . ?
C8C_48 H8CC_48 0.9800 . ?
C7C_48 H7CA_48 0.9800 . ?
C7C_48 H7CB_48 0.9800 . ?
C7C_48 H7CC_48 0.9800 . ?
C6C_48 H6CA_48 0.9800 . ?
C6C_48 H6CB_48 0.9800 . ?
C6C_48 H6CC_48 0.9800 . ?
C1_49 C2_49 1.412(11) . ?
C1_49 C5_49 1.413(10) . ?
C1_49 C10_49 1.495(11) . ?
C2_49 C3_49 1.401(12) . ?
C2_49 C9_49 1.521(12) . ?
C3_49 C4_49 1.420(12) . ?
C3_49 C8_49 1.496(12) . ?
C4_49 C5_49 1.426(12) . ?
C4_49 C7_49 1.490(12) . ?
C5_49 C6_49 1.509(11) . ?
C6_49 H6A_49 0.9800 . ?
C6_49 H6B_49 0.9800 . ?
C6_49 H6C_49 0.9800 . ?
C7_49 H7A_49 0.9800 . ?
C7_49 H7B_49 0.9800 . ?
C7_49 H7C_49 0.9800 . ?
C8_49 H8A_49 0.9800 . ?
C8_49 H8B_49 0.9800 . ?
C8_49 H8C_49 0.9800 . ?
C9_49 H9A_49 0.9800 . ?
C9_49 H9B_49 0.9800 . ?
C9_49 H9C_49 0.9800 . ?
C10_49 H10A_49 0.9800 . ?
C10_49 H10B_49 0.9800 . ?
C10_49 H10C_49 0.9800 . ?
O1_50 C1_50 1.350(12) . ?
C1_50 C2_50 1.548(12) . ?
C1_50 C4_50 1.548(12) . ?
C1_50 C3_50 1.549(12) . ?
C2_50 F3_50 1.310(13) . ?
C2_50 F2_50 1.338(12) . ?
C2_50 F1_50 1.346(13) . ?
C3_50 F4_50 1.317(13) . ?
C3_50 F5_50 1.345(13) . ?
C3_50 F6_50 1.346(12) . ?
C4_50 F9_50 1.320(13) . ?
C4_50 F8_50 1.331(13) . ?
C4_50 F7_50 1.346(13) . ?
O1_22 C1_22 1.348(8) . ?
C1_22 C3_22 1.545(9) . ?
C1_22 C2_22 1.550(9) . ?
C1_22 C4_22 1.559(9) . ?
C2_22 F2_22 1.285(8) . ?
C2_22 F3_22 1.338(8) . ?
C2_22 F1_22 1.371(11) . ?
C3_22 F6_22 1.321(8) . ?
C3_22 F4_22 1.334(9) . ?
C3_22 F5_22 1.341(10) . ?
C4_22 F9_22 1.324(10) . ?
C4_22 F8_22 1.327(10) . ?
C4_22 F7_22 1.331(10) . ?
O1_51 C1_51 1.347(12) . ?
C1_51 C4_51 1.539(12) . ?
C1_51 C3_51 1.550(12) . ?
C1_51 C2_51 1.567(12) . ?
C2_51 F2_51 1.313(13) . ?
C2_51 F3_51 1.323(13) . ?
C2_51 F1_51 1.341(13) . ?
C3_51 F6_51 1.315(13) . ?
C3_51 F4_51 1.329(13) . ?
C3_51 F5_51 1.343(13) . ?
C4_51 F9_51 1.324(13) . ?
C4_51 F7_51 1.333(13) . ?
C4_51 F8_51 1.352(13) . ?
O1_32 C1_32 1.339(12) . ?
C1_32 C2_32 1.532(11) . ?
C1_32 C4_32 1.546(12) . ?
C1_32 C3_32 1.564(12) . ?
C2_32 F1_32 1.310(12) . ?
C2_32 F2_32 1.327(12) . ?
C2_32 F3_32 1.335(12) . ?
C3_32 F6_32 1.324(12) . ?
C3_32 F4_32 1.326(12) . ?
C3_32 F5_32 1.336(13) . ?
C4_32 F9_32 1.323(12) . ?
C4_32 F7_32 1.328(12) . ?
C4_32 F8_32 1.354(12) . ?
C1_40 C5_40 1.424(6) . ?
C1_40 C2_40 1.432(5) . ?
C1_40 C10_40 1.502(6) . ?
C2_40 C3_40 1.416(5) . ?
C2_40 C9_40 1.497(5) . ?
C3_40 C4_40 1.394(6) . ?
C3_40 C8_40 1.499(6) . ?
C4_40 C5_40 1.409(6) . ?
C4_40 C7_40 1.510(6) . ?
C5_40 C6_40 1.496(6) . ?
C6_40 H6A_40 0.9800 . ?
C6_40 H6B_40 0.9800 . ?
C6_40 H6C_40 0.9800 . ?
C7_40 H7A_40 0.9800 . ?
C7_40 H7B_40 0.9800 . ?
C7_40 H7C_40 0.9800 . ?
C8_40 H8A_40 0.9800 . ?
C8_40 H8B_40 0.9800 . ?
C8_40 H8C_40 0.9800 . ?
C9_40 H9A_40 0.9800 . ?
C9_40 H9B_40 0.9800 . ?
C9_40 H9C_40 0.9800 . ?
C10_40 H10A_40 0.9800 . ?
C10_40 H10B_40 0.9800 . ?
C10_40 H10C_40 0.9800 . ?
C1_52 C2_52 1.413(5) . ?
C1_52 C5_52 1.427(4) . ?
C1_52 C10_52 1.502(5) . ?
C2_52 C3_52 1.432(6) . ?
C2_52 C9_52 1.511(5) . ?
C3_52 C4_52 1.422(5) . ?
C3_52 C8_52 1.501(5) . ?
C4_52 C5_52 1.420(4) . ?
C4_52 C7_52 1.499(5) . ?
C5_52 C6_52 1.502(4) . ?
C6_52 H6A_52 0.9800 . ?
C6_52 H6B_52 0.9800 . ?
C6_52 H6C_52 0.9800 . ?
C7_52 H7A_52 0.9800 . ?
C7_52 H7B_52 0.9800 . ?
C7_52 H7C_52 0.9800 . ?
C8_52 H8A_52 0.9800 . ?
C8_52 H8B_52 0.9800 . ?
C8_52 H8C_52 0.9800 . ?
C9_52 H9A_52 0.9800 . ?
C9_52 H9B_52 0.9800 . ?
C9_52 H9C_52 0.9800 . ?
C10_52 H10A_52 0.9800 . ?
C10_52 H10B_52 0.9800 . ?
C10_52 H10C_52 0.9800 . ?
C1_53 C5_53 1.409(8) . ?
C1_53 C2_53 1.408(7) . ?
C1_53 C10_53 1.520(7) . ?
C2_53 C3_53 1.413(7) . ?
C2_53 C9_53 1.529(8) . ?
C3_53 C4_53 1.432(8) . ?
C3_53 C8_53 1.493(7) . ?
C4_53 C5_53 1.431(8) . ?
C4_53 C7_53 1.493(8) . ?
C5_53 C6_53 1.513(8) . ?
C6_53 H6A_53 0.9800 . ?
C6_53 H6B_53 0.9800 . ?
C6_53 H6C_53 0.9800 . ?
C7_53 H7A_53 0.9800 . ?
C7_53 H7B_53 0.9800 . ?
C7_53 H7C_53 0.9800 . ?
C8_53 H8A_53 0.9800 . ?
C8_53 H8B_53 0.9800 . ?
C8_53 H8C_53 0.9800 . ?
C9_53 H9A_53 0.9800 . ?
C9_53 H9B_53 0.9800 . ?
C9_53 H9C_53 0.9800 . ?
C10_53 H10A_53 0.9800 . ?
C10_53 H10B_53 0.9800 . ?
C10_53 H10C_53 0.9800 . ?
